data_2103521
loop_
_publ_author_name
'Pavlovska, A.'
'Werner, S.'
'Maximov, B.'
'Mill, B.'

_publ_section_title
;
 Pressure-induced phase transitions of piezoelectric single crystals
 from the langasite family: La~3~Nb~0.5~Ga~5.5~O~14~ and
 La~3~Ta~0.5~Ga~5.5~O~14~
;
_journal_issue 6
_journal_name_full 'Acta Crystallographica Section B'
_journal_page_first 939
_journal_page_last 947
_journal_paper_doi 10.1107/S0108768102010273
_journal_volume 58
_journal_year 2002
_chemical_formula_sum 'Ga5.5 La3 Nb0.5 O14'
_chemical_formula_weight 1070.65
_space_group_IT_number 150
_symmetry_space_group_name_Hall 'P 3 2"'
_symmetry_space_group_name_H-M 'P 3 2 1'
_atom_sites_solution_hydrogens geom
_atom_sites_solution_primary direct
_atom_sites_solution_secondary difmap
_audit_creation_method SHELXL-97
_cell_angle_alpha 90.00
_cell_angle_beta 90.00
_cell_angle_gamma 120.00
_cell_formula_units_Z 1
_cell_length_a 7.783
_cell_length_b 7.783
_cell_length_c 4.994
_cell_measurement_temperature 293(2)
_cell_volume 262.0
_computing_structure_refinement 'SHELXL-97 (Sheldrick, 1997)'
_computing_structure_solution 'SHELXS-97 (Sheldrick, 1990)'
_diffrn_ambient_pressure 18.5E+6
_diffrn_ambient_temperature 293(2)
_diffrn_measured_fraction_theta_full 0.238
_diffrn_measured_fraction_theta_max 0.238
_diffrn_radiation_source synchrotron
_diffrn_radiation_wavelength 0.54920
_diffrn_reflns_av_R_equivalents 0.0000
_diffrn_reflns_av_sigmaI/netI 0.0649
_diffrn_reflns_limit_h_max 10
_diffrn_reflns_limit_h_min -12
_diffrn_reflns_limit_k_max 8
_diffrn_reflns_limit_k_min -9
_diffrn_reflns_limit_l_max 8
_diffrn_reflns_limit_l_min -6
_diffrn_reflns_number 305
_diffrn_reflns_theta_full 32.88
_diffrn_reflns_theta_max 32.88
_diffrn_reflns_theta_min 3.15
_exptl_absorpt_coefficient_mu 15.407
_exptl_crystal_density_diffrn 6.786
_exptl_crystal_density_method 'not measured'
_exptl_crystal_F_000 474
_refine_diff_density_max 2.573
_refine_diff_density_min -1.939
_refine_diff_density_rms 0.606
_refine_ls_abs_structure_details 'Flack H D (1983), Acta Cryst. A39, 876-881'
_refine_ls_abs_structure_Flack -0.1(3)
_refine_ls_extinction_coef 0.011(13)
_refine_ls_extinction_expression Fc^*^=kFc[1+0.001xFc^2^\l^3^/sin(2\q)]^-1/4^
_refine_ls_extinction_method SHELXL
_refine_ls_goodness_of_fit_ref 1.775
_refine_ls_hydrogen_treatment mixed
_refine_ls_matrix_type full
_refine_ls_number_parameters 28
_refine_ls_number_reflns 305
_refine_ls_number_restraints 0
_refine_ls_restrained_S_all 1.775
_refine_ls_R_factor_all 0.0938
_refine_ls_R_factor_gt 0.0901
_refine_ls_shift/su_max 0.000
_refine_ls_shift/su_mean 0.000
_refine_ls_structure_factor_coef Fsqd
_refine_ls_weighting_details 'calc w=1/[\s^2^(Fo^2^)+(0.1000P)^2^+0.0000P] where P=(Fo^2^+2Fc^2^)/3'
_refine_ls_weighting_scheme calc
_refine_ls_wR_factor_gt 0.2385
_refine_ls_wR_factor_ref 0.2405
_reflns_number_gt 286
_reflns_number_total 305
_reflns_threshold_expression >2sigma(I)
_cod_data_source_file sn0021-18.5d3.cif
_cod_data_source_block 18.5d3
_cod_depositor_comments
;
 Correcting the reference to the optimal entry by changing it from
 '2103521' to '2103520'. The reference now correctly refers to the
 entry with the lowest _refine_ls_R_factor_all value.

 Antanas Vaitkus,
 2018-11-16

The _diffrn_ambient_pressure was taken from the original data block
header, after comparison with the paper text and supplementary
material.

When more than one structure was present in the sn0021.cif file for a
given pressure, the structure with the minimal _refine_ls_R_factor_all
value was taken as the best one, and all others marked with the
'_cod_suboptimal_structure yes' tag.

Changing (with the help of Perl) all _diffrn_radiation_source values in
the files that were reportedly colected on the HASYLAB D3 beamline
(Hamburg) from 'fine-focus sealed tube' to synchrotron.

The command was:

perl -i -ne \
    "s/'fine-focus sealed tube'/synchrotron/; \
    print unless /_diffrn_radiation_type|_diffrn_radiation_monochromator/" \
    *d3*.cif \
    11.57split.cif \
    21.85split.cif \
    22.85split.cif

Saulius Gra\<zulis

 Removed the _cod_suboptimal_structure data item in preparation for
 its deprecation. The fact that the structure is a suboptimal one
 should be derived from the presence of the _cod_related_optimal_struct
 data item.

 Antanas Vaitkus,
 2019-05-21
;
_cod_original_formula_sum 'Ga5.50 La3 Nb0.50 O14'
_cod_related_optimal_struct 2103520
_cod_database_code 2103521

loop_
_symmetry_equiv_pos_as_xyz
'x, y, z'
'y, x, -z'
'-y, x-y, z'
'-x+y, -x, z'
'-x, -x+y, -z'
'x-y, -y, -z'

loop_
_atom_site_label
_atom_site_type_symbol
_atom_site_fract_x
_atom_site_fract_y
_atom_site_fract_z
_atom_site_U_iso_or_equiv
_atom_site_adp_type
_atom_site_occupancy
_atom_site_symmetry_multiplicity
_atom_site_calc_flag
_atom_site_refinement_flags
La La 0.4390(5) 0.0000 0.0000 0.0336(14) Uani 1 2 d S
Ga1 Ga 0.0000 0.0000 0.0000 0.035(3) Uani 0.50 6 d SP
Ga2 Ga 0.6667 0.3333 0.4925(17) 0.037(2) Uani 1 3 d S
Ga3 Ga 0.7650(8) 0.0000 0.5000 0.0286(17) Uani 1 2 d S
Nb Nb 0.0000 0.0000 0.0000 0.035(3) Uani 0.50 6 d SP
O1 O 0.6667 0.3333 -0.168(8) 0.018(8) Uiso 1 3 d S
O2 O 0.721(8) 0.160(6) 0.332(8) 0.081(15) Uiso 1 1 d .
O3 O 0.154(7) -0.074(7) 0.235(6) 0.071(12) Uiso 1 1 d .

loop_
_atom_site_aniso_label
_atom_site_aniso_U_11
_atom_site_aniso_U_22
_atom_site_aniso_U_33
_atom_site_aniso_U_23
_atom_site_aniso_U_13
_atom_site_aniso_U_12
La 0.041(2) 0.0202(18) 0.032(2) 0.0084(15) 0.0042(8) 0.0101(9)
Ga1 0.047(4) 0.047(4) 0.012(5) 0.000 0.000 0.023(2)
Ga2 0.047(4) 0.047(4) 0.018(4) 0.000 0.000 0.0234(18)
Ga3 0.027(2) 0.046(4) 0.020(3) -0.013(2) -0.0063(12) 0.023(2)
Nb 0.047(4) 0.047(4) 0.012(5) 0.000 0.000 0.023(2)

loop_
_atom_type_symbol
_atom_type_description
_atom_type_scat_dispersion_real
_atom_type_scat_dispersion_imag
_atom_type_scat_source
La La -0.9700 1.5670 'International Tables Vol C Tables 4.2.6.8 and 6.1.1.4'
Nb Nb -0.8490 2.7800 'International Tables Vol C Tables 4.2.6.8 and 6.1.1.4'
Ga Ga 0.2490 1.0300 'International Tables Vol C Tables 4.2.6.8 and 6.1.1.4'
O O 0.0000 0.0000 'International Tables Vol C Tables 4.2.6.8 and 6.1.1.4'

loop_
_geom_angle_atom_site_label_1
_geom_angle_atom_site_label_2
_geom_angle_atom_site_label_3
_geom_angle
_geom_angle_site_symmetry_1
_geom_angle_site_symmetry_3
O3 La O3 67.1(19) 6 .
O3 La O1 77.8(11) 6 .
O3 La O1 122.4(11) . .
O3 La O1 122.4(11) 6 2_545
O3 La O1 77.8(11) . 2_545
O1 La O1 157.6(2) . 2_545
O3 La O2 106.2(13) 6 6
O3 La O2 139.5(16) . 6
O1 La O2 92.6(12) . 6
O1 La O2 73.3(12) 2_545 6
O3 La O2 139.5(16) 6 .
O3 La O2 106.2(14) . .
O1 La O2 73.3(12) . .
O1 La O2 92.6(12) 2_545 .
O2 La O2 103(2) 6 .
O3 La O2 60.6(15) 6 2_545
O3 La O2 80.1(10) . 2_545
O1 La O2 120.1(12) . 2_545
O1 La O2 69.7(12) 2_545 2_545
O2 La O2 63.6(18) 6 2_545
O2 La O2 159.9(7) . 2_545
O3 La O2 80.1(10) 6 4_665
O3 La O2 60.6(15) . 4_665
O1 La O2 69.7(12) . 4_665
O1 La O2 120.1(12) 2_545 4_665
O2 La O2 159.9(7) 6 4_665
O2 La O2 63.6(18) . 4_665
O2 La O2 133.1(17) 2_545 4_665
O3 La Ga2 110.1(10) 6 .
O3 La Ga2 83.7(10) . .
O1 La Ga2 67.1(9) . .
O1 La Ga2 109.6(9) 2_545 .
O2 La Ga2 132.6(10) 6 .
O2 La Ga2 31.6(10) . .
O2 La Ga2 163.6(8) 2_545 .
O2 La Ga2 32.1(8) 4_665 .
O3 La Ga2 83.7(10) 6 2_545
O3 La Ga2 110.1(10) . 2_545
O1 La Ga2 109.6(9) . 2_545
O1 La Ga2 67.1(9) 2_545 2_545
O2 La Ga2 31.6(10) 6 2_545
O2 La Ga2 132.6(10) . 2_545
O2 La Ga2 32.1(8) 2_545 2_545
O2 La Ga2 163.6(8) 4_665 2_545
Ga2 La Ga2 163.77(14) . 2_545
O3 La Ga2 66.2(10) 6 1_554
O3 La Ga2 129.4(11) . 1_554
O1 La Ga2 27.7(9) . 1_554
O1 La Ga2 146.2(8) 2_545 1_554
O2 La Ga2 73.0(10) 6 1_554
O2 La Ga2 96.9(10) . 1_554
O2 La Ga2 93.3(10) 2_545 1_554
O2 La Ga2 93.0(10) 4_665 1_554
Ga2 La Ga2 94.79(2) . 1_554
Ga2 La Ga2 82.957(18) 2_545 1_554
O3 La Ga2 129.4(11) 6 2_546
O3 La Ga2 66.2(10) . 2_546
O1 La Ga2 146.2(8) . 2_546
O1 La Ga2 27.7(9) 2_545 2_546
O2 La Ga2 96.9(10) 6 2_546
O2 La Ga2 73.0(10) . 2_546
O2 La Ga2 93.0(10) 2_545 2_546
O2 La Ga2 93.3(10) 4_665 2_546
Ga2 La Ga2 82.956(18) . 2_546
Ga2 La Ga2 94.78(2) 2_545 2_546
Ga2 La Ga2 164.03(14) 1_554 2_546
O3 Ga1 O3 162(3) . 2
O3 Ga1 O3 81(2) . 6
O3 Ga1 O3 87.8(16) 2 6
O3 Ga1 O3 87.8(16) . 3
O3 Ga1 O3 81(2) 2 3
O3 Ga1 O3 106(2) 6 3
O3 Ga1 O3 106(2) . 5
O3 Ga1 O3 87.8(16) 2 5
O3 Ga1 O3 87.8(16) 6 5
O3 Ga1 O3 162(3) 3 5
O3 Ga1 O3 87.8(16) . 4
O3 Ga1 O3 106(2) 2 4
O3 Ga1 O3 162(3) 6 4
O3 Ga1 O3 87.8(16) 3 4
O3 Ga1 O3 81(2) 5 4
O3 Ga1 La 126.9(12) . 2
O3 Ga1 La 40.7(12) 2 2
O3 Ga1 La 99.1(13) 6 2
O3 Ga1 La 40.7(12) 3 2
O3 Ga1 La 126.9(12) 5 2
O3 Ga1 La 99.1(13) 4 2
O3 Ga1 La 99.1(13) . 4
O3 Ga1 La 99.1(13) 2 4
O3 Ga1 La 126.9(12) 6 4
O3 Ga1 La 126.9(12) 3 4
O3 Ga1 La 40.7(12) 5 4
O3 Ga1 La 40.7(12) 4 4
La Ga1 La 120.0 2 4
O3 Ga1 La 40.7(12) . .
O3 Ga1 La 126.9(12) 2 .
O3 Ga1 La 40.7(12) 6 .
O3 Ga1 La 99.1(13) 3 .
O3 Ga1 La 99.1(13) 5 .
O3 Ga1 La 126.9(12) 4 .
La Ga1 La 120.0 2 .
La Ga1 La 120.0 4 .
O3 Ga1 O2 114.1(17) . 5_665
O3 Ga1 O2 48.2(13) 2 5_665
O3 Ga1 O2 52.1(13) 6 5_665
O3 Ga1 O2 68.5(13) 3 5_665
O3 Ga1 O2 114.2(13) 5 5_665
O3 Ga1 O2 146.0(17) 4 5_665
La Ga1 O2 47.1(7) 2 5_665
La Ga1 O2 144.7(8) 4 5_665
La Ga1 O2 82.2(8) . 5_665
O3 Ga1 O2 146.0(17) . 6_455
O3 Ga1 O2 52.1(13) 2 6_455
O3 Ga1 O2 114.2(13) 6 6_455
O3 Ga1 O2 114.1(17) 3 6_455
O3 Ga1 O2 48.2(13) 5 6_455
O3 Ga1 O2 68.5(13) 4 6_455
La Ga1 O2 82.2(8) 2 6_455
La Ga1 O2 47.1(7) 4 6_455
La Ga1 O2 144.7(8) . 6_455
O2 Ga1 O2 98.5(9) 5_665 6_455
O3 Ga1 O2 114.2(13) . 1_455
O3 Ga1 O2 68.5(13) 2 1_455
O3 Ga1 O2 146.0(17) 6 1_455
O3 Ga1 O2 48.2(13) 3 1_455
O3 Ga1 O2 114.1(17) 5 1_455
O3 Ga1 O2 52.1(13) 4 1_455
La Ga1 O2 47.1(7) 2 1_455
La Ga1 O2 82.2(8) 4 1_455
La Ga1 O2 144.7(8) . 1_455
O2 Ga1 O2 94.2(14) 5_665 1_455
O2 Ga1 O2 70.6(16) 6_455 1_455
O2 Ga2 O2 101.5(17) . 3_655
O2 Ga2 O2 101.6(17) . 4_665
O2 Ga2 O2 101.6(16) 3_655 4_665
O2 Ga2 O1 116.6(13) . 1_556
O2 Ga2 O1 116.6(13) 3_655 1_556
O2 Ga2 O1 116.6(13) 4_665 1_556
O2 Ga2 O3 146.5(19) . 5_666
O2 Ga2 O3 55.7(15) 3_655 5_666
O2 Ga2 O3 106.8(19) 4_665 5_666
O1 Ga2 O3 65.4(6) 1_556 5_666
O2 Ga2 O3 106.8(19) . 6_556
O2 Ga2 O3 146.5(19) 3_655 6_556
O2 Ga2 O3 55.7(15) 4_665 6_556
O1 Ga2 O3 65.4(6) 1_556 6_556
O3 Ga2 O3 103.9(7) 5_666 6_556
O2 Ga2 O3 55.7(15) . 2_656
O2 Ga2 O3 106.8(19) 3_655 2_656
O2 Ga2 O3 146.5(19) 4_665 2_656
O1 Ga2 O3 65.4(6) 1_556 2_656
O3 Ga2 O3 103.9(7) 5_666 2_656
O3 Ga2 O3 103.9(7) 6_556 2_656
O2 Ga2 O1 63.4(13) . .
O2 Ga2 O1 63.4(13) 3_655 .
O2 Ga2 O1 63.4(13) 4_665 .
O1 Ga2 O1 179.999(4) 1_556 .
O3 Ga2 O1 114.6(6) 5_666 .
O3 Ga2 O1 114.6(6) 6_556 .
O3 Ga2 O1 114.6(6) 2_656 .
O2 Ga2 La 106.3(14) . 4_665
O2 Ga2 La 54.1(15) 3_655 4_665
O2 Ga2 La 47.5(16) 4_665 4_665
O1 Ga2 La 136.97(10) 1_556 4_665
O3 Ga2 La 81.0(6) 5_666 4_665
O3 Ga2 La 100.0(7) 6_556 4_665
O3 Ga2 La 153.5(6) 2_656 4_665
O1 Ga2 La 43.03(10) . 4_665
O2 Ga2 La 54.1(15) . 2_655
O2 Ga2 La 47.5(16) 3_655 2_655
O2 Ga2 La 106.4(14) 4_665 2_655
O1 Ga2 La 136.97(10) 1_556 2_655
O3 Ga2 La 100.0(8) 5_666 2_655
O3 Ga2 La 153.5(6) 6_556 2_655
O3 Ga2 La 81.0(6) 2_656 2_655
O1 Ga2 La 43.03(10) . 2_655
La Ga2 La 72.46(15) 4_665 2_655
O2 Ga2 La 47.5(16) . .
O2 Ga2 La 106.3(14) 3_655 .
O2 Ga2 La 54.1(15) 4_665 .
O1 Ga2 La 136.97(10) 1_556 .
O3 Ga2 La 153.5(6) 5_666 .
O3 Ga2 La 81.0(6) 6_556 .
O3 Ga2 La 100.0(7) 2_656 .
O1 Ga2 La 43.03(10) . .
La Ga2 La 72.46(15) 4_665 .
La Ga2 La 72.46(15) 2_655 .
O2 Ga2 La 158.4(14) . 4_666
O2 Ga2 La 94.4(15) 3_655 4_666
O2 Ga2 La 89.3(14) 4_665 4_666
O1 Ga2 La 42.18(9) 1_556 4_666
O3 Ga2 La 40.4(8) 5_666 4_666
O3 Ga2 La 64.1(7) 6_556 4_666
O3 Ga2 La 105.8(7) 2_656 4_666
O1 Ga2 La 137.82(9) . 4_666
La Ga2 La 94.79(2) 4_665 4_666
La Ga2 La 140.424(10) 2_655 4_666
La Ga2 La 140.424(9) . 4_666
O2 Ga3 O2 110(4) . 6_556
O2 Ga3 O3 102.2(15) . 4_655
O2 Ga3 O3 102(2) 6_556 4_655
O2 Ga3 O3 102(2) . 2_656
O2 Ga3 O3 102.2(15) 6_556 2_656
O3 Ga3 O3 138(3) 4_655 2_656
O2 Ga3 O3 72(2) . 3_655
O2 Ga3 O3 177.3(19) 6_556 3_655
O3 Ga3 O3 76(2) 4_655 3_655
O3 Ga3 O3 79.4(15) 2_656 3_655
O2 Ga3 O3 177.3(19) . 5_656
O2 Ga3 O3 72(2) 6_556 5_656
O3 Ga3 O3 79.4(15) 4_655 5_656
O3 Ga3 O3 76(2) 2_656 5_656
O3 Ga3 O3 106(2) 3_655 5_656
O2 Ga3 Nb 86.3(15) . 1_655
O2 Ga3 Nb 138.2(15) 6_556 1_655
O3 Ga3 Nb 36.4(15) 4_655 1_655
O3 Ga3 Nb 112.2(14) 2_656 1_655
O3 Ga3 Nb 39.2(10) 3_655 1_655
O3 Ga3 Nb 93.8(9) 5_656 1_655
O2 Ga3 Nb 138.2(15) . 1_656
O2 Ga3 Nb 86.3(15) 6_556 1_656
O3 Ga3 Nb 112.2(14) 4_655 1_656
O3 Ga3 Nb 36.4(15) 2_656 1_656
O3 Ga3 Nb 93.8(9) 3_655 1_656
O3 Ga3 Nb 39.2(10) 5_656 1_656
Nb Ga3 Nb 107.56(19) 1_655 1_656
O2 Ga3 O1 80.5(17) . 2_545
O2 Ga3 O1 58.6(14) 6_556 2_545
O3 Ga3 O1 59.4(16) 4_655 2_545
O3 Ga3 O1 159.6(14) 2_656 2_545
O3 Ga3 O1 120.0(10) 3_655 2_545
O3 Ga3 O1 102.2(11) 5_656 2_545
Nb Ga3 O1 88.1(5) 1_655 2_545
Nb Ga3 O1 137.4(5) 1_656 2_545
O2 Ga3 O1 58.6(14) . 1_556
O2 Ga3 O1 80.5(17) 6_556 1_556
O3 Ga3 O1 159.6(14) 4_655 1_556
O3 Ga3 O1 59.4(16) 2_656 1_556
O3 Ga3 O1 102.2(11) 3_655 1_556
O3 Ga3 O1 120.0(10) 5_656 1_556
Nb Ga3 O1 137.4(5) 1_655 1_556
Nb Ga3 O1 88.1(5) 1_656 1_556
O1 Ga3 O1 107.1(5) 2_545 1_556
O2 Ga3 La 40.3(16) . .
O2 Ga3 La 86.6(16) 6_556 .
O3 Ga3 La 75.1(13) 4_655 .
O3 Ga3 La 140.5(16) 2_656 .
O3 Ga3 La 93.5(9) 3_655 .
O3 Ga3 La 142.5(11) 5_656 .
Nb Ga3 La 81.68(5) 1_655 .
Nb Ga3 La 170.76(18) 1_656 .
O1 Ga3 La 40.7(4) 2_545 .
O1 Ga3 La 84.9(5) 1_556 .
O2 Ga3 La 86.6(16) . 1_556
O2 Ga3 La 40.3(16) 6_556 1_556
O3 Ga3 La 140.5(16) 4_655 1_556
O3 Ga3 La 75.1(13) 2_656 1_556
O3 Ga3 La 142.5(10) 3_655 1_556
O3 Ga3 La 93.5(9) 5_656 1_556
Nb Ga3 La 170.76(18) 1_655 1_556
Nb Ga3 La 81.68(5) 1_656 1_556
O1 Ga3 La 84.9(5) 2_545 1_556
O1 Ga3 La 40.7(4) 1_556 1_556
La Ga3 La 89.08(19) . 1_556
O3 Nb O3 162(3) . 2
O3 Nb O3 81(2) . 6
O3 Nb O3 87.8(16) 2 6
O3 Nb O3 87.8(16) . 3
O3 Nb O3 81(2) 2 3
O3 Nb O3 106(2) 6 3
O3 Nb O3 106(2) . 5
O3 Nb O3 87.8(16) 2 5
O3 Nb O3 87.8(16) 6 5
O3 Nb O3 162(3) 3 5
O3 Nb O3 87.8(16) . 4
O3 Nb O3 106(2) 2 4
O3 Nb O3 162(3) 6 4
O3 Nb O3 87.8(16) 3 4
O3 Nb O3 81(2) 5 4
O3 Nb Ga3 158.7(12) . 1_454
O3 Nb Ga3 33.0(13) 2 1_454
O3 Nb Ga3 88.0(12) 6 1_454
O3 Nb Ga3 113.0(13) 3 1_454
O3 Nb Ga3 54.8(12) 5 1_454
O3 Nb Ga3 97.4(11) 4 1_454
O3 Nb Ga3 113.0(13) . 4_664
O3 Nb Ga3 54.8(12) 2 4_664
O3 Nb Ga3 33.0(13) 6 4_664
O3 Nb Ga3 97.4(11) 3 4_664
O3 Nb Ga3 88.0(12) 5 4_664
O3 Nb Ga3 158.7(12) 4 4_664
Ga3 Nb Ga3 61.56(16) 1_454 4_664
O3 Nb Ga3 97.4(11) . 2_545
O3 Nb Ga3 88.0(12) 2 2_545
O3 Nb Ga3 54.8(12) 6 2_545
O3 Nb Ga3 158.7(12) 3 2_545
O3 Nb Ga3 33.0(13) 5 2_545
O3 Nb Ga3 113.0(13) 4 2_545
Ga3 Nb Ga3 61.56(16) 1_454 2_545
Ga3 Nb Ga3 61.56(16) 4_664 2_545
O3 Nb Ga3 54.8(12) . 4_665
O3 Nb Ga3 113.0(13) 2 4_665
O3 Nb Ga3 97.4(11) 6 4_665
O3 Nb Ga3 33.0(13) 3 4_665
O3 Nb Ga3 158.7(12) 5 4_665
O3 Nb Ga3 88.0(12) 4 4_665
Ga3 Nb Ga3 145.63(8) 1_454 4_665
Ga3 Nb Ga3 107.56(19) 4_664 4_665
Ga3 Nb Ga3 145.63(8) 2_545 4_665
O3 Nb Ga3 88.0(12) . 1_455
O3 Nb Ga3 97.4(11) 2 1_455
O3 Nb Ga3 158.7(12) 6 1_455
O3 Nb Ga3 54.8(12) 3 1_455
O3 Nb Ga3 113.0(13) 5 1_455
O3 Nb Ga3 33.0(13) 4 1_455
Ga3 Nb Ga3 107.56(19) 1_454 1_455
Ga3 Nb Ga3 145.63(8) 4_664 1_455
Ga3 Nb Ga3 145.63(8) 2_545 1_455
Ga3 Nb Ga3 61.56(16) 4_665 1_455
O3 Nb Ga3 33.0(13) . 2_546
O3 Nb Ga3 158.7(12) 2 2_546
O3 Nb Ga3 113.0(13) 6 2_546
O3 Nb Ga3 88.0(12) 3 2_546
O3 Nb Ga3 97.4(11) 5 2_546
O3 Nb Ga3 54.8(12) 4 2_546
Ga3 Nb Ga3 145.63(8) 1_454 2_546
Ga3 Nb Ga3 145.63(8) 4_664 2_546
Ga3 Nb Ga3 107.56(19) 2_545 2_546
Ga3 Nb Ga3 61.56(16) 4_665 2_546
Ga3 Nb Ga3 61.56(16) 1_455 2_546
Ga2 O1 La 110.1(9) 1_554 .
Ga2 O1 La 110.1(9) 1_554 4_665
La O1 La 108.8(9) . 4_665
Ga2 O1 La 110.1(9) 1_554 2_655
La O1 La 108.8(9) . 2_655
La O1 La 108.8(9) 4_665 2_655
Ga2 O1 O2 147.3(8) 1_554 .
La O1 O2 54.6(12) . .
La O1 O2 102.5(15) 4_665 .
La O1 O2 59.7(12) 2_655 .
Ga2 O1 O2 147.3(8) 1_554 3_655
La O1 O2 102.5(15) . 3_655
La O1 O2 59.7(12) 4_665 3_655
La O1 O2 54.6(12) 2_655 3_655
O2 O1 O2 55.8(14) . 3_655
Ga2 O1 O2 147.3(8) 1_554 4_665
La O1 O2 59.7(12) . 4_665
La O1 O2 54.6(12) 4_665 4_665
La O1 O2 102.5(15) 2_655 4_665
O2 O1 O2 55.8(14) . 4_665
O2 O1 O2 55.8(14) 3_655 4_665
Ga2 O1 O2 32.7(9) 1_554 3_654
La O1 O2 142.7(16) . 3_654
La O1 O2 94.2(12) 4_665 3_654
La O1 O2 89.9(10) 2_655 3_654
O2 O1 O2 148.6(6) . 3_654
O2 O1 O2 114.6(14) 3_655 3_654
O2 O1 O2 148.6(6) 4_665 3_654
Ga2 O1 O2 32.7(9) 1_554 4_664
La O1 O2 94.2(12) . 4_664
La O1 O2 89.9(10) 4_665 4_664
La O1 O2 142.7(16) 2_655 4_664
O2 O1 O2 148.6(6) . 4_664
O2 O1 O2 148.6(6) 3_655 4_664
O2 O1 O2 114.6(14) 4_665 4_664
O2 O1 O2 55.8(15) 3_654 4_664
Ga2 O1 O2 32.7(9) 1_554 1_554
La O1 O2 89.9(10) . 1_554
La O1 O2 142.7(16) 4_665 1_554
La O1 O2 94.2(12) 2_655 1_554
O2 O1 O2 114.6(14) . 1_554
O2 O1 O2 148.6(6) 3_655 1_554
O2 O1 O2 148.6(6) 4_665 1_554
O2 O1 O2 55.8(15) 3_654 1_554
O2 O1 O2 55.8(15) 4_664 1_554
Ga2 O1 O3 83.6(10) 1_554 5_665
La O1 O3 157.9(13) . 5_665
La O1 O3 49.2(8) 4_665 5_665
La O1 O3 81.0(9) 2_655 5_665
O2 O1 O3 121.4(14) . 5_665
O2 O1 O3 66.4(12) 3_655 5_665
O2 O1 O3 99.3(14) 4_665 5_665
O2 O1 O3 53.9(10) 3_654 5_665
O2 O1 O3 88.5(15) 4_664 5_665
O2 O1 O3 109.5(16) 1_554 5_665
Ga2 O1 O3 83.6(10) 1_554 6
La O1 O3 49.2(8) . 6
La O1 O3 81.0(9) 4_665 6
La O1 O3 157.9(13) 2_655 6
O2 O1 O3 99.3(14) . 6
O2 O1 O3 121.4(14) 3_655 6
O2 O1 O3 66.4(12) 4_665 6
O2 O1 O3 109.5(16) 3_654 6
O2 O1 O3 53.9(10) 4_664 6
O2 O1 O3 88.5(15) 1_554 6
O3 O1 O3 118.8(4) 5_665 6
Ga2 O1 O3 83.6(10) 1_554 2_655
La O1 O3 81.0(9) . 2_655
La O1 O3 157.9(13) 4_665 2_655
La O1 O3 49.2(8) 2_655 2_655
O2 O1 O3 66.4(12) . 2_655
O2 O1 O3 99.3(14) 3_655 2_655
O2 O1 O3 121.4(14) 4_665 2_655
O2 O1 O3 88.5(15) 3_654 2_655
O2 O1 O3 109.5(16) 4_664 2_655
O2 O1 O3 53.9(10) 1_554 2_655
O3 O1 O3 118.8(4) 5_665 2_655
O3 O1 O3 118.8(4) 6 2_655
Ga2 O1 Ga2 180.0 1_554 .
La O1 Ga2 69.9(9) . .
La O1 Ga2 69.9(9) 4_665 .
La O1 Ga2 69.9(9) 2_655 .
O2 O1 Ga2 32.7(8) . .
O2 O1 Ga2 32.7(8) 3_655 .
O2 O1 Ga2 32.7(8) 4_665 .
O2 O1 Ga2 147.3(9) 3_654 .
O2 O1 Ga2 147.3(9) 4_664 .
O2 O1 Ga2 147.3(9) 1_554 .
O3 O1 Ga2 96.4(10) 5_665 .
O3 O1 Ga2 96.4(10) 6 .
O3 O1 Ga2 96.4(10) 2_655 .
Ga2 O1 Ga3 61.5(6) 1_554 2_655
La O1 Ga3 170.2(13) . 2_655
La O1 Ga3 79.7(3) 4_665 2_655
La O1 Ga3 71.6(3) 2_655 2_655
O2 O1 Ga3 129.4(11) . 2_655
O2 O1 Ga3 85.8(8) 3_655 2_655
O2 O1 Ga3 130.1(12) 4_665 2_655
O2 O1 Ga3 28.8(8) 3_654 2_655
O2 O1 Ga3 80.8(13) 4_664 2_655
O2 O1 Ga3 80.3(12) 1_554 2_655
O3 O1 Ga3 31.3(8) 5_665 2_655
O3 O1 Ga3 130.4(12) 6 2_655
O3 O1 Ga3 92.7(10) 2_655 2_655
Ga2 O1 Ga3 118.5(6) . 2_655
Ga2 O1 Ga3 61.5(6) 1_554 4_664
La O1 Ga3 79.7(3) . 4_664
La O1 Ga3 71.6(3) 4_665 4_664
La O1 Ga3 170.2(13) 2_655 4_664
O2 O1 Ga3 130.1(12) . 4_664
O2 O1 Ga3 129.4(11) 3_655 4_664
O2 O1 Ga3 85.8(8) 4_665 4_664
O2 O1 Ga3 80.3(12) 3_654 4_664
O2 O1 Ga3 28.8(8) 4_664 4_664
O2 O1 Ga3 80.8(13) 1_554 4_664
O3 O1 Ga3 92.7(10) 5_665 4_664
O3 O1 Ga3 31.3(8) 6 4_664
O3 O1 Ga3 130.4(12) 2_655 4_664
Ga2 O1 Ga3 118.5(6) . 4_664
Ga3 O1 Ga3 99.1(8) 2_655 4_664
Ga2 O1 Ga3 61.5(6) 1_554 1_554
La O1 Ga3 71.6(3) . 1_554
La O1 Ga3 170.2(13) 4_665 1_554
La O1 Ga3 79.7(3) 2_655 1_554
O2 O1 Ga3 85.8(8) . 1_554
O2 O1 Ga3 130.1(12) 3_655 1_554
O2 O1 Ga3 129.4(11) 4_665 1_554
O2 O1 Ga3 80.8(13) 3_654 1_554
O2 O1 Ga3 80.3(12) 4_664 1_554
O2 O1 Ga3 28.8(8) 1_554 1_554
O3 O1 Ga3 130.4(12) 5_665 1_554
O3 O1 Ga3 92.7(10) 6 1_554
O3 O1 Ga3 31.3(8) 2_655 1_554
Ga2 O1 Ga3 118.5(6) . 1_554
Ga3 O1 Ga3 99.1(8) 2_655 1_554
Ga3 O1 Ga3 99.1(8) 4_664 1_554
Ga2 O1 O2 76.9(9) 1_554 2_655
La O1 O2 150.7(9) . 2_655
La O1 O2 94.3(8) 4_665 2_655
La O1 O2 44.6(7) 2_655 2_655
O2 O1 O2 103.8(12) . 2_655
O2 O1 O2 73.4(12) 3_655 2_655
O2 O1 O2 128.5(11) 4_665 2_655
O2 O1 O2 48.0(13) 3_654 2_655
O2 O1 O2 103.9(13) 4_664 2_655
O2 O1 O2 81.7(11) 1_554 2_655
O3 O1 O2 47.4(11) 5_665 2_655
O3 O1 O2 156.9(15) 6 2_655
O3 O1 O2 71.4(11) 2_655 2_655
Ga2 O1 O2 103.1(9) . 2_655
Ga3 O1 O2 27.3(7) 2_655 2_655
Ga3 O1 O2 125.9(12) 4_664 2_655
Ga3 O1 O2 88.7(9) 1_554 2_655
Ga2 O1 O2 76.9(9) 1_554 5_665
La O1 O2 94.3(8) . 5_665
La O1 O2 44.6(7) 4_665 5_665
La O1 O2 150.7(9) 2_655 5_665
O2 O1 O2 128.5(11) . 5_665
O2 O1 O2 103.8(12) 3_655 5_665
O2 O1 O2 73.4(12) 4_665 5_665
O2 O1 O2 81.7(11) 3_654 5_665
O2 O1 O2 48.0(13) 4_664 5_665
O2 O1 O2 103.9(13) 1_554 5_665
O3 O1 O2 71.4(11) 5_665 5_665
O3 O1 O2 47.4(11) 6 5_665
O3 O1 O2 156.9(15) 2_655 5_665
Ga2 O1 O2 103.1(9) . 5_665
Ga3 O1 O2 88.7(9) 2_655 5_665
Ga3 O1 O2 27.3(7) 4_664 5_665
Ga3 O1 O2 125.9(12) 1_554 5_665
O2 O1 O2 115.0(7) 2_655 5_665
Ga2 O1 O2 76.9(9) 1_554 6
La O1 O2 44.6(7) . 6
La O1 O2 150.7(9) 4_665 6
La O1 O2 94.3(8) 2_655 6
O2 O1 O2 73.4(12) . 6
O2 O1 O2 128.5(11) 3_655 6
O2 O1 O2 103.8(12) 4_665 6
O2 O1 O2 103.9(13) 3_654 6
O2 O1 O2 81.7(11) 4_664 6
O2 O1 O2 48.0(13) 1_554 6
O3 O1 O2 156.9(15) 5_665 6
O3 O1 O2 71.4(11) 6 6
O3 O1 O2 47.4(11) 2_655 6
Ga2 O1 O2 103.1(9) . 6
Ga3 O1 O2 125.9(12) 2_655 6
Ga3 O1 O2 88.7(9) 4_664 6
Ga3 O1 O2 27.3(7) 1_554 6
O2 O1 O2 115.0(7) 2_655 6
O2 O1 O2 115.0(7) 5_665 6
Ga2 O1 O3 118.9(7) 1_554 4_665
La O1 O3 122.7(13) . 4_665
La O1 O3 27.9(7) 4_665 4_665
La O1 O3 81.1(9) 2_655 4_665
O2 O1 O3 91.4(11) . 4_665
O2 O1 O3 37.7(11) 3_655 4_665
O2 O1 O3 63.1(12) 4_665 4_665
O2 O1 O3 91.2(11) 3_654 4_665
O2 O1 O3 111.1(10) 4_664 4_665
O2 O1 O3 146.9(12) 1_554 4_665
O3 O1 O3 37.4(10) 5_665 4_665
O3 O1 O3 108.1(11) 6 4_665
O3 O1 O3 130.2(13) 2_655 4_665
Ga2 O1 O3 61.1(7) . 4_665
Ga3 O1 O3 67.1(6) 2_655 4_665
Ga3 O1 O3 98.4(6) 4_664 4_665
Ga3 O1 O3 159.2(7) 1_554 4_665
O2 O1 O3 72.0(10) 2_655 4_665
O2 O1 O3 71.1(10) 5_665 4_665
O2 O1 O3 164.2(15) 6 4_665
Ga2 O1 O3 118.9(7) 1_554 .
La O1 O3 27.9(7) . .
La O1 O3 81.1(9) 4_665 .
La O1 O3 122.7(13) 2_655 .
O2 O1 O3 63.1(12) . .
O2 O1 O3 91.4(11) 3_655 .
O2 O1 O3 37.7(11) 4_665 .
O2 O1 O3 146.9(12) 3_654 .
O2 O1 O3 91.2(11) 4_664 .
O2 O1 O3 111.1(10) 1_554 .
O3 O1 O3 130.2(13) 5_665 .
O3 O1 O3 37.4(10) 6 .
O3 O1 O3 108.1(11) 2_655 .
Ga2 O1 O3 61.1(7) . .
Ga3 O1 O3 159.2(7) 2_655 .
Ga3 O1 O3 67.1(6) 4_664 .
Ga3 O1 O3 98.4(6) 1_554 .
O2 O1 O3 164.2(15) 2_655 .
O2 O1 O3 72.0(11) 5_665 .
O2 O1 O3 71.1(10) 6 .
O3 O1 O3 98.6(9) 4_665 .
Ga2 O1 O3 118.9(7) 1_554 3_655
La O1 O3 81.1(9) . 3_655
La O1 O3 122.7(13) 4_665 3_655
La O1 O3 27.9(7) 2_655 3_655
O2 O1 O3 37.7(11) . 3_655
O2 O1 O3 63.1(12) 3_655 3_655
O2 O1 O3 91.4(11) 4_665 3_655
O2 O1 O3 111.1(10) 3_654 3_655
O2 O1 O3 146.9(12) 4_664 3_655
O2 O1 O3 91.2(11) 1_554 3_655
O3 O1 O3 108.1(11) 5_665 3_655
O3 O1 O3 130.2(13) 6 3_655
O3 O1 O3 37.4(10) 2_655 3_655
Ga2 O1 O3 61.1(7) . 3_655
Ga3 O1 O3 98.4(6) 2_655 3_655
Ga3 O1 O3 159.2(7) 4_664 3_655
Ga3 O1 O3 67.1(6) 1_554 3_655
O2 O1 O3 71.1(10) 2_655 3_655
O2 O1 O3 164.2(15) 5_665 3_655
O2 O1 O3 72.0(10) 6 3_655
O3 O1 O3 98.6(9) 4_665 3_655
O3 O1 O3 98.6(9) . 3_655
Ga2 O1 Ga3 137.6(4) 1_554 .
La O1 Ga3 51.6(6) . .
La O1 Ga3 112.1(13) 4_665 .
La O1 Ga3 58.9(6) 2_655 .
O2 O1 Ga3 9.7(8) . .
O2 O1 Ga3 64.2(11) 3_655 .
O2 O1 Ga3 63.7(10) 4_665 .
O2 O1 Ga3 143.8(10) 3_654 .
O2 O1 Ga3 143.1(10) 4_664 .
O2 O1 Ga3 104.8(8) 1_554 .
O3 O1 Ga3 128.4(11) 5_665 .
O3 O1 Ga3 99.2(10) 6 .
O3 O1 Ga3 57.8(8) 2_655 .
Ga2 O1 Ga3 42.4(4) . .
Ga3 O1 Ga3 130.4(4) 2_655 .
Ga3 O1 Ga3 130.4(4) 4_664 .
Ga3 O1 Ga3 76.1(3) 1_554 .
O2 O1 Ga3 103.5(8) 2_655 .
O2 O1 Ga3 134.5(11) 5_665 .
O2 O1 Ga3 64.5(7) 6 .
O3 O1 Ga3 100.6(10) 4_665 .
O3 O1 Ga3 65.1(7) . .
O3 O1 Ga3 33.6(6) 3_655 .
Ga2 O1 Ga3 137.6(4) 1_554 2_656
La O1 Ga3 112.1(13) . 2_656
La O1 Ga3 58.9(6) 4_665 2_656
La O1 Ga3 51.6(6) 2_655 2_656
O2 O1 Ga3 63.7(10) . 2_656
O2 O1 Ga3 9.7(8) 3_655 2_656
O2 O1 Ga3 64.2(11) 4_665 2_656
O2 O1 Ga3 104.8(8) 3_654 2_656
O2 O1 Ga3 143.8(10) 4_664 2_656
O2 O1 Ga3 143.1(10) 1_554 2_656
O3 O1 Ga3 57.8(8) 5_665 2_656
O3 O1 Ga3 128.4(11) 6 2_656
O3 O1 Ga3 99.2(10) 2_655 2_656
Ga2 O1 Ga3 42.4(4) . 2_656
Ga3 O1 Ga3 76.1(3) 2_655 2_656
Ga3 O1 Ga3 130.4(4) 4_664 2_656
Ga3 O1 Ga3 130.4(4) 1_554 2_656
O2 O1 Ga3 64.5(7) 2_655 2_656
O2 O1 Ga3 103.5(8) 5_665 2_656
O2 O1 Ga3 134.5(11) 6 2_656
O3 O1 Ga3 33.6(6) 4_665 2_656
O3 O1 Ga3 100.6(10) . 2_656
O3 O1 Ga3 65.1(7) 3_655 2_656
Ga3 O1 Ga3 71.5(6) . 2_656
Ga2 O1 Ga3 137.6(4) 1_554 4_665
La O1 Ga3 58.9(6) . 4_665
La O1 Ga3 51.6(6) 4_665 4_665
La O1 Ga3 112.1(13) 2_655 4_665
O2 O1 Ga3 64.2(11) . 4_665
O2 O1 Ga3 63.7(10) 3_655 4_665
O2 O1 Ga3 9.7(8) 4_665 4_665
O2 O1 Ga3 143.1(10) 3_654 4_665
O2 O1 Ga3 104.8(8) 4_664 4_665
O2 O1 Ga3 143.8(10) 1_554 4_665
O3 O1 Ga3 99.2(10) 5_665 4_665
O3 O1 Ga3 57.8(8) 6 4_665
O3 O1 Ga3 128.4(11) 2_655 4_665
Ga2 O1 Ga3 42.4(4) . 4_665
Ga3 O1 Ga3 130.4(4) 2_655 4_665
Ga3 O1 Ga3 76.1(3) 4_664 4_665
Ga3 O1 Ga3 130.4(4) 1_554 4_665
O2 O1 Ga3 134.5(11) 2_655 4_665
O2 O1 Ga3 64.5(7) 5_665 4_665
O2 O1 Ga3 103.5(8) 6 4_665
O3 O1 Ga3 65.1(7) 4_665 4_665
O3 O1 Ga3 33.6(6) . 4_665
O3 O1 Ga3 100.6(10) 3_655 4_665
Ga3 O1 Ga3 71.5(6) . 4_665
Ga3 O1 Ga3 71.5(6) 2_656 4_665
Ga2 O1 Ga1 100.6(5) 1_554 1_665
La O1 Ga1 147.1(13) . 1_665
La O1 Ga1 47.15(14) 4_665 1_665
La O1 Ga1 69.5(2) 2_655 1_665
O2 O1 Ga1 103.4(11) . 1_665
O2 O1 Ga1 48.5(9) 3_655 1_665
O2 O1 Ga1 88.1(12) 4_665 1_665
O2 O1 Ga1 69.3(9) 3_654 1_665
O2 O1 Ga1 106.0(11) 4_664 1_665
O2 O1 Ga1 122.8(11) 1_554 1_665
O3 O1 Ga1 18.0(7) 5_665 1_665
O3 O1 Ga1 126.5(9) 6 1_665
O3 O1 Ga1 114.7(9) 2_655 1_665
Ga2 O1 Ga1 79.4(5) . 1_665
Ga3 O1 Ga1 42.59(10) 2_655 1_665
Ga3 O1 Ga1 106.0(2) 4_664 1_665
Ga3 O1 Ga1 136.4(4) 1_554 1_665
O2 O1 Ga1 47.7(8) 2_655 1_665
O2 O1 Ga1 81.2(8) 5_665 1_665
O2 O1 Ga1 161.9(8) 6 1_665
O3 O1 Ga1 25.4(6) 4_665 1_665
O3 O1 Ga1 124.0(9) . 1_665
O3 O1 Ga1 94.5(7) 3_655 1_665
Ga3 O1 Ga1 110.7(7) . 1_665
Ga3 O1 Ga1 39.80(19) 2_656 1_665
Ga3 O1 Ga1 90.5(5) 4_665 1_665
Ga2 O1 Nb 100.6(5) 1_554 1_665
La O1 Nb 147.1(13) . 1_665
La O1 Nb 47.15(14) 4_665 1_665
La O1 Nb 69.5(2) 2_655 1_665
O2 O1 Nb 103.4(11) . 1_665
O2 O1 Nb 48.5(9) 3_655 1_665
O2 O1 Nb 88.1(12) 4_665 1_665
O2 O1 Nb 69.3(9) 3_654 1_665
O2 O1 Nb 106.0(11) 4_664 1_665
O2 O1 Nb 122.8(11) 1_554 1_665
O3 O1 Nb 18.0(7) 5_665 1_665
O3 O1 Nb 126.5(9) 6 1_665
O3 O1 Nb 114.7(9) 2_655 1_665
Ga2 O1 Nb 79.4(5) . 1_665
Ga3 O1 Nb 42.59(10) 2_655 1_665
Ga3 O1 Nb 106.0(2) 4_664 1_665
Ga3 O1 Nb 136.4(4) 1_554 1_665
O2 O1 Nb 47.7(8) 2_655 1_665
O2 O1 Nb 81.2(8) 5_665 1_665
O2 O1 Nb 161.9(8) 6 1_665
O3 O1 Nb 25.4(6) 4_665 1_665
O3 O1 Nb 124.0(9) . 1_665
O3 O1 Nb 94.5(7) 3_655 1_665
Ga3 O1 Nb 110.7(7) . 1_665
Ga3 O1 Nb 39.80(19) 2_656 1_665
Ga3 O1 Nb 90.5(5) 4_665 1_665
Ga1 O1 Nb 0.0 1_665 1_665
Ga2 O1 Nb 100.6(5) 1_554 .
La O1 Nb 47.15(14) . .
La O1 Nb 69.5(2) 4_665 .
La O1 Nb 147.1(13) 2_655 .
O2 O1 Nb 88.1(12) . .
O2 O1 Nb 103.4(11) 3_655 .
O2 O1 Nb 48.5(9) 4_665 .
O2 O1 Nb 122.8(11) 3_654 .
O2 O1 Nb 69.3(9) 4_664 .
O2 O1 Nb 106.0(11) 1_554 .
O3 O1 Nb 114.7(9) 5_665 .
O3 O1 Nb 18.0(7) 6 .
O3 O1 Nb 126.5(9) 2_655 .
Ga2 O1 Nb 79.4(5) . .
Ga3 O1 Nb 136.4(4) 2_655 .
Ga3 O1 Nb 42.58(10) 4_664 .
Ga3 O1 Nb 106.0(2) 1_554 .
O2 O1 Nb 161.9(8) 2_655 .
O2 O1 Nb 47.7(8) 5_665 .
O2 O1 Nb 81.2(8) 6 .
O3 O1 Nb 94.5(7) 4_665 .
O3 O1 Nb 25.4(6) . .
O3 O1 Nb 124.0(9) 3_655 .
Ga3 O1 Nb 90.5(5) . .
Ga3 O1 Nb 110.7(7) 2_656 .
Ga3 O1 Nb 39.80(19) 4_665 .
Ga1 O1 Nb 116.7(3) 1_665 .
Nb O1 Nb 116.7(3) 1_665 .
Ga2 O1 Ga1 100.6(5) 1_554 .
La O1 Ga1 47.15(14) . .
La O1 Ga1 69.5(2) 4_665 .
La O1 Ga1 147.1(13) 2_655 .
O2 O1 Ga1 88.1(12) . .
O2 O1 Ga1 103.4(11) 3_655 .
O2 O1 Ga1 48.5(9) 4_665 .
O2 O1 Ga1 122.8(11) 3_654 .
O2 O1 Ga1 69.3(9) 4_664 .
O2 O1 Ga1 106.0(11) 1_554 .
O3 O1 Ga1 114.7(9) 5_665 .
O3 O1 Ga1 18.0(7) 6 .
O3 O1 Ga1 126.5(9) 2_655 .
Ga2 O1 Ga1 79.4(5) . .
Ga3 O1 Ga1 136.4(4) 2_655 .
Ga3 O1 Ga1 42.58(10) 4_664 .
Ga3 O1 Ga1 106.0(2) 1_554 .
O2 O1 Ga1 161.9(8) 2_655 .
O2 O1 Ga1 47.7(8) 5_665 .
O2 O1 Ga1 81.2(8) 6 .
O3 O1 Ga1 94.5(7) 4_665 .
O3 O1 Ga1 25.4(6) . .
O3 O1 Ga1 124.0(9) 3_655 .
Ga3 O1 Ga1 90.5(5) . .
Ga3 O1 Ga1 110.7(7) 2_656 .
Ga3 O1 Ga1 39.80(19) 4_665 .
Ga1 O1 Ga1 116.7(3) 1_665 .
Nb O1 Ga1 116.7(3) 1_665 .
Nb O1 Ga1 0.0 . .
Ga2 O1 Ga1 100.6(5) 1_554 1_655
La O1 Ga1 69.5(2) . 1_655
La O1 Ga1 147.1(13) 4_665 1_655
La O1 Ga1 47.15(14) 2_655 1_655
O2 O1 Ga1 48.5(9) . 1_655
O2 O1 Ga1 88.1(12) 3_655 1_655
O2 O1 Ga1 103.4(11) 4_665 1_655
O2 O1 Ga1 106.0(11) 3_654 1_655
O2 O1 Ga1 122.8(11) 4_664 1_655
O2 O1 Ga1 69.3(9) 1_554 1_655
O3 O1 Ga1 126.5(9) 5_665 1_655
O3 O1 Ga1 114.7(9) 6 1_655
O3 O1 Ga1 18.0(7) 2_655 1_655
Ga2 O1 Ga1 79.4(5) . 1_655
Ga3 O1 Ga1 106.0(2) 2_655 1_655
Ga3 O1 Ga1 136.4(4) 4_664 1_655
Ga3 O1 Ga1 42.58(10) 1_554 1_655
O2 O1 Ga1 81.2(8) 2_655 1_655
O2 O1 Ga1 161.9(8) 5_665 1_655
O2 O1 Ga1 47.7(8) 6 1_655
O3 O1 Ga1 124.0(9) 4_665 1_655
O3 O1 Ga1 94.5(7) . 1_655
O3 O1 Ga1 25.4(6) 3_655 1_655
Ga3 O1 Ga1 39.80(19) . 1_655
Ga3 O1 Ga1 90.5(5) 2_656 1_655
Ga3 O1 Ga1 110.7(7) 4_665 1_655
Ga1 O1 Ga1 116.7(3) 1_665 1_655
Nb O1 Ga1 116.7(3) 1_665 1_655
Nb O1 Ga1 116.7(3) . 1_655
Ga1 O1 Ga1 116.7(3) . 1_655
Ga2 O1 Nb 100.6(5) 1_554 1_655
La O1 Nb 69.5(2) . 1_655
La O1 Nb 147.1(13) 4_665 1_655
La O1 Nb 47.15(14) 2_655 1_655
O2 O1 Nb 48.5(9) . 1_655
O2 O1 Nb 88.1(12) 3_655 1_655
O2 O1 Nb 103.4(11) 4_665 1_655
O2 O1 Nb 106.0(11) 3_654 1_655
O2 O1 Nb 122.8(11) 4_664 1_655
O2 O1 Nb 69.3(9) 1_554 1_655
O3 O1 Nb 126.5(9) 5_665 1_655
O3 O1 Nb 114.7(9) 6 1_655
O3 O1 Nb 18.0(7) 2_655 1_655
Ga2 O1 Nb 79.4(5) . 1_655
Ga3 O1 Nb 106.0(2) 2_655 1_655
Ga3 O1 Nb 136.4(4) 4_664 1_655
Ga3 O1 Nb 42.58(10) 1_554 1_655
O2 O1 Nb 81.2(8) 2_655 1_655
O2 O1 Nb 161.9(8) 5_665 1_655
O2 O1 Nb 47.7(8) 6 1_655
O3 O1 Nb 124.0(9) 4_665 1_655
O3 O1 Nb 94.5(7) . 1_655
O3 O1 Nb 25.4(6) 3_655 1_655
Ga3 O1 Nb 39.80(19) . 1_655
Ga3 O1 Nb 90.5(5) 2_656 1_655
Ga3 O1 Nb 110.7(7) 4_665 1_655
Ga1 O1 Nb 116.7(3) 1_665 1_655
Nb O1 Nb 116.7(3) 1_665 1_655
Nb O1 Nb 116.7(3) . 1_655
Ga1 O1 Nb 116.7(3) . 1_655
Ga1 O1 Nb 0.0 1_655 1_655
Ga2 O1 O2 79.5(8) 1_554 6_565
La O1 O2 129.9(6) . 6_565
La O1 O2 31.8(6) 4_665 6_565
La O1 O2 113.4(5) 2_655 6_565
O2 O1 O2 133.1(11) . 6_565
O2 O1 O2 81.8(13) 3_655 6_565
O2 O1 O2 85.4(13) 4_665 6_565
O2 O1 O2 63.2(15) 3_654 6_565
O2 O1 O2 67.2(11) 4_664 6_565
O2 O1 O2 112.2(12) 1_554 6_565
O3 O1 O2 33.2(11) 5_665 6_565
O3 O1 O2 85.6(12) 6 6_565
O3 O1 O2 148.5(12) 2_655 6_565
Ga2 O1 O2 100.5(8) . 6_565
Ga3 O1 O2 55.9(6) 2_655 6_565
Ga3 O1 O2 61.6(6) 4_664 6_565
Ga3 O1 O2 140.9(13) 1_554 6_565
O2 O1 O2 79.0(13) 2_655 6_565
O2 O1 O2 38.2(13) 5_665 6_565
O2 O1 O2 148.5(15) 6 6_565
O3 O1 O2 44.1(6) 4_665 6_565
O3 O1 O2 103.4(8) . 6_565
O3 O1 O2 138.7(8) 3_655 6_565
Ga3 O1 O2 142.8(11) . 6_565
Ga3 O1 O2 76.7(6) 2_656 6_565
Ga3 O1 O2 80.6(6) 4_665 6_565
Ga1 O1 O2 44.4(5) 1_665 6_565
Nb O1 O2 44.4(5) 1_665 6_565
Nb O1 O2 83.0(6) . 6_565
Ga1 O1 O2 83.0(6) . 6_565
Ga1 O1 O2 159.6(6) 1_655 6_565
Nb O1 O2 159.6(6) 1_655 6_565
Ga2 O1 O2 79.5(8) 1_554 5_765
La O1 O2 113.4(5) . 5_765
La O1 O2 129.9(6) 4_665 5_765
La O1 O2 31.8(6) 2_655 5_765
O2 O1 O2 81.8(13) . 5_765
O2 O1 O2 85.4(13) 3_655 5_765
O2 O1 O2 133.1(11) 4_665 5_765
O2 O1 O2 67.2(11) 3_654 5_765
O2 O1 O2 112.2(12) 4_664 5_765
O2 O1 O2 63.2(15) 1_554 5_765
O3 O1 O2 85.6(12) 5_665 5_765
O3 O1 O2 148.5(12) 6 5_765
O3 O1 O2 33.2(11) 2_655 5_765
Ga2 O1 O2 100.5(8) . 5_765
Ga3 O1 O2 61.6(6) 2_655 5_765
Ga3 O1 O2 140.9(13) 4_664 5_765
Ga3 O1 O2 55.9(6) 1_554 5_765
O2 O1 O2 38.2(13) 2_655 5_765
O2 O1 O2 148.5(15) 5_665 5_765
O2 O1 O2 79.0(13) 6 5_765
O3 O1 O2 103.4(8) 4_665 5_765
O3 O1 O2 138.7(8) . 5_765
O3 O1 O2 44.1(6) 3_655 5_765
Ga3 O1 O2 76.7(6) . 5_765
Ga3 O1 O2 80.6(6) 2_656 5_765
Ga3 O1 O2 142.8(11) 4_665 5_765
Ga1 O1 O2 83.0(6) 1_665 5_765
Nb O1 O2 83.0(6) 1_665 5_765
Nb O1 O2 159.6(6) . 5_765
Ga1 O1 O2 159.6(6) . 5_765
Ga1 O1 O2 44.4(5) 1_655 5_765
Nb O1 O2 44.4(5) 1_655 5_765
O2 O1 O2 116.8(5) 6_565 5_765
Ga2 O1 O2 79.5(8) 1_554 2_545
La O1 O2 31.8(6) . 2_545
La O1 O2 113.4(5) 4_665 2_545
La O1 O2 129.9(6) 2_655 2_545
O2 O1 O2 85.4(13) . 2_545
O2 O1 O2 133.1(11) 3_655 2_545
O2 O1 O2 81.8(13) 4_665 2_545
O2 O1 O2 112.2(12) 3_654 2_545
O2 O1 O2 63.2(15) 4_664 2_545
O2 O1 O2 67.2(11) 1_554 2_545
O3 O1 O2 148.5(12) 5_665 2_545
O3 O1 O2 33.2(11) 6 2_545
O3 O1 O2 85.6(12) 2_655 2_545
Ga2 O1 O2 100.5(8) . 2_545
Ga3 O1 O2 140.9(13) 2_655 2_545
Ga3 O1 O2 55.9(6) 4_664 2_545
Ga3 O1 O2 61.6(6) 1_554 2_545
O2 O1 O2 148.5(15) 2_655 2_545
O2 O1 O2 79.0(13) 5_665 2_545
O2 O1 O2 38.2(13) 6 2_545
O3 O1 O2 138.7(8) 4_665 2_545
O3 O1 O2 44.1(6) . 2_545
O3 O1 O2 103.4(8) 3_655 2_545
Ga3 O1 O2 80.6(6) . 2_545
Ga3 O1 O2 142.8(11) 2_656 2_545
Ga3 O1 O2 76.7(6) 4_665 2_545
Ga1 O1 O2 159.6(6) 1_665 2_545
Nb O1 O2 159.6(6) 1_665 2_545
Nb O1 O2 44.4(5) . 2_545
Ga1 O1 O2 44.4(5) . 2_545
Ga1 O1 O2 83.0(6) 1_655 2_545
Nb O1 O2 83.0(6) 1_655 2_545
O2 O1 O2 116.8(5) 6_565 2_545
O2 O1 O2 116.8(5) 5_765 2_545
Ga2 O1 O3 115.3(6) 1_554 1_665
La O1 O3 133.8(14) . 1_665
La O1 O3 62.7(8) 4_665 1_665
La O1 O3 47.5(6) 2_655 1_665
O2 O1 O3 81.8(12) . 1_665
O2 O1 O3 32.1(7) 3_655 1_665
O2 O1 O3 84.9(13) 4_665 1_665
O2 O1 O3 82.6(10) 3_654 1_665
O2 O1 O3 129.1(12) 4_664 1_665
O2 O1 O3 125.2(13) 1_554 1_665
O3 O1 O3 40.9(11) 5_665 1_665
O3 O1 O3 142.8(14) 6 1_665
O3 O1 O3 96.0(12) 2_655 1_665
Ga2 O1 O3 64.7(6) . 1_665
Ga3 O1 O3 53.9(4) 2_655 1_665
Ga3 O1 O3 129.5(6) 4_664 1_665
Ga3 O1 O3 124.4(6) 1_554 1_665
O2 O1 O3 43.7(9) 2_655 1_665
O2 O1 O3 103.3(9) 5_665 1_665
O2 O1 O3 141.6(10) 6 1_665
O3 O1 O3 35.0(13) 4_665 1_665
O3 O1 O3 122.2(12) . 1_665
O3 O1 O3 70.5(12) 3_655 1_665
Ga3 O1 O3 87.8(7) . 1_665
Ga3 O1 O3 22.4(4) 2_656 1_665
Ga3 O1 O3 90.9(8) 4_665 1_665
Ga1 O1 O3 24.3(6) 1_665 1_665
Nb O1 O3 24.3(6) 1_665 1_665
Nb O1 O3 127.3(9) . 1_665
Ga1 O1 O3 127.3(9) . 1_665
Ga1 O1 O3 93.9(6) 1_655 1_665
Nb O1 O3 93.9(6) 1_655 1_665
O2 O1 O3 68.3(9) 6_565 1_665
O2 O1 O3 68.7(8) 5_765 1_665
O2 O1 O3 165.2(12) 2_545 1_665
Ga2 O1 O3 115.3(6) 1_554 3
La O1 O3 62.7(8) . 3
La O1 O3 47.5(6) 4_665 3
La O1 O3 133.8(14) 2_655 3
O2 O1 O3 84.9(13) . 3
O2 O1 O3 81.8(12) 3_655 3
O2 O1 O3 32.1(7) 4_665 3
O2 O1 O3 125.2(13) 3_654 3
O2 O1 O3 82.6(10) 4_664 3
O2 O1 O3 129.1(12) 1_554 3
O3 O1 O3 96.0(12) 5_665 3
O3 O1 O3 40.9(11) 6 3
O3 O1 O3 142.8(14) 2_655 3
Ga2 O1 O3 64.7(6) . 3
Ga3 O1 O3 124.4(6) 2_655 3
Ga3 O1 O3 53.9(4) 4_664 3
Ga3 O1 O3 129.5(6) 1_554 3
O2 O1 O3 141.6(10) 2_655 3
O2 O1 O3 43.7(9) 5_665 3
O2 O1 O3 103.3(9) 6 3
O3 O1 O3 70.5(12) 4_665 3
O3 O1 O3 35.0(12) . 3
O3 O1 O3 122.2(12) 3_655 3
Ga3 O1 O3 90.9(8) . 3
Ga3 O1 O3 87.8(7) 2_656 3
Ga3 O1 O3 22.4(4) 4_665 3
Ga1 O1 O3 93.9(6) 1_665 3
Nb O1 O3 93.9(6) 1_665 3
Nb O1 O3 24.3(6) . 3
Ga1 O1 O3 24.3(6) . 3
Ga1 O1 O3 127.3(9) 1_655 3
Nb O1 O3 127.3(9) 1_655 3
O2 O1 O3 68.7(8) 6_565 3
O2 O1 O3 165.2(12) 5_765 3
O2 O1 O3 68.3(9) 2_545 3
O3 O1 O3 103.0(7) 1_665 3
Ga2 O1 O3 115.3(6) 1_554 4_655
La O1 O3 47.5(6) . 4_655
La O1 O3 133.8(14) 4_665 4_655
La O1 O3 62.7(8) 2_655 4_655
O2 O1 O3 32.1(7) . 4_655
O2 O1 O3 84.9(13) 3_655 4_655
O2 O1 O3 81.8(12) 4_665 4_655
O2 O1 O3 129.1(12) 3_654 4_655
O2 O1 O3 125.2(13) 4_664 4_655
O2 O1 O3 82.6(10) 1_554 4_655
O3 O1 O3 142.8(14) 5_665 4_655
O3 O1 O3 96.0(12) 6 4_655
O3 O1 O3 40.9(11) 2_655 4_655
Ga2 O1 O3 64.7(6) . 4_655
Ga3 O1 O3 129.5(6) 2_655 4_655
Ga3 O1 O3 124.4(6) 4_664 4_655
Ga3 O1 O3 53.9(4) 1_554 4_655
O2 O1 O3 103.3(9) 2_655 4_655
O2 O1 O3 141.6(10) 5_665 4_655
O2 O1 O3 43.7(9) 6 4_655
O3 O1 O3 122.2(12) 4_665 4_655
O3 O1 O3 70.5(12) . 4_655
O3 O1 O3 35.0(12) 3_655 4_655
Ga3 O1 O3 22.4(4) . 4_655
Ga3 O1 O3 90.9(8) 2_656 4_655
Ga3 O1 O3 87.8(7) 4_665 4_655
Ga1 O1 O3 127.3(9) 1_665 4_655
Nb O1 O3 127.3(9) 1_665 4_655
Nb O1 O3 93.9(6) . 4_655
Ga1 O1 O3 93.9(6) . 4_655
Ga1 O1 O3 24.3(6) 1_655 4_655
Nb O1 O3 24.3(6) 1_655 4_655
O2 O1 O3 165.2(12) 6_565 4_655
O2 O1 O3 68.3(9) 5_765 4_655
O2 O1 O3 68.7(8) 2_545 4_655
O3 O1 O3 103.0(7) 1_665 4_655
O3 O1 O3 103.0(7) 3 4_655
Ga2 O1 O3 50.8(6) 1_554 4_664
La O1 O3 147.4(10) . 4_664
La O1 O3 65.3(7) 4_665 4_664
La O1 O3 103.1(7) 2_655 4_664
O2 O1 O3 155.9(11) . 4_664
O2 O1 O3 101.0(10) 3_655 4_664
O2 O1 O3 119.4(9) 4_665 4_664
O2 O1 O3 29.3(11) 3_654 4_664
O2 O1 O3 55.1(12) 4_664 4_664
O2 O1 O3 81.4(11) 1_554 4_664
O3 O1 O3 34.8(9) 5_665 4_664
O3 O1 O3 99.0(11) 6 4_664
O3 O1 O3 116.9(12) 2_655 4_664
Ga2 O1 O3 129.2(6) . 4_664
Ga3 O1 O3 31.7(6) 2_655 4_664
Ga3 O1 O3 67.9(8) 4_664 4_664
Ga3 O1 O3 108.8(10) 1_554 4_664
O2 O1 O3 59.0(10) 2_655 4_664
O2 O1 O3 58.2(11) 5_665 4_664
O2 O1 O3 127.7(14) 6 4_664
O3 O1 O3 68.1(7) 4_665 4_664
O3 O1 O3 130.1(3) . 4_664
O3 O1 O3 130.1(3) 3_655 4_664
Ga3 O1 O3 160.9(7) . 4_664
Ga3 O1 O3 92.6(5) 2_656 4_664
Ga3 O1 O3 114.2(5) 4_665 4_664
Ga1 O1 O3 52.8(5) 1_665 4_664
Nb O1 O3 52.8(5) 1_665 4_664
Nb O1 O3 105.3(7) . 4_664
Ga1 O1 O3 105.3(7) . 4_664
Ga1 O1 O3 133.6(7) 1_655 4_664
Nb O1 O3 133.6(7) 1_655 4_664
O2 O1 O3 34.0(7) 6_565 4_664
O2 O1 O3 90.7(7) 5_765 4_664
O2 O1 O3 118.2(11) 2_545 4_664
O3 O1 O3 74.2(7) 1_665 4_664
O3 O1 O3 99.1(10) 3 4_664
O3 O1 O3 157.7(11) 4_655 4_664
Ga2 O1 O3 50.8(6) 1_554 1_554
La O1 O3 65.3(7) . 1_554
La O1 O3 103.1(7) 4_665 1_554
La O1 O3 147.4(10) 2_655 1_554
O2 O1 O3 119.4(9) . 1_554
O2 O1 O3 155.9(11) 3_655 1_554
O2 O1 O3 101.0(10) 4_665 1_554
O2 O1 O3 81.4(11) 3_654 1_554
O2 O1 O3 29.3(11) 4_664 1_554
O2 O1 O3 55.1(12) 1_554 1_554
O3 O1 O3 116.9(12) 5_665 1_554
O3 O1 O3 34.8(9) 6 1_554
O3 O1 O3 99.0(11) 2_655 1_554
Ga2 O1 O3 129.2(6) . 1_554
Ga3 O1 O3 108.8(10) 2_655 1_554
Ga3 O1 O3 31.7(6) 4_664 1_554
Ga3 O1 O3 67.9(8) 1_554 1_554
O2 O1 O3 127.7(14) 2_655 1_554
O2 O1 O3 59.0(10) 5_665 1_554
O2 O1 O3 58.2(11) 6 1_554
O3 O1 O3 130.1(3) 4_665 1_554
O3 O1 O3 68.1(7) . 1_554
O3 O1 O3 130.1(3) 3_655 1_554
Ga3 O1 O3 114.2(5) . 1_554
Ga3 O1 O3 160.9(7) 2_656 1_554
Ga3 O1 O3 92.6(5) 4_665 1_554
Ga1 O1 O3 133.6(7) 1_665 1_554
Nb O1 O3 133.6(7) 1_665 1_554
Nb O1 O3 52.8(5) . 1_554
Ga1 O1 O3 52.8(5) . 1_554
Ga1 O1 O3 105.3(7) 1_655 1_554
Nb O1 O3 105.3(7) 1_655 1_554
O2 O1 O3 90.7(7) 6_565 1_554
O2 O1 O3 118.2(11) 5_765 1_554
O2 O1 O3 34.0(7) 2_545 1_554
O3 O1 O3 157.7(11) 1_665 1_554
O3 O1 O3 74.2(8) 3 1_554
O3 O1 O3 99.1(10) 4_655 1_554
O3 O1 O3 84.3(9) 4_664 1_554
Ga2 O1 O3 50.8(6) 1_554 3_654
La O1 O3 103.1(7) . 3_654
La O1 O3 147.4(10) 4_665 3_654
La O1 O3 65.3(7) 2_655 3_654
O2 O1 O3 101.0(10) . 3_654
O2 O1 O3 119.4(9) 3_655 3_654
O2 O1 O3 155.9(11) 4_665 3_654
O2 O1 O3 55.1(12) 3_654 3_654
O2 O1 O3 81.4(11) 4_664 3_654
O2 O1 O3 29.3(11) 1_554 3_654
O3 O1 O3 99.0(11) 5_665 3_654
O3 O1 O3 116.9(12) 6 3_654
O3 O1 O3 34.8(9) 2_655 3_654
Ga2 O1 O3 129.2(6) . 3_654
Ga3 O1 O3 67.9(8) 2_655 3_654
Ga3 O1 O3 108.8(10) 4_664 3_654
Ga3 O1 O3 31.7(6) 1_554 3_654
O2 O1 O3 58.2(11) 2_655 3_654
O2 O1 O3 127.7(14) 5_665 3_654
O2 O1 O3 59.0(10) 6 3_654
O3 O1 O3 130.1(3) 4_665 3_654
O3 O1 O3 130.1(3) . 3_654
O3 O1 O3 68.1(7) 3_655 3_654
Ga3 O1 O3 92.6(5) . 3_654
Ga3 O1 O3 114.2(5) 2_656 3_654
Ga3 O1 O3 160.9(7) 4_665 3_654
Ga1 O1 O3 105.3(7) 1_665 3_654
Nb O1 O3 105.3(7) 1_665 3_654
Nb O1 O3 133.6(7) . 3_654
Ga1 O1 O3 133.6(7) . 3_654
Ga1 O1 O3 52.8(5) 1_655 3_654
Nb O1 O3 52.8(5) 1_655 3_654
O2 O1 O3 118.2(11) 6_565 3_654
O2 O1 O3 34.0(7) 5_765 3_654
O2 O1 O3 90.7(7) 2_545 3_654
O3 O1 O3 99.1(10) 1_665 3_654
O3 O1 O3 157.7(11) 3 3_654
O3 O1 O3 74.2(7) 4_655 3_654
O3 O1 O3 84.3(9) 4_664 3_654
O3 O1 O3 84.3(9) 1_554 3_654
Ga2 O1 O1 110.5(9) 1_554 2
La O1 O1 98.8(8) . 2
La O1 O1 11.20(11) 4_665 2
La O1 O1 117.9(11) 2_655 2
O2 O1 O1 100.9(15) . 2
O2 O1 O1 65.8(13) 3_655 2
O2 O1 O1 48.4(11) 4_665 2
O2 O1 O1 100.3(12) 3_654 2
O2 O1 O1 85.7(10) 4_664 2
O2 O1 O1 141.2(16) 1_554 2
O3 O1 O1 59.5(8) 5_665 2
O3 O1 O1 70.2(9) 6 2
O3 O1 O1 164.8(17) 2_655 2
Ga2 O1 O1 69.5(9) . 2
Ga3 O1 O1 89.3(2) 2_655 2
Ga3 O1 O1 64.0(3) 4_664 2
Ga3 O1 O1 162.3(7) 1_554 2
O2 O1 O1 105.4(8) 2_655 2
O2 O1 O1 38.2(7) 5_665 2
O2 O1 O1 139.5(8) 6 2
O3 O1 O1 38.1(7) 4_665 2
O3 O1 O1 70.8(9) . 2
O3 O1 O1 127.3(14) 3_655 2
Ga3 O1 O1 110.1(12) . 2
Ga3 O1 O1 66.7(7) 2_656 2
Ga3 O1 O1 43.6(6) 4_665 2
Ga1 O1 O1 58.35(16) 1_665 2
Nb O1 O1 58.35(16) 1_665 2
Nb O1 O1 58.35(16) . 2
Ga1 O1 O1 58.35(16) . 2
Ga1 O1 O1 148.9(14) 1_655 2
Nb O1 O1 148.9(14) 1_655 2
O2 O1 O1 37.1(6) 6_565 2
O2 O1 O1 141.0(6) 5_765 2
O2 O1 O1 102.3(5) 2_545 2
O3 O1 O1 73.1(8) 1_665 2
O3 O1 O1 36.6(6) 3 2
O3 O1 O1 130.0(13) 4_655 2
O3 O1 O1 71.0(7) 4_664 2
O3 O1 O1 94.6(7) 1_554 2
O3 O1 O1 155.3(12) 3_654 2
Ga2 O1 O1 110.5(9) 1_554 2_655
La O1 O1 117.9(11) . 2_655
La O1 O1 98.8(8) 4_665 2_655
La O1 O1 11.20(11) 2_655 2_655
O2 O1 O1 65.8(13) . 2_655
O2 O1 O1 48.4(11) 3_655 2_655
O2 O1 O1 100.9(15) 4_665 2_655
O2 O1 O1 85.7(10) 3_654 2_655
O2 O1 O1 141.2(16) 4_664 2_655
O2 O1 O1 100.3(12) 1_554 2_655
O3 O1 O1 70.2(9) 5_665 2_655
O3 O1 O1 164.8(17) 6 2_655
O3 O1 O1 59.5(8) 2_655 2_655
Ga2 O1 O1 69.5(9) . 2_655
Ga3 O1 O1 64.0(3) 2_655 2_655
Ga3 O1 O1 162.3(7) 4_664 2_655
Ga3 O1 O1 89.3(2) 1_554 2_655
O2 O1 O1 38.2(7) 2_655 2_655
O2 O1 O1 139.5(8) 5_665 2_655
O2 O1 O1 105.4(8) 6 2_655
O3 O1 O1 70.8(9) 4_665 2_655
O3 O1 O1 127.4(14) . 2_655
O3 O1 O1 38.1(7) 3_655 2_655
Ga3 O1 O1 66.7(7) . 2_655
Ga3 O1 O1 43.6(6) 2_656 2_655
Ga3 O1 O1 110.1(12) 4_665 2_655
Ga1 O1 O1 58.35(16) 1_665 2_655
Nb O1 O1 58.35(16) 1_665 2_655
Nb O1 O1 148.9(14) . 2_655
Ga1 O1 O1 148.9(14) . 2_655
Ga1 O1 O1 58.35(16) 1_655 2_655
Nb O1 O1 58.35(16) 1_655 2_655
O2 O1 O1 102.3(5) 6_565 2_655
O2 O1 O1 37.1(6) 5_765 2_655
O2 O1 O1 141.0(6) 2_545 2_655
O3 O1 O1 36.6(6) 1_665 2_655
O3 O1 O1 130.0(13) 3 2_655
O3 O1 O1 73.1(8) 4_655 2_655
O3 O1 O1 94.6(7) 4_664 2_655
O3 O1 O1 155.3(12) 1_554 2_655
O3 O1 O1 71.0(7) 3_654 2_655
O1 O1 O1 108.4(10) 2 2_655
Ga2 O1 O1 110.5(9) 1_554 2_545
La O1 O1 11.20(11) . 2_545
La O1 O1 117.9(11) 4_665 2_545
La O1 O1 98.8(8) 2_655 2_545
O2 O1 O1 48.4(11) . 2_545
O2 O1 O1 100.9(15) 3_655 2_545
O2 O1 O1 65.8(12) 4_665 2_545
O2 O1 O1 141.2(16) 3_654 2_545
O2 O1 O1 100.3(12) 4_664 2_545
O2 O1 O1 85.7(10) 1_554 2_545
O3 O1 O1 164.8(17) 5_665 2_545
O3 O1 O1 59.5(8) 6 2_545
O3 O1 O1 70.1(9) 2_655 2_545
Ga2 O1 O1 69.5(9) . 2_545
Ga3 O1 O1 162.3(7) 2_655 2_545
Ga3 O1 O1 89.3(2) 4_664 2_545
Ga3 O1 O1 64.0(3) 1_554 2_545
O2 O1 O1 139.5(8) 2_655 2_545
O2 O1 O1 105.4(8) 5_665 2_545
O2 O1 O1 38.2(7) 6 2_545
O3 O1 O1 127.4(14) 4_665 2_545
O3 O1 O1 38.1(7) . 2_545
O3 O1 O1 70.8(9) 3_655 2_545
Ga3 O1 O1 43.6(6) . 2_545
Ga3 O1 O1 110.1(12) 2_656 2_545
Ga3 O1 O1 66.7(7) 4_665 2_545
Ga1 O1 O1 148.9(14) 1_665 2_545
Nb O1 O1 148.9(14) 1_665 2_545
Nb O1 O1 58.35(16) . 2_545
Ga1 O1 O1 58.35(16) . 2_545
Ga1 O1 O1 58.35(16) 1_655 2_545
Nb O1 O1 58.35(16) 1_655 2_545
O2 O1 O1 141.0(7) 6_565 2_545
O2 O1 O1 102.3(5) 5_765 2_545
O2 O1 O1 37.1(6) 2_545 2_545
O3 O1 O1 130.0(13) 1_665 2_545
O3 O1 O1 73.1(8) 3 2_545
O3 O1 O1 36.6(6) 4_655 2_545
O3 O1 O1 155.3(12) 4_664 2_545
O3 O1 O1 71.0(7) 1_554 2_545
O3 O1 O1 94.6(7) 3_654 2_545
O1 O1 O1 108.4(10) 2 2_545
O1 O1 O1 108.4(10) 2_655 2_545
Ga2 O1 La 28.9(2) 1_554 4_664
La O1 La 121.9(9) . 4_664
La O1 La 81.2(7) 4_665 4_664
La O1 La 121.9(9) 2_655 4_664
O2 O1 La 175.5(9) . 4_664
O2 O1 La 128.7(9) 3_655 4_664
O2 O1 La 125.9(8) 4_665 4_664
O2 O1 La 32.1(9) 3_654 4_664
O2 O1 La 27.7(11) 4_664 4_664
O2 O1 La 61.6(10) 1_554 4_664
O3 O1 La 62.9(9) 5_665 4_664
O3 O1 La 78.5(10) 6 4_664
O3 O1 La 111.1(12) 2_655 4_664
Ga2 O1 La 151.1(2) . 4_664
Ga3 O1 La 53.6(5) 2_655 4_664
Ga3 O1 La 48.3(5) 4_664 4_664
Ga3 O1 La 90.3(8) 1_554 4_664
O2 O1 La 78.4(9) 2_655 4_664
O2 O1 La 52.7(8) 5_665 4_664
O2 O1 La 102.1(11) 6 4_664
O3 O1 La 93.1(5) 4_665 4_664
O3 O1 La 115.4(6) . 4_664
O3 O1 La 141.9(8) 3_655 4_664
Ga3 O1 La 166.1(6) . 4_664
Ga3 O1 La 120.71(15) 2_656 4_664
Ga3 O1 La 117.16(13) 4_665 4_664
Ga1 O1 La 81.0(3) 1_665 4_664
Nb O1 La 81.0(3) 1_665 4_664
Nb O1 La 90.8(4) . 4_664
Ga1 O1 La 90.8(4) . 4_664
Ga1 O1 La 128.8(7) 1_655 4_664
Nb O1 La 128.8(7) 1_655 4_664
O2 O1 La 51.0(6) 6_565 4_664
O2 O1 La 98.0(9) 5_765 4_664
O2 O1 La 90.7(8) 2_545 4_664
O3 O1 La 102.4(5) 1_665 4_664
O3 O1 La 95.9(5) 3 4_664
O3 O1 La 143.8(8) 4_655 4_664
O3 O1 La 28.3(6) 4_664 4_664
O3 O1 La 56.8(6) 1_554 4_664
O3 O1 La 76.6(8) 3_654 4_664
O1 O1 La 82.1(7) 2 4_664
O1 O1 La 116.6(8) 2_655 4_664
O1 O1 La 127.6(10) 2_545 4_664
Ga2 O1 La 28.9(2) 1_554 1_554
La O1 La 81.2(7) . 1_554
La O1 La 121.9(9) 4_665 1_554
La O1 La 121.9(9) 2_655 1_554
O2 O1 La 125.9(8) . 1_554
O2 O1 La 175.5(9) 3_655 1_554
O2 O1 La 128.7(9) 4_665 1_554
O2 O1 La 61.6(10) 3_654 1_554
O2 O1 La 32.1(9) 4_664 1_554
O2 O1 La 27.7(11) 1_554 1_554
O3 O1 La 111.1(12) 5_665 1_554
O3 O1 La 62.9(9) 6 1_554
O3 O1 La 78.5(10) 2_655 1_554
Ga2 O1 La 151.1(2) . 1_554
Ga3 O1 La 90.3(8) 2_655 1_554
Ga3 O1 La 53.6(5) 4_664 1_554
Ga3 O1 La 48.3(5) 1_554 1_554
O2 O1 La 102.1(11) 2_655 1_554
O2 O1 La 78.4(9) 5_665 1_554
O2 O1 La 52.7(8) 6 1_554
O3 O1 La 141.9(8) 4_665 1_554
O3 O1 La 93.1(6) . 1_554
O3 O1 La 115.4(6) 3_655 1_554
Ga3 O1 La 117.16(13) . 1_554
Ga3 O1 La 166.1(6) 2_656 1_554
Ga3 O1 La 120.71(15) 4_665 1_554
Ga1 O1 La 128.8(7) 1_665 1_554
Nb O1 La 128.8(7) 1_665 1_554
Nb O1 La 81.0(3) . 1_554
Ga1 O1 La 81.0(3) . 1_554
Ga1 O1 La 90.8(4) 1_655 1_554
Nb O1 La 90.8(4) 1_655 1_554
O2 O1 La 98.0(9) 6_565 1_554
O2 O1 La 90.7(8) 5_765 1_554
O2 O1 La 51.0(6) 2_545 1_554
O3 O1 La 143.8(8) 1_665 1_554
O3 O1 La 102.4(5) 3 1_554
O3 O1 La 95.9(5) 4_655 1_554
O3 O1 La 76.6(8) 4_664 1_554
O3 O1 La 28.3(6) 1_554 1_554
O3 O1 La 56.8(6) 3_654 1_554
O1 O1 La 116.6(8) 2 1_554
O1 O1 La 127.6(10) 2_655 1_554
O1 O1 La 82.1(7) 2_545 1_554
La O1 La 49.5(4) 4_664 1_554
Ga2 O1 La 28.9(2) 1_554 2_654
La O1 La 121.9(9) . 2_654
La O1 La 121.9(9) 4_665 2_654
La O1 La 81.2(7) 2_655 2_654
O2 O1 La 128.7(9) . 2_654
O2 O1 La 125.9(8) 3_655 2_654
O2 O1 La 175.5(9) 4_665 2_654
O2 O1 La 27.7(11) 3_654 2_654
O2 O1 La 61.6(10) 4_664 2_654
O2 O1 La 32.1(9) 1_554 2_654
O3 O1 La 78.5(10) 5_665 2_654
O3 O1 La 111.1(12) 6 2_654
O3 O1 La 62.9(9) 2_655 2_654
Ga2 O1 La 151.1(2) . 2_654
Ga3 O1 La 48.3(5) 2_655 2_654
Ga3 O1 La 90.3(8) 4_664 2_654
Ga3 O1 La 53.6(5) 1_554 2_654
O2 O1 La 52.7(8) 2_655 2_654
O2 O1 La 102.1(11) 5_665 2_654
O2 O1 La 78.4(9) 6 2_654
O3 O1 La 115.4(6) 4_665 2_654
O3 O1 La 141.9(8) . 2_654
O3 O1 La 93.1(5) 3_655 2_654
Ga3 O1 La 120.71(15) . 2_654
Ga3 O1 La 117.16(13) 2_656 2_654
Ga3 O1 La 166.1(6) 4_665 2_654
Ga1 O1 La 90.8(4) 1_665 2_654
Nb O1 La 90.8(4) 1_665 2_654
Nb O1 La 128.8(7) . 2_654
Ga1 O1 La 128.8(7) . 2_654
Ga1 O1 La 81.0(3) 1_655 2_654
Nb O1 La 81.0(3) 1_655 2_654
O2 O1 La 90.7(8) 6_565 2_654
O2 O1 La 51.0(6) 5_765 2_654
O2 O1 La 98.0(9) 2_545 2_654
O3 O1 La 95.9(5) 1_665 2_654
O3 O1 La 143.8(8) 3 2_654
O3 O1 La 102.4(5) 4_655 2_654
O3 O1 La 56.8(6) 4_664 2_654
O3 O1 La 76.6(8) 1_554 2_654
O3 O1 La 28.3(6) 3_654 2_654
O1 O1 La 127.6(10) 2 2_654
O1 O1 La 82.1(7) 2_655 2_654
O1 O1 La 116.6(8) 2_545 2_654
La O1 La 49.5(4) 4_664 2_654
La O1 La 49.5(4) 1_554 2_654
Ga2 O1 Ga2 70.2(5) 1_554 2
La O1 Ga2 112.98(14) . 2
La O1 Ga2 41.6(4) 4_665 2
La O1 Ga2 134.99(12) 2_655 2
O2 O1 Ga2 140.5(12) . 2
O2 O1 Ga2 99.7(11) 3_655 2
O2 O1 Ga2 85.1(8) 4_665 2
O2 O1 Ga2 66.3(11) 3_654 2
O2 O1 Ga2 49.0(9) 4_664 2
O2 O1 Ga2 101.6(12) 1_554 2
O3 O1 Ga2 54.0(9) 5_665 2
O3 O1 Ga2 65.3(9) 6 2
O3 O1 Ga2 153.1(14) 2_655 2
Ga2 O1 Ga2 109.8(5) . 2
Ga3 O1 Ga2 70.0(3) 2_655 2
Ga3 O1 Ga2 39.57(17) 4_664 2
Ga3 O1 Ga2 128.8(10) 1_554 2
O2 O1 Ga2 96.3(8) 2_655 2
O2 O1 Ga2 18.7(8) 5_665 2
O2 O1 Ga2 127.4(10) 6 2
O3 O1 Ga2 62.9(5) 4_665 2
O3 O1 Ga2 90.2(7) . 2
O3 O1 Ga2 160.6(7) 3_655 2
Ga3 O1 Ga2 148.8(7) . 2
Ga3 O1 Ga2 96.5(2) 2_656 2
Ga3 O1 Ga2 77.45(17) 4_665 2
Ga1 O1 Ga2 66.42(7) 1_665 2
Nb O1 Ga2 66.42(7) 1_665 2
Nb O1 Ga2 66.42(7) . 2
Ga1 O1 Ga2 66.42(7) . 2
Ga1 O1 Ga2 170.8(10) 1_655 2
Nb O1 Ga2 170.8(10) 1_655 2
O2 O1 Ga2 22.0(5) 6_565 2
O2 O1 Ga2 130.9(8) 5_765 2
O2 O1 Ga2 95.0(6) 2_545 2
O3 O1 Ga2 90.2(6) 1_665 2
O3 O1 Ga2 59.3(5) 3 2
O3 O1 Ga2 160.4(6) 4_655 2
O3 O1 Ga2 40.3(6) 4_664 2
O3 O1 Ga2 69.2(6) 1_554 2
O3 O1 Ga2 118.4(10) 3_654 2
O1 O1 Ga2 40.3(5) 2 2
O1 O1 Ga2 124.01(8) 2_655 2
O1 O1 Ga2 124.01(8) 2_545 2
La O1 Ga2 42.1(3) 4_664 2
La O1 Ga2 81.1(5) 1_554 2
La O1 Ga2 90.4(6) 2_654 2
Ga2 O1 Ga2 70.2(5) 1_554 2_655
La O1 Ga2 134.99(11) . 2_655
La O1 Ga2 112.98(14) 4_665 2_655
La O1 Ga2 41.6(4) 2_655 2_655
O2 O1 Ga2 99.7(11) . 2_655
O2 O1 Ga2 85.1(8) 3_655 2_655
O2 O1 Ga2 140.5(12) 4_665 2_655
O2 O1 Ga2 49.0(9) 3_654 2_655
O2 O1 Ga2 101.6(12) 4_664 2_655
O2 O1 Ga2 66.3(11) 1_554 2_655
O3 O1 Ga2 65.3(9) 5_665 2_655
O3 O1 Ga2 153.1(14) 6 2_655
O3 O1 Ga2 54.0(9) 2_655 2_655
Ga2 O1 Ga2 109.8(5) . 2_655
Ga3 O1 Ga2 39.57(17) 2_655 2_655
Ga3 O1 Ga2 128.8(10) 4_664 2_655
Ga3 O1 Ga2 70.0(3) 1_554 2_655
O2 O1 Ga2 18.7(8) 2_655 2_655
O2 O1 Ga2 127.4(10) 5_665 2_655
O2 O1 Ga2 96.3(8) 6 2_655
O3 O1 Ga2 90.2(7) 4_665 2_655
O3 O1 Ga2 160.6(7) . 2_655
O3 O1 Ga2 62.9(5) 3_655 2_655
Ga3 O1 Ga2 96.4(2) . 2_655
Ga3 O1 Ga2 77.45(17) 2_656 2_655
Ga3 O1 Ga2 148.8(7) 4_665 2_655
Ga1 O1 Ga2 66.42(7) 1_665 2_655
Nb O1 Ga2 66.42(7) 1_665 2_655
Nb O1 Ga2 170.8(10) . 2_655
Ga1 O1 Ga2 170.8(10) . 2_655
Ga1 O1 Ga2 66.42(7) 1_655 2_655
Nb O1 Ga2 66.42(7) 1_655 2_655
O2 O1 Ga2 95.0(6) 6_565 2_655
O2 O1 Ga2 22.0(5) 5_765 2_655
O2 O1 Ga2 130.9(8) 2_545 2_655
O3 O1 Ga2 59.3(5) 1_665 2_655
O3 O1 Ga2 160.4(6) 3 2_655
O3 O1 Ga2 90.2(6) 4_655 2_655
O3 O1 Ga2 69.2(6) 4_664 2_655
O3 O1 Ga2 118.4(10) 1_554 2_655
O3 O1 Ga2 40.3(6) 3_654 2_655
O1 O1 Ga2 124.01(8) 2 2_655
O1 O1 Ga2 40.3(5) 2_655 2_655
O1 O1 Ga2 124.01(8) 2_545 2_655
La O1 Ga2 81.1(5) 4_664 2_655
La O1 Ga2 90.4(6) 1_554 2_655
La O1 Ga2 42.1(3) 2_654 2_655
Ga2 O1 Ga2 109.1(5) 2 2_655
Ga2 O1 Ga2 70.2(5) 1_554 2_545
La O1 Ga2 41.6(4) . 2_545
La O1 Ga2 134.99(11) 4_665 2_545
La O1 Ga2 112.98(13) 2_655 2_545
O2 O1 Ga2 85.1(8) . 2_545
O2 O1 Ga2 140.5(12) 3_655 2_545
O2 O1 Ga2 99.7(11) 4_665 2_545
O2 O1 Ga2 101.6(12) 3_654 2_545
O2 O1 Ga2 66.3(11) 4_664 2_545
O2 O1 Ga2 49.0(9) 1_554 2_545
O3 O1 Ga2 153.1(14) 5_665 2_545
O3 O1 Ga2 54.0(9) 6 2_545
O3 O1 Ga2 65.3(9) 2_655 2_545
Ga2 O1 Ga2 109.8(5) . 2_545
Ga3 O1 Ga2 128.8(10) 2_655 2_545
Ga3 O1 Ga2 70.0(3) 4_664 2_545
Ga3 O1 Ga2 39.57(17) 1_554 2_545
O2 O1 Ga2 127.4(10) 2_655 2_545
O2 O1 Ga2 96.3(8) 5_665 2_545
O2 O1 Ga2 18.7(8) 6 2_545
O3 O1 Ga2 160.6(7) 4_665 2_545
O3 O1 Ga2 62.9(5) . 2_545
O3 O1 Ga2 90.2(7) 3_655 2_545
Ga3 O1 Ga2 77.45(17) . 2_545
Ga3 O1 Ga2 148.8(7) 2_656 2_545
Ga3 O1 Ga2 96.4(2) 4_665 2_545
Ga1 O1 Ga2 170.8(10) 1_665 2_545
Nb O1 Ga2 170.8(10) 1_665 2_545
Nb O1 Ga2 66.42(7) . 2_545
Ga1 O1 Ga2 66.42(7) . 2_545
Ga1 O1 Ga2 66.42(7) 1_655 2_545
Nb O1 Ga2 66.42(7) 1_655 2_545
O2 O1 Ga2 130.9(8) 6_565 2_545
O2 O1 Ga2 95.0(6) 5_765 2_545
O2 O1 Ga2 22.0(5) 2_545 2_545
O3 O1 Ga2 160.4(6) 1_665 2_545
O3 O1 Ga2 90.2(6) 3 2_545
O3 O1 Ga2 59.3(5) 4_655 2_545
O3 O1 Ga2 118.4(10) 4_664 2_545
O3 O1 Ga2 40.3(6) 1_554 2_545
O3 O1 Ga2 69.2(6) 3_654 2_545
O1 O1 Ga2 124.01(8) 2 2_545
O1 O1 Ga2 124.01(8) 2_655 2_545
O1 O1 Ga2 40.3(5) 2_545 2_545
La O1 Ga2 90.4(6) 4_664 2_545
La O1 Ga2 42.1(3) 1_554 2_545
La O1 Ga2 81.1(5) 2_654 2_545
Ga2 O1 Ga2 109.1(5) 2 2_545
Ga2 O1 Ga2 109.1(5) 2_655 2_545
Ga2 O1 O1 0.001(2) 1_554 1_554
La O1 O1 110.1(9) . 1_554
La O1 O1 110.1(9) 4_665 1_554
La O1 O1 110.1(9) 2_655 1_554
O2 O1 O1 147.3(8) . 1_554
O2 O1 O1 147.3(8) 3_655 1_554
O2 O1 O1 147.3(8) 4_665 1_554
O2 O1 O1 32.7(9) 3_654 1_554
O2 O1 O1 32.7(9) 4_664 1_554
O2 O1 O1 32.7(9) 1_554 1_554
O3 O1 O1 83.6(10) 5_665 1_554
O3 O1 O1 83.6(10) 6 1_554
O3 O1 O1 83.6(10) 2_655 1_554
Ga2 O1 O1 180.000(2) . 1_554
Ga3 O1 O1 61.5(6) 2_655 1_554
Ga3 O1 O1 61.5(6) 4_664 1_554
Ga3 O1 O1 61.5(6) 1_554 1_554
O2 O1 O1 76.9(9) 2_655 1_554
O2 O1 O1 76.9(9) 5_665 1_554
O2 O1 O1 76.9(9) 6 1_554
O3 O1 O1 118.9(7) 4_665 1_554
O3 O1 O1 118.9(7) . 1_554
O3 O1 O1 118.9(7) 3_655 1_554
Ga3 O1 O1 137.6(4) . 1_554
Ga3 O1 O1 137.6(4) 2_656 1_554
Ga3 O1 O1 137.6(4) 4_665 1_554
Ga1 O1 O1 100.6(5) 1_665 1_554
Nb O1 O1 100.6(5) 1_665 1_554
Nb O1 O1 100.6(5) . 1_554
Ga1 O1 O1 100.6(5) . 1_554
Ga1 O1 O1 100.6(5) 1_655 1_554
Nb O1 O1 100.6(5) 1_655 1_554
O2 O1 O1 79.5(8) 6_565 1_554
O2 O1 O1 79.5(8) 5_765 1_554
O2 O1 O1 79.5(8) 2_545 1_554
O3 O1 O1 115.3(6) 1_665 1_554
O3 O1 O1 115.3(6) 3 1_554
O3 O1 O1 115.3(6) 4_655 1_554
O3 O1 O1 50.8(6) 4_664 1_554
O3 O1 O1 50.8(6) 1_554 1_554
O3 O1 O1 50.8(6) 3_654 1_554
O1 O1 O1 110.5(9) 2 1_554
O1 O1 O1 110.5(9) 2_655 1_554
O1 O1 O1 110.5(9) 2_545 1_554
La O1 O1 28.9(2) 4_664 1_554
La O1 O1 28.9(2) 1_554 1_554
La O1 O1 28.9(2) 2_654 1_554
Ga2 O1 O1 70.2(5) 2 1_554
Ga2 O1 O1 70.2(5) 2_655 1_554
Ga2 O1 O1 70.2(5) 2_545 1_554
Ga2 O1 O1 180.0 1_554 1_556
La O1 O1 69.9(9) . 1_556
La O1 O1 69.9(9) 4_665 1_556
La O1 O1 69.9(9) 2_655 1_556
O2 O1 O1 32.7(8) . 1_556
O2 O1 O1 32.7(8) 3_655 1_556
O2 O1 O1 32.7(8) 4_665 1_556
O2 O1 O1 147.3(9) 3_654 1_556
O2 O1 O1 147.3(9) 4_664 1_556
O2 O1 O1 147.3(9) 1_554 1_556
O3 O1 O1 96.4(10) 5_665 1_556
O3 O1 O1 96.4(10) 6 1_556
O3 O1 O1 96.4(10) 2_655 1_556
Ga2 O1 O1 0.000(2) . 1_556
Ga3 O1 O1 118.5(6) 2_655 1_556
Ga3 O1 O1 118.5(6) 4_664 1_556
Ga3 O1 O1 118.5(6) 1_554 1_556
O2 O1 O1 103.1(9) 2_655 1_556
O2 O1 O1 103.1(9) 5_665 1_556
O2 O1 O1 103.1(9) 6 1_556
O3 O1 O1 61.1(7) 4_665 1_556
O3 O1 O1 61.1(7) . 1_556
O3 O1 O1 61.1(7) 3_655 1_556
Ga3 O1 O1 42.4(4) . 1_556
Ga3 O1 O1 42.4(4) 2_656 1_556
Ga3 O1 O1 42.4(4) 4_665 1_556
Ga1 O1 O1 79.4(5) 1_665 1_556
Nb O1 O1 79.4(5) 1_665 1_556
Nb O1 O1 79.4(5) . 1_556
Ga1 O1 O1 79.4(5) . 1_556
Ga1 O1 O1 79.4(5) 1_655 1_556
Nb O1 O1 79.4(5) 1_655 1_556
O2 O1 O1 100.5(8) 6_565 1_556
O2 O1 O1 100.5(8) 5_765 1_556
O2 O1 O1 100.5(8) 2_545 1_556
O3 O1 O1 64.7(6) 1_665 1_556
O3 O1 O1 64.7(6) 3 1_556
O3 O1 O1 64.7(6) 4_655 1_556
O3 O1 O1 129.2(6) 4_664 1_556
O3 O1 O1 129.2(6) 1_554 1_556
O3 O1 O1 129.2(6) 3_654 1_556
O1 O1 O1 69.5(9) 2 1_556
O1 O1 O1 69.5(9) 2_655 1_556
O1 O1 O1 69.5(9) 2_545 1_556
La O1 O1 151.1(2) 4_664 1_556
La O1 O1 151.1(2) 1_554 1_556
La O1 O1 151.1(2) 2_654 1_556
Ga2 O1 O1 109.8(5) 2 1_556
Ga2 O1 O1 109.8(5) 2_655 1_556
Ga2 O1 O1 109.8(5) 2_545 1_556
O1 O1 O1 179.999(2) 1_554 1_556
Ga2 O1 Ga3 71.1(4) 1_554 1_564
La O1 Ga3 147.90(11) . 1_564
La O1 Ga3 46.5(4) 4_665 1_564
La O1 Ga3 100.04(16) 2_655 1_564
O2 O1 Ga3 138.5(10) . 1_564
O2 O1 Ga3 82.8(9) 3_655 1_564
O2 O1 Ga3 101.1(10) 4_665 1_564
O2 O1 Ga3 47.9(10) 3_654 1_564
O2 O1 Ga3 69.4(11) 4_664 1_564
O2 O1 Ga3 101.9(11) 1_554 1_564
O3 O1 Ga3 20.0(8) 5_665 1_564
O3 O1 Ga3 100.9(9) 6 1_564
O3 O1 Ga3 130.0(10) 2_655 1_564
Ga2 O1 Ga3 108.9(4) . 1_564
Ga3 O1 Ga3 37.34(18) 2_655 1_564
Ga3 O1 Ga3 73.0(4) 4_664 1_564
Ga3 O1 Ga3 128.7(9) 1_554 1_564
O2 O1 Ga3 61.3(8) 2_655 1_564
O2 O1 Ga3 54.1(8) 5_665 1_564
O2 O1 Ga3 147.8(13) 6 1_564
O3 O1 Ga3 47.9(5) 4_665 1_564
O3 O1 Ga3 121.9(7) . 1_564
O3 O1 Ga3 127.7(7) 3_655 1_564
Ga3 O1 Ga3 146.8(7) . 1_564
Ga3 O1 Ga3 75.32(15) 2_656 1_564
Ga3 O1 Ga3 97.6(2) 4_665 1_564
Ga1 O1 Ga3 36.66(7) 1_665 1_564
Nb O1 Ga3 36.66(7) 1_665 1_564
Nb O1 Ga3 100.75(12) . 1_564
Ga1 O1 Ga3 100.75(12) . 1_564
Ga1 O1 Ga3 142.6(2) 1_655 1_564
Nb O1 Ga3 142.6(2) 1_655 1_564
O2 O1 Ga3 18.5(6) 6_565 1_564
O2 O1 Ga3 98.5(6) 5_765 1_564
O2 O1 Ga3 128.5(8) 2_545 1_564
O3 O1 Ga3 60.6(5) 1_665 1_564
O3 O1 Ga3 87.2(6) 3 1_564
O3 O1 Ga3 162.6(7) 4_655 1_564
O3 O1 Ga3 20.6(5) 4_664 1_564
O3 O1 Ga3 97.2(7) 1_554 1_564
O3 O1 Ga3 101.5(8) 3_654 1_564
O1 O1 Ga3 54.1(3) 2 1_564
O1 O1 Ga3 89.55(17) 2_655 1_564
O1 O1 Ga3 159.10(10) 2_545 1_564
La O1 Ga3 46.0(2) 4_664 1_564
La O1 Ga3 95.5(6) 1_554 1_564
La O1 Ga3 75.5(4) 2_654 1_564
Ga2 O1 Ga3 35.66(12) 2 1_564
Ga2 O1 Ga3 76.6(3) 2_655 1_564
Ga2 O1 Ga3 135.6(8) 2_545 1_564
O1 O1 Ga3 71.1(4) 1_554 1_564
O1 O1 Ga3 108.9(4) 1_556 1_564
Ga2 O1 Ga3 71.1(4) 1_554 2_545
La O1 Ga3 46.5(4) . 2_545
La O1 Ga3 100.04(16) 4_665 2_545
La O1 Ga3 147.90(11) 2_655 2_545
O2 O1 Ga3 101.1(10) . 2_545
O2 O1 Ga3 138.5(10) 3_655 2_545
O2 O1 Ga3 82.8(9) 4_665 2_545
O2 O1 Ga3 101.9(11) 3_654 2_545
O2 O1 Ga3 47.9(10) 4_664 2_545
O2 O1 Ga3 69.4(11) 1_554 2_545
O3 O1 Ga3 130.0(10) 5_665 2_545
O3 O1 Ga3 20.0(8) 6 2_545
O3 O1 Ga3 100.9(9) 2_655 2_545
Ga2 O1 Ga3 108.9(4) . 2_545
Ga3 O1 Ga3 128.7(9) 2_655 2_545
Ga3 O1 Ga3 37.34(18) 4_664 2_545
Ga3 O1 Ga3 73.0(4) 1_554 2_545
O2 O1 Ga3 147.8(13) 2_655 2_545
O2 O1 Ga3 61.3(8) 5_665 2_545
O2 O1 Ga3 54.1(8) 6 2_545
O3 O1 Ga3 127.7(7) 4_665 2_545
O3 O1 Ga3 47.9(5) . 2_545
O3 O1 Ga3 121.9(7) 3_655 2_545
Ga3 O1 Ga3 97.6(2) . 2_545
Ga3 O1 Ga3 146.8(7) 2_656 2_545
Ga3 O1 Ga3 75.32(15) 4_665 2_545
Ga1 O1 Ga3 142.6(2) 1_665 2_545
Nb O1 Ga3 142.6(2) 1_665 2_545
Nb O1 Ga3 36.66(7) . 2_545
Ga1 O1 Ga3 36.66(7) . 2_545
Ga1 O1 Ga3 100.75(12) 1_655 2_545
Nb O1 Ga3 100.75(12) 1_655 2_545
O2 O1 Ga3 98.5(6) 6_565 2_545
O2 O1 Ga3 128.5(8) 5_765 2_545
O2 O1 Ga3 18.5(6) 2_545 2_545
O3 O1 Ga3 162.6(7) 1_665 2_545
O3 O1 Ga3 60.6(5) 3 2_545
O3 O1 Ga3 87.2(6) 4_655 2_545
O3 O1 Ga3 101.5(8) 4_664 2_545
O3 O1 Ga3 20.6(5) 1_554 2_545
O3 O1 Ga3 97.2(7) 3_654 2_545
O1 O1 Ga3 89.55(17) 2 2_545
O1 O1 Ga3 159.10(10) 2_655 2_545
O1 O1 Ga3 54.1(3) 2_545 2_545
La O1 Ga3 75.5(4) 4_664 2_545
La O1 Ga3 46.0(2) 1_554 2_545
La O1 Ga3 95.5(6) 2_654 2_545
Ga2 O1 Ga3 76.6(3) 2 2_545
Ga2 O1 Ga3 135.6(8) 2_655 2_545
Ga2 O1 Ga3 35.66(12) 2_545 2_545
O1 O1 Ga3 71.1(4) 1_554 2_545
O1 O1 Ga3 108.9(4) 1_556 2_545
Ga3 O1 Ga3 110.1(4) 1_564 2_545
Ga2 O1 Ga3 71.1(4) 1_554 4_764
La O1 Ga3 100.04(16) . 4_764
La O1 Ga3 147.90(11) 4_665 4_764
La O1 Ga3 46.5(4) 2_655 4_764
O2 O1 Ga3 82.8(9) . 4_764
O2 O1 Ga3 101.1(10) 3_655 4_764
O2 O1 Ga3 138.5(10) 4_665 4_764
O2 O1 Ga3 69.4(11) 3_654 4_764
O2 O1 Ga3 101.9(11) 4_664 4_764
O2 O1 Ga3 47.9(10) 1_554 4_764
O3 O1 Ga3 100.9(9) 5_665 4_764
O3 O1 Ga3 130.0(10) 6 4_764
O3 O1 Ga3 20.0(8) 2_655 4_764
Ga2 O1 Ga3 108.9(4) . 4_764
Ga3 O1 Ga3 73.0(4) 2_655 4_764
Ga3 O1 Ga3 128.7(9) 4_664 4_764
Ga3 O1 Ga3 37.34(18) 1_554 4_764
O2 O1 Ga3 54.1(8) 2_655 4_764
O2 O1 Ga3 147.8(13) 5_665 4_764
O2 O1 Ga3 61.3(8) 6 4_764
O3 O1 Ga3 121.9(7) 4_665 4_764
O3 O1 Ga3 127.7(7) . 4_764
O3 O1 Ga3 47.9(5) 3_655 4_764
Ga3 O1 Ga3 75.32(15) . 4_764
Ga3 O1 Ga3 97.6(2) 2_656 4_764
Ga3 O1 Ga3 146.8(7) 4_665 4_764
Ga1 O1 Ga3 100.75(12) 1_665 4_764
Nb O1 Ga3 100.75(12) 1_665 4_764
Nb O1 Ga3 142.6(2) . 4_764
Ga1 O1 Ga3 142.6(2) . 4_764
Ga1 O1 Ga3 36.66(7) 1_655 4_764
Nb O1 Ga3 36.66(7) 1_655 4_764
O2 O1 Ga3 128.5(8) 6_565 4_764
O2 O1 Ga3 18.5(6) 5_765 4_764
O2 O1 Ga3 98.5(6) 2_545 4_764
O3 O1 Ga3 87.2(6) 1_665 4_764
O3 O1 Ga3 162.6(7) 3 4_764
O3 O1 Ga3 60.6(5) 4_655 4_764
O3 O1 Ga3 97.2(7) 4_664 4_764
O3 O1 Ga3 101.5(8) 1_554 4_764
O3 O1 Ga3 20.6(5) 3_654 4_764
O1 O1 Ga3 159.10(10) 2 4_764
O1 O1 Ga3 54.1(3) 2_655 4_764
O1 O1 Ga3 89.55(17) 2_545 4_764
La O1 Ga3 95.5(6) 4_664 4_764
La O1 Ga3 75.5(4) 1_554 4_764
La O1 Ga3 46.0(2) 2_654 4_764
Ga2 O1 Ga3 135.6(8) 2 4_764
Ga2 O1 Ga3 35.66(12) 2_655 4_764
Ga2 O1 Ga3 76.6(3) 2_545 4_764
O1 O1 Ga3 71.1(4) 1_554 4_764
O1 O1 Ga3 108.9(4) 1_556 4_764
Ga3 O1 Ga3 110.1(4) 1_564 4_764
Ga3 O1 Ga3 110.1(4) 2_545 4_764
Ga2 O1 O3 55.0(5) 1_554 1_664
La O1 O3 163.4(13) . 1_664
La O1 O3 85.1(6) 4_665 1_664
La O1 O3 73.6(7) 2_655 1_664
O2 O1 O3 132.7(11) . 1_664
O2 O1 O3 92.3(9) 3_655 1_664
O2 O1 O3 136.7(13) 4_665 1_664
O2 O1 O3 22.4(9) 3_654 1_664
O2 O1 O3 76.3(12) 4_664 1_664
O2 O1 O3 73.4(13) 1_554 1_664
O3 O1 O3 37.5(9) 5_665 1_664
O3 O1 O3 127.9(13) 6 1_664
O3 O1 O3 89.2(12) 2_655 1_664
Ga2 O1 O3 125.0(5) . 1_664
Ga3 O1 O3 6.9(5) 2_655 1_664
Ga3 O1 O3 96.8(8) 4_664 1_664
Ga3 O1 O3 93.1(9) 1_554 1_664
O2 O1 O3 29.1(8) 2_655 1_664
O2 O1 O3 89.5(10) 5_665 1_664
O2 O1 O3 119.5(12) 6 1_664
O3 O1 O3 73.8(8) 4_665 1_664
O3 O1 O3 161.4(12) . 1_664
O3 O1 O3 99.3(10) 3_655 1_664
Ga3 O1 O3 132.4(5) . 1_664
Ga3 O1 O3 82.6(4) 2_656 1_664
Ga3 O1 O3 136.4(6) 4_665 1_664
Ga1 O1 O3 49.5(4) 1_665 1_664
Nb O1 O3 49.5(4) 1_665 1_664
Nb O1 O3 136.6(7) . 1_664
Ga1 O1 O3 136.6(7) . 1_664
Ga1 O1 O3 103.8(6) 1_655 1_664
Nb O1 O3 103.8(6) 1_655 1_664
O2 O1 O3 59.3(9) 6_565 1_664
O2 O1 O3 59.7(9) 5_765 1_664
O2 O1 O3 134.5(12) 2_545 1_664
O3 O1 O3 60.3(5) 1_665 1_664
O3 O1 O3 128.0(2) 3 1_664
O3 O1 O3 128.0(2) 4_655 1_664
O3 O1 O3 31.4(11) 4_664 1_664
O3 O1 O3 103.4(9) 1_554 1_664
O3 O1 O3 62.3(12) 3_654 1_664
O1 O1 O3 94.2(6) 2 1_664
O1 O1 O3 67.0(7) 2_655 1_664
O1 O1 O3 156.9(10) 2_545 1_664
La O1 O3 49.7(5) 4_664 1_664
La O1 O3 83.7(7) 1_554 1_664
La O1 O3 41.6(5) 2_654 1_664
Ga2 O1 O3 71.2(6) 2 1_664
Ga2 O1 O3 37.9(6) 2_655 1_664
Ga2 O1 O3 121.9(9) 2_545 1_664
O1 O1 O3 55.0(5) 1_554 1_664
O1 O1 O3 125.0(5) 1_556 1_664
Ga3 O1 O3 40.9(5) 1_564 1_664
Ga3 O1 O3 123.7(9) 2_545 1_664
Ga3 O1 O3 69.3(6) 4_764 1_664
Ga2 O1 O3 55.0(5) 1_554 3_554
La O1 O3 85.1(6) . 3_554
La O1 O3 73.6(7) 4_665 3_554
La O1 O3 163.4(13) 2_655 3_554
O2 O1 O3 136.7(13) . 3_554
O2 O1 O3 132.7(12) 3_655 3_554
O2 O1 O3 92.3(9) 4_665 3_554
O2 O1 O3 73.4(13) 3_654 3_554
O2 O1 O3 22.4(9) 4_664 3_554
O2 O1 O3 76.3(12) 1_554 3_554
O3 O1 O3 89.2(12) 5_665 3_554
O3 O1 O3 37.5(9) 6 3_554
O3 O1 O3 127.9(13) 2_655 3_554
Ga2 O1 O3 125.0(5) . 3_554
Ga3 O1 O3 93.1(9) 2_655 3_554
Ga3 O1 O3 6.9(5) 4_664 3_554
Ga3 O1 O3 96.8(8) 1_554 3_554
O2 O1 O3 119.5(12) 2_655 3_554
O2 O1 O3 29.1(8) 5_665 3_554
O2 O1 O3 89.5(10) 6 3_554
O3 O1 O3 99.3(10) 4_665 3_554
O3 O1 O3 73.8(8) . 3_554
O3 O1 O3 161.4(12) 3_655 3_554
Ga3 O1 O3 136.4(6) . 3_554
Ga3 O1 O3 132.4(5) 2_656 3_554
Ga3 O1 O3 82.6(4) 4_665 3_554
Ga1 O1 O3 103.8(6) 1_665 3_554
Nb O1 O3 103.8(6) 1_665 3_554
Nb O1 O3 49.5(4) . 3_554
Ga1 O1 O3 49.5(4) . 3_554
Ga1 O1 O3 136.6(7) 1_655 3_554
Nb O1 O3 136.6(7) 1_655 3_554
O2 O1 O3 59.7(9) 6_565 3_554
O2 O1 O3 134.5(12) 5_765 3_554
O2 O1 O3 59.3(9) 2_545 3_554
O3 O1 O3 128.0(2) 1_665 3_554
O3 O1 O3 60.3(5) 3 3_554
O3 O1 O3 128.0(2) 4_655 3_554
O3 O1 O3 62.3(12) 4_664 3_554
O3 O1 O3 31.4(11) 1_554 3_554
O3 O1 O3 103.4(9) 3_654 3_554
O1 O1 O3 67.0(7) 2 3_554
O1 O1 O3 156.9(10) 2_655 3_554
O1 O1 O3 94.2(6) 2_545 3_554
La O1 O3 41.6(5) 4_664 3_554
La O1 O3 49.7(5) 1_554 3_554
La O1 O3 83.7(7) 2_654 3_554
Ga2 O1 O3 37.9(6) 2 3_554
Ga2 O1 O3 121.9(9) 2_655 3_554
Ga2 O1 O3 71.2(6) 2_545 3_554
O1 O1 O3 55.0(5) 1_554 3_554
O1 O1 O3 125.0(5) 1_556 3_554
Ga3 O1 O3 69.3(6) 1_564 3_554
Ga3 O1 O3 40.9(5) 2_545 3_554
Ga3 O1 O3 123.7(9) 4_764 3_554
O3 O1 O3 90.4(8) 1_664 3_554
Ga2 O1 O3 55.0(5) 1_554 4_654
La O1 O3 73.6(7) . 4_654
La O1 O3 163.4(13) 4_665 4_654
La O1 O3 85.1(6) 2_655 4_654
O2 O1 O3 92.3(9) . 4_654
O2 O1 O3 136.7(13) 3_655 4_654
O2 O1 O3 132.7(12) 4_665 4_654
O2 O1 O3 76.3(12) 3_654 4_654
O2 O1 O3 73.4(12) 4_664 4_654
O2 O1 O3 22.4(9) 1_554 4_654
O3 O1 O3 127.9(13) 5_665 4_654
O3 O1 O3 89.2(12) 6 4_654
O3 O1 O3 37.5(9) 2_655 4_654
Ga2 O1 O3 125.0(5) . 4_654
Ga3 O1 O3 96.8(8) 2_655 4_654
Ga3 O1 O3 93.1(9) 4_664 4_654
Ga3 O1 O3 6.9(5) 1_554 4_654
O2 O1 O3 89.5(10) 2_655 4_654
O2 O1 O3 119.5(12) 5_665 4_654
O2 O1 O3 29.1(8) 6 4_654
O3 O1 O3 161.4(12) 4_665 4_654
O3 O1 O3 99.3(10) . 4_654
O3 O1 O3 73.8(8) 3_655 4_654
Ga3 O1 O3 82.6(4) . 4_654
Ga3 O1 O3 136.4(6) 2_656 4_654
Ga3 O1 O3 132.4(5) 4_665 4_654
Ga1 O1 O3 136.6(7) 1_665 4_654
Nb O1 O3 136.6(7) 1_665 4_654
Nb O1 O3 103.8(6) . 4_654
Ga1 O1 O3 103.8(6) . 4_654
Ga1 O1 O3 49.5(4) 1_655 4_654
Nb O1 O3 49.5(4) 1_655 4_654
O2 O1 O3 134.5(12) 6_565 4_654
O2 O1 O3 59.3(9) 5_765 4_654
O2 O1 O3 59.7(9) 2_545 4_654
O3 O1 O3 128.0(2) 1_665 4_654
O3 O1 O3 128.0(2) 3 4_654
O3 O1 O3 60.3(5) 4_655 4_654
O3 O1 O3 103.4(9) 4_664 4_654
O3 O1 O3 62.3(12) 1_554 4_654
O3 O1 O3 31.4(11) 3_654 4_654
O1 O1 O3 156.9(10) 2 4_654
O1 O1 O3 94.2(6) 2_655 4_654
O1 O1 O3 67.0(7) 2_545 4_654
La O1 O3 83.7(7) 4_664 4_654
La O1 O3 41.6(5) 1_554 4_654
La O1 O3 49.7(5) 2_654 4_654
Ga2 O1 O3 121.9(9) 2 4_654
Ga2 O1 O3 71.2(6) 2_655 4_654
Ga2 O1 O3 37.9(6) 2_545 4_654
O1 O1 O3 55.0(5) 1_554 4_654
O1 O1 O3 125.0(5) 1_556 4_654
Ga3 O1 O3 123.7(9) 1_564 4_654
Ga3 O1 O3 69.3(6) 2_545 4_654
Ga3 O1 O3 40.9(5) 4_764 4_654
O3 O1 O3 90.4(8) 1_664 4_654
O3 O1 O3 90.4(8) 3_554 4_654
Ga2 O1 O3 86.3(6) 1_554 6_665
La O1 O3 163.0(13) . 6_665
La O1 O3 67.7(5) 4_665 6_665
La O1 O3 59.3(5) 2_655 6_665
O2 O1 O3 109.0(11) . 6_665
O2 O1 O3 61.0(9) 3_655 6_665
O2 O1 O3 108.8(12) 4_665 6_665
O2 O1 O3 53.6(8) 3_654 6_665
O2 O1 O3 102.4(13) 4_664 6_665
O2 O1 O3 102.6(12) 1_554 6_665
O3 O1 O3 22.6(14) 5_665 6_665
O3 O1 O3 141.3(14) 6 6_665
O3 O1 O3 97.0(14) 2_655 6_665
Ga2 O1 O3 93.7(6) . 6_665
Ga3 O1 O3 24.8(4) 2_655 6_665
Ga3 O1 O3 113.4(6) 4_664 6_665
Ga3 O1 O3 114.8(7) 1_554 6_665
O2 O1 O3 26.6(9) 2_655 6_665
O2 O1 O3 93.9(10) 5_665 6_665
O2 O1 O3 141.5(10) 6 6_665
O3 O1 O3 47.1(10) 4_665 6_665
O3 O1 O3 145.6(10) . 6_665
O3 O1 O3 87.0(10) 3_655 6_665
Ga3 O1 O3 113.1(6) . 6_665
Ga3 O1 O3 51.3(4) 2_656 6_665
Ga3 O1 O3 112.0(6) 4_665 6_665
Ga1 O1 O3 21.8(5) 1_665 6_665
Nb O1 O3 21.8(5) 1_665 6_665
Nb O1 O3 136.4(6) . 6_665
Ga1 O1 O3 136.4(6) . 6_665
Ga1 O1 O3 103.8(5) 1_655 6_665
Nb O1 O3 103.8(5) 1_655 6_665
O2 O1 O3 55.8(8) 6_565 6_665
O2 O1 O3 63.9(8) 5_765 6_665
O2 O1 O3 165.2(11) 2_545 6_665
O3 O1 O3 29.2(7) 1_665 6_665
O3 O1 O3 115.1(4) 3 6_665
O3 O1 O3 122.0(4) 4_655 6_665
O3 O1 O3 47.9(10) 4_664 6_665
O3 O1 O3 131.5(8) 1_554 6_665
O3 O1 O3 83.5(10) 3_654 6_665
O1 O1 O3 78.8(5) 2 6_665
O1 O1 O3 49.0(5) 2_655 6_665
O1 O1 O3 156.7(11) 2_545 6_665
La O1 O3 74.8(5) 4_664 6_665
La O1 O3 115.2(8) 1_554 6_665
La O1 O3 70.7(5) 2_654 6_665
Ga2 O1 O3 76.1(5) 2 6_665
Ga2 O1 O3 45.3(5) 2_655 6_665
Ga2 O1 O3 151.4(9) 2_545 6_665
O1 O1 O3 86.3(6) 1_554 6_665
O1 O1 O3 93.7(6) 1_556 6_665
Ga3 O1 O3 40.8(5) 1_564 6_665
Ga3 O1 O3 149.2(8) 2_545 6_665
Ga3 O1 O3 80.6(6) 4_764 6_665
O3 O1 O3 31.5(7) 1_664 6_665
O3 O1 O3 108.9(6) 3_554 6_665
O3 O1 O3 114.8(5) 4_654 6_665
Ga2 O1 O3 86.3(6) 1_554 2
La O1 O3 67.7(5) . 2
La O1 O3 59.3(5) 4_665 2
La O1 O3 163.0(13) 2_655 2
O2 O1 O3 108.8(12) . 2
O2 O1 O3 109.0(11) 3_655 2
O2 O1 O3 61.0(9) 4_665 2
O2 O1 O3 102.6(12) 3_654 2
O2 O1 O3 53.6(8) 4_664 2
O2 O1 O3 102.4(13) 1_554 2
O3 O1 O3 97.0(14) 5_665 2
O3 O1 O3 22.6(14) 6 2
O3 O1 O3 141.3(14) 2_655 2
Ga2 O1 O3 93.7(6) . 2
Ga3 O1 O3 114.8(7) 2_655 2
Ga3 O1 O3 24.8(4) 4_664 2
Ga3 O1 O3 113.4(7) 1_554 2
O2 O1 O3 141.5(10) 2_655 2
O2 O1 O3 26.6(9) 5_665 2
O2 O1 O3 93.9(10) 6 2
O3 O1 O3 87.0(10) 4_665 2
O3 O1 O3 47.1(10) . 2
O3 O1 O3 145.6(10) 3_655 2
Ga3 O1 O3 112.0(6) . 2
Ga3 O1 O3 113.1(6) 2_656 2
Ga3 O1 O3 51.3(4) 4_665 2
Ga1 O1 O3 103.8(5) 1_665 2
Nb O1 O3 103.8(5) 1_665 2
Nb O1 O3 21.8(5) . 2
Ga1 O1 O3 21.8(5) . 2
Ga1 O1 O3 136.4(6) 1_655 2
Nb O1 O3 136.4(6) 1_655 2
O2 O1 O3 63.9(8) 6_565 2
O2 O1 O3 165.2(11) 5_765 2
O2 O1 O3 55.8(8) 2_545 2
O3 O1 O3 122.0(4) 1_665 2
O3 O1 O3 29.2(7) 3 2
O3 O1 O3 115.1(4) 4_655 2
O3 O1 O3 83.5(10) 4_664 2
O3 O1 O3 47.9(10) 1_554 2
O3 O1 O3 131.5(8) 3_654 2
O1 O1 O3 49.0(5) 2 2
O1 O1 O3 156.7(10) 2_655 2
O1 O1 O3 78.8(5) 2_545 2
La O1 O3 70.7(5) 4_664 2
La O1 O3 74.8(5) 1_554 2
La O1 O3 115.2(8) 2_654 2
Ga2 O1 O3 45.3(5) 2 2
Ga2 O1 O3 151.4(9) 2_655 2
Ga2 O1 O3 76.1(5) 2_545 2
O1 O1 O3 86.3(6) 1_554 2
O1 O1 O3 93.7(6) 1_556 2
Ga3 O1 O3 80.6(6) 1_564 2
Ga3 O1 O3 40.8(5) 2_545 2
Ga3 O1 O3 149.2(8) 4_764 2
O3 O1 O3 114.8(5) 1_664 2
O3 O1 O3 31.5(7) 3_554 2
O3 O1 O3 108.9(6) 4_654 2
O3 O1 O3 119.59(12) 6_665 2
Ga2 O1 O3 86.3(6) 1_554 5_655
La O1 O3 59.3(5) . 5_655
La O1 O3 163.0(13) 4_665 5_655
La O1 O3 67.7(5) 2_655 5_655
O2 O1 O3 61.0(9) . 5_655
O2 O1 O3 108.8(12) 3_655 5_655
O2 O1 O3 109.0(11) 4_665 5_655
O2 O1 O3 102.4(13) 3_654 5_655
O2 O1 O3 102.6(12) 4_664 5_655
O2 O1 O3 53.6(8) 1_554 5_655
O3 O1 O3 141.3(14) 5_665 5_655
O3 O1 O3 97.0(14) 6 5_655
O3 O1 O3 22.6(14) 2_655 5_655
Ga2 O1 O3 93.7(6) . 5_655
Ga3 O1 O3 113.4(7) 2_655 5_655
Ga3 O1 O3 114.8(7) 4_664 5_655
Ga3 O1 O3 24.8(4) 1_554 5_655
O2 O1 O3 93.9(10) 2_655 5_655
O2 O1 O3 141.5(10) 5_665 5_655
O2 O1 O3 26.6(9) 6 5_655
O3 O1 O3 145.6(10) 4_665 5_655
O3 O1 O3 87.0(10) . 5_655
O3 O1 O3 47.1(10) 3_655 5_655
Ga3 O1 O3 51.3(4) . 5_655
Ga3 O1 O3 112.0(6) 2_656 5_655
Ga3 O1 O3 113.1(6) 4_665 5_655
Ga1 O1 O3 136.4(6) 1_665 5_655
Nb O1 O3 136.4(6) 1_665 5_655
Nb O1 O3 103.8(5) . 5_655
Ga1 O1 O3 103.8(5) . 5_655
Ga1 O1 O3 21.8(5) 1_655 5_655
Nb O1 O3 21.8(5) 1_655 5_655
O2 O1 O3 165.2(11) 6_565 5_655
O2 O1 O3 55.8(8) 5_765 5_655
O2 O1 O3 63.9(8) 2_545 5_655
O3 O1 O3 115.1(4) 1_665 5_655
O3 O1 O3 122.0(4) 3 5_655
O3 O1 O3 29.2(7) 4_655 5_655
O3 O1 O3 131.5(8) 4_664 5_655
O3 O1 O3 83.5(10) 1_554 5_655
O3 O1 O3 47.9(10) 3_654 5_655
O1 O1 O3 156.7(11) 2 5_655
O1 O1 O3 78.8(5) 2_655 5_655
O1 O1 O3 49.0(5) 2_545 5_655
La O1 O3 115.2(8) 4_664 5_655
La O1 O3 70.7(5) 1_554 5_655
La O1 O3 74.8(5) 2_654 5_655
Ga2 O1 O3 151.4(9) 2 5_655
Ga2 O1 O3 76.1(5) 2_655 5_655
Ga2 O1 O3 45.3(5) 2_545 5_655
O1 O1 O3 86.3(6) 1_554 5_655
O1 O1 O3 93.7(6) 1_556 5_655
Ga3 O1 O3 149.2(8) 1_564 5_655
Ga3 O1 O3 80.6(6) 2_545 5_655
Ga3 O1 O3 40.8(5) 4_764 5_655
O3 O1 O3 108.9(6) 1_664 5_655
O3 O1 O3 114.8(5) 3_554 5_655
O3 O1 O3 31.5(7) 4_654 5_655
O3 O1 O3 119.59(13) 6_665 5_655
O3 O1 O3 119.59(12) 2 5_655
Ga2 O1 O2 140.0(6) 1_554 2_656
La O1 O2 105.1(13) . 2_656
La O1 O2 74.6(9) 4_665 2_656
La O1 O2 38.3(7) 2_655 2_656
O2 O1 O2 52.1(7) . 2_656
O2 O1 O2 16.3(11) 3_655 2_656
O2 O1 O2 68.9(10) 4_665 2_656
O2 O1 O2 109.2(9) 3_654 2_656
O2 O1 O2 158.3(6) 4_664 2_656
O2 O1 O2 132.5(10) 1_554 2_656
O3 O1 O2 69.9(11) 5_665 2_656
O3 O1 O2 135.2(13) 6 2_656
O3 O1 O2 83.8(9) 2_655 2_656
Ga2 O1 O2 40.0(6) . 2_656
Ga3 O1 O2 81.4(6) 2_655 2_656
Ga3 O1 O2 145.5(8) 4_664 2_656
Ga3 O1 O2 115.0(6) 1_554 2_656
O2 O1 O2 63.2(8) 2_655 2_656
O2 O1 O2 119.1(8) 5_665 2_656
O2 O1 O2 119.1(8) 6 2_656
O3 O1 O2 49.7(9) 4_665 2_656
O3 O1 O2 101.1(11) . 2_656
O3 O1 O2 49.0(9) 3_655 2_656
Ga3 O1 O2 58.5(7) . 2_656
Ga3 O1 O2 16.1(5) 2_656 2_656
Ga3 O1 O2 77.6(8) 4_665 2_656
Ga1 O1 O2 52.2(6) 1_665 2_656
Nb O1 O2 52.2(6) 1_665 2_656
Nb O1 O2 117.3(9) . 2_656
Ga1 O1 O2 117.3(9) . 2_656
Ga1 O1 O2 74.4(6) 1_655 2_656
Nb O1 O2 74.4(6) 1_655 2_656
O2 O1 O2 92.3(9) 6_565 2_656
O2 O1 O2 69.4(7) 5_765 2_656
O2 O1 O2 136.8(13) 2_545 2_656
O3 O1 O2 29.7(7) 1_665 2_656
O3 O1 O2 97.2(8) 3 2_656
O3 O1 O2 76.1(9) 4_655 2_656
O3 O1 O2 103.9(7) 4_664 2_656
O3 O1 O2 169.2(10) 1_554 2_656
O3 O1 O2 103.4(8) 3_654 2_656
O1 O1 O2 81.6(10) 2 2_656
O1 O1 O2 32.9(7) 2_655 2_656
O1 O1 O2 100.4(12) 2_545 2_656
La O1 O2 132.0(6) 4_664 2_656
La O1 O2 160.1(5) 1_554 2_656
La O1 O2 113.7(4) 2_654 2_656
Ga2 O1 O2 112.5(6) 2 2_656
Ga2 O1 O2 71.7(4) 2_655 2_656
Ga2 O1 O2 135.3(7) 2_545 2_656
O1 O1 O2 140.0(6) 1_554 2_656
O1 O1 O2 40.0(6) 1_556 2_656
Ga3 O1 O2 88.8(6) 1_564 2_656
Ga3 O1 O2 148.7(9) 2_545 2_656
Ga3 O1 O2 84.8(4) 4_764 2_656
O3 O1 O2 87.0(6) 1_664 2_656
O3 O1 O2 148.2(7) 3_554 2_656
O3 O1 O2 121.3(6) 4_654 2_656
O3 O1 O2 57.9(7) 6_665 2_656
O3 O1 O2 125.1(9) 2 2_656
O3 O1 O2 95.9(7) 5_655 2_656
Ga2 O1 O2 140.0(6) 1_554 5_666
La O1 O2 74.6(9) . 5_666
La O1 O2 38.3(7) 4_665 5_666
La O1 O2 105.1(13) 2_655 5_666
O2 O1 O2 68.9(10) . 5_666
O2 O1 O2 52.1(7) 3_655 5_666
O2 O1 O2 16.3(11) 4_665 5_666
O2 O1 O2 132.5(10) 3_654 5_666
O2 O1 O2 109.2(9) 4_664 5_666
O2 O1 O2 158.3(6) 1_554 5_666
O3 O1 O2 83.8(9) 5_665 5_666
O3 O1 O2 69.9(11) 6 5_666
O3 O1 O2 135.2(13) 2_655 5_666
Ga2 O1 O2 40.0(6) . 5_666
Ga3 O1 O2 115.0(6) 2_655 5_666
Ga3 O1 O2 81.4(6) 4_664 5_666
Ga3 O1 O2 145.5(8) 1_554 5_666
O2 O1 O2 119.1(8) 2_655 5_666
O2 O1 O2 63.2(7) 5_665 5_666
O2 O1 O2 119.1(8) 6 5_666
O3 O1 O2 49.0(9) 4_665 5_666
O3 O1 O2 49.7(9) . 5_666
O3 O1 O2 101.1(11) 3_655 5_666
Ga3 O1 O2 77.6(8) . 5_666
Ga3 O1 O2 58.5(7) 2_656 5_666
Ga3 O1 O2 16.1(5) 4_665 5_666
Ga1 O1 O2 74.4(6) 1_665 5_666
Nb O1 O2 74.4(6) 1_665 5_666
Nb O1 O2 52.2(6) . 5_666
Ga1 O1 O2 52.2(6) . 5_666
Ga1 O1 O2 117.3(9) 1_655 5_666
Nb O1 O2 117.3(9) 1_655 5_666
O2 O1 O2 69.4(7) 6_565 5_666
O2 O1 O2 136.8(13) 5_765 5_666
O2 O1 O2 92.3(9) 2_545 5_666
O3 O1 O2 76.1(9) 1_665 5_666
O3 O1 O2 29.7(7) 3 5_666
O3 O1 O2 97.2(8) 4_655 5_666
O3 O1 O2 103.4(8) 4_664 5_666
O3 O1 O2 103.9(7) 1_554 5_666
O3 O1 O2 169.2(9) 3_654 5_666
O1 O1 O2 32.9(7) 2 5_666
O1 O1 O2 100.4(12) 2_655 5_666
O1 O1 O2 81.6(10) 2_545 5_666
La O1 O2 113.7(4) 4_664 5_666
La O1 O2 132.0(6) 1_554 5_666
La O1 O2 160.1(5) 2_654 5_666
Ga2 O1 O2 71.7(4) 2 5_666
Ga2 O1 O2 135.3(7) 2_655 5_666
Ga2 O1 O2 112.5(6) 2_545 5_666
O1 O1 O2 140.0(6) 1_554 5_666
O1 O1 O2 40.0(6) 1_556 5_666
Ga3 O1 O2 84.8(5) 1_564 5_666
Ga3 O1 O2 88.8(6) 2_545 5_666
Ga3 O1 O2 148.7(9) 4_764 5_666
O3 O1 O2 121.3(6) 1_664 5_666
O3 O1 O2 87.0(6) 3_554 5_666
O3 O1 O2 148.2(7) 4_654 5_666
O3 O1 O2 95.9(7) 6_665 5_666
O3 O1 O2 57.9(7) 2 5_666
O3 O1 O2 125.1(9) 5_655 5_666
O2 O1 O2 67.6(9) 2_656 5_666
Ga2 O1 O2 140.0(6) 1_554 6_556
La O1 O2 38.3(7) . 6_556
La O1 O2 105.1(13) 4_665 6_556
La O1 O2 74.6(9) 2_655 6_556
O2 O1 O2 16.3(11) . 6_556
O2 O1 O2 68.9(10) 3_655 6_556
O2 O1 O2 52.1(7) 4_665 6_556
O2 O1 O2 158.3(6) 3_654 6_556
O2 O1 O2 132.5(10) 4_664 6_556
O2 O1 O2 109.2(9) 1_554 6_556
O3 O1 O2 135.2(13) 5_665 6_556
O3 O1 O2 83.8(9) 6 6_556
O3 O1 O2 69.9(11) 2_655 6_556
Ga2 O1 O2 40.0(6) . 6_556
Ga3 O1 O2 145.5(8) 2_655 6_556
Ga3 O1 O2 115.0(6) 4_664 6_556
Ga3 O1 O2 81.4(6) 1_554 6_556
O2 O1 O2 119.1(8) 2_655 6_556
O2 O1 O2 119.1(8) 5_665 6_556
O2 O1 O2 63.2(7) 6 6_556
O3 O1 O2 101.1(11) 4_665 6_556
O3 O1 O2 49.0(9) . 6_556
O3 O1 O2 49.7(9) 3_655 6_556
Ga3 O1 O2 16.1(5) . 6_556
Ga3 O1 O2 77.6(8) 2_656 6_556
Ga3 O1 O2 58.5(7) 4_665 6_556
Ga1 O1 O2 117.3(9) 1_665 6_556
Nb O1 O2 117.3(9) 1_665 6_556
Nb O1 O2 74.4(6) . 6_556
Ga1 O1 O2 74.4(6) . 6_556
Ga1 O1 O2 52.2(6) 1_655 6_556
Nb O1 O2 52.2(6) 1_655 6_556
O2 O1 O2 136.8(13) 6_565 6_556
O2 O1 O2 92.3(9) 5_765 6_556
O2 O1 O2 69.4(7) 2_545 6_556
O3 O1 O2 97.2(8) 1_665 6_556
O3 O1 O2 76.1(9) 3 6_556
O3 O1 O2 29.7(7) 4_655 6_556
O3 O1 O2 169.2(10) 4_664 6_556
O3 O1 O2 103.4(8) 1_554 6_556
O3 O1 O2 103.9(7) 3_654 6_556
O1 O1 O2 100.4(12) 2 6_556
O1 O1 O2 81.6(10) 2_655 6_556
O1 O1 O2 32.9(7) 2_545 6_556
La O1 O2 160.1(5) 4_664 6_556
La O1 O2 113.7(4) 1_554 6_556
La O1 O2 132.0(6) 2_654 6_556
Ga2 O1 O2 135.3(7) 2 6_556
Ga2 O1 O2 112.5(6) 2_655 6_556
Ga2 O1 O2 71.7(4) 2_545 6_556
O1 O1 O2 140.0(6) 1_554 6_556
O1 O1 O2 40.0(6) 1_556 6_556
Ga3 O1 O2 148.7(9) 1_564 6_556
Ga3 O1 O2 84.8(5) 2_545 6_556
Ga3 O1 O2 88.8(6) 4_764 6_556
O3 O1 O2 148.2(7) 1_664 6_556
O3 O1 O2 121.3(6) 3_554 6_556
O3 O1 O2 87.0(6) 4_654 6_556
O3 O1 O2 125.1(9) 6_665 6_556
O3 O1 O2 95.9(7) 2 6_556
O3 O1 O2 57.9(7) 5_655 6_556
O2 O1 O2 67.6(9) 2_656 6_556
O2 O1 O2 67.6(9) 5_666 6_556
Ga2 O1 O3 147.5(5) 1_554 5_666
La O1 O3 101.0(12) . 5_666
La O1 O3 48.4(8) 4_665 5_666
La O1 O3 66.7(9) 2_655 5_666
O2 O1 O3 61.4(11) . 5_666
O2 O1 O3 12.2(12) 3_655 5_666
O2 O1 O3 47.7(11) 4_665 5_666
O2 O1 O3 116.2(10) 3_654 5_666
O2 O1 O3 138.2(11) 4_664 5_666
O2 O1 O3 160.2(12) 1_554 5_666
O3 O1 O3 63.9(9) 5_665 5_666
O3 O1 O3 111.2(9) 6 5_666
O3 O1 O3 111.2(9) 2_655 5_666
Ga2 O1 O3 32.5(5) . 5_666
Ga3 O1 O3 88.2(6) 2_655 5_666
Ga3 O1 O3 117.2(7) 4_664 5_666
Ga3 O1 O3 141.4(8) 1_554 5_666
O2 O1 O3 80.8(10) 2_655 5_666
O2 O1 O3 91.9(9) 5_665 5_666
O2 O1 O3 134.7(12) 6 5_666
O3 O1 O3 30.0(9) 4_665 5_666
O3 O1 O3 85.0(9) . 5_666
O3 O1 O3 74.4(8) 3_655 5_666
Ga3 O1 O3 70.7(7) . 5_666
Ga3 O1 O3 17.2(5) 2_656 5_666
Ga3 O1 O3 54.5(6) 4_665 5_666
Ga1 O1 O3 47.1(6) 1_665 5_666
Nb O1 O3 47.1(6) 1_665 5_666
Nb O1 O3 93.4(7) . 5_666
Ga1 O1 O3 93.4(7) . 5_666
Ga1 O1 O3 98.9(7) 1_655 5_666
Nb O1 O3 98.9(7) 1_655 5_666
O2 O1 O3 73.2(8) 6_565 5_666
O2 O1 O3 97.1(9) 5_765 5_666
O2 O1 O3 128.7(10) 2_545 5_666
O3 O1 O3 37.3(10) 1_665 5_666
O3 O1 O3 70.7(8) 3 5_666
O3 O1 O3 92.5(8) 4_655 5_666
O3 O1 O3 97.3(8) 4_664 5_666
O3 O1 O3 144.7(6) 1_554 5_666
O3 O1 O3 131.0(9) 3_654 5_666
O1 O1 O3 53.8(9) 2 5_666
O1 O1 O3 60.0(9) 2_655 5_666
O1 O1 O3 101.8(12) 2_545 5_666
La O1 O3 123.0(4) 4_664 5_666
La O1 O3 170.2(5) 1_554 5_666
La O1 O3 133.1(5) 2_654 5_666
Ga2 O1 O3 89.4(6) 2 5_666
Ga2 O1 O3 94.6(6) 2_655 5_666
Ga2 O1 O3 142.1(8) 2_545 5_666
O1 O1 O3 147.5(5) 1_554 5_666
O1 O1 O3 32.5(5) 1_556 5_666
Ga3 O1 O3 77.5(5) 1_564 5_666
Ga3 O1 O3 129.8(7) 2_545 5_666
Ga3 O1 O3 113.2(6) 4_764 5_666
O3 O1 O3 95.1(8) 1_664 5_666
O3 O1 O3 120.7(9) 3_554 5_666
O3 O1 O3 148.2(6) 4_654 5_666
O3 O1 O3 63.8(7) 6_665 5_666
O3 O1 O3 97.1(9) 2 5_666
O3 O1 O3 118.7(9) 5_655 5_666
O2 O1 O3 28.5(6) 2_656 5_666
O2 O1 O3 41.3(8) 5_666 5_666
O2 O1 O3 72.0(7) 6_556 5_666
Ga2 O1 O3 147.5(5) 1_554 2_656
La O1 O3 66.7(9) . 2_656
La O1 O3 101.0(12) 4_665 2_656
La O1 O3 48.4(8) 2_655 2_656
O2 O1 O3 12.2(12) . 2_656
O2 O1 O3 47.7(11) 3_655 2_656
O2 O1 O3 61.4(11) 4_665 2_656
O2 O1 O3 138.2(11) 3_654 2_656
O2 O1 O3 160.2(12) 4_664 2_656
O2 O1 O3 116.2(10) 1_554 2_656
O3 O1 O3 111.2(9) 5_665 2_656
O3 O1 O3 111.2(9) 6 2_656
O3 O1 O3 63.9(9) 2_655 2_656
Ga2 O1 O3 32.5(5) . 2_656
Ga3 O1 O3 117.2(7) 2_655 2_656
Ga3 O1 O3 141.4(8) 4_664 2_656
Ga3 O1 O3 88.2(6) 1_554 2_656
O2 O1 O3 91.9(9) 2_655 2_656
O2 O1 O3 134.7(12) 5_665 2_656
O2 O1 O3 80.8(10) 6 2_656
O3 O1 O3 85.0(9) 4_665 2_656
O3 O1 O3 74.4(8) . 2_656
O3 O1 O3 30.0(9) 3_655 2_656
Ga3 O1 O3 17.2(5) . 2_656
Ga3 O1 O3 54.5(6) 2_656 2_656
Ga3 O1 O3 70.7(7) 4_665 2_656
Ga1 O1 O3 93.4(7) 1_665 2_656
Nb O1 O3 93.4(7) 1_665 2_656
Nb O1 O3 98.9(7) . 2_656
Ga1 O1 O3 98.9(7) . 2_656
Ga1 O1 O3 47.1(6) 1_655 2_656
Nb O1 O3 47.1(6) 1_655 2_656
O2 O1 O3 128.7(10) 6_565 2_656
O2 O1 O3 73.2(8) 5_765 2_656
O2 O1 O3 97.1(9) 2_545 2_656
O3 O1 O3 70.7(8) 1_665 2_656
O3 O1 O3 92.5(8) 3 2_656
O3 O1 O3 37.3(10) 4_655 2_656
O3 O1 O3 144.7(6) 4_664 2_656
O3 O1 O3 131.0(9) 1_554 2_656
O3 O1 O3 97.3(8) 3_654 2_656
O1 O1 O3 101.8(12) 2 2_656
O1 O1 O3 53.8(9) 2_655 2_656
O1 O1 O3 60.0(9) 2_545 2_656
La O1 O3 170.2(5) 4_664 2_656
La O1 O3 133.1(5) 1_554 2_656
La O1 O3 123.0(4) 2_654 2_656
Ga2 O1 O3 142.1(8) 2 2_656
Ga2 O1 O3 89.4(6) 2_655 2_656
Ga2 O1 O3 94.6(6) 2_545 2_656
O1 O1 O3 147.5(5) 1_554 2_656
O1 O1 O3 32.5(5) 1_556 2_656
Ga3 O1 O3 129.8(7) 1_564 2_656
Ga3 O1 O3 113.2(6) 2_545 2_656
Ga3 O1 O3 77.5(5) 4_764 2_656
O3 O1 O3 120.7(9) 1_664 2_656
O3 O1 O3 148.2(6) 3_554 2_656
O3 O1 O3 95.1(8) 4_654 2_656
O3 O1 O3 97.1(9) 6_665 2_656
O3 O1 O3 118.7(9) 2 2_656
O3 O1 O3 63.8(7) 5_655 2_656
O2 O1 O3 41.3(8) 2_656 2_656
O2 O1 O3 72.0(7) 5_666 2_656
O2 O1 O3 28.5(6) 6_556 2_656
O3 O1 O3 55.5(8) 5_666 2_656
Ga2 O1 O3 147.5(5) 1_554 6_556
La O1 O3 48.4(8) . 6_556
La O1 O3 66.7(9) 4_665 6_556
La O1 O3 101.0(12) 2_655 6_556
O2 O1 O3 47.7(11) . 6_556
O2 O1 O3 61.4(11) 3_655 6_556
O2 O1 O3 12.2(12) 4_665 6_556
O2 O1 O3 160.2(12) 3_654 6_556
O2 O1 O3 116.2(10) 4_664 6_556
O2 O1 O3 138.2(11) 1_554 6_556
O3 O1 O3 111.2(9) 5_665 6_556
O3 O1 O3 63.9(9) 6 6_556
O3 O1 O3 111.2(9) 2_655 6_556
Ga2 O1 O3 32.5(5) . 6_556
Ga3 O1 O3 141.4(8) 2_655 6_556
Ga3 O1 O3 88.2(6) 4_664 6_556
Ga3 O1 O3 117.2(7) 1_554 6_556
O2 O1 O3 134.7(12) 2_655 6_556
O2 O1 O3 80.8(10) 5_665 6_556
O2 O1 O3 91.9(9) 6 6_556
O3 O1 O3 74.4(8) 4_665 6_556
O3 O1 O3 30.0(9) . 6_556
O3 O1 O3 85.0(9) 3_655 6_556
Ga3 O1 O3 54.5(6) . 6_556
Ga3 O1 O3 70.7(7) 2_656 6_556
Ga3 O1 O3 17.2(5) 4_665 6_556
Ga1 O1 O3 98.9(7) 1_665 6_556
Nb O1 O3 98.9(7) 1_665 6_556
Nb O1 O3 47.1(6) . 6_556
Ga1 O1 O3 47.1(6) . 6_556
Ga1 O1 O3 93.4(7) 1_655 6_556
Nb O1 O3 93.4(7) 1_655 6_556
O2 O1 O3 97.1(9) 6_565 6_556
O2 O1 O3 128.7(10) 5_765 6_556
O2 O1 O3 73.2(8) 2_545 6_556
O3 O1 O3 92.5(8) 1_665 6_556
O3 O1 O3 37.3(10) 3 6_556
O3 O1 O3 70.7(8) 4_655 6_556
O3 O1 O3 131.0(9) 4_664 6_556
O3 O1 O3 97.3(8) 1_554 6_556
O3 O1 O3 144.7(6) 3_654 6_556
O1 O1 O3 60.0(9) 2 6_556
O1 O1 O3 101.8(12) 2_655 6_556
O1 O1 O3 53.8(9) 2_545 6_556
La O1 O3 133.1(5) 4_664 6_556
La O1 O3 123.0(4) 1_554 6_556
La O1 O3 170.2(5) 2_654 6_556
Ga2 O1 O3 94.6(6) 2 6_556
Ga2 O1 O3 142.1(8) 2_655 6_556
Ga2 O1 O3 89.4(6) 2_545 6_556
O1 O1 O3 147.5(5) 1_554 6_556
O1 O1 O3 32.5(5) 1_556 6_556
Ga3 O1 O3 113.2(6) 1_564 6_556
Ga3 O1 O3 77.5(5) 2_545 6_556
Ga3 O1 O3 129.8(7) 4_764 6_556
O3 O1 O3 148.2(6) 1_664 6_556
O3 O1 O3 95.1(8) 3_554 6_556
O3 O1 O3 120.7(9) 4_654 6_556
O3 O1 O3 118.7(9) 6_665 6_556
O3 O1 O3 63.8(7) 2 6_556
O3 O1 O3 97.1(9) 5_655 6_556
O2 O1 O3 72.0(7) 2_656 6_556
O2 O1 O3 28.5(6) 5_666 6_556
O2 O1 O3 41.3(8) 6_556 6_556
O3 O1 O3 55.5(8) 5_666 6_556
O3 O1 O3 55.5(8) 2_656 6_556
Ga2 O1 Ga2 126.9(3) 1_554 2_556
La O1 Ga2 91.5(8) . 2_556
La O1 Ga2 19.8(5) 4_665 2_556
La O1 Ga2 107.2(9) 2_655 2_556
O2 O1 Ga2 84.7(11) . 2_556
O2 O1 Ga2 52.8(10) 3_655 2_556
O2 O1 Ga2 34.9(10) 4_665 2_556
O2 O1 Ga2 114.0(10) 3_654 2_556
O2 O1 Ga2 101.0(8) 4_664 2_556
O2 O1 Ga2 156.8(12) 1_554 2_556
O3 O1 Ga2 66.5(9) 5_665 2_556
O3 O1 Ga2 75.2(9) 6 2_556
O3 O1 Ga2 149.0(13) 2_655 2_556
Ga2 O1 Ga2 53.1(3) . 2_556
Ga3 O1 Ga2 97.7(2) 2_655 2_556
Ga3 O1 Ga2 76.6(2) 4_664 2_556
Ga3 O1 Ga2 163.1(5) 1_554 2_556
O2 O1 Ga2 107.1(8) 2_655 2_556
O2 O1 Ga2 52.9(7) 5_665 2_556
O2 O1 Ga2 135.9(9) 6 2_556
O3 O1 Ga2 35.2(7) 4_665 2_556
O3 O1 Ga2 64.8(7) . 2_556
O3 O1 Ga2 111.9(9) 3_655 2_556
Ga3 O1 Ga2 94.1(7) . 2_556
Ga3 O1 Ga2 55.9(3) 2_656 2_556
Ga3 O1 Ga2 32.79(18) 4_665 2_556
Ga1 O1 Ga2 59.8(2) 1_665 2_556
Nb O1 Ga2 59.8(2) 1_665 2_556
Nb O1 Ga2 59.8(2) . 2_556
Ga1 O1 Ga2 59.8(2) . 2_556
Ga1 O1 Ga2 132.5(9) 1_655 2_556
Nb O1 Ga2 132.5(9) 1_655 2_556
O2 O1 Ga2 51.3(6) 6_565 2_556
O2 O1 Ga2 135.9(8) 5_765 2_556
O2 O1 Ga2 103.7(6) 2_545 2_556
O3 O1 Ga2 67.9(7) 1_665 2_556
O3 O1 Ga2 35.5(6) 3 2_556
O3 O1 Ga2 114.9(8) 4_655 2_556
O3 O1 Ga2 85.0(5) 4_664 2_556
O3 O1 Ga2 105.0(6) 1_554 2_556
O3 O1 Ga2 165.0(6) 3_654 2_556
O1 O1 Ga2 16.4(6) 2 2_556
O1 O1 Ga2 99.4(9) 2_655 2_556
O1 O1 Ga2 99.4(9) 2_545 2_556
La O1 Ga2 98.46(12) 4_664 2_556
La O1 Ga2 130.2(3) 1_554 2_556
La O1 Ga2 141.6(4) 2_654 2_556
Ga2 O1 Ga2 56.72(13) 2 2_556
Ga2 O1 Ga2 125.4(3) 2_655 2_556
Ga2 O1 Ga2 125.4(3) 2_545 2_556
O1 O1 Ga2 126.9(3) 1_554 2_556
O1 O1 Ga2 53.1(3) 1_556 2_556
Ga3 O1 Ga2 66.21(13) 1_564 2_556
Ga3 O1 Ga2 95.20(16) 2_545 2_556
Ga3 O1 Ga2 153.5(5) 4_764 2_556
O3 O1 Ga2 103.6(5) 1_664 2_556
O3 O1 Ga2 80.7(5) 3_554 2_556
O3 O1 Ga2 163.4(5) 4_654 2_556
O3 O1 Ga2 81.6(5) 6_665 2_556
O3 O1 Ga2 57.2(5) 2 2_556
O3 O1 Ga2 143.4(8) 5_655 2_556
O2 O1 Ga2 69.2(6) 2_656 2_556
O2 O1 Ga2 18.6(4) 5_666 2_556
O2 O1 Ga2 85.6(8) 6_556 2_556
O3 O1 Ga2 40.6(5) 5_666 2_556
O3 O1 Ga2 85.5(7) 2_656 2_556
O3 O1 Ga2 47.1(6) 6_556 2_556
Ga2 O1 Ga2 126.9(3) 1_554 2_656
La O1 Ga2 107.2(9) . 2_656
La O1 Ga2 91.5(8) 4_665 2_656
La O1 Ga2 19.8(5) 2_655 2_656
O2 O1 Ga2 52.8(10) . 2_656
O2 O1 Ga2 34.9(10) 3_655 2_656
O2 O1 Ga2 84.7(11) 4_665 2_656
O2 O1 Ga2 101.0(8) 3_654 2_656
O2 O1 Ga2 156.8(12) 4_664 2_656
O2 O1 Ga2 114.0(10) 1_554 2_656
O3 O1 Ga2 75.2(9) 5_665 2_656
O3 O1 Ga2 149.0(13) 6 2_656
O3 O1 Ga2 66.5(9) 2_655 2_656
Ga2 O1 Ga2 53.1(3) . 2_656
Ga3 O1 Ga2 76.6(2) 2_655 2_656
Ga3 O1 Ga2 163.1(5) 4_664 2_656
Ga3 O1 Ga2 97.7(2) 1_554 2_656
O2 O1 Ga2 52.9(7) 2_655 2_656
O2 O1 Ga2 135.9(9) 5_665 2_656
O2 O1 Ga2 107.1(8) 6 2_656
O3 O1 Ga2 64.8(7) 4_665 2_656
O3 O1 Ga2 111.9(9) . 2_656
O3 O1 Ga2 35.2(7) 3_655 2_656
Ga3 O1 Ga2 55.9(3) . 2_656
Ga3 O1 Ga2 32.79(18) 2_656 2_656
Ga3 O1 Ga2 94.1(7) 4_665 2_656
Ga1 O1 Ga2 59.8(2) 1_665 2_656
Nb O1 Ga2 59.8(2) 1_665 2_656
Nb O1 Ga2 132.5(9) . 2_656
Ga1 O1 Ga2 132.5(9) . 2_656
Ga1 O1 Ga2 59.8(2) 1_655 2_656
Nb O1 Ga2 59.8(2) 1_655 2_656
O2 O1 Ga2 103.7(6) 6_565 2_656
O2 O1 Ga2 51.2(6) 5_765 2_656
O2 O1 Ga2 135.9(8) 2_545 2_656
O3 O1 Ga2 35.5(6) 1_665 2_656
O3 O1 Ga2 114.9(8) 3 2_656
O3 O1 Ga2 67.9(7) 4_655 2_656
O3 O1 Ga2 105.0(6) 4_664 2_656
O3 O1 Ga2 165.0(6) 1_554 2_656
O3 O1 Ga2 85.0(5) 3_654 2_656
O1 O1 Ga2 99.4(9) 2 2_656
O1 O1 Ga2 16.4(6) 2_655 2_656
O1 O1 Ga2 99.4(9) 2_545 2_656
La O1 Ga2 130.2(3) 4_664 2_656
La O1 Ga2 141.6(4) 1_554 2_656
La O1 Ga2 98.45(12) 2_654 2_656
Ga2 O1 Ga2 125.4(3) 2 2_656
Ga2 O1 Ga2 56.72(13) 2_655 2_656
Ga2 O1 Ga2 125.4(3) 2_545 2_656
O1 O1 Ga2 126.9(3) 1_554 2_656
O1 O1 Ga2 53.1(3) 1_556 2_656
Ga3 O1 Ga2 95.20(16) 1_564 2_656
Ga3 O1 Ga2 153.5(5) 2_545 2_656
Ga3 O1 Ga2 66.21(13) 4_764 2_656
O3 O1 Ga2 80.7(5) 1_664 2_656
O3 O1 Ga2 163.4(5) 3_554 2_656
O3 O1 Ga2 103.6(5) 4_654 2_656
O3 O1 Ga2 57.2(5) 6_665 2_656
O3 O1 Ga2 143.4(8) 2 2_656
O3 O1 Ga2 81.6(5) 5_655 2_656
O2 O1 Ga2 18.6(4) 2_656 2_656
O2 O1 Ga2 85.6(8) 5_666 2_656
O2 O1 Ga2 69.2(6) 6_556 2_656
O3 O1 Ga2 47.1(6) 5_666 2_656
O3 O1 Ga2 40.6(5) 2_656 2_656
O3 O1 Ga2 85.5(7) 6_556 2_656
Ga2 O1 Ga2 87.7(5) 2_556 2_656
Ga2 O1 Ga2 126.9(3) 1_554 2_546
La O1 Ga2 19.8(5) . 2_546
La O1 Ga2 107.2(9) 4_665 2_546
La O1 Ga2 91.5(8) 2_655 2_546
O2 O1 Ga2 34.9(10) . 2_546
O2 O1 Ga2 84.7(11) 3_655 2_546
O2 O1 Ga2 52.8(10) 4_665 2_546
O2 O1 Ga2 156.8(12) 3_654 2_546
O2 O1 Ga2 114.0(10) 4_664 2_546
O2 O1 Ga2 101.0(8) 1_554 2_546
O3 O1 Ga2 149.0(13) 5_665 2_546
O3 O1 Ga2 66.5(9) 6 2_546
O3 O1 Ga2 75.2(9) 2_655 2_546
Ga2 O1 Ga2 53.1(3) . 2_546
Ga3 O1 Ga2 163.1(5) 2_655 2_546
Ga3 O1 Ga2 97.7(2) 4_664 2_546
Ga3 O1 Ga2 76.6(2) 1_554 2_546
O2 O1 Ga2 135.9(9) 2_655 2_546
O2 O1 Ga2 107.1(8) 5_665 2_546
O2 O1 Ga2 52.9(7) 6 2_546
O3 O1 Ga2 111.9(9) 4_665 2_546
O3 O1 Ga2 35.2(7) . 2_546
O3 O1 Ga2 64.8(7) 3_655 2_546
Ga3 O1 Ga2 32.79(18) . 2_546
Ga3 O1 Ga2 94.1(7) 2_656 2_546
Ga3 O1 Ga2 55.9(3) 4_665 2_546
Ga1 O1 Ga2 132.5(9) 1_665 2_546
Nb O1 Ga2 132.5(9) 1_665 2_546
Nb O1 Ga2 59.8(2) . 2_546
Ga1 O1 Ga2 59.8(2) . 2_546
Ga1 O1 Ga2 59.8(2) 1_655 2_546
Nb O1 Ga2 59.8(2) 1_655 2_546
O2 O1 Ga2 135.9(8) 6_565 2_546
O2 O1 Ga2 103.7(6) 5_765 2_546
O2 O1 Ga2 51.3(6) 2_545 2_546
O3 O1 Ga2 114.9(8) 1_665 2_546
O3 O1 Ga2 67.9(7) 3 2_546
O3 O1 Ga2 35.5(6) 4_655 2_546
O3 O1 Ga2 165.0(6) 4_664 2_546
O3 O1 Ga2 85.0(5) 1_554 2_546
O3 O1 Ga2 105.0(6) 3_654 2_546
O1 O1 Ga2 99.4(9) 2 2_546
O1 O1 Ga2 99.4(9) 2_655 2_546
O1 O1 Ga2 16.4(6) 2_545 2_546
La O1 Ga2 141.6(4) 4_664 2_546
La O1 Ga2 98.45(12) 1_554 2_546
La O1 Ga2 130.2(3) 2_654 2_546
Ga2 O1 Ga2 125.4(3) 2 2_546
Ga2 O1 Ga2 125.4(3) 2_655 2_546
Ga2 O1 Ga2 56.72(13) 2_545 2_546
O1 O1 Ga2 126.9(4) 1_554 2_546
O1 O1 Ga2 53.1(3) 1_556 2_546
Ga3 O1 Ga2 153.5(5) 1_564 2_546
Ga3 O1 Ga2 66.21(13) 2_545 2_546
Ga3 O1 Ga2 95.20(16) 4_764 2_546
O3 O1 Ga2 163.4(5) 1_664 2_546
O3 O1 Ga2 103.6(5) 3_554 2_546
O3 O1 Ga2 80.7(5) 4_654 2_546
O3 O1 Ga2 143.4(8) 6_665 2_546
O3 O1 Ga2 81.6(5) 2 2_546
O3 O1 Ga2 57.2(5) 5_655 2_546
O2 O1 Ga2 85.6(8) 2_656 2_546
O2 O1 Ga2 69.2(6) 5_666 2_546
O2 O1 Ga2 18.6(4) 6_556 2_546
O3 O1 Ga2 85.5(7) 5_666 2_546
O3 O1 Ga2 47.1(6) 2_656 2_546
O3 O1 Ga2 40.6(5) 6_556 2_546
Ga2 O1 Ga2 87.7(5) 2_556 2_546
Ga2 O1 Ga2 87.7(5) 2_656 2_546
Ga2 O1 O1 53.6(7) 1_554 2_554
La O1 O1 116.0(4) . 2_554
La O1 O1 57.6(2) 4_665 2_554
La O1 O1 135.2(6) 2_655 2_554
O2 O1 O1 156.3(13) . 2_554
O2 O1 O1 113.6(11) 3_655 2_554
O2 O1 O1 100.5(9) 4_665 2_554
O2 O1 O1 53.2(12) 3_654 2_554
O2 O1 O1 35.3(10) 4_664 2_554
O2 O1 O1 85.3(14) 1_554 2_554
O3 O1 O1 57.6(8) 5_665 2_554
O3 O1 O1 66.9(9) 6 2_554
O3 O1 O1 136.8(16) 2_655 2_554
Ga2 O1 O1 126.4(7) . 2_554
Ga3 O1 O1 64.1(5) 2_655 2_554
Ga3 O1 O1 36.5(3) 4_664 2_554
Ga3 O1 O1 113.0(12) 1_554 2_554
O2 O1 O1 91.4(9) 2_655 2_554
O2 O1 O1 28.5(7) 5_665 2_554
O2 O1 O1 116.8(13) 6 2_554
O3 O1 O1 75.9(5) 4_665 2_554
O3 O1 O1 98.6(6) . 2_554
O3 O1 O1 162.5(8) 3_655 2_554
Ga3 O1 O1 163.0(7) . 2_554
Ga3 O1 O1 108.7(3) 2_656 2_554
Ga3 O1 O1 92.2(3) 4_665 2_554
Ga1 O1 O1 73.35(4) 1_665 2_554
Nb O1 O1 73.35(4) 1_665 2_554
Nb O1 O1 73.35(4) . 2_554
Ga1 O1 O1 73.35(4) . 2_554
Ga1 O1 O1 154.2(12) 1_655 2_554
Nb O1 O1 154.2(12) 1_655 2_554
O2 O1 O1 32.0(5) 6_565 2_554
O2 O1 O1 120.3(11) 5_765 2_554
O2 O1 O1 91.1(8) 2_545 2_554
O3 O1 O1 97.6(5) 1_665 2_554
O3 O1 O1 72.1(5) 3 2_554
O3 O1 O1 159.3(8) 4_655 2_554
O3 O1 O1 32.4(7) 4_664 2_554
O3 O1 O1 60.3(7) 1_554 2_554
O3 O1 O1 102.4(12) 3_654 2_554
O1 O1 O1 56.9(2) 2 2_554
O1 O1 O1 125.8(5) 2_655 2_554
O1 O1 O1 125.8(5) 2_545 2_554
La O1 O1 25.8(4) 4_664 2_554
La O1 O1 66.5(7) 1_554 2_554
La O1 O1 75.0(8) 2_654 2_554
Ga2 O1 O1 16.6(2) 2 2_554
Ga2 O1 O1 100.2(7) 2_655 2_554
Ga2 O1 O1 100.2(7) 2_545 2_554
O1 O1 O1 53.6(7) 1_554 2_554
O1 O1 O1 126.4(7) 1_556 2_554
Ga3 O1 O1 37.52(7) 1_564 2_554
Ga3 O1 O1 72.8(4) 2_545 2_554
Ga3 O1 O1 120.9(10) 4_764 2_554
O3 O1 O1 63.3(7) 1_664 2_554
O3 O1 O1 31.9(6) 3_554 2_554
O3 O1 O1 106.1(11) 4_654 2_554
O3 O1 O1 77.0(5) 6_665 2_554
O3 O1 O1 51.6(4) 2 2_554
O3 O1 O1 137.0(11) 5_655 2_554
O2 O1 O1 124.0(6) 2_656 2_554
O2 O1 O1 87.9(5) 5_666 2_554
O2 O1 O1 147.2(7) 6_556 2_554
O3 O1 O1 104.3(7) 5_666 2_554
O3 O1 O1 158.5(10) 2_656 2_554
O3 O1 O1 108.9(7) 6_556 2_554
Ga2 O1 O1 73.3(3) 2_556 2_554
Ga2 O1 O1 132.70(13) 2_656 2_554
Ga2 O1 O1 132.70(13) 2_546 2_554
Ga2 O1 O1 53.6(7) 1_554 2_654
La O1 O1 135.2(6) . 2_654
La O1 O1 116.0(4) 4_665 2_654
La O1 O1 57.6(2) 2_655 2_654
O2 O1 O1 113.6(11) . 2_654
O2 O1 O1 100.5(9) 3_655 2_654
O2 O1 O1 156.3(13) 4_665 2_654
O2 O1 O1 35.3(10) 3_654 2_654
O2 O1 O1 85.3(14) 4_664 2_654
O2 O1 O1 53.2(12) 1_554 2_654
O3 O1 O1 66.9(9) 5_665 2_654
O3 O1 O1 136.8(16) 6 2_654
O3 O1 O1 57.6(8) 2_655 2_654
Ga2 O1 O1 126.4(7) . 2_654
Ga3 O1 O1 36.5(3) 2_655 2_654
Ga3 O1 O1 113.0(12) 4_664 2_654
Ga3 O1 O1 64.1(5) 1_554 2_654
O2 O1 O1 28.5(7) 2_655 2_654
O2 O1 O1 116.8(13) 5_665 2_654
O2 O1 O1 91.4(9) 6 2_654
O3 O1 O1 98.6(6) 4_665 2_654
O3 O1 O1 162.5(8) . 2_654
O3 O1 O1 75.9(5) 3_655 2_654
Ga3 O1 O1 108.7(3) . 2_654
Ga3 O1 O1 92.2(3) 2_656 2_654
Ga3 O1 O1 163.0(7) 4_665 2_654
Ga1 O1 O1 73.35(4) 1_665 2_654
Nb O1 O1 73.35(4) 1_665 2_654
Nb O1 O1 154.2(12) . 2_654
Ga1 O1 O1 154.2(12) . 2_654
Ga1 O1 O1 73.35(4) 1_655 2_654
Nb O1 O1 73.35(4) 1_655 2_654
O2 O1 O1 91.1(8) 6_565 2_654
O2 O1 O1 32.0(5) 5_765 2_654
O2 O1 O1 120.3(11) 2_545 2_654
O3 O1 O1 72.1(5) 1_665 2_654
O3 O1 O1 159.3(8) 3 2_654
O3 O1 O1 97.6(5) 4_655 2_654
O3 O1 O1 60.3(7) 4_664 2_654
O3 O1 O1 102.4(12) 1_554 2_654
O3 O1 O1 32.4(7) 3_654 2_654
O1 O1 O1 125.8(5) 2 2_654
O1 O1 O1 56.9(2) 2_655 2_654
O1 O1 O1 125.8(5) 2_545 2_654
La O1 O1 66.5(7) 4_664 2_654
La O1 O1 75.0(8) 1_554 2_654
La O1 O1 25.8(4) 2_654 2_654
Ga2 O1 O1 100.2(7) 2 2_654
Ga2 O1 O1 16.6(2) 2_655 2_654
Ga2 O1 O1 100.2(7) 2_545 2_654
O1 O1 O1 53.6(7) 1_554 2_654
O1 O1 O1 126.4(7) 1_556 2_654
Ga3 O1 O1 72.8(4) 1_564 2_654
Ga3 O1 O1 120.9(10) 2_545 2_654
Ga3 O1 O1 37.51(7) 4_764 2_654
O3 O1 O1 31.9(6) 1_664 2_654
O3 O1 O1 106.1(11) 3_554 2_654
O3 O1 O1 63.3(7) 4_654 2_654
O3 O1 O1 51.6(4) 6_665 2_654
O3 O1 O1 137.0(11) 2 2_654
O3 O1 O1 77.0(5) 5_655 2_654
O2 O1 O1 87.9(5) 2_656 2_654
O2 O1 O1 147.2(7) 5_666 2_654
O2 O1 O1 124.0(6) 6_556 2_654
O3 O1 O1 108.9(7) 5_666 2_654
O3 O1 O1 104.3(7) 2_656 2_654
O3 O1 O1 158.5(10) 6_556 2_654
Ga2 O1 O1 132.70(12) 2_556 2_654
Ga2 O1 O1 73.3(4) 2_656 2_654
Ga2 O1 O1 132.70(13) 2_546 2_654
O1 O1 O1 88.4(10) 2_554 2_654
Ga2 O1 O1 53.6(7) 1_554 2_544
La O1 O1 57.6(2) . 2_544
La O1 O1 135.2(6) 4_665 2_544
La O1 O1 116.0(4) 2_655 2_544
O2 O1 O1 100.5(9) . 2_544
O2 O1 O1 156.3(13) 3_655 2_544
O2 O1 O1 113.6(11) 4_665 2_544
O2 O1 O1 85.3(14) 3_654 2_544
O2 O1 O1 53.2(12) 4_664 2_544
O2 O1 O1 35.3(10) 1_554 2_544
O3 O1 O1 136.8(16) 5_665 2_544
O3 O1 O1 57.6(8) 6 2_544
O3 O1 O1 66.9(9) 2_655 2_544
Ga2 O1 O1 126.4(7) . 2_544
Ga3 O1 O1 113.0(12) 2_655 2_544
Ga3 O1 O1 64.1(5) 4_664 2_544
Ga3 O1 O1 36.5(3) 1_554 2_544
O2 O1 O1 116.8(13) 2_655 2_544
O2 O1 O1 91.4(9) 5_665 2_544
O2 O1 O1 28.5(7) 6 2_544
O3 O1 O1 162.5(8) 4_665 2_544
O3 O1 O1 75.9(5) . 2_544
O3 O1 O1 98.6(6) 3_655 2_544
Ga3 O1 O1 92.2(3) . 2_544
Ga3 O1 O1 163.0(7) 2_656 2_544
Ga3 O1 O1 108.7(3) 4_665 2_544
Ga1 O1 O1 154.2(12) 1_665 2_544
Nb O1 O1 154.2(12) 1_665 2_544
Nb O1 O1 73.35(4) . 2_544
Ga1 O1 O1 73.35(4) . 2_544
Ga1 O1 O1 73.35(4) 1_655 2_544
Nb O1 O1 73.35(4) 1_655 2_544
O2 O1 O1 120.3(11) 6_565 2_544
O2 O1 O1 91.1(8) 5_765 2_544
O2 O1 O1 32.0(5) 2_545 2_544
O3 O1 O1 159.3(8) 1_665 2_544
O3 O1 O1 97.6(5) 3 2_544
O3 O1 O1 72.1(5) 4_655 2_544
O3 O1 O1 102.4(12) 4_664 2_544
O3 O1 O1 32.4(7) 1_554 2_544
O3 O1 O1 60.3(7) 3_654 2_544
O1 O1 O1 125.8(5) 2 2_544
O1 O1 O1 125.8(5) 2_655 2_544
O1 O1 O1 56.9(2) 2_545 2_544
La O1 O1 75.0(8) 4_664 2_544
La O1 O1 25.8(4) 1_554 2_544
La O1 O1 66.5(7) 2_654 2_544
Ga2 O1 O1 100.2(7) 2 2_544
Ga2 O1 O1 100.2(7) 2_655 2_544
Ga2 O1 O1 16.6(2) 2_545 2_544
O1 O1 O1 53.6(7) 1_554 2_544
O1 O1 O1 126.4(7) 1_556 2_544
Ga3 O1 O1 120.9(10) 1_564 2_544
Ga3 O1 O1 37.52(7) 2_545 2_544
Ga3 O1 O1 72.8(4) 4_764 2_544
O3 O1 O1 106.1(11) 1_664 2_544
O3 O1 O1 63.3(7) 3_554 2_544
O3 O1 O1 31.9(6) 4_654 2_544
O3 O1 O1 137.0(11) 6_665 2_544
O3 O1 O1 77.0(5) 2 2_544
O3 O1 O1 51.6(4) 5_655 2_544
O2 O1 O1 147.2(7) 2_656 2_544
O2 O1 O1 124.0(7) 5_666 2_544
O2 O1 O1 87.9(5) 6_556 2_544
O3 O1 O1 158.5(10) 5_666 2_544
O3 O1 O1 108.9(7) 2_656 2_544
O3 O1 O1 104.3(7) 6_556 2_544
Ga2 O1 O1 132.70(13) 2_556 2_544
Ga2 O1 O1 132.70(13) 2_656 2_544
Ga2 O1 O1 73.3(3) 2_546 2_544
O1 O1 O1 88.4(10) 2_554 2_544
O1 O1 O1 88.4(10) 2_654 2_544
Ga2 O1 La 98.5(4) 1_554 1_665
La O1 La 142.1(10) . 1_665
La O1 La 82.7(3) 4_665 1_665
La O1 La 35.48(14) 2_655 1_665
O2 O1 La 88.0(10) . 1_665
O2 O1 La 51.3(8) 3_655 1_665
O2 O1 La 106.8(12) 4_665 1_665
O2 O1 La 67.8(8) 3_654 1_665
O2 O1 La 122.4(12) 4_664 1_665
O2 O1 La 102.3(11) 1_554 1_665
O3 O1 La 45.6(9) 5_665 1_665
O3 O1 La 163.2(9) 6 1_665
O3 O1 La 78.0(9) 2_655 1_665
Ga2 O1 La 81.5(4) . 1_665
Ga3 O1 La 41.63(15) 2_655 1_665
Ga3 O1 La 137.2(4) 4_664 1_665
Ga3 O1 La 102.96(18) 1_554 1_665
O2 O1 La 22.1(7) 2_655 1_665
O2 O1 La 116.7(8) 5_665 1_665
O2 O1 La 125.4(8) 6 1_665
O3 O1 La 56.3(7) 4_665 1_665
O3 O1 La 142.4(10) . 1_665
O3 O1 La 63.1(7) 3_655 1_665
Ga3 O1 La 90.5(4) . 1_665
Ga3 O1 La 42.57(8) 2_656 1_665
Ga3 O1 La 113.6(6) 4_665 1_665
Ga1 O1 La 36.77(6) 1_665 1_665
Nb O1 La 36.77(6) 1_665 1_665
Nb O1 La 150.4(6) . 1_665
Ga1 O1 La 150.4(6) . 1_665
Ga1 O1 La 81.39(13) 1_655 1_665
Nb O1 La 81.39(13) 1_655 1_665
O2 O1 La 78.5(6) 6_565 1_665
O2 O1 La 47.2(6) 5_765 1_665
O2 O1 La 163.6(6) 2_545 1_665
O3 O1 La 23.2(5) 1_665 1_665
O3 O1 La 126.1(7) 3 1_665
O3 O1 La 98.1(7) 4_655 1_665
O3 O1 La 70.4(6) 4_664 1_665
O3 O1 La 149.1(9) 1_554 1_665
O3 O1 La 75.9(6) 3_654 1_665
O1 O1 La 93.7(3) 2 1_665
O1 O1 La 25.06(19) 2_655 1_665
O1 O1 La 133.3(8) 2_545 1_665
La O1 La 95.1(3) 4_664 1_665
La O1 La 124.2(6) 1_554 1_665
La O1 La 74.7(2) 2_654 1_665
Ga2 O1 La 99.63(9) 2 1_665
Ga2 O1 La 36.08(8) 2_655 1_665
Ga2 O1 La 142.2(3) 2_545 1_665
O1 O1 La 98.5(4) 1_554 1_665
O1 O1 La 81.5(4) 1_556 1_665
Ga3 O1 La 64.60(7) 1_564 1_665
Ga3 O1 La 169.6(9) 2_545 1_665
Ga3 O1 La 65.68(9) 4_764 1_665
O3 O1 La 46.2(4) 1_664 1_665
O3 O1 La 132.5(7) 3_554 1_665
O3 O1 La 105.6(6) 4_654 1_665
O3 O1 La 23.9(5) 6_665 1_665
O3 O1 La 140.6(6) 2 1_665
O3 O1 La 99.8(6) 5_655 1_665
O2 O1 La 41.7(5) 2_656 1_665
O2 O1 La 99.3(7) 5_666 1_665
O2 O1 La 104.3(7) 6_556 1_665
O3 O1 La 59.2(6) 5_666 1_665
O3 O1 La 75.8(6) 2_656 1_665
O3 O1 La 112.6(7) 6_556 1_665
Ga2 O1 La 90.6(3) 2_556 1_665
Ga2 O1 La 35.14(11) 2_656 1_665
Ga2 O1 La 122.8(6) 2_546 1_665
O1 O1 La 100.8(2) 2_554 1_665
O1 O1 La 49.7(2) 2_654 1_665
O1 O1 La 136.1(6) 2_544 1_665
Ga2 O1 La 98.5(4) 1_554 2
La O1 La 82.7(3) . 2
La O1 La 35.48(14) 4_665 2
La O1 La 142.1(10) 2_655 2
O2 O1 La 106.8(12) . 2
O2 O1 La 88.0(11) 3_655 2
O2 O1 La 51.3(8) 4_665 2
O2 O1 La 102.3(11) 3_654 2
O2 O1 La 67.8(8) 4_664 2
O2 O1 La 122.4(12) 1_554 2
O3 O1 La 78.0(9) 5_665 2
O3 O1 La 45.6(9) 6 2
O3 O1 La 163.2(9) 2_655 2
Ga2 O1 La 81.5(4) . 2
Ga3 O1 La 102.96(18) 2_655 2
Ga3 O1 La 41.63(15) 4_664 2
Ga3 O1 La 137.2(4) 1_554 2
O2 O1 La 125.4(8) 2_655 2
O2 O1 La 22.1(7) 5_665 2
O2 O1 La 116.7(8) 6 2
O3 O1 La 63.1(7) 4_665 2
O3 O1 La 56.3(7) . 2
O3 O1 La 142.4(10) 3_655 2
Ga3 O1 La 113.6(6) . 2
Ga3 O1 La 90.5(4) 2_656 2
Ga3 O1 La 42.57(8) 4_665 2
Ga1 O1 La 81.39(13) 1_665 2
Nb O1 La 81.39(13) 1_665 2
Nb O1 La 36.77(6) . 2
Ga1 O1 La 36.77(6) . 2
Ga1 O1 La 150.4(6) 1_655 2
Nb O1 La 150.4(6) 1_655 2
O2 O1 La 47.2(6) 6_565 2
O2 O1 La 163.6(6) 5_765 2
O2 O1 La 78.5(6) 2_545 2
O3 O1 La 98.1(7) 1_665 2
O3 O1 La 23.2(5) 3 2
O3 O1 La 126.1(7) 4_655 2
O3 O1 La 75.9(6) 4_664 2
O3 O1 La 70.4(6) 1_554 2
O3 O1 La 149.1(9) 3_654 2
O1 O1 La 25.05(19) 2 2
O1 O1 La 133.3(8) 2_655 2
O1 O1 La 93.7(3) 2_545 2
La O1 La 74.7(2) 4_664 2
La O1 La 95.1(3) 1_554 2
La O1 La 124.2(6) 2_654 2
Ga2 O1 La 36.08(8) 2 2
Ga2 O1 La 142.2(3) 2_655 2
Ga2 O1 La 99.63(9) 2_545 2
O1 O1 La 98.5(4) 1_554 2
O1 O1 La 81.5(4) 1_556 2
Ga3 O1 La 65.68(9) 1_564 2
Ga3 O1 La 64.60(7) 2_545 2
Ga3 O1 La 169.6(8) 4_764 2
O3 O1 La 105.6(6) 1_664 2
O3 O1 La 46.2(4) 3_554 2
O3 O1 La 132.5(7) 4_654 2
O3 O1 La 99.8(6) 6_665 2
O3 O1 La 23.9(5) 2 2
O3 O1 La 140.6(6) 5_655 2
O2 O1 La 104.3(7) 2_656 2
O2 O1 La 41.7(5) 5_666 2
O2 O1 La 99.3(7) 6_556 2
O3 O1 La 75.8(6) 5_666 2
O3 O1 La 112.6(7) 2_656 2
O3 O1 La 59.2(6) 6_556 2
Ga2 O1 La 35.14(11) 2_556 2
Ga2 O1 La 122.8(6) 2_656 2
Ga2 O1 La 90.6(3) 2_546 2
O1 O1 La 49.7(2) 2_554 2
O1 O1 La 136.1(6) 2_654 2
O1 O1 La 100.8(2) 2_544 2
La O1 La 117.9(2) 1_665 2
Ga2 O1 La 98.5(4) 1_554 4_655
La O1 La 35.48(14) . 4_655
La O1 La 142.1(10) 4_665 4_655
La O1 La 82.7(3) 2_655 4_655
O2 O1 La 51.3(8) . 4_655
O2 O1 La 106.8(12) 3_655 4_655
O2 O1 La 88.0(10) 4_665 4_655
O2 O1 La 122.4(12) 3_654 4_655
O2 O1 La 102.3(11) 4_664 4_655
O2 O1 La 67.8(8) 1_554 4_655
O3 O1 La 163.2(9) 5_665 4_655
O3 O1 La 78.0(9) 6 4_655
O3 O1 La 45.6(9) 2_655 4_655
Ga2 O1 La 81.5(4) . 4_655
Ga3 O1 La 137.2(4) 2_655 4_655
Ga3 O1 La 102.96(18) 4_664 4_655
Ga3 O1 La 41.63(15) 1_554 4_655
O2 O1 La 116.7(8) 2_655 4_655
O2 O1 La 125.4(8) 5_665 4_655
O2 O1 La 22.1(7) 6 4_655
O3 O1 La 142.4(10) 4_665 4_655
O3 O1 La 63.1(7) . 4_655
O3 O1 La 56.3(7) 3_655 4_655
Ga3 O1 La 42.57(8) . 4_655
Ga3 O1 La 113.6(6) 2_656 4_655
Ga3 O1 La 90.5(4) 4_665 4_655
Ga1 O1 La 150.4(6) 1_665 4_655
Nb O1 La 150.4(6) 1_665 4_655
Nb O1 La 81.39(13) . 4_655
Ga1 O1 La 81.39(13) . 4_655
Ga1 O1 La 36.77(6) 1_655 4_655
Nb O1 La 36.77(6) 1_655 4_655
O2 O1 La 163.6(6) 6_565 4_655
O2 O1 La 78.5(6) 5_765 4_655
O2 O1 La 47.2(6) 2_545 4_655
O3 O1 La 126.1(7) 1_665 4_655
O3 O1 La 98.1(7) 3 4_655
O3 O1 La 23.2(5) 4_655 4_655
O3 O1 La 149.1(9) 4_664 4_655
O3 O1 La 75.9(6) 1_554 4_655
O3 O1 La 70.4(6) 3_654 4_655
O1 O1 La 133.3(8) 2 4_655
O1 O1 La 93.7(3) 2_655 4_655
O1 O1 La 25.05(19) 2_545 4_655
La O1 La 124.2(6) 4_664 4_655
La O1 La 74.7(2) 1_554 4_655
La O1 La 95.1(3) 2_654 4_655
Ga2 O1 La 142.2(3) 2 4_655
Ga2 O1 La 99.63(9) 2_655 4_655
Ga2 O1 La 36.08(8) 2_545 4_655
O1 O1 La 98.5(4) 1_554 4_655
O1 O1 La 81.5(4) 1_556 4_655
Ga3 O1 La 169.6(8) 1_564 4_655
Ga3 O1 La 65.68(9) 2_545 4_655
Ga3 O1 La 64.60(7) 4_764 4_655
O3 O1 La 132.5(7) 1_664 4_655
O3 O1 La 105.6(6) 3_554 4_655
O3 O1 La 46.2(4) 4_654 4_655
O3 O1 La 140.6(6) 6_665 4_655
O3 O1 La 99.8(6) 2 4_655
O3 O1 La 23.9(5) 5_655 4_655
O2 O1 La 99.3(7) 2_656 4_655
O2 O1 La 104.3(7) 5_666 4_655
O2 O1 La 41.7(5) 6_556 4_655
O3 O1 La 112.6(7) 5_666 4_655
O3 O1 La 59.2(6) 2_656 4_655
O3 O1 La 75.8(6) 6_556 4_655
Ga2 O1 La 122.8(6) 2_556 4_655
Ga2 O1 La 90.6(3) 2_656 4_655
Ga2 O1 La 35.14(11) 2_546 4_655
O1 O1 La 136.1(6) 2_554 4_655
O1 O1 La 100.8(2) 2_654 4_655
O1 O1 La 49.7(2) 2_544 4_655
La O1 La 117.9(2) 1_665 4_655
La O1 La 117.9(2) 2 4_655
Ga2 O1 O3 86.6(5) 1_554 2_665
La O1 O3 151.3(8) . 2_665
La O1 O3 42.5(5) 4_665 2_665
La O1 O3 85.5(5) 2_655 2_665
O2 O1 O3 120.7(10) . 2_665
O2 O1 O3 65.0(10) 3_655 2_665
O2 O1 O3 93.5(10) 4_665 2_665
O2 O1 O3 58.5(9) 3_654 2_665
O2 O1 O3 87.8(11) 4_664 2_665
O2 O1 O3 114.3(11) 1_554 2_665
O3 O1 O3 6.8(11) 5_665 2_665
O3 O1 O3 113.3(12) 6 2_665
O3 O1 O3 125.2(12) 2_655 2_665
Ga2 O1 O3 93.4(5) . 2_665
Ga3 O1 O3 37.6(4) 2_655 2_665
Ga3 O1 O3 88.8(5) 4_664 2_665
Ga3 O1 O3 136.7(8) 1_554 2_665
O2 O1 O3 54.0(10) 2_655 2_665
O2 O1 O3 66.1(10) 5_665 2_665
O2 O1 O3 162.3(12) 6 2_665
O3 O1 O3 33.0(7) 4_665 2_665
O3 O1 O3 123.5(5) . 2_665
O3 O1 O3 111.9(5) 3_655 2_665
Ga3 O1 O3 128.6(7) . 2_665
Ga3 O1 O3 57.1(4) 2_656 2_665
Ga3 O1 O3 92.9(5) 4_665 2_665
Ga1 O1 O3 18.4(4) 1_665 2_665
Nb O1 O3 18.4(4) 1_665 2_665
Nb O1 O3 108.3(5) . 2_665
Ga1 O1 O3 108.3(5) . 2_665
Ga1 O1 O3 131.9(5) 1_655 2_665
Nb O1 O3 131.9(5) 1_655 2_665
O2 O1 O3 27.9(5) 6_565 2_665
O2 O1 O3 92.1(6) 5_765 2_665
O2 O1 O3 144.6(7) 2_545 2_665
O3 O1 O3 42.6(9) 1_665 2_665
O3 O1 O3 89.2(9) 3 2_665
O3 O1 O3 145.6(10) 4_655 2_665
O3 O1 O3 36.3(7) 4_664 2_665
O3 O1 O3 115.2(5) 1_554 2_665
O3 O1 O3 105.5(6) 3_654 2_665
O1 O1 O3 52.8(5) 2 2_665
O1 O1 O3 74.5(4) 2_655 2_665
O1 O1 O3 159.3(11) 2_545 2_665
La O1 O3 63.7(4) 4_664 2_665
La O1 O3 112.9(7) 1_554 2_665
La O1 O3 84.1(5) 2_654 2_665
Ga2 O1 O3 49.5(4) 2 2_665
Ga2 O1 O3 72.0(4) 2_655 2_665
Ga2 O1 O3 154.0(9) 2_545 2_665
O1 O1 O3 86.6(5) 1_554 2_665
O1 O1 O3 93.4(5) 1_556 2_665
Ga3 O1 O3 18.4(4) 1_564 2_665
Ga3 O1 O3 126.1(6) 2_545 2_665
Ga3 O1 O3 107.6(5) 4_764 2_665
O3 O1 O3 43.6(8) 1_664 2_665
O3 O1 O3 86.0(9) 3_554 2_665
O3 O1 O3 133.8(8) 4_654 2_665
O3 O1 O3 28.6(7) 6_665 2_665
O3 O1 O3 91.2(8) 2 2_665
O3 O1 O3 147.9(8) 5_655 2_665
O2 O1 O3 70.5(7) 2_656 2_665
O2 O1 O3 77.7(6) 5_666 2_665
O2 O1 O3 133.1(9) 6_556 2_665
O3 O1 O3 61.1(5) 5_666 2_665
O3 O1 O3 111.4(8) 2_656 2_665
O3 O1 O3 105.5(8) 6_556 2_665
Ga2 O1 O3 60.1(4) 2_556 2_665
Ga2 O1 O3 77.8(5) 2_656 2_665
Ga2 O1 O3 144.7(8) 2_546 2_665
O1 O1 O3 55.0(4) 2_554 2_665
O1 O1 O3 73.6(4) 2_654 2_665
O1 O1 O3 138.7(11) 2_544 2_665
La O1 O3 50.5(5) 1_665 2_665
La O1 O3 71.5(5) 2 2_665
La O1 O3 168.2(6) 4_655 2_665
Ga2 O1 O3 86.6(5) 1_554 5
La O1 O3 42.5(5) . 5
La O1 O3 85.5(5) 4_665 5
La O1 O3 151.3(8) 2_655 5
O2 O1 O3 93.5(10) . 5
O2 O1 O3 120.7(10) 3_655 5
O2 O1 O3 65.0(10) 4_665 5
O2 O1 O3 114.3(11) 3_654 5
O2 O1 O3 58.5(9) 4_664 5
O2 O1 O3 87.8(11) 1_554 5
O3 O1 O3 125.2(12) 5_665 5
O3 O1 O3 6.8(11) 6 5
O3 O1 O3 113.3(12) 2_655 5
Ga2 O1 O3 93.4(5) . 5
Ga3 O1 O3 136.7(8) 2_655 5
Ga3 O1 O3 37.6(4) 4_664 5
Ga3 O1 O3 88.8(5) 1_554 5
O2 O1 O3 162.3(12) 2_655 5
O2 O1 O3 54.0(10) 5_665 5
O2 O1 O3 66.1(10) 6 5
O3 O1 O3 111.9(5) 4_665 5
O3 O1 O3 32.9(7) . 5
O3 O1 O3 123.5(5) 3_655 5
Ga3 O1 O3 92.9(5) . 5
Ga3 O1 O3 128.6(7) 2_656 5
Ga3 O1 O3 57.1(4) 4_665 5
Ga1 O1 O3 131.9(5) 1_665 5
Nb O1 O3 131.9(5) 1_665 5
Nb O1 O3 18.4(4) . 5
Ga1 O1 O3 18.4(4) . 5
Ga1 O1 O3 108.3(5) 1_655 5
Nb O1 O3 108.3(5) 1_655 5
O2 O1 O3 92.1(6) 6_565 5
O2 O1 O3 144.6(7) 5_765 5
O2 O1 O3 27.9(5) 2_545 5
O3 O1 O3 145.6(10) 1_665 5
O3 O1 O3 42.6(9) 3 5
O3 O1 O3 89.2(9) 4_655 5
O3 O1 O3 105.5(6) 4_664 5
O3 O1 O3 36.3(7) 1_554 5
O3 O1 O3 115.2(5) 3_654 5
O1 O1 O3 74.5(4) 2 5
O1 O1 O3 159.3(11) 2_655 5
O1 O1 O3 52.8(5) 2_545 5
La O1 O3 84.1(5) 4_664 5
La O1 O3 63.7(4) 1_554 5
La O1 O3 112.9(7) 2_654 5
Ga2 O1 O3 72.0(4) 2 5
Ga2 O1 O3 154.0(9) 2_655 5
Ga2 O1 O3 49.5(4) 2_545 5
O1 O1 O3 86.6(5) 1_554 5
O1 O1 O3 93.4(5) 1_556 5
Ga3 O1 O3 107.6(5) 1_564 5
Ga3 O1 O3 18.4(4) 2_545 5
Ga3 O1 O3 126.1(6) 4_764 5
O3 O1 O3 133.8(8) 1_664 5
O3 O1 O3 43.6(8) 3_554 5
O3 O1 O3 86.0(9) 4_654 5
O3 O1 O3 147.9(8) 6_665 5
O3 O1 O3 28.6(7) 2 5
O3 O1 O3 91.2(8) 5_655 5
O2 O1 O3 133.1(9) 2_656 5
O2 O1 O3 70.5(7) 5_666 5
O2 O1 O3 77.7(6) 6_556 5
O3 O1 O3 111.4(8) 5_666 5
O3 O1 O3 105.5(8) 2_656 5
O3 O1 O3 61.1(5) 6_556 5
Ga2 O1 O3 77.8(5) 2_556 5
Ga2 O1 O3 144.7(8) 2_656 5
Ga2 O1 O3 60.1(4) 2_546 5
O1 O1 O3 73.6(4) 2_554 5
O1 O1 O3 138.7(11) 2_654 5
O1 O1 O3 55.0(4) 2_544 5
La O1 O3 168.2(6) 1_665 5
La O1 O3 50.5(5) 2 5
La O1 O3 71.5(5) 4_655 5
O3 O1 O3 119.65(11) 2_665 5
Ga2 O1 O3 86.6(5) 1_554 6_655
La O1 O3 85.5(5) . 6_655
La O1 O3 151.3(8) 4_665 6_655
La O1 O3 42.5(5) 2_655 6_655
O2 O1 O3 65.0(10) . 6_655
O2 O1 O3 93.5(10) 3_655 6_655
O2 O1 O3 120.7(10) 4_665 6_655
O2 O1 O3 87.8(11) 3_654 6_655
O2 O1 O3 114.3(11) 4_664 6_655
O2 O1 O3 58.5(9) 1_554 6_655
O3 O1 O3 113.3(12) 5_665 6_655
O3 O1 O3 125.2(12) 6 6_655
O3 O1 O3 6.8(11) 2_655 6_655
Ga2 O1 O3 93.4(5) . 6_655
Ga3 O1 O3 88.8(5) 2_655 6_655
Ga3 O1 O3 136.7(8) 4_664 6_655
Ga3 O1 O3 37.6(4) 1_554 6_655
O2 O1 O3 66.1(10) 2_655 6_655
O2 O1 O3 162.3(12) 5_665 6_655
O2 O1 O3 54.0(10) 6 6_655
O3 O1 O3 123.5(5) 4_665 6_655
O3 O1 O3 111.9(5) . 6_655
O3 O1 O3 33.0(7) 3_655 6_655
Ga3 O1 O3 57.1(4) . 6_655
Ga3 O1 O3 92.9(5) 2_656 6_655
Ga3 O1 O3 128.6(7) 4_665 6_655
Ga1 O1 O3 108.3(5) 1_665 6_655
Nb O1 O3 108.3(5) 1_665 6_655
Nb O1 O3 131.9(5) . 6_655
Ga1 O1 O3 131.9(5) . 6_655
Ga1 O1 O3 18.4(4) 1_655 6_655
Nb O1 O3 18.4(4) 1_655 6_655
O2 O1 O3 144.6(7) 6_565 6_655
O2 O1 O3 27.9(5) 5_765 6_655
O2 O1 O3 92.1(6) 2_545 6_655
O3 O1 O3 89.2(9) 1_665 6_655
O3 O1 O3 145.6(10) 3 6_655
O3 O1 O3 42.6(9) 4_655 6_655
O3 O1 O3 115.2(5) 4_664 6_655
O3 O1 O3 105.5(6) 1_554 6_655
O3 O1 O3 36.3(7) 3_654 6_655
O1 O1 O3 159.3(11) 2 6_655
O1 O1 O3 52.8(5) 2_655 6_655
O1 O1 O3 74.5(4) 2_545 6_655
La O1 O3 112.9(7) 4_664 6_655
La O1 O3 84.1(5) 1_554 6_655
La O1 O3 63.7(4) 2_654 6_655
Ga2 O1 O3 154.0(9) 2 6_655
Ga2 O1 O3 49.5(4) 2_655 6_655
Ga2 O1 O3 72.0(4) 2_545 6_655
O1 O1 O3 86.6(5) 1_554 6_655
O1 O1 O3 93.4(5) 1_556 6_655
Ga3 O1 O3 126.1(6) 1_564 6_655
Ga3 O1 O3 107.6(5) 2_545 6_655
Ga3 O1 O3 18.4(4) 4_764 6_655
O3 O1 O3 86.0(9) 1_664 6_655
O3 O1 O3 133.8(8) 3_554 6_655
O3 O1 O3 43.6(8) 4_654 6_655
O3 O1 O3 91.2(8) 6_665 6_655
O3 O1 O3 147.8(8) 2 6_655
O3 O1 O3 28.6(7) 5_655 6_655
O2 O1 O3 77.7(6) 2_656 6_655
O2 O1 O3 133.1(9) 5_666 6_655
O2 O1 O3 70.5(7) 6_556 6_655
O3 O1 O3 105.5(8) 5_666 6_655
O3 O1 O3 61.1(5) 2_656 6_655
O3 O1 O3 111.4(8) 6_556 6_655
Ga2 O1 O3 144.7(8) 2_556 6_655
Ga2 O1 O3 60.1(4) 2_656 6_655
Ga2 O1 O3 77.8(5) 2_546 6_655
O1 O1 O3 138.7(11) 2_554 6_655
O1 O1 O3 55.0(4) 2_654 6_655
O1 O1 O3 73.6(4) 2_544 6_655
La O1 O3 71.5(5) 1_665 6_655
La O1 O3 168.2(6) 2 6_655
La O1 O3 50.5(5) 4_655 6_655
O3 O1 O3 119.65(11) 2_665 6_655
O3 O1 O3 119.65(11) 5 6_655
Ga2 O1 O2 82.3(6) 1_554 6_665
La O1 O2 136.0(6) . 6_665
La O1 O2 105.4(5) 4_665 6_665
La O1 O2 32.1(6) 2_655 6_665
O2 O1 O2 91.7(14) . 6_665
O2 O1 O2 72.3(11) 3_655 6_665
O2 O1 O2 127.7(11) 4_665 6_665
O2 O1 O2 58.0(11) 3_654 6_665
O2 O1 O2 112.8(12) 4_664 6_665
O2 O1 O2 78.8(13) 1_554 6_665
O3 O1 O2 61.1(10) 5_665 6_665
O3 O1 O2 165.8(14) 6 6_665
O3 O1 O2 57.9(10) 2_655 6_665
Ga2 O1 O2 97.7(6) . 6_665
Ga3 O1 O2 41.5(4) 2_655 6_665
Ga3 O1 O2 138.1(10) 4_664 6_665
Ga3 O1 O2 79.2(5) 1_554 6_665
O2 O1 O2 14.7(10) 2_655 6_665
O2 O1 O2 129.7(12) 5_665 6_665
O2 O1 O2 103.7(11) 6 6_665
O3 O1 O2 80.3(9) 4_665 6_665
O3 O1 O2 154.8(10) . 6_665
O3 O1 O2 57.1(8) 3_655 6_665
Ga3 O1 O2 90.2(5) . 6_665
Ga3 O1 O2 64.7(4) 2_656 6_665
Ga3 O1 O2 136.0(8) 4_665 6_665
Ga1 O1 O2 58.3(5) 1_665 6_665
Nb O1 O2 58.3(5) 1_665 6_665
Nb O1 O2 174.8(7) . 6_665
Ga1 O1 O2 174.8(7) . 6_665
Ga1 O1 O2 66.6(5) 1_655 6_665
Nb O1 O2 66.6(5) 1_655 6_665
O2 O1 O2 93.4(7) 6_565 6_665
O2 O1 O2 25.0(7) 5_765 6_665
O2 O1 O2 140.8(9) 2_545 6_665
O3 O1 O2 47.5(6) 1_665 6_665
O3 O1 O2 150.5(8) 3 6_665
O3 O1 O2 88.7(7) 4_655 6_665
O3 O1 O2 73.1(8) 4_664 6_665
O3 O1 O2 131.2(10) 1_554 6_665
O3 O1 O2 51.5(8) 3_654 6_665
O1 O1 O2 116.6(5) 2 6_665
O1 O1 O2 28.5(6) 2_655 6_665
O1 O1 O2 124.8(5) 2_545 6_665
La O1 O2 89.8(6) 4_664 6_665
La O1 O2 103.3(7) 1_554 6_665
La O1 O2 54.7(4) 2_654 6_665
Ga2 O1 O2 110.9(6) 2 6_665
Ga2 O1 O2 12.8(4) 2_655 6_665
Ga2 O1 O2 118.8(6) 2_545 6_665
O1 O1 O2 82.3(6) 1_554 6_665
O1 O1 O2 97.7(6) 1_556 6_665
Ga3 O1 O2 76.0(5) 1_564 6_665
Ga3 O1 O2 148.2(8) 2_545 6_665
Ga3 O1 O2 42.5(5) 4_764 6_665
O3 O1 O2 42.2(6) 1_664 6_665
O3 O1 O2 131.3(9) 3_554 6_665
O3 O1 O2 81.4(7) 4_654 6_665
O3 O1 O2 39.0(7) 6_665 6_665
O3 O1 O2 156.2(8) 2 6_665
O3 O1 O2 80.6(7) 5_655 6_665
O2 O1 O2 59.0(3) 2_656 6_665
O2 O1 O2 123.0(10) 5_666 6_665
O2 O1 O2 106.2(9) 6_556 6_665
O3 O1 O2 81.9(7) 5_666 6_665
O3 O1 O2 80.4(7) 2_656 6_665
O3 O1 O2 130.2(8) 6_556 6_665
Ga2 O1 O2 115.0(5) 2_556 6_665
Ga2 O1 O2 44.8(4) 2_656 6_665
Ga2 O1 O2 121.9(6) 2_546 6_665
O1 O1 O2 105.4(7) 2_554 6_665
O1 O1 O2 29.0(4) 2_654 6_665
O1 O1 O2 111.8(8) 2_544 6_665
La O1 O2 24.4(4) 1_665 6_665
La O1 O2 138.8(5) 2 6_665
La O1 O2 102.6(5) 4_655 6_665
O3 O1 O2 67.4(8) 2_665 6_665
O3 O1 O2 166.5(9) 5 6_665
O3 O1 O2 52.3(8) 6_655 6_665
Ga3 O2 Ga2 123(2) . .
Ga3 O2 La 114(2) . .
Ga2 O2 La 101(2) . .
Ga3 O2 O2 139(3) . 3_655
Ga2 O2 O2 39.2(8) . 3_655
La O2 O2 105.8(15) . 3_655
Ga3 O2 O2 138(3) . 4_665
Ga2 O2 O2 39.2(8) . 4_665
La O2 O2 61.8(19) . 4_665
O2 O2 O2 60.000(3) 3_655 4_665
Ga3 O2 O3 70(2) . 3_655
Ga2 O2 O3 124(2) . 3_655
La O2 O3 123.7(16) . 3_655
O2 O2 O3 93(2) 3_655 3_655
O2 O2 O3 151(2) 4_665 3_655
Ga3 O2 O2 35.2(18) . 6_556
Ga2 O2 O2 103.9(19) . 6_556
La O2 O2 93.8(17) . 6_556
O2 O2 O2 140.2(14) 3_655 6_556
O2 O2 O2 103.2(13) 4_665 6_556
O3 O2 O2 104.9(12) 3_655 6_556
Ga3 O2 O3 40.8(15) . 2_656
Ga2 O2 O3 91.0(18) . 2_656
La O2 O3 153(2) . 2_656
O2 O2 O3 99(2) 3_655 2_656
O2 O2 O3 125.3(11) 4_665 2_656
O3 O2 O3 64.8(19) 3_655 2_656
O2 O2 O3 59.8(14) 6_556 2_656
Ga3 O2 O3 40.6(11) . 4_655
Ga2 O2 O3 163(2) . 4_655
La O2 O3 85.5(17) . 4_655
O2 O2 O3 154(3) 3_655 4_655
O2 O2 O3 143(3) 4_665 4_655
O3 O2 O3 62(2) 3_655 4_655
O2 O2 O3 59.5(17) 6_556 4_655
O3 O2 O3 77(2) 2_656 4_655
Ga3 O2 La 121(3) . 2_655
Ga2 O2 La 93.8(17) . 2_655
La O2 La 98.2(13) . 2_655
O2 O2 La 54.6(14) 3_655 2_655
O2 O2 La 100.5(12) 4_665 2_655
O3 O2 La 51.6(13) 3_655 2_655
O2 O2 La 156.4(10) 6_556 2_655
O3 O2 La 105(2) 2_656 2_655
O3 O2 La 101.1(17) 4_655 2_655
Ga3 O2 O1 153(2) . .
Ga2 O2 O1 83.9(16) . .
La O2 O1 52.1(8) . .
O2 O2 O1 62.1(7) 3_655 .
O2 O2 O1 62.1(7) 4_665 .
O3 O2 O1 97.4(15) 3_655 .
O2 O2 O1 146(2) 6_556 .
O3 O2 O1 154(2) 2_656 .
O3 O2 O1 112.3(15) 4_655 .
La O2 O1 50.6(7) 2_655 .
Ga3 O2 O1 92.6(15) . 1_556
Ga2 O2 O1 30.7(9) . 1_556
La O2 O1 119.3(19) . 1_556
O2 O2 O1 62.1(7) 3_655 1_556
O2 O2 O1 62.1(7) 4_665 1_556
O3 O2 O1 116.4(18) 3_655 1_556
O2 O2 O1 78.1(15) 6_556 1_556
O3 O2 O1 63.5(12) 2_656 1_556
O3 O2 O1 132.8(18) 4_655 1_556
La O2 O1 112.7(14) 2_655 1_556
O1 O2 O1 114.6(14) . 1_556
Ga3 O2 O3 98.2(19) . 2_655
Ga2 O2 O3 134(2) . 2_655
La O2 O3 74.5(13) . 2_655
O2 O2 O3 97.2(16) 3_655 2_655
O2 O2 O3 118.5(9) 4_665 2_655
O3 O2 O3 50.3(14) 3_655 2_655
O2 O2 O3 121.6(19) 6_556 2_655
O3 O2 O3 114(2) 2_656 2_655
O3 O2 O3 62.6(17) 4_655 2_655
La O2 O3 44.3(10) 2_655 2_655
O1 O2 O3 57.1(10) . 2_655
O1 O2 O3 157(2) 1_556 2_655
Ga3 O2 Nb 64.5(14) . 1_655
Ga2 O2 Nb 157(2) . 1_655
La O2 Nb 93.2(11) . 1_655
O2 O2 Nb 120(2) 3_655 1_655
O2 O2 Nb 150.7(9) 4_665 1_655
O3 O2 Nb 34.7(10) 3_655 1_655
O2 O2 Nb 92.8(12) 6_556 1_655
O3 O2 Nb 84.0(16) 2_656 1_655
O3 O2 Nb 34.9(10) 4_655 1_655
La O2 Nb 66.3(10) 2_655 1_655
O1 O2 Nb 91.0(11) . 1_655
O1 O2 Nb 146.5(17) 1_556 1_655
O3 O2 Nb 34.0(9) 2_655 1_655
Ga3 O2 Ga1 64.5(14) . 1_655
Ga2 O2 Ga1 157(2) . 1_655
La O2 Ga1 93.2(11) . 1_655
O2 O2 Ga1 120(2) 3_655 1_655
O2 O2 Ga1 150.7(9) 4_665 1_655
O3 O2 Ga1 34.7(10) 3_655 1_655
O2 O2 Ga1 92.8(12) 6_556 1_655
O3 O2 Ga1 84.0(16) 2_656 1_655
O3 O2 Ga1 34.9(10) 4_655 1_655
La O2 Ga1 66.3(10) 2_655 1_655
O1 O2 Ga1 91.0(11) . 1_655
O1 O2 Ga1 146.5(17) 1_556 1_655
O3 O2 Ga1 34.0(9) 2_655 1_655
Nb O2 Ga1 0.0 1_655 1_655
Ga3 O2 Ga2 57.3(14) . 2_546
Ga2 O2 Ga2 108(2) . 2_546
La O2 Ga2 65.0(11) . 2_546
O2 O2 Ga2 146(2) 3_655 2_546
O2 O2 Ga2 89(2) 4_665 2_546
O3 O2 Ga2 120.3(15) 3_655 2_546
O2 O2 Ga2 28.8(9) 6_556 2_546
O3 O2 Ga2 88.5(15) 2_656 2_546
O3 O2 Ga2 60.3(15) 4_655 2_546
La O2 Ga2 154.5(14) 2_655 2_546
O1 O2 Ga2 117.0(15) . 2_546
O1 O2 Ga2 92.6(12) 1_556 2_546
O3 O2 Ga2 110.5(15) 2_655 2_546
Nb O2 Ga2 94.4(10) 1_655 2_546
Ga1 O2 Ga2 94.4(10) 1_655 2_546
Ga3 O2 O1 72.2(15) . 2_545
Ga2 O2 O1 121(2) . 2_545
La O2 O1 42.8(9) . 2_545
O2 O2 O1 146(2) 3_655 2_545
O2 O2 O1 89(2) 4_665 2_545
O3 O2 O1 114.7(14) 3_655 2_545
O2 O2 O1 53.8(14) 6_556 2_545
O3 O2 O1 110.6(18) 2_656 2_545
O3 O2 O1 54.4(15) 4_655 2_545
La O2 O1 128.3(15) 2_655 2_545
O1 O2 O1 93.4(13) . 2_545
O1 O2 O1 116.3(15) 1_556 2_545
O3 O2 O1 86.7(15) 2_655 2_545
Nb O2 O1 81.3(9) 1_655 2_545
Ga1 O2 O1 81.3(9) 1_655 2_545
Ga2 O2 O1 27.2(7) 2_546 2_545
Ga3 O2 O3 109(2) . .
Ga2 O2 O3 76.6(18) . .
La O2 O3 35.0(9) . .
O2 O2 O3 101.0(19) 3_655 .
O2 O2 O3 41.6(19) 4_665 .
O3 O2 O3 157.4(17) 3_655 .
O2 O2 O3 75.8(12) 6_556 .
O3 O2 O3 129.4(19) 2_656 .
O3 O2 O3 101(2) 4_655 .
La O2 O3 124.4(16) 2_655 .
O1 O2 O3 73.8(12) . .
O1 O2 O3 86.0(13) 1_556 .
O3 O2 O3 109.5(16) 2_655 .
Nb O2 O3 123.3(15) 1_655 .
Ga1 O2 O3 123.3(15) 1_655 .
Ga2 O2 O3 51.6(11) 2_546 .
O1 O2 O3 47.0(10) 2_545 .
Ga3 O2 La 67.6(14) . 1_556
Ga2 O2 La 62.9(12) . 1_556
La O2 La 101.2(15) . 1_556
O2 O2 La 100.3(9) 3_655 1_556
O2 O2 La 71.9(13) 4_665 1_556
O3 O2 La 127.5(17) 3_655 1_556
O2 O2 La 41.0(11) 6_556 1_556
O3 O2 La 63.0(11) 2_656 1_556
O3 O2 La 100.4(16) 4_655 1_556
La O2 La 152.0(14) 2_655 1_556
O1 O2 La 133.6(16) . 1_556
O1 O2 La 39.5(6) 1_556 1_556
O3 O2 La 162.5(15) 2_655 1_556
Nb O2 La 131.8(12) 1_655 1_556
Ga1 O2 La 131.8(12) 1_655 1_556
Ga2 O2 La 53.6(6) 2_546 1_556
O1 O2 La 79.2(11) 2_545 1_556
O3 O2 La 67.9(9) . 1_556
Ga3 O2 Ga3 54.4(15) . 4_765
Ga2 O2 Ga3 114.1(19) . 4_765
La O2 Ga3 143.3(15) . 4_765
O2 O2 Ga3 95(2) 3_655 4_765
O2 O2 Ga3 153(2) 4_665 4_765
O3 O2 Ga3 23.6(9) 3_655 4_765
O2 O2 Ga3 88.3(7) 6_556 4_765
O3 O2 Ga3 41.2(12) 2_656 4_765
O3 O2 Ga3 64.2(14) 4_655 4_765
La O2 Ga3 70.0(11) 2_655 4_765
O1 O2 Ga3 119.3(14) . 4_765
O1 O2 Ga3 97.0(12) 1_556 4_765
O3 O2 Ga3 73.3(12) 2_655 4_765
Nb O2 Ga3 50.1(7) 1_655 4_765
Ga1 O2 Ga3 50.1(7) 1_655 4_765
Ga2 O2 Ga3 111.3(10) 2_546 4_765
O1 O2 Ga3 117.9(11) 2_545 4_765
O3 O2 Ga3 162.9(16) . 4_765
La O2 Ga3 104.1(10) 1_556 4_765
Ga3 O2 O2 94.0(18) . 6
Ga2 O2 O2 136.9(17) . 6
La O2 O2 38.5(10) . 6
O2 O2 O2 122.0(10) 3_655 6
O2 O2 O2 99.1(9) 4_665 6
O3 O2 O2 86.6(12) 3_655 6
O2 O2 O2 95(2) 6_556 6
O3 O2 O2 131.6(15) 2_656 6
O3 O2 O2 54.8(14) 4_655 6
La O2 O2 82.3(12) 2_655 6
O1 O2 O2 60.6(10) . 6
O1 O2 O2 156.9(12) 1_556 6
O3 O2 O2 42.7(11) 2_655 6
Nb O2 O2 54.7(8) 1_655 6
Ga1 O2 O2 54.7(8) 1_655 6
Ga2 O2 O2 72.6(12) 2_546 6
O1 O2 O2 46.0(11) 2_545 6
O3 O2 O2 70.9(9) . 6
La O2 O2 125.1(15) 1_556 6
Ga3 O2 O2 104.8(6) 4_765 6
Ga3 O2 La 74.2(14) . 2_656
Ga2 O2 La 59.0(12) . 2_656
La O2 La 157.1(17) . 2_656
O2 O2 La 66.6(11) 3_655 2_656
O2 O2 La 97.2(8) 4_665 2_656
O3 O2 La 79.0(14) 3_655 2_656
O2 O2 La 81.8(16) 6_556 2_656
O3 O2 La 34.2(11) 2_656 2_656
O3 O2 La 110.9(16) 4_655 2_656
La O2 La 94.3(13) 2_655 2_656
O1 O2 La 128.3(13) . 2_656
O1 O2 La 37.8(5) 1_556 2_656
O3 O2 La 126.8(18) 2_655 2_656
Nb O2 La 109.4(13) 1_655 2_656
Ga1 O2 La 109.4(13) 1_655 2_656
Ga2 O2 La 108.3(9) 2_546 2_656
O1 O2 La 135.3(13) 2_545 2_656
O3 O2 La 122.9(12) . 2_656
La O2 La 61.1(6) 1_556 2_656
Ga3 O2 La 59.4(7) 4_765 2_656
O2 O2 La 163.8(7) 6 2_656
Ga3 O2 O3 97.8(19) . 6_556
Ga2 O2 O3 48.8(15) . 6_556
La O2 O3 75.9(13) . 6_556
O2 O2 O3 86.7(15) 3_655 6_556
O2 O2 O3 39.9(14) 4_665 6_556
O3 O2 O3 159.5(16) 3_655 6_556
O2 O2 O3 64.6(10) 6_556 6_556
O3 O2 O3 94.9(16) 2_656 6_556
O3 O2 O3 119.2(19) 4_655 6_556
La O2 O3 138.2(13) 2_655 6_556
O1 O2 O3 100.4(14) . 6_556
O1 O2 O3 46.0(9) 1_556 6_556
O3 O2 O3 150.1(16) 2_655 6_556
Nb O2 O3 153.7(12) 1_655 6_556
Ga1 O2 O3 153.7(12) 1_655 6_556
Ga2 O2 O3 59.3(9) 2_546 6_556
O1 O2 O3 74.5(11) 2_545 6_556
O3 O2 O3 41.1(11) . 6_556
La O2 O3 33.3(7) 1_556 6_556
Ga3 O2 O3 136.0(11) 4_765 6_556
O2 O2 O3 111.1(8) 6 6_556
La O2 O3 81.9(8) 2_656 6_556
Ga3 O2 Ga3 123(2) . 4_665
Ga2 O2 Ga3 40.2(13) . 4_665
La O2 Ga3 65.0(11) . 4_665
O2 O2 Ga3 70.1(14) 3_655 4_665
O2 O2 Ga3 15.0(11) 4_665 4_665
O3 O2 Ga3 162.7(15) 3_655 4_665
O2 O2 Ga3 88.4(6) 6_556 4_665
O3 O2 Ga3 115.0(14) 2_656 4_665
O3 O2 Ga3 135(2) 4_655 4_665
La O2 Ga3 115.1(12) 2_655 4_665
O1 O2 Ga3 76.2(11) . 4_665
O1 O2 Ga3 54.8(8) 1_556 4_665
O3 O2 Ga3 131.0(14) 2_655 4_665
Nb O2 Ga3 158.2(13) 1_655 4_665
Ga1 O2 Ga3 158.2(13) 1_655 4_665
Ga2 O2 Ga3 76.5(10) 2_546 4_665
O1 O2 Ga3 82.0(11) 2_545 4_665
O3 O2 Ga3 36.4(8) . 4_665
La O2 Ga3 57.4(7) 1_556 4_665
Ga3 O2 Ga3 151.7(11) 4_765 4_665
O2 O2 Ga3 103.5(6) 6 4_665
La O2 Ga3 92.3(8) 2_656 4_665
O3 O2 Ga3 24.9(6) 6_556 4_665
Ga3 O2 Ga3 124(2) . 2_656
Ga2 O2 Ga3 41.0(11) . 2_656
La O2 Ga3 121.5(14) . 2_656
O2 O2 Ga3 15.7(10) 3_655 2_656
O2 O2 Ga3 71.1(13) 4_665 2_656
O3 O2 Ga3 84.5(14) 3_655 2_656
O2 O2 Ga3 130(2) 6_556 2_656
O3 O2 Ga3 83.1(15) 2_656 2_656
O3 O2 Ga3 146(2) 4_655 2_656
La O2 Ga3 57.7(8) 2_655 2_656
O1 O2 Ga3 76.6(9) . 2_656
O1 O2 Ga3 55.2(7) 1_556 2_656
O3 O2 Ga3 102.1(14) 2_655 2_656
Nb O2 Ga3 116.2(13) 1_655 2_656
Ga1 O2 Ga3 116.2(13) 1_655 2_656
Ga2 O2 Ga3 147.0(12) 2_546 2_656
O1 O2 Ga3 159.6(15) 2_545 2_656
O3 O2 Ga3 112.6(14) . 2_656
La O2 Ga3 94.7(8) 1_556 2_656
Ga3 O2 Ga3 82.5(10) 4_765 2_656
O2 O2 Ga3 134.6(16) 6 2_656
La O2 Ga3 51.7(5) 2_656 2_656
O3 O2 Ga3 89.6(8) 6_556 2_656
Ga3 O2 Ga3 78.4(7) 4_665 2_656
Ga3 O2 La 172(2) . 4_665
Ga2 O2 La 49.7(12) . 4_665
La O2 La 66.6(9) . 4_665
O2 O2 La 39.4(10) 3_655 4_665
O2 O2 La 35.0(8) 4_665 4_665
O3 O2 La 116.9(15) 3_655 4_665
O2 O2 La 138.1(7) 6_556 4_665
O3 O2 La 136.0(16) 2_656 4_665
O3 O2 La 145.6(16) 4_655 4_665
La O2 La 65.5(8) 2_655 4_665
O1 O2 La 34.3(6) . 4_665
O1 O2 La 80.3(10) 1_556 4_665
O3 O2 La 89.8(11) 2_655 4_665
Nb O2 La 123.5(11) 1_655 4_665
Ga1 O2 La 123.5(11) 1_655 4_665
Ga2 O2 La 118.8(13) 2_546 4_665
O1 O2 La 107.4(13) 2_545 4_665
O3 O2 La 67.2(11) . 4_665
La O2 La 104.3(11) 1_556 4_665
Ga3 O2 La 130.0(12) 4_765 4_665
O2 O2 La 91.1(10) 6 4_665
La O2 La 101.9(8) 2_656 4_665
O3 O2 La 74.5(9) 6_556 4_665
Ga3 O2 La 50.0(5) 4_665 4_665
Ga3 O2 La 54.9(5) 2_656 4_665
Ga3 O2 O2 102(2) . 2_656
Ga2 O2 O2 55.2(15) . 2_656
La O2 O2 143.7(19) . 2_656
O2 O2 O2 38.0(14) 3_655 2_656
O2 O2 O2 91.2(15) 4_665 2_656
O3 O2 O2 68.9(15) 3_655 2_656
O2 O2 O2 117(2) 6_556 2_656
O3 O2 O2 62.0(17) 2_656 2_656
O3 O2 O2 126(2) 4_655 2_656
La O2 O2 61.3(7) 2_655 2_656
O1 O2 O2 95.0(12) . 2_656
O1 O2 O2 55.5(12) 1_556 2_656
O3 O2 O2 102.0(15) 2_655 2_656
Nb O2 O2 103.4(15) 1_655 2_656
Ga1 O2 O2 103.4(15) 1_655 2_656
Ga2 O2 O2 143.1(15) 2_546 2_656
O1 O2 O2 170.3(17) 2_545 2_656
O3 O2 O2 131.6(19) . 2_656
La O2 O2 91.4(13) 1_556 2_656
Ga3 O2 O2 61.6(11) 4_765 2_656
O2 O2 O2 143.5(17) 6 2_656
La O2 O2 35.2(9) 2_656 2_656
O3 O2 O2 99.2(12) 6_556 2_656
Ga3 O2 O2 95.4(13) 4_665 2_656
Ga3 O2 O2 22.6(6) 2_656 2_656
La O2 O2 77.4(11) 4_665 2_656
Ga3 O2 O2 73.7(16) . 2_546
Ga2 O2 O2 84(2) . 2_546
La O2 O2 65.1(10) . 2_546
O2 O2 O2 122(2) 3_655 2_546
O2 O2 O2 67(3) 4_665 2_546
O3 O2 O2 142(2) 3_655 2_546
O2 O2 O2 38.8(12) 6_556 2_546
O3 O2 O2 92.7(18) 2_656 2_546
O3 O2 O2 84.3(17) 4_655 2_546
La O2 O2 162(2) 2_655 2_546
O1 O2 O2 111.6(18) . 2_546
O1 O2 O2 73.4(15) 1_556 2_546
O3 O2 O2 129.4(17) 2_655 2_546
Nb O2 O2 118.4(13) 1_655 2_546
Ga1 O2 O2 118.4(13) 1_655 2_546
Ga2 O2 O2 24.1(4) 2_546 2_546
O1 O2 O2 42.8(6) 2_545 2_546
O3 O2 O2 38.0(9) . 2_546
La O2 O2 38.6(10) 1_556 2_546
Ga3 O2 O2 126.9(15) 4_765 2_546
O2 O2 O2 87.3(10) 6 2_546
La O2 O2 99.5(14) 2_656 2_546
O3 O2 O2 35.3(12) 6_556 2_546
Ga3 O2 O2 53.5(12) 4_665 2_546
Ga3 O2 O2 124.4(16) 2_656 2_546
La O2 O2 100.4(16) 4_665 2_546
O2 O2 O2 128.7(19) 2_656 2_546
Ga3 O2 O3 1.7(11) . 5_656
Ga2 O2 O3 122.5(16) . 5_656
La O2 O3 116.1(16) . 5_656
O2 O2 O3 137.8(19) 3_655 5_656
O2 O2 O3 138.2(19) 4_665 5_656
O3 O2 O3 68.8(19) 3_655 5_656
O2 O2 O3 36.2(10) 6_556 5_656
O3 O2 O3 39.3(16) 2_656 5_656
O3 O2 O3 41.6(13) 4_655 5_656
La O2 O3 120.4(17) 2_655 5_656
O1 O2 O3 153.6(15) . 5_656
O1 O2 O3 91.8(10) 1_556 5_656
O3 O2 O3 98.4(14) 2_655 5_656
Nb O2 O3 64.6(10) 1_655 5_656
Ga1 O2 O3 64.6(10) 1_655 5_656
Ga2 O2 O3 58.8(9) 2_546 5_656
O1 O2 O3 73.8(11) 2_545 5_656
O3 O2 O3 110.1(16) . 5_656
La O2 O3 67.7(8) 1_556 5_656
Ga3 O2 O3 53.0(9) 4_765 5_656
O2 O2 O3 95.3(15) 6 5_656
La O2 O3 72.7(8) 2_656 5_656
O3 O2 O3 98.3(14) 6_556 5_656
Ga3 O2 O3 123.1(12) 4_665 5_656
Ga3 O2 O3 122.1(13) 2_656 5_656
La O2 O3 171.8(13) 4_665 5_656
O2 O2 O3 100.2(16) 2_656 5_656
O2 O2 O3 74.8(12) 2_546 5_656
Ga3 O2 O2 68.5(16) . 5_766
Ga2 O2 O2 90.3(16) . 5_766
La O2 O2 163(2) . 5_766
O2 O2 O2 74.7(18) 3_655 5_766
O2 O2 O2 128.7(14) 4_665 5_766
O3 O2 O2 39.7(11) 3_655 5_766
O2 O2 O2 96.3(16) 6_556 5_766
O3 O2 O2 37.5(14) 2_656 5_766
O3 O2 O2 87.6(17) 4_655 5_766
La O2 O2 67.6(14) 2_655 5_766
O1 O2 O2 117.1(17) . 5_766
O1 O2 O2 76.7(11) 1_556 5_766
O3 O2 O2 88.2(18) 2_655 5_766
Nb O2 O2 72.3(12) 1_655 5_766
Ga1 O2 O2 72.3(12) 1_655 5_766
Ga2 O2 O2 124.2(11) 2_546 5_766
O1 O2 O2 139.2(8) 2_545 5_766
O3 O2 O2 162.2(17) . 5_766
La O2 O2 95.6(13) 1_556 5_766
Ga3 O2 O2 23.9(6) 4_765 5_766
O2 O2 O2 126.2(11) 6 5_766
La O2 O2 39.4(7) 2_656 5_766
O3 O2 O2 121.2(14) 6_556 5_766
Ga3 O2 O2 129.2(10) 4_665 5_766
Ga3 O2 O2 60.4(7) 2_656 5_766
La O2 O2 113.1(8) 4_665 5_766
O2 O2 O2 38.4(12) 2_656 5_766
O2 O2 O2 129.9(18) 2_546 5_766
O3 O2 O2 66.9(10) 5_656 5_766
Ga3 O2 O3 132.5(19) . 6
Ga2 O2 O3 83.6(18) . 6
La O2 O3 19.3(8) . 6
O2 O2 O3 87.0(14) 3_655 6
O2 O2 O3 45.4(13) 4_665 6
O3 O2 O3 130.6(14) 3_655 6
O2 O2 O3 106.4(11) 6_556 6
O3 O2 O3 163.6(19) 2_656 6
O3 O2 O3 104.5(16) 4_655 6
La O2 O3 90.9(10) 2_655 6
O1 O2 O3 40.5(8) . 6
O1 O2 O3 106.8(15) 1_556 6
O3 O2 O3 80.7(13) 2_655 6
Nb O2 O3 106.7(10) 1_655 6
Ga1 O2 O3 106.7(10) 1_655 6
Ga2 O2 O3 78.5(10) 2_546 6
O1 O2 O3 60.3(9) 2_545 6
O3 O2 O3 34.2(11) . 6
La O2 O3 101.0(13) 1_556 6
Ga3 O2 O3 154.0(12) 4_765 6
O2 O2 O3 53.7(7) 6 6
La O2 O3 142.5(12) 2_656 6
O3 O2 O3 69.9(11) 6_556 6
Ga3 O2 O3 52.4(8) 4_665 6
Ga3 O2 O3 102.5(9) 2_656 6
La O2 O3 47.6(7) 4_665 6
O2 O2 O3 125.0(14) 2_656 6
O2 O2 O3 71.4(13) 2_546 6
O3 O2 O3 134.2(13) 5_656 6
O2 O2 O3 157.2(13) 5_766 6
Ga3 O2 Ga3 100.9(15) . 1_554
Ga2 O2 Ga3 135.7(18) . 1_554
La O2 Ga3 54.0(7) . 1_554
O2 O2 Ga3 106.8(7) 3_655 1_554
O2 O2 Ga3 106.3(9) 4_665 1_554
O3 O2 Ga3 69.8(11) 3_655 1_554
O2 O2 Ga3 112.8(19) 6_556 1_554
O3 O2 Ga3 128.4(17) 2_656 1_554
O3 O2 Ga3 60.6(10) 4_655 1_554
La O2 Ga3 60.6(7) 2_655 1_554
O1 O2 Ga3 51.9(7) . 1_554
O1 O2 Ga3 166.4(14) 1_556 1_554
O3 O2 Ga3 21.3(9) 2_655 1_554
Nb O2 Ga3 44.5(5) 1_655 1_554
Ga1 O2 Ga3 44.5(5) 1_655 1_554
Ga2 O2 Ga3 94.0(9) 2_546 1_554
O1 O2 Ga3 68.0(10) 2_545 1_554
O3 O2 Ga3 88.9(11) . 1_554
La O2 Ga3 147.2(12) 1_556 1_554
Ga3 O2 Ga3 91.6(9) 4_765 1_554
O2 O2 Ga3 22.3(7) 6 1_554
La O2 Ga3 148.0(14) 2_656 1_554
O3 O2 Ga3 129.9(12) 6_556 1_554
Ga3 O2 Ga3 115.6(11) 4_665 1_554
Ga3 O2 Ga3 116.1(10) 2_656 1_554
La O2 Ga3 86.1(7) 4_665 1_554
O2 O2 Ga3 121.3(12) 2_656 1_554
O2 O2 Ga3 109.5(10) 2_546 1_554
O3 O2 Ga3 101.7(11) 5_656 1_554
O2 O2 Ga3 108.9(15) 5_766 1_554
O3 O2 Ga3 63.2(7) 6 1_554
Ga3 O2 Ga2 141.1(17) . 1_554
Ga2 O2 Ga2 95.6(15) . 1_554
La O2 Ga2 49.2(7) . 1_554
O2 O2 Ga2 72.0(4) 3_655 1_554
O2 O2 Ga2 72.0(4) 4_665 1_554
O3 O2 Ga2 90.8(13) 3_655 1_554
O2 O2 Ga2 141(2) 6_556 1_554
O3 O2 Ga2 154(2) 2_656 1_554
O3 O2 Ga2 100.6(13) 4_655 1_554
La O2 Ga2 49.5(6) 2_655 1_554
O1 O2 Ga2 11.8(5) . 1_554
O1 O2 Ga2 126.3(13) 1_556 1_554
O3 O2 Ga2 46.6(9) 2_655 1_554
Nb O2 Ga2 80.2(8) 1_655 1_554
Ga1 O2 Ga2 80.2(8) 1_655 1_554
Ga2 O2 Ga2 113.1(11) 2_546 1_554
O1 O2 Ga2 87.3(11) 2_545 1_554
O3 O2 Ga2 76.6(10) . 1_554
La O2 Ga2 141.6(14) 1_556 1_554
Ga3 O2 Ga2 114.0(11) 4_765 1_554
O2 O2 Ga2 50.1(9) 6 1_554
La O2 Ga2 136.6(11) 2_656 1_554
O3 O2 Ga2 108.4(11) 6_556 1_554
Ga3 O2 Ga2 85.3(8) 4_665 1_554
Ga3 O2 Ga2 85.5(7) 2_656 1_554
La O2 Ga2 46.0(4) 4_665 1_554
O2 O2 Ga2 101.8(11) 2_656 1_554
O2 O2 Ga2 113.0(14) 2_546 1_554
O3 O2 Ga2 141.9(12) 5_656 1_554
O2 O2 Ga2 117.1(15) 5_766 1_554
O3 O2 Ga2 42.4(6) 6 1_554
Ga3 O2 Ga2 40.1(3) 1_554 1_554
Ga3 O2 La 57.8(12) . 4_655
Ga2 O2 La 154(2) . 4_655
La O2 La 61.7(8) . 4_655
O2 O2 La 158.3(6) 3_655 4_655
O2 O2 La 119(2) 4_665 4_655
O3 O2 La 81.9(12) 3_655 4_655
O2 O2 La 61.2(15) 6_556 4_655
O3 O2 La 97.9(15) 2_656 4_655
O3 O2 La 24.2(12) 4_655 4_655
La O2 La 107.4(11) 2_655 4_655
O1 O2 La 97.6(10) . 4_655
O1 O2 La 138.9(13) 1_556 4_655
O3 O2 La 63.2(11) 2_655 4_655
Nb O2 La 48.8(5) 1_655 4_655
Ga1 O2 La 48.8(5) 1_655 4_655
Ga2 O2 La 48.4(5) 2_546 4_655
O1 O2 La 32.8(4) 2_545 4_655
O3 O2 La 78.8(12) . 4_655
La O2 La 99.6(9) 1_556 4_655
Ga3 O2 La 88.0(8) 4_765 4_655
O2 O2 La 37.0(9) 6 4_655
La O2 La 131.9(10) 2_656 4_655
O3 O2 La 105.7(10) 6_556 4_655
Ga3 O2 La 114.6(11) 4_665 4_655
Ga3 O2 La 164.4(13) 2_656 4_655
La O2 La 126.1(10) 4_665 4_655
O2 O2 La 149.4(18) 2_656 4_655
O2 O2 La 71.2(7) 2_546 4_655
O3 O2 La 59.2(9) 5_656 4_655
O2 O2 La 111.7(8) 5_766 4_655
O3 O2 La 80.9(8) 6 4_655
Ga3 O2 La 51.6(4) 1_554 4_655
Ga2 O2 La 87.0(7) 1_554 4_655
Ga3 O2 Nb 27.4(10) . 1_656
Ga2 O2 Nb 101.9(15) . 1_656
La O2 Nb 140.7(14) . 1_656
O2 O2 Nb 112.1(15) 3_655 1_656
O2 O2 Nb 131.8(7) 4_665 1_656
O3 O2 Nb 65.2(13) 3_655 1_656
O2 O2 Nb 49.7(9) 6_556 1_656
O3 O2 Nb 13.4(11) 2_656 1_656
O3 O2 Nb 64.7(12) 4_655 1_656
La O2 Nb 111.7(15) 2_655 1_656
O1 O2 Nb 162.1(17) . 1_656
O1 O2 Nb 72.5(9) 1_556 1_656
O3 O2 Nb 109.6(13) 2_655 1_656
Nb O2 Nb 77.1(9) 1_655 1_656
Ga1 O2 Nb 77.1(9) 1_655 1_656
Ga2 O2 Nb 77.7(7) 2_546 1_656
O1 O2 Nb 97.9(10) 2_545 1_656
O3 O2 Nb 123.9(13) . 1_656
La O2 Nb 62.7(6) 1_556 1_656
Ga3 O2 Nb 42.8(5) 4_765 1_656
O2 O2 Nb 119.5(11) 6 1_656
La O2 Nb 47.2(5) 2_656 1_656
O3 O2 Nb 96.0(9) 6_556 1_656
Ga3 O2 Nb 119.1(9) 4_665 1_656
Ga3 O2 Nb 96.5(9) 2_656 1_656
La O2 Nb 149.1(10) 4_665 1_656
O2 O2 Nb 75.1(13) 2_656 1_656
O2 O2 Nb 86.0(12) 2_546 1_656
O3 O2 Nb 25.8(6) 5_656 1_656
O2 O2 Nb 46.7(7) 5_766 1_656
O3 O2 Nb 156.1(11) 6 1_656
Ga3 O2 Nb 120.5(10) 1_554 1_656
Ga2 O2 Nb 155.5(12) 1_554 1_656
La O2 Nb 84.7(7) 4_655 1_656
Ga3 O2 Ga1 27.4(10) . 1_656
Ga2 O2 Ga1 101.9(15) . 1_656
La O2 Ga1 140.7(14) . 1_656
O2 O2 Ga1 112.1(15) 3_655 1_656
O2 O2 Ga1 131.8(7) 4_665 1_656
O3 O2 Ga1 65.2(13) 3_655 1_656
O2 O2 Ga1 49.7(9) 6_556 1_656
O3 O2 Ga1 13.4(11) 2_656 1_656
O3 O2 Ga1 64.7(12) 4_655 1_656
La O2 Ga1 111.7(15) 2_655 1_656
O1 O2 Ga1 162.1(17) . 1_656
O1 O2 Ga1 72.5(9) 1_556 1_656
O3 O2 Ga1 109.6(13) 2_655 1_656
Nb O2 Ga1 77.1(9) 1_655 1_656
Ga1 O2 Ga1 77.1(9) 1_655 1_656
Ga2 O2 Ga1 77.7(7) 2_546 1_656
O1 O2 Ga1 97.9(10) 2_545 1_656
O3 O2 Ga1 123.9(13) . 1_656
La O2 Ga1 62.7(6) 1_556 1_656
Ga3 O2 Ga1 42.8(5) 4_765 1_656
O2 O2 Ga1 119.5(11) 6 1_656
La O2 Ga1 47.2(5) 2_656 1_656
O3 O2 Ga1 96.0(9) 6_556 1_656
Ga3 O2 Ga1 119.1(9) 4_665 1_656
Ga3 O2 Ga1 96.5(9) 2_656 1_656
La O2 Ga1 149.1(10) 4_665 1_656
O2 O2 Ga1 75.1(13) 2_656 1_656
O2 O2 Ga1 86.0(12) 2_546 1_656
O3 O2 Ga1 25.8(6) 5_656 1_656
O2 O2 Ga1 46.7(7) 5_766 1_656
O3 O2 Ga1 156.1(11) 6 1_656
Ga3 O2 Ga1 120.5(10) 1_554 1_656
Ga2 O2 Ga1 155.5(12) 1_554 1_656
La O2 Ga1 84.7(7) 4_655 1_656
Nb O2 Ga1 0.0 1_656 1_656
Ga3 O2 Ga2 91.9(19) . 2_656
Ga2 O2 Ga2 78.4(15) . 2_656
La O2 Ga2 147.0(14) . 2_656
O2 O2 Ga2 53.3(17) 3_655 2_656
O2 O2 Ga2 112.0(17) 4_665 2_656
O3 O2 Ga2 45.6(11) 3_655 2_656
O2 O2 Ga2 118.7(14) 6_556 2_656
O3 O2 Ga2 58.9(15) 2_656 2_656
O3 O2 Ga2 105.0(19) 4_655 2_656
La O2 Ga2 49.4(8) 2_655 2_656
O1 O2 Ga2 95.4(11) . 2_656
O1 O2 Ga2 76.5(9) 1_556 2_656
O3 O2 Ga2 82.6(14) 2_655 2_656
Nb O2 Ga2 80.0(10) 1_655 2_656
Ga1 O2 Ga2 80.0(10) 1_655 2_656
Ga2 O2 Ga2 147.3(12) 2_546 2_656
O1 O2 Ga2 159.4(13) 2_545 2_656
O3 O2 Ga2 153.6(15) . 2_656
La O2 Ga2 107.3(9) 1_556 2_656
Ga3 O2 Ga2 42.0(5) 4_765 2_656
O2 O2 Ga2 125.3(11) 6 2_656
La O2 Ga2 46.3(5) 2_656 2_656
O3 O2 Ga2 121.8(8) 6_556 2_656
Ga3 O2 Ga2 118.2(9) 4_665 2_656
Ga3 O2 Ga2 41.0(4) 2_656 2_656
La O2 Ga2 90.2(8) 4_665 2_656
O2 O2 Ga2 23.4(5) 2_656 2_656
O2 O2 Ga2 145.8(14) 2_546 2_656
O3 O2 Ga2 90.3(11) 5_656 2_656
O2 O2 Ga2 23.5(6) 5_766 2_656
O3 O2 Ga2 134.2(8) 6 2_656
Ga3 O2 Ga2 103.5(10) 1_554 2_656
Ga2 O2 Ga2 97.8(8) 1_554 2_656
La O2 Ga2 127.1(11) 4_655 2_656
Nb O2 Ga2 69.6(7) 1_656 2_656
Ga1 O2 Ga2 69.6(7) 1_656 2_656
Ga3 O2 O1 103(2) . 2_655
Ga2 O2 O1 88.1(16) . 2_655
La O2 O1 126.3(14) . 2_655
O2 O2 O1 53.2(17) 3_655 2_655
O2 O2 O1 112.1(17) 4_665 2_655
O3 O2 O1 39.5(12) 3_655 2_655
O2 O2 O1 135.4(12) 6_556 2_655
O3 O2 O1 77.6(17) 2_656 2_655
O3 O2 O1 101.0(18) 4_655 2_655
La O2 O1 28.1(8) 2_655 2_655
O1 O2 O1 77.1(11) . 2_655
O1 O2 O1 94.8(13) 1_556 2_655
O3 O2 O1 62.8(13) 2_655 2_655
Nb O2 O1 69.1(9) 1_655 2_655
Ga1 O2 O1 69.1(9) 1_655 2_655
Ga2 O2 O1 159.2(13) 2_546 2_655
O1 O2 O1 148.5(15) 2_545 2_655
O3 O2 O1 148.3(15) . 2_655
La O2 O1 128.8(12) 1_556 2_655
Ga3 O2 O1 48.5(7) 4_765 2_655
O2 O2 O1 105.2(13) 6 2_655
La O2 O1 67.9(9) 2_656 2_655
O3 O2 O1 136.5(9) 6_556 2_655
Ga3 O2 O1 123.3(9) 4_665 2_655
Ga3 O2 O1 47.1(6) 2_656 2_655
La O2 O1 81.7(8) 4_665 2_655
O2 O2 O1 39.3(6) 2_656 2_655
O2 O2 O1 167.4(16) 2_546 2_655
O3 O2 O1 101.5(13) 5_656 2_655
O2 O2 O1 40.0(10) 5_766 2_655
O3 O2 O1 117.6(10) 6 2_655
Ga3 O2 O1 83.0(10) 1_554 2_655
Ga2 O2 O1 77.5(9) 1_554 2_655
La O2 O1 117.8(11) 4_655 2_655
Nb O2 O1 86.0(10) 1_656 2_655
Ga1 O2 O1 86.0(10) 1_656 2_655
Ga2 O2 O1 21.7(6) 2_656 2_655
Ga3 O2 O3 68.3(14) . 5_655
Ga2 O2 O3 168.4(19) . 5_655
La O2 O3 71.9(9) . 5_655
O2 O2 O3 132.8(17) 3_655 5_655
O2 O2 O3 133.1(16) 4_665 5_655
O3 O2 O3 57.6(15) 3_655 5_655
O2 O2 O3 85.9(17) 6_556 5_655
O3 O2 O3 99.3(16) 2_656 5_655
O3 O2 O3 28.4(11) 4_655 5_655
La O2 O3 78.6(11) 2_655 5_655
O1 O2 O3 84.6(9) . 5_655
O1 O2 O3 160.9(15) 1_556 5_655
O3 O2 O3 35.8(13) 2_655 5_655
Nb O2 O3 23.0(7) 1_655 5_655
Ga1 O2 O3 23.0(7) 1_655 5_655
Ga2 O2 O3 77.8(10) 2_546 5_655
O1 O2 O3 59.8(10) 2_545 5_655
O3 O2 O3 100.4(14) . 5_655
La O2 O3 126.7(12) 1_556 5_655
Ga3 O2 O3 71.8(10) 4_765 5_655
O2 O2 O3 34.0(8) 6 5_655
La O2 O3 129.8(13) 2_656 5_655
O3 O2 O3 134.3(13) 6_556 5_655
Ga3 O2 O3 136.0(13) 4_665 5_655
Ga3 O2 O3 135.0(14) 2_656 5_655
La O2 O3 118.8(9) 4_665 5_655
O2 O2 O3 125.8(16) 2_656 5_655
O2 O2 O3 100.5(12) 2_546 5_655
O3 O2 O3 69.1(11) 5_656 5_655
O2 O2 O3 94.8(13) 5_766 5_655
O3 O2 O3 87.7(11) 6 5_655
Ga3 O2 O3 32.7(5) 1_554 5_655
Ga2 O2 O3 72.8(7) 1_554 5_655
La O2 O3 29.5(7) 4_655 5_655
Nb O2 O3 89.2(9) 1_656 5_655
Ga1 O2 O3 89.2(9) 1_656 5_655
Ga2 O2 O3 102.6(12) 2_656 5_655
O1 O2 O3 89.1(12) 2_655 5_655
Ga3 O2 Ga3 22.9(11) . 2_646
Ga2 O2 Ga3 141.5(18) . 2_646
La O2 Ga3 111.8(12) . 2_646
O2 O2 Ga3 138(2) 3_655 2_646
O2 O2 Ga3 159(2) 4_665 2_646
O3 O2 Ga3 50.6(12) 3_655 2_646
O2 O2 Ga3 55.7(7) 6_556 2_646
O3 O2 Ga3 50.8(12) 2_656 2_646
O3 O2 Ga3 26.7(10) 4_655 2_646
La O2 Ga3 100.8(13) 2_655 2_646
O1 O2 Ga3 132.3(12) . 2_646
O1 O2 Ga3 111.7(11) 1_556 2_646
O3 O2 Ga3 75.8(11) 2_655 2_646
Nb O2 Ga3 41.8(5) 1_655 2_646
Ga1 O2 Ga3 41.8(5) 1_655 2_646
Ga2 O2 Ga3 70.8(7) 2_546 2_646
O1 O2 Ga3 75.8(7) 2_545 2_646
O3 O2 Ga3 120.7(15) . 2_646
La O2 Ga3 90.5(8) 1_556 2_646
Ga3 O2 Ga3 42.6(5) 4_765 2_646
O2 O2 Ga3 80.7(9) 6 2_646
La O2 Ga3 84.4(8) 2_656 2_646
O3 O2 Ga3 120.0(10) 6_556 2_646
Ga3 O2 Ga3 144.1(11) 4_665 2_646
Ga3 O2 Ga3 124.1(12) 2_656 2_646
La O2 Ga3 165.1(11) 4_665 2_646
O2 O2 Ga3 101.8(15) 2_656 2_646
O2 O2 Ga3 91.7(12) 2_546 2_646
O3 O2 Ga3 22.8(6) 5_656 2_646
O2 O2 Ga3 63.7(6) 5_766 2_646
O3 O2 Ga3 131.0(9) 6 2_646
Ga3 O2 Ga3 81.7(7) 1_554 2_646
Ga2 O2 Ga3 120.9(9) 1_554 2_646
La O2 Ga3 50.1(4) 4_655 2_646
Nb O2 Ga3 39.6(4) 1_656 2_646
Ga1 O2 Ga3 39.6(4) 1_656 2_646
Ga2 O2 Ga3 84.5(9) 2_656 2_646
O1 O2 Ga3 88.4(9) 2_655 2_646
O3 O2 Ga3 49.6(7) 5_655 2_646
Ga3 O2 O3 45.0(15) . 1_655
Ga2 O2 O3 147(2) . 1_655
La O2 O3 111.4(13) . 1_655
O2 O2 O3 123(3) 3_655 1_655
O2 O2 O3 173.0(15) 4_665 1_655
O3 O2 O3 30.8(11) 3_655 1_655
O2 O2 O3 78.0(10) 6_556 1_655
O3 O2 O3 61.4(15) 2_656 1_655
O3 O2 O3 32.3(14) 4_655 1_655
La O2 O3 78.6(11) 2_655 1_655
O1 O2 O3 113.1(12) . 1_655
O1 O2 O3 124.7(15) 1_556 1_655
O3 O2 O3 56.1(11) 2_655 1_655
Nb O2 O3 23.0(4) 1_655 1_655
Ga1 O2 O3 23.0(4) 1_655 1_655
Ga2 O2 O3 89.6(12) 2_546 1_655
O1 O2 O3 86.7(11) 2_545 1_655
O3 O2 O3 133.7(18) . 1_655
La O2 O3 112.1(12) 1_556 1_655
Ga3 O2 O3 33.5(6) 4_765 1_655
O2 O2 O3 74.0(8) 6 1_655
La O2 O3 89.8(11) 2_656 1_655
O3 O2 O3 142.5(10) 6_556 1_655
Ga3 O2 O3 165.9(14) 4_665 1_655
Ga3 O2 O3 113.5(14) 2_656 1_655
La O2 O3 142.8(12) 4_665 1_655
O2 O2 O3 94.4(15) 2_656 1_655
O2 O2 O3 112.3(16) 2_546 1_655
O3 O2 O3 44.7(12) 5_656 1_655
O2 O2 O3 57.5(10) 5_766 1_655
O3 O2 O3 127.6(9) 6 1_655
Ga3 O2 O3 67.2(7) 1_554 1_655
Ga2 O2 O3 102.7(9) 1_554 1_655
La O2 O3 55.1(8) 4_655 1_655
Nb O2 O3 54.1(7) 1_656 1_655
Ga1 O2 O3 54.1(7) 1_656 1_655
Ga2 O2 O3 72.7(10) 2_656 1_655
O1 O2 O3 70.3(10) 2_655 1_655
O3 O2 O3 40.0(10) 5_655 1_655
Ga3 O2 O3 22.5(6) 2_646 1_655
Ga3 O2 O3 119.4(16) . 5_666
Ga2 O2 O3 21.8(13) . 5_666
La O2 O3 118.2(15) . 5_666
O2 O2 O3 26.9(6) 3_655 5_666
O2 O2 O3 58.5(13) 4_665 5_666
O3 O2 O3 102.2(12) 3_655 5_666
O2 O2 O3 113.3(17) 6_556 5_666
O3 O2 O3 80.2(12) 2_656 5_666
O3 O2 O3 156.2(19) 4_655 5_666
La O2 O3 78.5(10) 2_655 5_666
O1 O2 O3 86.2(11) . 5_666
O1 O2 O3 35.4(7) 1_556 5_666
O3 O2 O3 122.7(13) 2_655 5_666
Nb O2 O3 135.9(15) 1_655 5_666
Ga1 O2 O3 135.9(15) 1_655 5_666
Ga2 O2 O3 125.8(13) 2_546 5_666
O1 O2 O3 142.8(15) 2_545 5_666
O3 O2 O3 98.0(14) . 5_666
La O2 O3 74.5(8) 1_556 5_666
Ga3 O2 O3 94.1(10) 4_765 5_666
O2 O2 O3 146.6(14) 6 5_666
La O2 O3 46.0(5) 2_656 5_666
O3 O2 O3 69.1(8) 6_556 5_666
Ga3 O2 O3 61.8(9) 4_665 5_666
Ga3 O2 O3 21.3(5) 2_656 5_666
La O2 O3 56.0(7) 4_665 5_666
O2 O2 O3 33.6(9) 2_656 5_666
O2 O2 O3 103.3(17) 2_546 5_666
O3 O2 O3 118.1(10) 5_656 5_666
O2 O2 O3 70.2(8) 5_766 5_666
O3 O2 O3 99.3(8) 6 5_666
Ga3 O2 O3 133.7(10) 1_554 5_666
Ga2 O2 O3 97.1(9) 1_554 5_666
La O2 O3 174.1(12) 4_655 5_666
Nb O2 O3 93.1(7) 1_656 5_666
Ga1 O2 O3 93.1(7) 1_656 5_666
Ga2 O2 O3 56.6(7) 2_656 5_666
O1 O2 O3 67.4(9) 2_655 5_666
O3 O2 O3 156.2(17) 5_655 5_666
Ga3 O2 O3 129.6(10) 2_646 5_666
O3 O2 O3 127.5(12) 1_655 5_666
Ga3 O2 Ga3 92.5(18) . 2_546
Ga2 O2 Ga3 76.7(17) . 2_546
La O2 Ga3 50.8(9) . 2_546
O2 O2 Ga3 109.6(19) 3_655 2_546
O2 O2 Ga3 50.6(19) 4_665 2_546
O3 O2 Ga3 157.7(14) 3_655 2_546
O2 O2 Ga3 58.0(6) 6_556 2_546
O3 O2 Ga3 110.5(16) 2_656 2_546
O3 O2 Ga3 95.8(18) 4_655 2_546
La O2 Ga3 143.3(14) 2_655 2_546
O1 O2 Ga3 92.9(12) . 2_546
O1 O2 Ga3 76.3(10) 1_556 2_546
O3 O2 Ga3 123.3(15) 2_655 2_546
Nb O2 Ga3 125.9(11) 1_655 2_546
Ga1 O2 Ga3 125.9(11) 1_655 2_546
Ga2 O2 Ga3 37.9(5) 2_546 2_546
O1 O2 Ga3 44.6(7) 2_545 2_546
O3 O2 Ga3 19.1(6) . 2_546
La O2 Ga3 50.5(6) 1_556 2_546
Ga3 O2 Ga3 146.3(10) 4_765 2_546
O2 O2 Ga3 81.3(8) 6 2_546
La O2 Ga3 109.7(9) 2_656 2_546
O3 O2 Ga3 30.9(6) 6_556 2_546
Ga3 O2 Ga3 39.5(5) 4_665 2_546
Ga3 O2 Ga3 117.2(10) 2_656 2_546
La O2 Ga3 82.2(9) 4_665 2_546
O2 O2 Ga3 129.9(14) 2_656 2_546
O2 O2 Ga3 19.3(7) 2_546 2_546
O3 O2 Ga3 93.7(11) 5_656 2_546
O2 O2 Ga3 146.0(15) 5_766 2_546
O3 O2 Ga3 53.2(8) 6 2_546
Ga3 O2 Ga3 102.1(9) 1_554 2_546
Ga2 O2 Ga3 95.6(9) 1_554 2_546
La O2 Ga3 77.2(7) 4_655 2_546
Nb O2 Ga3 105.0(8) 1_656 2_546
Ga1 O2 Ga3 105.0(8) 1_656 2_546
Ga2 O2 Ga3 152.7(9) 2_656 2_546
O1 O2 Ga3 162.7(10) 2_655 2_546
O3 O2 Ga3 104.1(11) 5_655 2_546
Ga3 O2 Ga3 108.6(8) 2_646 2_546
O3 O2 Ga3 127.0(12) 1_655 2_546
O3 O2 Ga3 98.2(11) 5_666 2_546
Ga3 O2 O3 35.7(15) . 6_656
Ga2 O2 O3 114.9(17) . 6_656
La O2 O3 142.6(12) . 6_656
O2 O2 O3 109(2) 3_655 6_656
O2 O2 O3 152.0(7) 4_665 6_656
O3 O2 O3 41.4(13) 3_655 6_656
O2 O2 O3 68.4(8) 6_556 6_656
O3 O2 O3 27.1(11) 2_656 6_656
O3 O2 O3 57.1(15) 4_655 6_656
La O2 O3 90.1(14) 2_655 6_656
O1 O2 O3 138.7(15) . 6_656
O1 O2 O3 89.9(10) 1_556 6_656
O3 O2 O3 87.0(12) 2_655 6_656
Nb O2 O3 57.0(9) 1_655 6_656
Ga1 O2 O3 57.0(9) 1_655 6_656
Ga2 O2 O3 92.9(8) 2_546 6_656
O1 O2 O3 105.2(9) 2_545 6_656
O3 O2 O3 144.0(11) . 6_656
La O2 O3 86.6(8) 1_556 6_656
Ga3 O2 O3 20.1(6) 4_765 6_656
O2 O2 O3 108.1(7) 6 6_656
La O2 O3 55.9(7) 2_656 6_656
O3 O2 O3 119.9(10) 6_556 6_656
Ga3 O2 O3 141.9(10) 4_665 6_656
Ga3 O2 O3 93.8(9) 2_656 6_656
La O2 O3 147.0(11) 4_665 6_656
O2 O2 O3 71.2(13) 2_656 6_656
O2 O2 O3 106.9(12) 2_546 6_656
O3 O2 O3 34.2(9) 5_656 6_656
O2 O2 O3 34.0(5) 5_766 6_656
O3 O2 O3 161.3(11) 6 6_656
Ga3 O2 O3 101.5(10) 1_554 6_656
Ga2 O2 O3 131.7(12) 1_554 6_656
La O2 O3 81.0(7) 4_655 6_656
Nb O2 O3 23.9(5) 1_656 6_656
Ga1 O2 O3 23.9(5) 1_656 6_656
Ga2 O2 O3 56.8(8) 2_656 6_656
O1 O2 O3 67.7(9) 2_655 6_656
O3 O2 O3 74.2(7) 5_655 6_656
Ga3 O2 O3 31.0(6) 2_646 6_656
O3 O2 O3 34.8(9) 1_655 6_656
O3 O2 O3 99.2(11) 5_666 6_656
Ga3 O2 O3 126.2(8) 2_546 6_656
Ga3 O2 O2 120.1(13) . 1_554
Ga2 O2 O2 116.6(13) . 1_554
La O2 O2 49.0(10) . 1_554
O2 O2 O2 90.001(2) 3_655 1_554
O2 O2 O2 90.000(4) 4_665 1_554
O3 O2 O2 79.2(12) 3_655 1_554
O2 O2 O2 127.9(16) 6_556 1_554
O3 O2 O2 143.2(13) 2_656 1_554
O3 O2 O2 79.7(11) 4_655 1_554
La O2 O2 52.6(9) 2_655 1_554
O1 O2 O2 32.7(8) . 1_554
O1 O2 O2 147.3(9) 1_556 1_554
O3 O2 O2 29.7(11) 2_655 1_554
Nb O2 O2 61.0(7) 1_655 1_554
Ga1 O2 O2 61.0(7) 1_655 1_554
Ga2 O2 O2 104.1(6) 2_546 1_554
O1 O2 O2 76.9(9) 2_545 1_554
O3 O2 O2 82.8(8) . 1_554
La O2 O2 150.2(8) 1_556 1_554
Ga3 O2 O2 102.6(6) 4_765 1_554
O2 O2 O2 33.0(12) 6 1_554
La O2 O2 146.9(7) 2_656 1_554
O3 O2 O2 121.3(7) 6_556 1_554
Ga3 O2 O2 101.5(5) 4_665 1_554
Ga3 O2 O2 101.6(5) 2_656 1_554
La O2 O2 67.0(5) 4_665 1_554
O2 O2 O2 112.9(9) 2_656 1_554
O2 O2 O2 112.9(9) 2_546 1_554
O3 O2 O2 120.9(8) 5_656 1_554
O2 O2 O2 114.1(11) 5_766 1_554
O3 O2 O2 51.4(7) 6 1_554
Ga3 O2 O2 19.2(5) 1_554 1_554
Ga2 O2 O2 20.9(5) 1_554 1_554
La O2 O2 68.4(5) 4_655 1_554
Nb O2 O2 138.1(6) 1_656 1_554
Ga1 O2 O2 138.1(6) 1_656 1_554
Ga2 O2 O2 101.2(5) 2_656 1_554
O1 O2 O2 79.5(8) 2_655 1_554
O3 O2 O2 51.9(7) 5_655 1_554
Ga3 O2 O2 100.4(5) 2_646 1_554
O3 O2 O2 84.0(7) 1_655 1_554
O3 O2 O2 116.4(6) 5_666 1_554
Ga3 O2 O2 99.8(4) 2_546 1_554
O3 O2 O2 116.6(6) 6_656 1_554
Ga3 O2 O2 59.9(13) . 1_556
Ga2 O2 O2 63.4(13) . 1_556
La O2 O2 131.0(10) . 1_556
O2 O2 O2 90.000(5) 3_655 1_556
O2 O2 O2 90.000(2) 4_665 1_556
O3 O2 O2 100.8(12) 3_655 1_556
O2 O2 O2 52.1(17) 6_556 1_556
O3 O2 O2 36.8(13) 2_656 1_556
O3 O2 O2 100.3(11) 4_655 1_556
La O2 O2 127.4(9) 2_655 1_556
O1 O2 O2 147.3(8) . 1_556
O1 O2 O2 32.7(9) 1_556 1_556
O3 O2 O2 150.3(11) 2_655 1_556
Nb O2 O2 119.0(7) 1_655 1_556
Ga1 O2 O2 119.0(7) 1_655 1_556
Ga2 O2 O2 75.9(6) 2_546 1_556
O1 O2 O2 103.1(9) 2_545 1_556
O3 O2 O2 97.2(8) . 1_556
La O2 O2 29.8(8) 1_556 1_556
Ga3 O2 O2 77.4(6) 4_765 1_556
O2 O2 O2 147.0(12) 6 1_556
La O2 O2 33.1(7) 2_656 1_556
O3 O2 O2 58.7(7) 6_556 1_556
Ga3 O2 O2 78.5(5) 4_665 1_556
Ga3 O2 O2 78.4(5) 2_656 1_556
La O2 O2 113.0(5) 4_665 1_556
O2 O2 O2 67.1(9) 2_656 1_556
O2 O2 O2 67.1(10) 2_546 1_556
O3 O2 O2 59.1(8) 5_656 1_556
O2 O2 O2 65.9(11) 5_766 1_556
O3 O2 O2 128.6(7) 6 1_556
Ga3 O2 O2 160.8(5) 1_554 1_556
Ga2 O2 O2 159.1(5) 1_554 1_556
La O2 O2 111.6(5) 4_655 1_556
Nb O2 O2 41.9(6) 1_656 1_556
Ga1 O2 O2 41.9(6) 1_656 1_556
Ga2 O2 O2 78.8(5) 2_656 1_556
O1 O2 O2 100.5(8) 2_655 1_556
O3 O2 O2 128.1(7) 5_655 1_556
Ga3 O2 O2 79.6(5) 2_646 1_556
O3 O2 O2 96.0(7) 1_655 1_556
O3 O2 O2 63.6(6) 5_666 1_556
Ga3 O2 O2 80.2(5) 2_546 1_556
O3 O2 O2 63.4(6) 6_656 1_556
O2 O2 O2 180.0(14) 1_554 1_556
Ga3 O2 O2 125(2) . 5_666
Ga2 O2 O2 23.6(7) . 5_666
La O2 O2 79.8(16) . 5_666
O2 O2 O2 56.4(9) 3_655 5_666
O2 O2 O2 19.7(8) 4_665 5_666
O3 O2 O2 147.1(17) 3_655 5_666
O2 O2 O2 95.0(12) 6_556 5_666
O3 O2 O2 105.6(15) 2_656 5_666
O3 O2 O2 150(2) 4_655 5_666
La O2 O2 107.1(8) 2_655 5_666
O1 O2 O2 78.8(10) . 5_666
O1 O2 O2 42.4(8) 1_556 5_666
O3 O2 O2 135.9(14) 2_655 5_666
Nb O2 O2 169.8(14) 1_655 5_666
Ga1 O2 O2 169.8(14) 1_655 5_666
Ga2 O2 O2 89.4(15) 2_546 5_666
O1 O2 O2 98.2(17) 2_545 5_666
O3 O2 O2 53.0(13) . 5_666
La O2 O2 57.5(10) 1_556 5_666
Ga3 O2 O2 136.6(14) 4_765 5_666
O2 O2 O2 118.0(10) 6 5_666
La O2 O2 78.2(9) 2_656 5_666
O3 O2 O2 31.3(9) 6_556 5_666
Ga3 O2 O2 16.6(7) 4_665 5_666
Ga3 O2 O2 62.7(4) 2_656 5_666
La O2 O2 46.9(4) 4_665 5_666
O2 O2 O2 78.8(10) 2_656 5_666
O2 O2 O2 65.4(18) 2_546 5_666
O3 O2 O2 125.1(14) 5_656 5_666
O2 O2 O2 113.2(12) 5_766 5_666
O3 O2 O2 64.8(12) 6 5_666
Ga3 O2 O2 125.9(14) 1_554 5_666
Ga2 O2 O2 89.7(9) 1_554 5_666
La O2 O2 131.0(17) 4_655 5_666
Nb O2 O2 113.0(12) 1_656 5_666
Ga1 O2 O2 113.0(12) 1_656 5_666
Ga2 O2 O2 101.8(9) 2_656 5_666
O1 O2 O2 109.1(9) 2_655 5_666
O3 O2 O2 151.6(17) 5_655 5_666
Ga3 O2 O2 148.0(12) 2_646 5_666
O3 O2 O2 166.9(15) 1_655 5_666
O3 O2 O2 45.2(8) 5_666 5_666
Ga3 O2 O2 54.5(11) 2_546 5_666
O3 O2 O2 132.3(12) 6_656 5_666
O2 O2 O2 108.9(8) 1_554 5_666
O2 O2 O2 71.1(8) 1_556 5_666
Ga3 O2 O2 45.8(9) . 5_656
Ga2 O2 O2 113(2) . 5_656
La O2 O2 74.7(14) . 5_656
O2 O2 O2 152(2) 3_655 5_656
O2 O2 O2 99(3) 4_665 5_656
O3 O2 O2 110.3(15) 3_655 5_656
O2 O2 O2 20.1(9) 6_556 5_656
O3 O2 O2 78.5(14) 2_656 5_656
O3 O2 O2 52.9(11) 4_655 5_656
La O2 O2 153.0(13) 2_655 5_656
O1 O2 O2 126.6(18) . 5_656
O1 O2 O2 93.0(14) 1_556 5_656
O3 O2 O2 109.3(13) 2_655 5_656
Nb O2 O2 87.8(5) 1_655 5_656
Ga1 O2 O2 87.8(5) 1_655 5_656
Ga2 O2 O2 11.5(5) 2_546 5_656
O1 O2 O2 33.8(8) 2_545 5_656
O3 O2 O2 63.0(15) . 5_656
La O2 O2 53.5(9) 1_556 5_656
Ga3 O2 O2 99.9(10) 4_765 5_656
O2 O2 O2 76.1(11) 6 5_656
La O2 O2 101.8(12) 2_656 5_656
O3 O2 O2 66.3(11) 6_556 5_656
Ga3 O2 O2 85.9(13) 4_665 5_656
Ga3 O2 O2 147.9(13) 2_656 5_656
La O2 O2 130.1(17) 4_665 5_656
O2 O2 O2 137.0(19) 2_656 5_656
O2 O2 O2 32.4(9) 2_546 5_656
O3 O2 O2 47.3(8) 5_656 5_656
O2 O2 O2 113.2(12) 5_766 5_656
O3 O2 O2 89.3(13) 6 5_656
Ga3 O2 O2 95.9(8) 1_554 5_656
Ga2 O2 O2 121.1(14) 1_554 5_656
La O2 O2 46.1(3) 4_655 5_656
Nb O2 O2 67.0(7) 1_656 5_656
Ga1 O2 O2 67.0(7) 1_656 5_656
Ga2 O2 O2 136.5(14) 2_656 5_656
O1 O2 O2 148.2(14) 2_655 5_656
O3 O2 O2 74.4(8) 5_655 5_656
Ga3 O2 O2 60.1(4) 2_646 5_656
O3 O2 O2 80.0(9) 1_655 5_656
O3 O2 O2 128.0(13) 5_666 5_656
Ga3 O2 O2 48.6(10) 2_546 5_656
O3 O2 O2 81.5(9) 6_656 5_656
O2 O2 O2 108.9(8) 1_554 5_656
O2 O2 O2 71.1(8) 1_556 5_656
O2 O2 O2 97.4(17) 5_666 5_656
Ga3 O2 La 109.2(15) . 4_666
Ga2 O2 La 14.2(9) . 4_666
La O2 La 108.1(14) . 4_666
O2 O2 La 50.3(7) 3_655 4_666
O2 O2 La 47.5(6) 4_665 4_666
O3 O2 La 123.8(14) 3_655 4_666
O2 O2 La 90.9(14) 6_556 4_666
O3 O2 La 79.3(12) 2_656 4_666
O3 O2 La 148.7(15) 4_655 4_666
La O2 La 104.4(10) 2_655 4_666
O1 O2 La 97.9(11) . 4_666
O1 O2 La 16.8(6) 1_556 4_666
O3 O2 La 147.4(14) 2_655 4_666
Nb O2 La 158.1(14) 1_655 4_666
Ga1 O2 La 158.1(14) 1_655 4_666
Ga2 O2 La 99.3(10) 2_546 4_666
O1 O2 La 117.9(13) 2_545 4_666
O3 O2 La 78.5(10) . 4_666
La O2 La 50.2(5) 1_556 4_666
Ga3 O2 La 108.5(9) 4_765 4_666
O2 O2 La 146.4(6) 6 4_666
La O2 La 49.8(4) 2_656 4_666
O3 O2 La 43.4(6) 6_556 4_666
Ga3 O2 La 43.5(4) 4_665 4_666
Ga3 O2 La 47.9(4) 2_656 4_666
La O2 La 63.6(6) 4_665 4_666
O2 O2 La 56.1(10) 2_656 4_666
O2 O2 La 76.8(13) 2_546 4_666
O3 O2 La 108.5(9) 5_656 4_666
O2 O2 La 85.8(8) 5_766 4_666
O3 O2 La 92.9(10) 6 4_666
Ga3 O2 La 149.7(10) 1_554 4_666
Ga2 O2 La 109.6(8) 1_554 4_666
La O2 La 147.7(11) 4_655 4_666
Nb O2 La 89.1(6) 1_656 4_666
Ga1 O2 La 89.1(6) 1_656 4_666
Ga2 O2 La 79.2(6) 2_656 4_666
O1 O2 La 93.3(8) 2_655 4_666
O3 O2 La 176.9(12) 5_655 4_666
Ga3 O2 La 128.5(8) 2_646 4_666
O3 O2 La 139.5(12) 1_655 4_666
O3 O2 La 26.6(6) 5_666 4_666
Ga3 O2 La 73.9(7) 2_546 4_666
O3 O2 La 104.9(8) 6_656 4_666
O2 O2 La 130.6(5) 1_554 4_666
O2 O2 La 49.4(5) 1_556 4_666
O2 O2 La 28.4(5) 5_666 4_666
O2 O2 La 102.5(12) 5_656 4_666
Ga3 O2 O3 151(2) . 4_665
Ga2 O2 O3 35.9(10) . 4_665
La O2 O3 92.6(12) . 4_665
O2 O2 O3 14.0(12) 3_655 4_665
O2 O2 O3 47.2(13) 4_665 4_665
O3 O2 O3 104.3(13) 3_655 4_665
O2 O2 O3 139.6(14) 6_556 4_665
O3 O2 O3 110.6(14) 2_656 4_665
O3 O2 O3 160.8(19) 4_655 4_665
La O2 O3 60.2(10) 2_655 4_665
O1 O2 O3 53.6(8) . 4_665
O1 O2 O3 64.1(8) 1_556 4_665
O3 O2 O3 98.5(12) 2_655 4_665
Nb O2 O3 126.5(13) 1_655 4_665
Ga1 O2 O3 126.5(13) 1_655 4_665
Ga2 O2 O3 135.4(14) 2_546 4_665
O1 O2 O3 132.1(14) 2_545 4_665
O3 O2 O3 87.4(10) . 4_665
La O2 O3 98.7(8) 1_556 4_665
Ga3 O2 O3 109.1(13) 4_765 4_665
O2 O2 O3 114.1(13) 6 4_665
La O2 O3 77.0(8) 2_656 4_665
O3 O2 O3 78.6(9) 6_556 4_665
Ga3 O2 O3 58.9(6) 4_665 4_665
Ga3 O2 O3 29.0(6) 2_656 4_665
La O2 O3 26.1(5) 4_665 4_665
O2 O2 O3 51.6(11) 2_656 4_665
O2 O2 O3 112.2(16) 2_546 4_665
O3 O2 O3 149.7(14) 5_656 4_665
O2 O2 O3 88.7(9) 5_766 4_665
O3 O2 O3 73.5(9) 6 4_665
Ga3 O2 O3 103.1(9) 1_554 4_665
Ga2 O2 O3 64.7(7) 1_554 4_665
La O2 O3 150.9(11) 4_655 4_665
Nb O2 O3 123.9(11) 1_656 4_665
Ga1 O2 O3 123.9(11) 1_656 4_665
Ga2 O2 O3 67.2(9) 2_656 4_665
O1 O2 O3 65.0(9) 2_655 4_665
O3 O2 O3 133.6(11) 5_655 4_665
Ga3 O2 O3 151.7(14) 2_646 4_665
O3 O2 O3 135.1(16) 1_655 4_665
O3 O2 O3 32.5(8) 5_666 4_665
Ga3 O2 O3 97.7(9) 2_546 4_665
O3 O2 O3 122.6(10) 6_656 4_665
O2 O2 O3 84.7(6) 1_554 4_665
O2 O2 O3 95.3(6) 1_556 4_665
O2 O2 O3 47.3(5) 5_666 4_665
O2 O2 O3 144.5(16) 5_656 4_665
La O2 O3 49.4(4) 4_666 4_665
Ga3 O2 O3 160(2) . 5_665
Ga2 O2 O3 63.9(14) . 5_665
La O2 O3 79.2(10) . 5_665
O2 O2 O3 33.5(6) 3_655 5_665
O2 O2 O3 60.8(12) 4_665 5_665
O3 O2 O3 91.0(12) 3_655 5_665
O2 O2 O3 163.9(9) 6_556 5_665
O3 O2 O3 127.6(16) 2_656 5_665
O3 O2 O3 133.2(14) 4_655 5_665
La O2 O3 39.7(7) 2_655 5_665
O1 O2 O3 29.4(6) . 5_665
O1 O2 O3 92.6(13) 1_556 5_665
O3 O2 O3 70.7(10) 2_655 5_665
Nb O2 O3 101.9(10) 1_655 5_665
Ga1 O2 O3 101.9(10) 1_655 5_665
Ga2 O2 O3 141.3(14) 2_546 5_665
O1 O2 O3 121.8(13) 2_545 5_665
O3 O2 O3 90.6(13) . 5_665
La O2 O3 125.8(12) 1_556 5_665
Ga3 O2 O3 106.1(11) 4_765 5_665
O2 O2 O3 88.6(11) 6 5_665
La O2 O3 99.0(10) 2_656 5_665
O3 O2 O3 99.5(8) 6_556 5_665
Ga3 O2 O3 75.5(9) 4_665 5_665
Ga3 O2 O3 47.3(7) 2_656 5_665
La O2 O3 25.9(6) 4_665 5_665
O2 O2 O3 66.1(11) 2_656 5_665
O2 O2 O3 126.0(18) 2_546 5_665
O3 O2 O3 159.0(18) 5_656 5_665
O2 O2 O3 94.3(11) 5_766 5_665
O3 O2 O3 63.4(7) 6 5_665
Ga3 O2 O3 74.9(6) 1_554 5_665
Ga2 O2 O3 38.5(4) 1_554 5_665
La O2 O3 125.2(9) 4_655 5_665
Nb O2 O3 139.9(12) 1_656 5_665
Ga1 O2 O3 139.9(12) 1_656 5_665
Ga2 O2 O3 70.9(8) 2_656 5_665
O1 O2 O3 57.7(8) 2_655 5_665
O3 O2 O3 105.2(9) 5_655 5_665
Ga3 O2 O3 140.4(12) 2_646 5_665
O3 O2 O3 117.9(10) 1_655 5_665
O3 O2 O3 59.4(8) 5_666 5_665
Ga3 O2 O3 107.3(11) 2_546 5_665
O3 O2 O3 125.4(12) 6_656 5_665
O2 O2 O3 57.0(6) 1_554 5_665
O2 O2 O3 123.0(6) 1_556 5_665
O2 O2 O3 69.6(7) 5_666 5_665
O2 O2 O3 152.6(16) 5_656 5_665
La O2 O3 77.8(9) 4_666 5_665
O3 O2 O3 28.5(8) 4_665 5_665
Ga3 O2 O2 131(2) . 2_655
Ga2 O2 O2 87.5(15) . 2_655
La O2 O2 92.3(14) . 2_655
O2 O2 O2 49.0(10) 3_655 2_655
O2 O2 O2 91.0(13) 4_665 2_655
O3 O2 O2 61.3(12) 3_655 2_655
O2 O2 O2 165.9(11) 6_556 2_655
O3 O2 O2 112.4(17) 2_656 2_655
O3 O2 O2 108.4(19) 4_655 2_655
La O2 O2 9.6(2) 2_655 2_655
O1 O2 O2 42.4(10) . 2_655
O1 O2 O2 109.8(11) 1_556 2_655
O3 O2 O2 48.3(13) 2_655 2_655
Nb O2 O2 74.1(12) 1_655 2_655
Ga1 O2 O2 74.1(12) 1_655 2_655
Ga2 O2 O2 154.2(12) 2_546 2_655
O1 O2 O2 127.0(15) 2_545 2_655
O3 O2 O2 115.7(16) . 2_655
La O2 O2 149.1(13) 1_556 2_655
Ga3 O2 O2 79.3(9) 4_765 2_655
O2 O2 O2 82.0(16) 6 2_655
La O2 O2 97.3(7) 2_656 2_655
O3 O2 O2 129.4(13) 6_556 2_655
Ga3 O2 O2 105.7(12) 4_665 2_655
Ga3 O2 O2 54.9(4) 2_656 2_655
La O2 O2 56.0(8) 4_665 2_655
O2 O2 O2 62.7(4) 2_656 2_655
O2 O2 O2 154(2) 2_546 2_655
O3 O2 O2 130.0(17) 5_656 2_655
O2 O2 O2 74.9(10) 5_766 2_655
O3 O2 O2 82.9(10) 6 2_655
Ga3 O2 O2 61.5(10) 1_554 2_655
Ga2 O2 O2 43.1(8) 1_554 2_655
La O2 O2 111.2(13) 4_655 2_655
Nb O2 O2 120.3(12) 1_656 2_655
Ga1 O2 O2 120.3(12) 1_656 2_655
Ga2 O2 O2 54.7(3) 2_656 2_655
O1 O2 O2 34.9(5) 2_655 2_655
O3 O2 O2 83.8(13) 5_655 2_655
Ga3 O2 O2 110.2(13) 2_646 2_655
O3 O2 O2 87.8(12) 1_655 2_655
O3 O2 O2 74.6(8) 5_666 2_655
Ga3 O2 O2 134.3(13) 2_546 2_655
O3 O2 O2 99.4(12) 6_656 2_655
O2 O2 O2 50.2(7) 1_554 2_655
O2 O2 O2 129.8(7) 1_556 2_655
O2 O2 O2 98.6(8) 5_666 2_655
O2 O2 O2 157.2(15) 5_656 2_655
La O2 O2 99.3(9) 4_666 2_655
O3 O2 O2 52.6(10) 4_665 2_655
O3 O2 O2 30.2(7) 5_665 2_655
Ga3 O2 O2 104.4(15) . 2_545
Ga2 O2 O2 110(2) . 2_545
La O2 O2 10.4(5) . 2_545
O2 O2 O2 116.0(19) 3_655 2_545
O2 O2 O2 71(2) 4_665 2_545
O3 O2 O2 118.6(15) 3_655 2_545
O2 O2 O2 86.7(12) 6_556 2_545
O3 O2 O2 144.3(17) 2_656 2_545
O3 O2 O2 75.3(15) 4_655 2_545
La O2 O2 102.0(15) 2_655 2_545
O1 O2 O2 59.7(13) . 2_545
O1 O2 O2 125.0(17) 1_556 2_545
O3 O2 O2 72.0(15) 2_655 2_545
Nb O2 O2 85.9(11) 1_655 2_545
Ga1 O2 O2 85.9(11) 1_655 2_545
Ga2 O2 O2 58.2(3) 2_546 2_545
O1 O2 O2 33.8(6) 2_545 2_545
O3 O2 O2 39.0(7) . 2_545
La O2 O2 100.7(9) 1_556 2_545
Ga3 O2 O2 135.4(14) 4_765 2_545
O2 O2 O2 32.0(9) 6 2_545
La O2 O2 161.2(14) 2_656 2_545
O3 O2 O2 79.7(10) 6_556 2_545
Ga3 O2 O2 72.4(11) 4_665 2_545
Ga3 O2 O2 131.7(15) 2_656 2_545
La O2 O2 76.9(13) 4_665 2_545
O2 O2 O2 154(2) 2_656 2_545
O2 O2 O2 62.7(4) 2_546 2_545
O3 O2 O2 106.1(12) 5_656 2_545
O2 O2 O2 158.1(17) 5_766 2_545
O3 O2 O2 29.8(10) 6 2_545
Ga3 O2 O2 50.8(8) 1_554 2_545
Ga2 O2 O2 54.9(10) 1_554 2_545
La O2 O2 51.3(6) 4_655 2_545
Nb O2 O2 131.2(10) 1_656 2_545
Ga1 O2 O2 131.2(10) 1_656 2_545
Ga2 O2 O2 151.3(11) 2_656 2_545
O1 O2 O2 129.6(13) 2_655 2_545
O3 O2 O2 63.7(9) 5_655 2_545
Ga3 O2 O2 101.5(10) 2_646 2_545
O3 O2 O2 102.4(13) 1_655 2_545
O3 O2 O2 128.3(16) 5_666 2_545
Ga3 O2 O2 51.5(5) 2_546 2_545
O3 O2 O2 132.3(12) 6_656 2_545
O2 O2 O2 50.2(7) 1_554 2_545
O2 O2 O2 129.8(7) 1_556 2_545
O2 O2 O2 88.0(17) 5_666 2_545
O2 O2 O2 67.0(5) 5_656 2_545
La O2 O2 115.9(14) 4_666 2_545
O3 O2 O2 103.0(14) 4_665 2_545
O3 O2 O2 88.0(12) 5_665 2_545
O2 O2 O2 97.4(13) 2_655 2_545
Ga3 O2 O3 48.9(13) . 3_656
Ga2 O2 O3 81.1(15) . 3_656
La O2 O3 155.4(14) . 3_656
O2 O2 O3 91.3(12) 3_655 3_656
O2 O2 O3 115.7(7) 4_665 3_656
O3 O2 O3 71.6(13) 3_655 3_656
O2 O2 O3 62.3(14) 6_556 3_656
O3 O2 O3 9.9(7) 2_656 3_656
O3 O2 O3 86.5(15) 4_655 3_656
La O2 O3 106.1(13) 2_655 3_656
O1 O2 O3 151.3(13) . 3_656
O1 O2 O3 53.8(9) 1_556 3_656
O3 O2 O3 121.4(14) 2_655 3_656
Nb O2 O3 93.4(11) 1_655 3_656
Ga1 O2 O3 93.4(11) 1_655 3_656
Ga2 O2 O3 91.0(8) 2_546 3_656
O1 O2 O3 115.3(11) 2_545 3_656
O3 O2 O3 125.4(12) . 3_656
La O2 O3 57.6(7) 1_556 3_656
Ga3 O2 O3 48.2(6) 4_765 3_656
O2 O2 O3 141.3(11) 6 3_656
La O2 O3 25.3(6) 2_656 3_656
O3 O2 O3 87.9(10) 6_556 3_656
Ga3 O2 O3 106.4(10) 4_665 3_656
Ga3 O2 O3 76.0(8) 2_656 3_656
La O2 O3 127.1(10) 4_665 3_656
O2 O2 O3 56.3(12) 2_656 3_656
O2 O2 O3 91.0(12) 2_546 3_656
O3 O2 O3 47.4(11) 5_656 3_656
O2 O2 O3 39.1(8) 5_766 3_656
O3 O2 O3 157.8(12) 6 3_656
Ga3 O2 O3 137.8(12) 1_554 3_656
Ga2 O2 O3 155.4(11) 1_554 3_656
La O2 O3 106.6(9) 4_655 3_656
Nb O2 O3 22.0(6) 1_656 3_656
Ga1 O2 O3 22.0(6) 1_656 3_656
Ga2 O2 O3 57.6(7) 2_656 3_656
O1 O2 O3 78.0(9) 2_655 3_656
O3 O2 O3 109.3(13) 5_655 3_656
Ga3 O2 O3 60.6(7) 2_646 3_656
O3 O2 O3 71.0(8) 1_655 3_656
O3 O2 O3 71.1(7) 5_666 3_656
Ga3 O2 O3 107.2(9) 2_546 3_656
O3 O2 O3 36.4(9) 6_656 3_656
O2 O2 O3 150.8(7) 1_554 3_656
O2 O2 O3 29.2(7) 1_556 3_656
O2 O2 O3 96.0(12) 5_666 3_656
O2 O2 O3 82.0(10) 5_656 3_656
La O2 O3 69.4(8) 4_666 3_656
O3 O2 O3 102.3(8) 4_665 3_656
O3 O2 O3 122.3(8) 5_665 3_656
O2 O2 O3 112.3(9) 2_655 3_656
O2 O2 O3 148.9(9) 2_545 3_656
Ga3 O2 O2 101(2) . 5_765
Ga2 O2 O2 116.7(16) . 5_765
La O2 O2 97.5(13) . 5_765
O2 O2 O2 77.5(15) 3_655 5_765
O2 O2 O2 120.9(8) 4_665 5_765
O3 O2 O2 35.1(11) 3_655 5_765
O2 O2 O2 134.6(5) 6_556 5_765
O3 O2 O2 98(2) 2_656 5_765
O3 O2 O2 77.7(14) 4_655 5_765
La O2 O2 23.4(9) 2_655 5_765
O1 O2 O2 62.4(8) . 5_765
O1 O2 O2 130.5(16) 1_556 5_765
O3 O2 O2 26.9(10) 2_655 5_765
Nb O2 O2 42.9(7) 1_655 5_765
Ga1 O2 O2 42.9(7) 1_655 5_765
Ga2 O2 O2 134.7(8) 2_546 5_765
O1 O2 O2 113.3(12) 2_545 5_765
O3 O2 O2 131.1(15) . 5_765
La O2 O2 161.0(18) 1_556 5_765
Ga3 O2 O2 57.8(10) 4_765 5_765
O2 O2 O2 69.5(12) 6 5_765
La O2 O2 101.5(15) 2_656 5_765
O3 O2 O2 160.6(10) 6_556 5_765
Ga3 O2 O2 135.9(9) 4_665 5_765
Ga3 O2 O2 78.2(9) 2_656 5_765
La O2 O2 86.1(7) 4_665 5_765
O2 O2 O2 75.1(11) 2_656 5_765
O2 O2 O2 156.1(13) 2_546 5_765
O3 O2 O2 100.9(12) 5_656 5_765
O2 O2 O2 65.5(15) 5_766 5_765
O3 O2 O2 97.8(11) 6 5_765
Ga3 O2 O2 47.5(6) 1_554 5_765
Ga2 O2 O2 56.2(7) 1_554 5_765
La O2 O2 86.3(6) 4_655 5_765
Nb O2 O2 100.2(13) 1_656 5_765
Ga1 O2 O2 100.2(13) 1_656 5_765
Ga2 O2 O2 56.0(10) 2_656 5_765
O1 O2 O2 35.9(9) 2_655 5_765
O3 O2 O2 56.9(9) 5_655 5_765
Ga3 O2 O2 79.4(8) 2_646 5_765
O3 O2 O2 56.9(9) 1_655 5_765
O3 O2 O2 99.4(11) 5_666 5_765
Ga3 O2 O2 148.2(14) 2_546 5_765
O3 O2 O2 76.4(11) 6_656 5_765
O2 O2 O2 48.6(11) 1_554 5_765
O2 O2 O2 131.4(11) 1_556 5_765
O2 O2 O2 130.2(8) 5_666 5_765
O2 O2 O2 130.2(8) 5_656 5_765
La O2 O2 126.0(8) 4_666 5_765
O3 O2 O2 83.6(7) 4_665 5_765
O3 O2 O2 61.2(8) 5_665 5_765
O2 O2 O2 31.6(9) 2_655 5_765
O2 O2 O2 97.1(14) 2_545 5_765
O3 O2 O2 103.4(14) 3_656 5_765
Ga3 O2 O3 130(2) . 1_665
Ga2 O2 O3 56.0(14) . 1_665
La O2 O3 114.2(14) . 1_665
O2 O2 O3 18.3(16) 3_655 1_665
O2 O2 O3 77.6(16) 4_665 1_665
O3 O2 O3 74.5(17) 3_655 1_665
O2 O2 O3 147(2) 6_556 1_665
O3 O2 O3 92.5(18) 2_656 1_665
O3 O2 O3 135.7(17) 4_655 1_665
La O2 O3 39.7(7) 2_655 1_665
O1 O2 O3 63.8(9) . 1_665
O1 O2 O3 73.4(10) 1_556 1_665
O3 O2 O3 83.9(14) 2_655 1_665
Nb O2 O3 101.9(11) 1_655 1_665
Ga1 O2 O3 101.9(11) 1_655 1_665
Ga2 O2 O3 163.7(13) 2_546 1_665
O1 O2 O3 156.9(14) 2_545 1_665
O3 O2 O3 117.5(16) . 1_665
La O2 O3 112.9(9) 1_556 1_665
Ga3 O2 O3 79.4(9) 4_765 1_665
O2 O2 O3 117.6(15) 6 1_665
La O2 O3 65.7(7) 2_656 1_665
O3 O2 O3 104.4(10) 6_556 1_665
Ga3 O2 O3 88.4(10) 4_665 1_665
Ga3 O2 O3 18.3(4) 2_656 1_665
La O2 O3 51.6(8) 4_665 1_665
O2 O2 O3 31.2(6) 2_656 1_665
O2 O2 O3 139.7(17) 2_546 1_665
O3 O2 O3 128.4(12) 5_656 1_665
O2 O2 O3 61.7(9) 5_766 1_665
O3 O2 O3 97.2(10) 6 1_665
Ga3 O2 O3 98.0(8) 1_554 1_665
Ga2 O2 O3 70.9(7) 1_554 1_665
La O2 O3 147.0(11) 4_655 1_665
Nb O2 O3 105.1(10) 1_656 1_665
Ga1 O2 O3 105.1(10) 1_656 1_665
Ga2 O2 O3 38.5(6) 2_656 1_665
O1 O2 O3 35.0(6) 2_655 1_665
O3 O2 O3 117.9(10) 5_655 1_665
Ga3 O2 O3 121.8(12) 2_646 1_665
O3 O2 O3 105.2(13) 1_655 1_665
O3 O2 O3 38.8(10) 5_666 1_665
Ga3 O2 O3 127.8(11) 2_546 1_665
O3 O2 O3 95.4(11) 6_656 1_665
O2 O2 O3 84.7(6) 1_554 1_665
O2 O2 O3 95.3(6) 1_556 1_665
O2 O2 O3 74.7(8) 5_666 1_665
O2 O2 O3 166.1(13) 5_656 1_665
La O2 O3 65.0(7) 4_666 1_665
O3 O2 O3 30.4(12) 4_665 1_665
O3 O2 O3 35.1(10) 5_665 1_665
O2 O2 O3 36.6(6) 2_655 1_665
O2 O2 O3 123.1(14) 2_545 1_665
O3 O2 O3 87.5(10) 3_656 1_665
O2 O2 O3 61.2(8) 5_765 1_665
Ga3 O2 O3 29.5(12) . 4_656
Ga2 O2 O3 93.8(15) . 4_656
La O2 O3 125.8(16) . 4_656
O2 O2 O3 117.6(9) 3_655 4_656
O2 O2 O3 114.3(12) 4_665 4_656
O3 O2 O3 86.4(15) 3_655 4_656
O2 O2 O3 32.0(12) 6_556 4_656
O3 O2 O3 28.3(14) 2_656 4_656
O3 O2 O3 69.7(11) 4_655 4_656
La O2 O3 132.7(17) 2_655 4_656
O1 O2 O3 176.2(17) . 4_656
O1 O2 O3 63.2(9) 1_556 4_656
O3 O2 O3 126.2(14) 2_655 4_656
Nb O2 O3 92.2(9) 1_655 4_656
Ga1 O2 O3 92.2(9) 1_655 4_656
Ga2 O2 O3 60.8(8) 2_546 4_656
O1 O2 O3 85.2(11) 2_545 4_656
O3 O2 O3 102.8(14) . 4_656
La O2 O3 42.7(7) 1_556 4_656
Ga3 O2 O3 64.3(7) 4_765 4_656
O2 O2 O3 120.1(14) 6 4_656
La O2 O3 52.0(7) 2_656 4_656
O3 O2 O3 75.9(10) 6_556 4_656
Ga3 O2 O3 100.1(10) 4_665 4_656
Ga3 O2 O3 103.6(9) 2_656 4_656
La O2 O3 143.1(9) 4_665 4_656
O2 O2 O3 86.1(14) 2_656 4_656
O2 O2 O3 65.1(13) 2_546 4_656
O3 O2 O3 28.9(9) 5_656 4_656
O2 O2 O3 65.8(10) 5_766 4_656
O3 O2 O3 136.4(12) 6 4_656
Ga3 O2 O3 130.3(8) 1_554 4_656
Ga2 O2 O3 170.1(9) 1_554 4_656
La O2 O3 83.1(7) 4_655 4_656
Nb O2 O3 21.5(5) 1_656 4_656
Ga1 O2 O3 21.5(5) 1_656 4_656
Ga2 O2 O3 87.0(9) 2_656 4_656
O1 O2 O3 105.8(12) 2_655 4_656
O3 O2 O3 97.7(8) 5_655 4_656
Ga3 O2 O3 50.7(5) 2_646 4_656
O3 O2 O3 70.4(7) 1_655 4_656
O3 O2 O3 92.8(8) 5_666 4_656
Ga3 O2 O3 83.7(9) 2_546 4_656
O3 O2 O3 45.0(9) 6_656 4_656
O2 O2 O3 149.5(5) 1_554 4_656
O2 O2 O3 30.5(5) 1_556 4_656
O2 O2 O3 97.9(11) 5_666 4_656
O2 O2 O3 51.7(9) 5_656 4_656
La O2 O3 79.7(7) 4_666 4_656
O3 O2 O3 125.2(10) 4_665 4_656
O3 O2 O3 150.9(12) 5_665 4_656
O2 O2 O3 140.6(13) 2_655 4_656
O2 O2 O3 118.6(10) 2_545 4_656
O3 O2 O3 30.3(10) 3_656 4_656
O2 O2 O3 121.4(14) 5_765 4_656
O3 O2 O3 117.2(10) 1_665 4_656
Ga3 O2 O3 132(2) . 3
Ga2 O2 O3 51.4(15) . 3
La O2 O3 50.2(11) . 3
O2 O2 O3 71.9(17) 3_655 3
O2 O2 O3 12.9(16) 4_665 3
O3 O2 O3 157.8(18) 3_655 3
O2 O2 O3 97.1(6) 6_556 3
O3 O2 O3 131.9(14) 2_656 3
O3 O2 O3 130.1(17) 4_655 3
La O2 O3 106.2(12) 2_655 3
O1 O2 O3 61.5(10) . 3
O1 O2 O3 71.0(10) 1_556 3
O3 O2 O3 114.4(13) 2_655 3
Nb O2 O3 142.5(12) 1_655 3
Ga1 O2 O3 142.5(12) 1_655 3
Ga2 O2 O3 78.4(10) 2_546 3
O1 O2 O3 75.9(10) 2_545 3
O3 O2 O3 29.1(13) . 3
La O2 O3 72.3(8) 1_556 3
Ga3 O2 O3 165.4(9) 4_765 3
O2 O2 O3 88.4(6) 6 3
La O2 O3 107.8(9) 2_656 3
O3 O2 O3 39.0(9) 6_556 3
Ga3 O2 O3 16.9(3) 4_665 3
Ga3 O2 O3 83.7(8) 2_656 3
La O2 O3 41.6(7) 4_665 3
O2 O2 O3 104.0(12) 2_656 3
O2 O2 O3 58.9(13) 2_546 3
O3 O2 O3 133.3(12) 5_656 3
O2 O2 O3 141.4(8) 5_766 3
O3 O2 O3 35.9(9) 6 3
Ga3 O2 O3 98.8(10) 1_554 3
Ga2 O2 O3 69.5(8) 1_554 3
La O2 O3 106.5(10) 4_655 3
Nb O2 O3 134.9(10) 1_656 3
Ga1 O2 O3 134.9(10) 1_656 3
Ga2 O2 O3 124.6(8) 2_656 3
O1 O2 O3 122.4(8) 2_655 3
O3 O2 O3 122.0(10) 5_655 3
Ga3 O2 O3 149.2(10) 2_646 3
O3 O2 O3 161.1(13) 1_655 3
O3 O2 O3 71.3(10) 5_666 3
Ga3 O2 O3 40.8(6) 2_546 3
O3 O2 O3 158.5(9) 6_656 3
O2 O2 O3 84.8(6) 1_554 3
O2 O2 O3 95.2(6) 1_556 3
O2 O2 O3 29.7(8) 5_666 3
O2 O2 O3 89.3(13) 5_656 3
La O2 O3 58.0(6) 4_666 3
O3 O2 O3 58.5(11) 4_665 3
O3 O2 O3 67.3(10) 5_665 3
O2 O2 O3 96.6(11) 2_655 3
O2 O2 O3 58.8(11) 2_545 3
O3 O2 O3 123.2(11) 3_656 3
O2 O2 O3 123.5(11) 5_765 3
O3 O2 O3 88.9(6) 1_665 3
O3 O2 O3 114.7(10) 4_656 3
Ga3 O2 Nb 124(2) . .
Ga2 O2 Nb 72.5(16) . .
La O2 Nb 29.9(7) . .
O2 O2 Nb 89.0(16) 3_655 .
O2 O2 Nb 33.7(15) 4_665 .
O3 O2 Nb 151.1(15) 3_655 .
O2 O2 Nb 91.8(8) 6_556 .
O3 O2 Nb 143.2(17) 2_656 .
O3 O2 Nb 110.0(18) 4_655 .
La O2 Nb 108.7(11) 2_655 .
O1 O2 Nb 58.3(9) . .
O1 O2 Nb 89.7(12) 1_556 .
O3 O2 Nb 100.9(13) 2_655 .
Nb O2 Nb 123.1(10) 1_655 .
Ga1 O2 Nb 123.1(10) 1_655 .
Ga2 O2 Nb 66.9(8) 2_546 .
O1 O2 Nb 57.3(7) 2_545 .
O3 O2 Nb 16.0(7) . .
La O2 Nb 80.3(9) 1_556 .
Ga3 O2 Nb 173.2(10) 4_765 .
O2 O2 Nb 68.4(4) 6 .
La O2 Nb 127.4(10) 2_656 .
O3 O2 Nb 49.4(7) 6_556 .
Ga3 O2 Nb 35.1(4) 4_665 .
Ga3 O2 Nb 102.6(9) 2_656 .
La O2 Nb 52.5(6) 4_665 .
O2 O2 Nb 124.1(15) 2_656 .
O2 O2 Nb 53.8(10) 2_546 .
O3 O2 Nb 125.6(13) 5_656 .
O2 O2 Nb 162.3(6) 5_766 .
O3 O2 Nb 20.8(6) 6 .
Ga3 O2 Nb 82.1(7) 1_554 .
Ga2 O2 Nb 62.4(6) 1_554 .
La O2 Nb 86.0(8) 4_655 .
Nb O2 Nb 139.5(10) 1_656 .
Ga1 O2 Nb 139.5(10) 1_656 .
Ga2 O2 Nb 142.2(9) 2_656 .
O1 O2 Nb 132.5(9) 2_655 .
O3 O2 Nb 101.4(9) 5_655 .
Ga3 O2 Nb 133.1(9) 2_646 .
O3 O2 Nb 140.0(11) 1_655 .
O3 O2 Nb 92.2(10) 5_666 .
Ga3 O2 Nb 34.6(4) 2_546 .
O3 O2 Nb 159.8(9) 6_656 .
O2 O2 Nb 72.0(4) 1_554 .
O2 O2 Nb 108.0(4) 1_556 .
O2 O2 Nb 50.3(10) 5_666 .
O2 O2 Nb 78.3(12) 5_656 .
La O2 Nb 78.3(7) 4_666 .
O3 O2 Nb 75.0(8) 4_665 .
O3 O2 Nb 74.9(8) 5_665 .
O2 O2 Nb 99.8(11) 2_655 .
O2 O2 Nb 37.8(7) 2_545 .
O3 O2 Nb 137.2(10) 3_656 .
O2 O2 Nb 118.3(12) 5_765 .
O3 O2 Nb 103.9(10) 1_665 .
O3 O2 Nb 118.1(11) 4_656 .
O3 O2 Nb 21.1(5) 3 .
Ga3 O2 Ga1 124(2) . .
Ga2 O2 Ga1 72.5(16) . .
La O2 Ga1 29.9(7) . .
O2 O2 Ga1 89.0(16) 3_655 .
O2 O2 Ga1 33.7(15) 4_665 .
O3 O2 Ga1 151.1(15) 3_655 .
O2 O2 Ga1 91.8(8) 6_556 .
O3 O2 Ga1 143.2(17) 2_656 .
O3 O2 Ga1 110.0(18) 4_655 .
La O2 Ga1 108.7(11) 2_655 .
O1 O2 Ga1 58.3(9) . .
O1 O2 Ga1 89.7(12) 1_556 .
O3 O2 Ga1 100.9(13) 2_655 .
Nb O2 Ga1 123.1(10) 1_655 .
Ga1 O2 Ga1 123.1(10) 1_655 .
Ga2 O2 Ga1 66.9(8) 2_546 .
O1 O2 Ga1 57.3(7) 2_545 .
O3 O2 Ga1 16.0(7) . .
La O2 Ga1 80.3(9) 1_556 .
Ga3 O2 Ga1 173.2(10) 4_765 .
O2 O2 Ga1 68.4(4) 6 .
La O2 Ga1 127.4(10) 2_656 .
O3 O2 Ga1 49.4(7) 6_556 .
Ga3 O2 Ga1 35.1(4) 4_665 .
Ga3 O2 Ga1 102.6(9) 2_656 .
La O2 Ga1 52.5(6) 4_665 .
O2 O2 Ga1 124.1(15) 2_656 .
O2 O2 Ga1 53.8(10) 2_546 .
O3 O2 Ga1 125.6(13) 5_656 .
O2 O2 Ga1 162.3(6) 5_766 .
O3 O2 Ga1 20.8(6) 6 .
Ga3 O2 Ga1 82.1(7) 1_554 .
Ga2 O2 Ga1 62.4(6) 1_554 .
La O2 Ga1 86.0(8) 4_655 .
Nb O2 Ga1 139.5(10) 1_656 .
Ga1 O2 Ga1 139.5(10) 1_656 .
Ga2 O2 Ga1 142.2(9) 2_656 .
O1 O2 Ga1 132.5(9) 2_655 .
O3 O2 Ga1 101.4(9) 5_655 .
Ga3 O2 Ga1 133.1(9) 2_646 .
O3 O2 Ga1 140.0(11) 1_655 .
O3 O2 Ga1 92.2(10) 5_666 .
Ga3 O2 Ga1 34.6(4) 2_546 .
O3 O2 Ga1 159.8(9) 6_656 .
O2 O2 Ga1 72.0(4) 1_554 .
O2 O2 Ga1 108.0(4) 1_556 .
O2 O2 Ga1 50.3(10) 5_666 .
O2 O2 Ga1 78.3(12) 5_656 .
La O2 Ga1 78.3(7) 4_666 .
O3 O2 Ga1 75.0(8) 4_665 .
O3 O2 Ga1 74.9(8) 5_665 .
O2 O2 Ga1 99.8(11) 2_655 .
O2 O2 Ga1 37.8(7) 2_545 .
O3 O2 Ga1 137.2(10) 3_656 .
O2 O2 Ga1 118.3(12) 5_765 .
O3 O2 Ga1 103.9(10) 1_665 .
O3 O2 Ga1 118.1(11) 4_656 .
O3 O2 Ga1 21.1(5) 3 .
Nb O2 Ga1 0.0 . .
Ga3 O2 O3 74.1(15) . 6_655
Ga2 O2 O3 145.6(19) . 6_655
La O2 O3 96.2(11) . 6_655
O2 O2 O3 107.3(18) 3_655 6_655
O2 O2 O3 145.7(7) 4_665 6_655
O3 O2 O3 28.0(9) 3_655 6_655
O2 O2 O3 104.4(9) 6_556 6_655
O3 O2 O3 86.7(13) 2_656 6_655
O3 O2 O3 47.2(14) 4_655 6_655
La O2 O3 54.2(10) 2_655 6_655
O1 O2 O3 83.6(11) . 6_655
O1 O2 O3 144.3(15) 1_556 6_655
O3 O2 O3 27.4(10) 2_655 6_655
Nb O2 O3 12.3(6) 1_655 6_655
Ga1 O2 O3 12.3(6) 1_655 6_655
Ga2 O2 O3 106.4(8) 2_546 6_655
O1 O2 O3 91.5(8) 2_545 6_655
O3 O2 O3 129.5(9) . 6_655
La O2 O3 141.6(10) 1_556 6_655
Ga3 O2 O3 48.2(7) 4_765 6_655
O2 O2 O3 58.6(6) 6 6_655
La O2 O3 106.7(11) 2_656 6_655
O3 O2 O3 165.5(11) 6_556 6_655
Ga3 O2 O3 158.3(10) 4_665 6_655
Ga3 O2 O3 104.8(10) 2_656 6_655
La O2 O3 113.9(9) 4_665 6_655
O2 O2 O3 94.3(13) 2_656 6_655
O2 O2 O3 130.3(11) 2_546 6_655
O3 O2 O3 73.9(7) 5_656 6_655
O2 O2 O3 67.6(11) 5_766 6_655
O3 O2 O3 106.4(9) 6 6_655
Ga3 O2 O3 43.4(6) 1_554 6_655
Ga2 O2 O3 73.7(8) 1_554 6_655
La O2 O3 59.9(6) 4_655 6_655
Nb O2 O3 82.2(8) 1_656 6_655
Ga1 O2 O3 82.2(8) 1_656 6_655
Ga2 O2 O3 71.2(8) 2_656 6_655
O1 O2 O3 57.9(8) 2_655 6_655
O3 O2 O3 31.7(9) 5_655 6_655
Ga3 O2 O3 51.2(6) 2_646 6_655
O3 O2 O3 29.6(8) 1_655 6_655
O3 O2 O3 125.3(12) 5_666 6_655
Ga3 O2 O3 135.8(7) 2_546 6_655
O3 O2 O3 59.8(8) 6_656 6_655
O2 O2 O3 56.7(6) 1_554 6_655
O2 O2 O3 123.3(6) 1_556 6_655
O2 O2 O3 160.4(11) 5_666 6_655
O2 O2 O3 100.1(7) 5_656 6_655
La O2 O3 150.3(10) 4_666 6_655
O3 O2 O3 114.4(10) 4_665 6_655
O3 O2 O3 90.8(11) 5_665 6_655
O2 O2 O3 62.2(11) 2_655 6_655
O2 O2 O3 90.6(10) 2_545 6_655
O3 O2 O3 95.2(10) 3_656 6_655
O2 O2 O3 30.8(5) 5_765 6_655
O3 O2 O3 89.9(10) 1_665 6_655
O3 O2 O3 99.9(9) 4_656 6_655
O3 O2 O3 141.5(9) 3 6_655
Nb O2 O3 125.4(8) . 6_655
Ga1 O2 O3 125.4(8) . 6_655
Ga3 O2 La 23.6(13) . 4_656
Ga2 O2 La 109.7(15) . 4_656
La O2 La 102.3(12) . 4_656
O2 O2 La 141.4(4) 3_655 4_656
O2 O2 La 114.3(19) 4_665 4_656
O3 O2 La 93.3(14) 3_655 4_656
O2 O2 La 11.8(6) 6_556 4_656
O3 O2 La 50.8(13) 2_656 4_656
O3 O2 La 53.1(11) 4_655 4_656
La O2 La 144.9(15) 2_655 4_656
O1 O2 La 153.8(13) . 4_656
O1 O2 La 81.2(9) 1_556 4_656
O3 O2 La 115.6(12) 2_655 4_656
Nb O2 La 84.2(8) 1_655 4_656
Ga1 O2 La 84.2(8) 1_655 4_656
Ga2 O2 La 38.3(4) 2_546 4_656
O1 O2 La 60.4(8) 2_545 4_656
O3 O2 La 87.3(12) . 4_656
La O2 La 47.9(5) 1_556 4_656
Ga3 O2 La 76.5(7) 4_765 4_656
O2 O2 La 96.4(13) 6 4_656
La O2 La 77.2(6) 2_656 4_656
O3 O2 La 75.0(8) 6_556 4_656
Ga3 O2 La 99.4(9) 4_665 4_656
Ga3 O2 La 128.5(9) 2_656 4_656
La O2 La 149.4(12) 4_665 4_656
O2 O2 La 111.2(14) 2_656 4_656
O2 O2 La 50.6(9) 2_546 4_656
O3 O2 La 24.5(7) 5_656 4_656
O2 O2 La 86.0(8) 5_766 4_656
O3 O2 La 116.7(10) 6 4_656
Ga3 O2 La 111.1(8) 1_554 4_656
Ga2 O2 La 146.0(9) 1_554 4_656
La O2 La 60.2(5) 4_655 4_656
Nb O2 La 39.5(3) 1_656 4_656
Ga1 O2 La 39.5(3) 1_656 4_656
Ga2 O2 La 109.0(9) 2_656 4_656
O1 O2 La 124.2(11) 2_655 4_656
O3 O2 La 81.1(9) 5_655 4_656
Ga3 O2 La 44.9(4) 2_646 4_656
O3 O2 La 67.5(9) 1_655 4_656
O3 O2 La 114.9(8) 5_666 4_656
Ga3 O2 La 69.8(6) 2_546 4_656
O3 O2 La 56.7(5) 6_656 4_656
O2 O2 La 128.6(4) 1_554 4_656
O2 O2 La 51.4(4) 1_556 4_656
O2 O2 La 104.4(12) 5_666 4_656
O2 O2 La 27.7(5) 5_656 4_656
La O2 La 95.9(6) 4_666 4_656
O3 O2 La 145.2(9) 4_665 4_656
O3 O2 La 173.6(11) 5_665 4_656
O2 O2 La 154.5(15) 2_655 4_656
O2 O2 La 94.2(6) 2_545 4_656
O3 O2 La 54.9(6) 3_656 4_656
O2 O2 La 124.3(8) 5_765 4_656
O3 O2 La 142.4(10) 1_665 4_656
O3 O2 La 25.2(6) 4_656 4_656
O3 O2 La 108.8(9) 3 4_656
Nb O2 La 103.3(8) . 4_656
Ga1 O2 La 103.3(8) . 4_656
O3 O2 La 95.2(7) 6_655 4_656
Ga3 O2 O1 48.6(13) . 2_546
Ga2 O2 O1 86.1(15) . 2_546
La O2 O1 96.7(13) . 2_546
O2 O2 O1 123.2(8) 3_655 2_546
O2 O2 O1 89.0(16) 4_665 2_546
O3 O2 O1 116.6(15) 3_655 2_546
O2 O2 O1 17.8(10) 6_556 2_546
O3 O2 O1 59.9(13) 2_656 2_546
O3 O2 O1 77.3(13) 4_655 2_546
La O2 O1 164.8(16) 2_655 2_546
O1 O2 O1 144.1(16) . 2_546
O1 O2 O1 61.4(7) 1_556 2_546
O3 O2 O1 139.3(13) 2_655 2_546
Nb O2 O1 110.1(9) 1_655 2_546
Ga1 O2 O1 110.1(9) 1_655 2_546
Ga2 O2 O1 36.0(5) 2_546 2_546
O1 O2 O1 63.2(7) 2_545 2_546
O3 O2 O1 70.4(10) . 2_546
La O2 O1 23.2(3) 1_556 2_546
Ga3 O2 O1 96.2(8) 4_765 2_546
O2 O2 O1 108.1(14) 6 2_546
La O2 O1 72.6(7) 2_656 2_546
O3 O2 O1 49.2(7) 6_556 2_546
Ga3 O2 O1 74.0(7) 4_665 2_546
Ga3 O2 O1 115.7(9) 2_656 2_546
La O2 O1 123.8(11) 4_665 2_546
O2 O2 O1 107.1(13) 2_656 2_546
O2 O2 O1 32.9(8) 2_546 2_546
O3 O2 O1 49.1(7) 5_656 2_546
O2 O2 O1 97.2(11) 5_766 2_546
O3 O2 O1 104.2(10) 6 2_546
Ga3 O2 O1 128.2(9) 1_554 2_546
Ga2 O2 O1 145.6(12) 1_554 2_546
La O2 O1 77.5(7) 4_655 2_546
Nb O2 O1 53.7(5) 1_656 2_546
Ga1 O2 O1 53.7(5) 1_656 2_546
Ga2 O2 O1 116.0(9) 2_656 2_546
O1 O2 O1 136.8(13) 2_655 2_546
O3 O2 O1 103.6(10) 5_655 2_546
Ga3 O2 O1 70.9(5) 2_646 2_546
O3 O2 O1 93.4(10) 1_655 2_546
O3 O2 O1 96.8(9) 5_666 2_546
Ga3 O2 O1 51.3(5) 2_546 2_546
O3 O2 O1 76.3(6) 6_656 2_546
O2 O2 O1 140.0(6) 1_554 2_546
O2 O2 O1 40.0(6) 1_556 2_546
O2 O2 O1 78.3(11) 5_666 2_546
O2 O2 O1 32.3(7) 5_656 2_546
La O2 O1 73.3(6) 4_666 2_546
O3 O2 O1 121.8(8) 4_665 2_546
O3 O2 O1 147.9(12) 5_665 2_546
O2 O2 O1 169.8(11) 2_655 2_546
O2 O2 O1 92.2(6) 2_545 2_546
O3 O2 O1 58.8(7) 3_656 2_546
O2 O2 O1 150.1(10) 5_765 2_546
O3 O2 O1 133.8(9) 1_665 2_546
O3 O2 O1 32.4(6) 4_656 2_546
O3 O2 O1 85.5(8) 3 2_546
Nb O2 O1 85.8(8) . 2_546
Ga1 O2 O1 85.8(8) . 2_546
O3 O2 O1 121.3(7) 6_655 2_546
La O2 O1 26.2(2) 4_656 2_546
Ga3 O2 O2 62.0(12) . 4_765
Ga2 O2 O2 120(2) . 4_765
La O2 O2 132.9(10) . 4_765
O2 O2 O2 94(3) 3_655 4_765
O2 O2 O2 154(3) 4_665 4_765
O3 O2 O2 10.9(12) 3_655 4_765
O2 O2 O2 97.0(6) 6_556 4_765
O3 O2 O2 53.9(13) 2_656 4_765
O3 O2 O2 62.0(11) 4_655 4_765
La O2 O2 60.1(14) 2_655 4_765
O1 O2 O2 107.7(14) . 4_765
O1 O2 O2 107.8(14) 1_556 4_765
O3 O2 O2 60.8(11) 2_655 4_765
Nb O2 O2 40.7(4) 1_655 4_765
Ga1 O2 O2 40.7(4) 1_655 4_765
Ga2 O2 O2 116.3(9) 2_546 4_765
O1 O2 O2 116.4(9) 2_545 4_765
O3 O2 O2 163.1(16) . 4_765
La O2 O2 116.6(7) 1_556 4_765
Ga3 O2 O2 12.7(6) 4_765 4_765
O2 O2 O2 94.8(4) 6 4_765
La O2 O2 70.0(10) 2_656 4_765
O3 O2 O2 148.7(7) 6_556 4_765
Ga3 O2 O2 160.4(13) 4_665 4_765
Ga3 O2 O2 83.8(14) 2_656 4_765
La O2 O2 123.8(15) 4_665 4_765
O2 O2 O2 65.3(15) 2_656 4_765
O2 O2 O2 135.6(13) 2_546 4_765
O3 O2 O2 60.8(8) 5_656 4_765
O2 O2 O2 31.6(12) 5_766 4_765
O3 O2 O2 141.4(7) 6 4_765
Ga3 O2 O2 79.7(6) 1_554 4_765
Ga2 O2 O2 101.6(9) 1_554 4_765
La O2 O2 84.3(6) 4_655 4_765
Nb O2 O2 54.7(4) 1_656 4_765
Ga1 O2 O2 54.7(4) 1_656 4_765
Ga2 O2 O2 43.0(10) 2_656 4_765
O1 O2 O2 42.9(11) 2_655 4_765
O3 O2 O2 63.5(7) 5_655 4_765
Ga3 O2 O2 45.5(3) 2_646 4_765
O3 O2 O2 29.7(6) 1_655 4_765
O3 O2 O2 98.9(14) 5_666 4_765
Ga3 O2 O2 154.0(11) 2_546 4_765
O3 O2 O2 31.0(6) 6_656 4_765
O2 O2 O2 90.0 1_554 4_765
O2 O2 O2 90.0 1_556 4_765
O2 O2 O2 143.8(17) 5_666 4_765
O2 O2 O2 105.4(5) 5_656 4_765
La O2 O2 117.3(11) 4_666 4_765
O3 O2 O2 107.2(17) 4_665 4_765
O3 O2 O2 98.3(13) 5_665 4_765
O2 O2 O2 69.6(12) 2_655 4_765
O2 O2 O2 126.6(10) 2_545 4_765
O3 O2 O2 60.8(7) 3_656 4_765
O2 O2 O2 45.6(12) 5_765 4_765
O3 O2 O2 76.8(13) 1_665 4_765
O3 O2 O2 76.0(5) 4_656 4_765
O3 O2 O2 165.2(12) 3 4_765
Nb O2 O2 161.7(4) . 4_765
Ga1 O2 O2 161.7(4) . 4_765
O3 O2 O2 36.7(6) 6_655 4_765
La O2 O2 85.2(5) 4_656 4_765
O1 O2 O2 107.1(5) 2_546 4_765
Ga3 O2 O2 30.3(13) . 3_645
Ga2 O2 O2 153.1(14) . 3_645
La O2 O2 93.4(13) . 3_645
O2 O2 O2 154(3) 3_655 3_645
O2 O2 O2 146(3) 4_665 3_645
O3 O2 O2 62.2(12) 3_655 3_645
O2 O2 O2 52.1(14) 6_556 3_645
O3 O2 O2 67.2(13) 2_656 3_645
O3 O2 O2 10.4(11) 4_655 3_645
La O2 O2 106.7(11) 2_655 3_645
O1 O2 O2 122.6(8) . 3_645
O1 O2 O2 122.6(9) 1_556 3_645
O3 O2 O2 71.3(10) 2_655 3_645
Nb O2 O2 40.7(4) 1_655 3_645
Ga1 O2 O2 40.7(4) 1_655 3_645
Ga2 O2 O2 58.3(10) 2_546 3_645
O1 O2 O2 58.1(10) 2_545 3_645
O3 O2 O2 104.5(18) . 3_645
La O2 O2 92.2(9) 1_556 3_645
Ga3 O2 O2 59.7(5) 4_765 3_645
O2 O2 O2 64.9(12) 6 3_645
La O2 O2 101.3(7) 2_656 3_645
O3 O2 O2 114.9(11) 6_556 3_645
Ga3 O2 O2 134.8(14) 4_665 3_645
Ga3 O2 O2 142.1(14) 2_656 3_645
La O2 O2 155.9(7) 4_665 3_645
O2 O2 O2 120.2(15) 2_656 3_645
O2 O2 O2 81.6(13) 2_546 3_645
O3 O2 O2 31.2(7) 5_656 3_645
O2 O2 O2 81.9(9) 5_766 3_645
O3 O2 O2 112.7(10) 6 3_645
Ga3 O2 O2 70.8(5) 1_554 3_645
Ga2 O2 O2 110.9(5) 1_554 3_645
La O2 O2 31.8(6) 4_655 3_645
Nb O2 O2 54.7(4) 1_656 3_645
Ga1 O2 O2 54.7(4) 1_656 3_645
Ga2 O2 O2 101.6(10) 2_656 3_645
O1 O2 O2 101.6(10) 2_655 3_645
O3 O2 O2 38.4(7) 5_655 3_645
Ga3 O2 O2 18.5(4) 2_646 3_645
O3 O2 O2 31.4(6) 1_655 3_645
O3 O2 O2 147.3(9) 5_666 3_645
Ga3 O2 O2 95.7(12) 2_546 3_645
O3 O2 O2 49.5(7) 6_656 3_645
O2 O2 O2 90.000(2) 1_554 3_645
O2 O2 O2 90.000(3) 1_556 3_645
O2 O2 O2 146.2(14) 5_666 3_645
O2 O2 O2 49.2(5) 5_656 3_645
La O2 O2 138.9(5) 4_666 3_645
O3 O2 O2 166.3(15) 4_665 3_645
O3 O2 O2 142.0(8) 5_665 3_645
O2 O2 O2 114.8(13) 2_655 3_645
O2 O2 O2 83.0(11) 2_545 3_645
O3 O2 O2 76.6(7) 3_656 3_645
O2 O2 O2 83.3(7) 5_765 3_645
O3 O2 O2 136.5(13) 1_665 3_645
O3 O2 O2 59.5(5) 4_656 3_645
O3 O2 O2 133.7(12) 3 3_645
Nb O2 O2 115.3(12) . 3_645
Ga1 O2 O2 115.3(12) . 3_645
O3 O2 O2 52.6(7) 6_655 3_645
La O2 O2 44.4(6) 4_656 3_645
O1 O2 O2 69.6(7) 2_546 3_645
O2 O2 O2 60.000(3) 4_765 3_645
Ga3 O2 Ga2 95.9(15) . 2_545
Ga2 O2 Ga2 128(2) . 2_545
La O2 Ga2 27.3(6) . 2_545
O2 O2 Ga2 123.5(8) 3_655 2_545
O2 O2 Ga2 89.0(16) 4_665 2_545
O3 O2 Ga2 99.4(12) 3_655 2_545
O2 O2 Ga2 89.0(17) 6_556 2_545
O3 O2 Ga2 136.3(15) 2_656 2_545
O3 O2 Ga2 60.3(13) 4_655 2_545
La O2 Ga2 92.4(9) 2_655 2_545
O1 O2 Ga2 61.7(7) . 2_545
O1 O2 Ga2 143.9(16) 1_556 2_545
O3 O2 Ga2 55.3(11) 2_655 2_545
Nb O2 Ga2 66.6(6) 1_655 2_545
Ga1 O2 Ga2 66.6(6) 1_655 2_545
Ga2 O2 Ga2 63.7(6) 2_546 2_545
O1 O2 Ga2 36.5(8) 2_545 2_545
O3 O2 Ga2 58.0(9) . 2_545
La O2 Ga2 113.9(11) 1_556 2_545
Ga3 O2 Ga2 116.4(9) 4_765 2_545
O2 O2 Ga2 13.1(6) 6 2_545
La O2 Ga2 169.9(10) 2_656 2_545
O3 O2 Ga2 98.0(10) 6_556 2_545
Ga3 O2 Ga2 91.7(9) 4_665 2_545
Ga3 O2 Ga2 138.3(9) 2_656 2_545
La O2 Ga2 87.7(7) 4_665 2_545
O2 O2 Ga2 153.2(13) 2_656 2_545
O2 O2 Ga2 75.5(8) 2_546 2_545
O3 O2 Ga2 97.4(11) 5_656 2_545
O2 O2 Ga2 138.8(13) 5_766 2_545
O3 O2 Ga2 44.8(6) 6 2_545
Ga3 O2 Ga2 34.3(3) 1_554 2_545
Ga2 O2 Ga2 53.1(4) 1_554 2_545
La O2 Ga2 38.4(3) 4_655 2_545
Nb O2 Ga2 123.1(8) 1_656 2_545
Ga1 O2 Ga2 123.1(8) 1_656 2_545
Ga2 O2 Ga2 137.9(10) 2_656 2_545
O1 O2 Ga2 117.1(10) 2_655 2_545
O3 O2 Ga2 44.6(6) 5_655 2_545
Ga3 O2 Ga2 87.0(6) 2_646 2_545
O3 O2 Ga2 84.1(8) 1_655 2_545
O3 O2 Ga2 143.2(11) 5_666 2_545
Ga3 O2 Ga2 68.3(6) 2_546 2_545
O3 O2 Ga2 116.6(8) 6_656 2_545
O2 O2 Ga2 40.4(5) 1_554 2_545
O2 O2 Ga2 139.6(5) 1_556 2_545
O2 O2 Ga2 107.0(14) 5_666 2_545
O2 O2 Ga2 69.2(8) 5_656 2_545
La O2 Ga2 135.1(11) 4_666 2_545
O3 O2 Ga2 112.9(9) 4_665 2_545
O3 O2 Ga2 91.0(7) 5_665 2_545
O2 O2 Ga2 90.6(10) 2_655 2_545
O2 O2 Ga2 19.4(5) 2_545 2_545
O3 O2 Ga2 144.8(9) 3_656 2_545
O2 O2 Ga2 81.9(9) 5_765 2_545
O3 O2 Ga2 123.7(9) 1_665 2_545
O3 O2 Ga2 118.1(9) 4_656 2_545
O3 O2 Ga2 77.5(8) 3 2_545
Nb O2 Ga2 56.8(5) . 2_545
Ga1 O2 Ga2 56.8(5) . 2_545
O3 O2 Ga2 71.5(6) 6_655 2_545
La O2 Ga2 93.0(6) 4_656 2_545
O1 O2 Ga2 99.6(8) 2_546 2_545
O2 O2 Ga2 107.2(5) 4_765 2_545
O2 O2 Ga2 69.4(7) 3_645 2_545
Ga3 O2 O2 144(2) . 3_654
Ga2 O2 O2 90.8(17) . 3_654
La O2 O2 63.9(6) . 3_654
O2 O2 O2 60.9(6) 3_655 3_654
O2 O2 O2 75.9(3) 4_665 3_654
O3 O2 O2 81.9(15) 3_655 3_654
O2 O2 O2 156(2) 6_556 3_654
O3 O2 O2 141(2) 2_656 3_654
O3 O2 O2 106.3(13) 4_655 3_654
La O2 O2 35.7(8) 2_655 3_654
O1 O2 O2 15.7(4) . 3_654
O1 O2 O2 120.5(14) 1_556 3_654
O3 O2 O2 45.7(9) 2_655 3_654
Nb O2 O2 79.4(10) 1_655 3_654
Ga1 O2 O2 79.4(10) 1_655 3_654
Ga2 O2 O2 127.9(10) 2_546 3_654
O1 O2 O2 101.8(10) 2_545 3_654
O3 O2 O2 89.1(10) . 3_654
La O2 O2 147.8(15) 1_556 3_654
Ga3 O2 O2 103.7(13) 4_765 3_654
O2 O2 O2 61.7(9) 6 3_654
La O2 O2 122.6(12) 2_656 3_654
O3 O2 O2 115.2(13) 6_556 3_654
Ga3 O2 O2 90.6(10) 4_665 3_654
Ga3 O2 O2 73.0(9) 2_656 3_654
La O2 O2 44.1(7) 4_665 3_654
O2 O2 O2 87.5(13) 2_656 3_654
O2 O2 O2 126.5(15) 2_546 3_654
O3 O2 O2 144.0(15) 5_656 3_654
O2 O2 O2 103.2(16) 5_766 3_654
O3 O2 O2 55.2(8) 6 3_654
Ga3 O2 O2 46.8(5) 1_554 3_654
Ga2 O2 O2 14.8(3) 1_554 3_654
La O2 O2 97.4(7) 4_655 3_654
Nb O2 O2 146.5(15) 1_656 3_654
Ga1 O2 O2 146.5(15) 1_656 3_654
Ga2 O2 O2 83.1(10) 2_656 3_654
O1 O2 O2 63.2(10) 2_655 3_654
O3 O2 O2 77.9(9) 5_655 3_654
Ga3 O2 O2 121.2(12) 2_646 3_654
O3 O2 O2 100.1(12) 1_655 3_654
O3 O2 O2 87.4(10) 5_666 3_654
Ga3 O2 O2 108.2(10) 2_546 3_654
O3 O2 O2 123.1(14) 6_656 3_654
O2 O2 O2 29.1(6) 1_554 3_654
O2 O2 O2 150.9(6) 1_556 3_654
O2 O2 O2 90.8(11) 5_666 3_654
O2 O2 O2 135.5(12) 5_656 3_654
La O2 O2 104.9(10) 4_666 3_654
O3 O2 O2 56.4(9) 4_665 3_654
O3 O2 O2 28.1(6) 5_665 3_654
O2 O2 O2 28.5(10) 2_655 3_654
O2 O2 O2 69.7(9) 2_545 3_654
O3 O2 O2 140.7(11) 3_656 3_654
O2 O2 O2 46.9(6) 5_765 3_654
O3 O2 O2 57.1(9) 1_665 3_654
O3 O2 O2 168.0(16) 4_656 3_654
O3 O2 O2 76.7(10) 3 3_654
Nb O2 O2 73.8(7) . 3_654
Ga1 O2 O2 73.8(7) . 3_654
O3 O2 O2 70.5(10) 6_655 3_654
La O2 O2 157.7(9) 4_656 3_654
O1 O2 O2 159.4(14) 2_546 3_654
O2 O2 O2 92.1(13) 4_765 3_654
O2 O2 O2 116.0(9) 3_645 3_654
Ga2 O2 O2 66.6(4) 2_545 3_654
Ga3 O2 O2 142.9(19) . 4_664
Ga2 O2 O2 90.8(17) . 4_664
La O2 O2 36.6(9) . 4_664
O2 O2 O2 75.9(3) 3_655 4_664
O2 O2 O2 60.9(6) 4_665 4_664
O3 O2 O2 105.1(12) 3_655 4_664
O2 O2 O2 130.4(19) 6_556 4_664
O3 O2 O2 169(2) 2_656 4_664
O3 O2 O2 103.4(15) 4_655 4_664
La O2 O2 63.8(5) 2_655 4_664
O1 O2 O2 15.7(4) . 4_664
O1 O2 O2 120.5(14) 1_556 4_664
O3 O2 O2 58.2(10) 2_655 4_664
Nb O2 O2 90.0(7) 1_655 4_664
Ga1 O2 O2 90.0(7) 1_655 4_664
Ga2 O2 O2 101.5(15) 2_546 4_664
O1 O2 O2 77.8(14) 2_545 4_664
O3 O2 O2 61.8(13) . 4_664
La O2 O2 127.4(15) 1_556 4_664
Ga3 O2 O2 128.5(11) 4_765 4_664
O2 O2 O2 49.0(5) 6 4_664
La O2 O2 142.5(12) 2_656 4_664
O3 O2 O2 94.7(12) 6_556 4_664
Ga3 O2 O2 72.9(10) 4_665 4_664
Ga3 O2 O2 91.0(9) 2_656 4_664
La O2 O2 42.3(6) 4_665 4_664
O2 O2 O2 110.5(12) 2_656 4_664
O2 O2 O2 98.6(17) 2_546 4_664
O3 O2 O2 144.2(14) 5_656 4_664
O2 O2 O2 131.3(17) 5_766 4_664
O3 O2 O2 27.6(7) 6 4_664
Ga3 O2 O2 46.5(5) 1_554 4_664
Ga2 O2 O2 14.8(3) 1_554 4_664
La O2 O2 85.2(9) 4_655 4_664
Nb O2 O2 167.0(10) 1_656 4_664
Ga1 O2 O2 167.0(10) 1_656 4_664
Ga2 O2 O2 110.7(10) 2_656 4_664
O1 O2 O2 91.4(10) 2_655 4_664
O3 O2 O2 78.0(6) 5_655 4_664
Ga3 O2 O2 127.6(9) 2_646 4_664
O3 O2 O2 113.0(8) 1_655 4_664
O3 O2 O2 97.7(10) 5_666 4_664
Ga3 O2 O2 80.8(11) 2_546 4_664
O3 O2 O2 145.1(12) 6_656 4_664
O2 O2 O2 29.1(6) 1_554 4_664
O2 O2 O2 150.9(6) 1_556 4_664
O2 O2 O2 79.9(11) 5_666 4_664
O2 O2 O2 111.0(18) 5_656 4_664
La O2 O2 103.9(9) 4_666 4_664
O3 O2 O2 65.7(8) 4_665 4_664
O3 O2 O2 44.4(7) 5_665 4_664
O2 O2 O2 56.5(9) 2_655 4_664
O2 O2 O2 44.1(14) 2_545 4_664
O3 O2 O2 166.8(12) 3_656 4_664
O2 O2 O2 70.8(7) 5_765 4_664
O3 O2 O2 79.3(9) 1_665 4_664
O3 O2 O2 162.3(16) 4_656 4_664
O3 O2 O2 56.4(9) 3 4_664
Nb O2 O2 47.6(8) . 4_664
Ga1 O2 O2 47.6(8) . 4_664
O3 O2 O2 85.5(7) 6_655 4_664
La O2 O2 138.2(14) 4_656 4_664
O1 O2 O2 131.4(14) 2_546 4_664
O2 O2 O2 116.0(9) 4_765 4_664
O2 O2 O2 113.7(9) 3_645 4_664
Ga2 O2 O2 47.6(7) 2_545 4_664
O2 O2 O2 28.1(6) 3_654 4_664
Ga3 O2 O2 86.0(14) . 3_656
Ga2 O2 O2 39.9(11) . 3_656
La O2 O2 134.9(18) . 3_656
O2 O2 O2 60.9(6) 3_655 3_656
O2 O2 O2 75.9(3) 4_665 3_656
O3 O2 O2 100.7(16) 3_655 3_656
O2 O2 O2 80.6(15) 6_556 3_656
O3 O2 O2 51.2(11) 2_656 3_656
O3 O2 O2 126.3(17) 4_655 3_656
La O2 O2 104.4(14) 2_655 3_656
O1 O2 O2 120.5(13) . 3_656
O1 O2 O2 15.7(4) 1_556 3_656
O3 O2 O2 145(2) 2_655 3_656
Nb O2 O2 131.5(16) 1_655 3_656
Ga1 O2 O2 131.5(16) 1_655 3_656
Ga2 O2 O2 100.9(7) 2_546 3_656
O1 O2 O2 127.0(12) 2_545 3_656
O3 O2 O2 101.6(11) . 3_656
La O2 O2 47.8(3) 1_556 3_656
Ga3 O2 O2 81.6(11) 4_765 3_656
O2 O2 O2 172.1(14) 6 3_656
La O2 O2 22.2(5) 2_656 3_656
O3 O2 O2 61.2(8) 6_556 3_656
Ga3 O2 O2 70.1(8) 4_665 3_656
Ga3 O2 O2 49.9(7) 2_656 3_656
La O2 O2 88.1(10) 4_665 3_656
O2 O2 O2 43.7(12) 2_656 3_656
O2 O2 O2 85.2(12) 2_546 3_656
O3 O2 O2 84.9(9) 5_656 3_656
O2 O2 O2 61.0(9) 5_766 3_656
O3 O2 O2 121.3(14) 6 3_656
Ga3 O2 O2 164.9(13) 1_554 3_656
Ga2 O2 O2 131.7(11) 1_554 3_656
La O2 O2 140.7(9) 4_655 3_656
Nb O2 O2 62.1(7) 1_656 3_656
Ga1 O2 O2 62.1(7) 1_656 3_656
Ga2 O2 O2 62.6(9) 2_656 3_656
O1 O2 O2 82.4(12) 2_655 3_656
O3 O2 O2 150.5(14) 5_655 3_656
Ga3 O2 O2 101.7(10) 2_646 3_656
O3 O2 O2 111.0(14) 1_655 3_656
O3 O2 O2 34.7(7) 5_666 3_656
Ga3 O2 O2 90.9(8) 2_546 3_656
O3 O2 O2 76.4(9) 6_656 3_656
O2 O2 O2 150.9(6) 1_554 3_656
O2 O2 O2 29.1(6) 1_556 3_656
O2 O2 O2 56.5(8) 5_666 3_656
O2 O2 O2 98.5(10) 5_656 3_656
La O2 O2 28.5(5) 4_666 3_656
O3 O2 O2 67.0(8) 4_665 3_656
O3 O2 O2 94.1(11) 5_665 3_656
O2 O2 O2 103.9(11) 2_655 3_656
O2 O2 O2 140.6(15) 2_545 3_656
O3 O2 O2 41.3(8) 3_656 3_656
O2 O2 O2 118.2(15) 5_765 3_656
O3 O2 O2 67.6(9) 1_665 3_656
O3 O2 O2 58.2(8) 4_656 3_656
O3 O2 O2 85.9(10) 3 3_656
Nb O2 O2 105.2(11) . 3_656
Ga1 O2 O2 105.2(11) . 3_656
O3 O2 O2 128.6(13) 6_655 3_656
La O2 O2 80.5(6) 4_656 3_656
O1 O2 O2 66.2(5) 2_546 3_656
O2 O2 O2 92.1(13) 4_765 3_656
O2 O2 O2 116.0(9) 3_645 3_656
Ga2 O2 O2 159.1(13) 2_545 3_656
O2 O2 O2 121.8(13) 3_654 3_656
O2 O2 O2 130.2(11) 4_664 3_656
Ga3 O2 O2 85.4(14) . 4_666
Ga2 O2 O2 39.9(11) . 4_666
La O2 O2 110.1(18) . 4_666
O2 O2 O2 75.9(3) 3_655 4_666
O2 O2 O2 60.9(6) 4_665 4_666
O3 O2 O2 126.0(16) 3_655 4_666
O2 O2 O2 64.8(11) 6_556 4_666
O3 O2 O2 65.2(11) 2_656 4_666
O3 O2 O2 122.9(16) 4_655 4_666
La O2 O2 128.2(14) 2_655 4_666
O1 O2 O2 120.5(13) . 4_666
O1 O2 O2 15.7(4) 1_556 4_666
O3 O2 O2 172.5(19) 2_655 4_666
Nb O2 O2 147.9(11) 1_655 4_666
Ga1 O2 O2 147.9(11) 1_655 4_666
Ga2 O2 O2 77.0(12) 2_546 4_666
O1 O2 O2 100.7(16) 2_545 4_666
O3 O2 O2 75.2(12) . 4_666
La O2 O2 24.5(6) 1_556 4_666
Ga3 O2 O2 103.9(8) 4_765 4_666
O2 O2 O2 144.0(14) 6 4_666
La O2 O2 47.8(3) 2_656 4_666
O3 O2 O2 34.2(8) 6_556 4_666
Ga3 O2 O2 49.9(8) 4_665 4_666
Ga3 O2 O2 70.5(7) 2_656 4_666
La O2 O2 86.8(9) 4_665 4_666
O2 O2 O2 70.7(11) 2_656 4_666
O2 O2 O2 58.0(15) 2_546 4_666
O3 O2 O2 85.0(8) 5_656 4_666
O2 O2 O2 87.0(10) 5_766 4_666
O3 O2 O2 101.8(13) 6 4_666
Ga3 O2 O2 164.1(15) 1_554 4_666
Ga2 O2 O2 131.7(11) 1_554 4_666
La O2 O2 124.1(13) 4_655 4_666
Nb O2 O2 70.9(5) 1_656 4_666
Ga1 O2 O2 70.9(5) 1_656 4_666
Ga2 O2 O2 90.7(8) 2_656 4_666
O1 O2 O2 110.0(12) 2_655 4_666
O3 O2 O2 150.7(14) 5_655 4_666
Ga3 O2 O2 107.1(8) 2_646 4_666
O3 O2 O2 125.1(10) 1_655 4_666
O3 O2 O2 50.1(7) 5_666 4_666
Ga3 O2 O2 62.8(10) 2_546 4_666
O3 O2 O2 92.2(6) 6_656 4_666
O2 O2 O2 150.9(6) 1_554 4_666
O2 O2 O2 29.1(6) 1_556 4_666
O2 O2 O2 42.2(10) 5_666 4_666
O2 O2 O2 78.0(13) 5_656 4_666
La O2 O2 26.2(5) 4_666 4_666
O3 O2 O2 75.6(7) 4_665 4_666
O3 O2 O2 103.8(11) 5_665 4_666
O2 O2 O2 124.6(11) 2_655 4_666
O2 O2 O2 113.6(15) 2_545 4_666
O3 O2 O2 56.5(6) 3_656 4_666
O2 O2 O2 145.9(17) 5_765 4_666
O3 O2 O2 88.7(10) 1_665 4_666
O3 O2 O2 56.5(8) 4_656 4_666
O3 O2 O2 66.7(8) 3 4_666
Nb O2 O2 82.3(10) . 4_666
Ga1 O2 O2 82.3(10) . 4_666
O3 O2 O2 151.7(11) 6_655 4_666
La O2 O2 69.8(8) 4_656 4_666
O1 O2 O2 47.3(8) 2_546 4_666
O2 O2 O2 116.0(9) 4_765 4_666
O2 O2 O2 113.7(9) 3_645 4_666
Ga2 O2 O2 131.1(14) 2_545 4_666
O2 O2 O2 130.2(11) 3_654 4_666
O2 O2 O2 121.8(13) 4_664 4_666
O2 O2 O2 28.1(6) 3_656 4_666
Ga3 O2 Ga3 92.8(17) . 4_764
Ga2 O2 Ga3 132.8(18) . 4_764
La O2 Ga3 87.9(10) . 4_764
O2 O2 Ga3 93.6(15) 3_655 4_764
O2 O2 Ga3 127.5(6) 4_665 4_764
O3 O2 Ga3 37.3(9) 3_655 4_764
O2 O2 Ga3 121.9(12) 6_556 4_764
O3 O2 Ga3 101.5(16) 2_656 4_764
O3 O2 Ga3 62.8(12) 4_655 4_764
La O2 Ga3 39.1(6) 2_655 4_764
O1 O2 Ga3 65.4(8) . 4_764
O1 O2 Ga3 146.6(14) 1_556 4_764
O3 O2 Ga3 13.4(9) 2_655 4_764
Nb O2 Ga3 29.2(4) 1_655 4_764
Ga1 O2 Ga3 29.2(4) 1_655 4_764
Ga2 O2 Ga3 117.7(9) 2_546 4_764
O1 O2 Ga3 96.7(10) 2_545 4_764
O3 O2 Ga3 123.0(11) . 4_764
La O2 Ga3 160.4(11) 1_556 4_764
Ga3 O2 Ga3 60.6(6) 4_765 4_764
O2 O2 Ga3 55.0(7) 6 4_764
La O2 Ga3 113.5(11) 2_656 4_764
O3 O2 Ga3 163.3(11) 6_556 4_764
Ga3 O2 Ga3 141.5(9) 4_665 4_764
Ga3 O2 Ga3 95.2(9) 2_656 4_764
La O2 Ga3 95.2(7) 4_665 4_764
O2 O2 Ga3 91.2(10) 2_656 4_764
O2 O2 Ga3 139.4(12) 2_546 4_764
O3 O2 Ga3 92.7(11) 5_656 4_764
O2 O2 Ga3 74.8(12) 5_766 4_764
O3 O2 Ga3 93.4(8) 6 4_764
Ga3 O2 Ga3 34.4(4) 1_554 4_764
Ga2 O2 Ga3 56.3(5) 1_554 4_764
La O2 Ga3 69.4(5) 4_655 4_764
Nb O2 Ga3 99.3(9) 1_656 4_764
Ga1 O2 Ga3 99.3(9) 1_656 4_764
Ga2 O2 Ga3 70.4(7) 2_656 4_764
O1 O2 Ga3 51.9(7) 2_655 4_764
O3 O2 Ga3 40.0(7) 5_655 4_764
Ga3 O2 Ga3 69.9(6) 2_646 4_764
O3 O2 Ga3 48.3(6) 1_655 4_764
O3 O2 Ga3 116.4(10) 5_666 4_764
Ga3 O2 Ga3 136.2(8) 2_546 4_764
O3 O2 Ga3 75.8(9) 6_656 4_764
O2 O2 Ga3 42.0(5) 1_554 4_764
O2 O2 Ga3 138.0(5) 1_556 4_764
O2 O2 Ga3 141.9(9) 5_666 4_764
O2 O2 Ga3 114.0(7) 5_656 4_764
La O2 Ga3 143.0(9) 4_666 4_764
O3 O2 Ga3 98.1(9) 4_665 4_764
O3 O2 Ga3 72.7(7) 5_665 4_764
O2 O2 Ga3 45.6(8) 2_655 4_764
O2 O2 Ga3 85.2(9) 2_545 4_764
O3 O2 Ga3 108.8(10) 3_656 4_764
O2 O2 Ga3 17.0(5) 5_765 4_764
O3 O2 Ga3 78.0(7) 1_665 4_764
O3 O2 Ga3 118.2(9) 4_656 4_764
O3 O2 Ga3 125.7(9) 3 4_764
Nb O2 Ga3 113.9(7) . 4_764
Ga1 O2 Ga3 113.9(7) . 4_764
O3 O2 Ga3 18.7(5) 6_655 4_764
La O2 Ga3 113.4(8) 4_656 4_764
O1 O2 Ga3 139.3(8) 2_546 4_764
O2 O2 Ga3 48.0(5) 4_765 4_764
O2 O2 Ga3 69.8(5) 3_645 4_764
Ga2 O2 Ga3 67.9(5) 2_545 4_764
O2 O2 Ga3 51.8(7) 3_654 4_764
O2 O2 Ga3 69.3(4) 4_664 4_764
O2 O2 Ga3 132.9(13) 3_656 4_764
O2 O2 Ga3 161.0(13) 4_666 4_764
Ga3 O2 La 83.3(16) . 2_545
Ga2 O2 La 112(2) . 2_545
La O2 La 33.0(7) . 2_545
O2 O2 La 134.3(19) 3_655 2_545
O2 O2 La 77(2) 4_665 2_545
O3 O2 La 124.0(12) 3_655 2_545
O2 O2 La 61.2(13) 6_556 2_545
O3 O2 La 120.1(16) 2_656 2_545
O3 O2 La 65.6(16) 4_655 2_545
La O2 La 126.2(11) 2_655 2_545
O1 O2 La 84.9(10) . 2_545
O1 O2 La 112.8(13) 1_556 2_545
O3 O2 La 88.9(13) 2_655 2_545
Nb O2 La 89.6(8) 1_655 2_545
Ga1 O2 La 89.6(8) 1_655 2_545
Ga2 O2 La 32.6(4) 2_546 2_545
O1 O2 La 11.8(4) 2_545 2_545
O3 O2 La 36.1(9) . 2_545
La O2 La 79.4(8) 1_556 2_545
Ga3 O2 La 129.4(9) 4_765 2_545
O2 O2 La 46.4(7) 6 2_545
La O2 La 139.5(10) 2_656 2_545
O3 O2 La 68.2(8) 6_556 2_545
Ga3 O2 La 72.0(8) 4_665 2_545
Ga3 O2 La 148.0(11) 2_656 2_545
La O2 La 95.8(9) 4_665 2_545
O2 O2 La 167.0(15) 2_656 2_545
O2 O2 La 41.0(6) 2_546 2_545
O3 O2 La 84.9(10) 5_656 2_545
O2 O2 La 150.9(5) 5_766 2_545
O3 O2 La 49.3(6) 6 2_545
Ga3 O2 La 68.5(6) 1_554 2_545
Ga2 O2 La 80.5(7) 1_554 2_545
La O2 La 42.8(4) 4_655 2_545
Nb O2 La 108.1(8) 1_656 2_545
Ga1 O2 La 108.1(8) 1_656 2_545
Ga2 O2 La 169.6(10) 2_656 2_545
O1 O2 La 151.5(10) 2_655 2_545
O3 O2 La 67.1(8) 5_655 2_545
Ga3 O2 La 87.6(6) 2_646 2_545
O3 O2 La 97.6(10) 1_655 2_545
O3 O2 La 133.7(12) 5_666 2_545
Ga3 O2 La 37.3(4) 2_546 2_545
O3 O2 La 116.9(7) 6_656 2_545
O2 O2 La 73.5(4) 1_554 2_545
O2 O2 La 106.5(4) 1_556 2_545
O2 O2 La 88.5(13) 5_666 2_545
O2 O2 La 41.7(8) 5_656 2_545
La O2 La 111.1(9) 4_666 2_545
O3 O2 La 120.3(11) 4_665 2_545
O3 O2 La 112.0(9) 5_665 2_545
O2 O2 La 122.6(10) 2_655 2_545
O2 O2 La 25.6(4) 2_545 2_545
O3 O2 La 123.5(8) 3_656 2_545
O2 O2 La 115.8(10) 5_765 2_545
O3 O2 La 146.5(11) 1_665 2_545
O3 O2 La 93.2(9) 4_656 2_545
O3 O2 La 64.6(7) 3 2_545
Nb O2 La 45.6(4) . 2_545
Ga1 O2 La 45.6(4) . 2_545
O3 O2 La 98.6(6) 6_655 2_545
La O2 La 69.3(5) 4_656 2_545
O1 O2 La 67.3(6) 2_546 2_545
O2 O2 La 127.0(9) 4_765 2_545
O2 O2 La 69.8(9) 3_645 2_545
Ga2 O2 La 34.5(3) 2_545 2_545
O2 O2 La 95.3(6) 3_654 2_545
O2 O2 La 69.2(10) 4_664 2_545
O2 O2 La 126.0(10) 3_656 2_545
O2 O2 La 98.1(12) 4_666 2_545
Ga3 O2 La 100.5(6) 4_764 2_545
Ga3 O2 O3 77.7(16) . 1_556
Ga2 O2 O3 58.1(13) . 1_556
La O2 O3 91.0(13) . 1_556
O2 O2 O3 97.1(12) 3_655 1_556
O2 O2 O3 60.7(12) 4_665 1_556
O3 O2 O3 139.6(16) 3_655 1_556
O2 O2 O3 47.3(9) 6_556 1_556
O3 O2 O3 74.9(13) 2_656 1_556
O3 O2 O3 106.3(18) 4_655 1_556
La O2 O3 151.7(14) 2_655 1_556
O1 O2 O3 121.8(14) . 1_556
O1 O2 O3 41.0(7) 1_556 1_556
O3 O2 O3 161.9(19) 2_655 1_556
Nb O2 O3 140.1(13) 1_655 1_556
Ga1 O2 O3 140.1(13) 1_655 1_556
Ga2 O2 O3 52.4(7) 2_546 1_556
O1 O2 O3 75.3(11) 2_545 1_556
O3 O2 O3 56.7(8) . 1_556
La O2 O3 12.1(5) 1_556 1_556
Ga3 O2 O3 116.1(10) 4_765 1_556
O2 O2 O3 119.5(13) 6 1_556
La O2 O3 69.4(7) 2_656 1_556
O3 O2 O3 21.4(6) 6_556 1_556
Ga3 O2 O3 46.0(6) 4_665 1_556
Ga3 O2 O3 94.7(9) 2_656 1_556
La O2 O3 94.4(10) 4_665 1_556
O2 O2 O3 96.1(13) 2_656 1_556
O2 O2 O3 32.6(10) 2_546 1_556
O3 O2 O3 78.0(10) 5_656 1_556
O2 O2 O3 106.2(13) 5_766 1_556
O3 O2 O3 89.2(12) 6 1_556
Ga3 O2 O3 141.6(12) 1_554 1_556
Ga2 O2 O3 129.5(12) 1_554 1_556
La O2 O3 100.6(10) 4_655 1_556
Nb O2 O3 74.8(8) 1_656 1_556
Ga1 O2 O3 74.8(8) 1_656 1_556
Ga2 O2 O3 114.9(9) 2_656 1_556
O1 O2 O3 135.2(12) 2_655 1_556
O3 O2 O3 129.6(14) 5_655 1_556
Ga3 O2 O3 100.5(9) 2_646 1_556
O3 O2 O3 122.7(13) 1_655 1_556
O3 O2 O3 73.5(9) 5_666 1_556
Ga3 O2 O3 40.5(5) 2_546 1_556
O3 O2 O3 98.7(7) 6_656 1_556
O2 O2 O3 139.6(7) 1_554 1_556
O2 O2 O3 40.4(7) 1_556 1_556
O2 O2 O3 48.2(10) 5_666 1_556
O2 O2 O3 55.3(11) 5_656 1_556
La O2 O3 47.3(6) 4_666 1_556
O3 O2 O3 92.8(7) 4_665 1_556
O3 O2 O3 117.8(13) 5_665 1_556
O2 O2 O3 145.4(15) 2_655 1_556
O2 O2 O3 91.8(9) 2_545 1_556
O3 O2 O3 69.1(9) 3_656 1_556
O2 O2 O3 170.9(15) 5_765 1_556
O3 O2 O3 112.3(11) 1_665 1_556
O3 O2 O3 54.5(10) 4_656 1_556
O3 O2 O3 60.4(8) 3 1_556
Nb O2 O3 68.4(7) . 1_556
Ga1 O2 O3 68.4(7) . 1_556
O3 O2 O3 151.4(10) 6_655 1_556
La O2 O3 56.2(7) 4_656 1_556
O1 O2 O3 30.1(5) 2_546 1_556
O2 O2 O3 128.7(6) 4_765 1_556
O2 O2 O3 99.4(11) 3_645 1_556
Ga2 O2 O3 107.2(10) 2_545 1_556
O2 O2 O3 136.5(14) 3_654 1_556
O2 O2 O3 115.3(13) 4_664 1_556
O2 O2 O3 52.8(5) 3_656 1_556
O2 O2 O3 25.4(8) 4_666 1_556
Ga3 O2 O3 169.0(11) 4_764 1_556
La O2 O3 73.2(8) 2_545 1_556
Ga3 O2 O2 158(3) . 5_665
Ga2 O2 O2 64.8(11) . 5_665
La O2 O2 44.9(12) . 5_665
O2 O2 O2 61.0(9) 3_655 5_665
O2 O2 O2 34.5(6) 4_665 5_665
O3 O2 O2 125.2(17) 3_655 5_665
O2 O2 O2 126.5(11) 6_556 5_665
O3 O2 O2 155.7(15) 2_656 5_665
O3 O2 O2 127.2(18) 4_655 5_665
La O2 O2 75.2(9) 2_655 5_665
O1 O2 O2 28.4(6) . 5_665
O1 O2 O2 93.6(10) 1_556 5_665
O3 O2 O2 84.0(12) 2_655 5_665
Nb O2 O2 116.9(12) 1_655 5_665
Ga1 O2 O2 116.9(12) 1_655 5_665
Ga2 O2 O2 101.3(15) 2_546 5_665
O1 O2 O2 86.1(14) 2_545 5_665
O3 O2 O2 50.8(12) . 5_665
La O2 O2 105.2(14) 1_556 5_665
Ga3 O2 O2 145.1(14) 4_765 5_665
O2 O2 O2 72.7(11) 6 5_665
La O2 O2 121.9(6) 2_656 5_665
O3 O2 O2 72.0(11) 6_556 5_665
Ga3 O2 O2 47.9(7) 4_665 5_665
Ga3 O2 O2 76.6(3) 2_656 5_665
La O2 O2 21.7(3) 4_665 5_665
O2 O2 O2 99.1(9) 2_656 5_665
O2 O2 O2 87.9(18) 2_546 5_665
O3 O2 O2 159.6(17) 5_656 5_665
O2 O2 O2 133.5(11) 5_766 5_665
O3 O2 O2 26.0(8) 6 5_665
Ga3 O2 O2 73.5(9) 1_554 5_665
Ga2 O2 O2 37.5(6) 1_554 5_665
La O2 O2 105.3(11) 4_655 5_665
Nb O2 O2 165.9(11) 1_656 5_665
Ga1 O2 O2 165.9(11) 1_656 5_665
Ga2 O2 O2 110.1(8) 2_656 5_665
O1 O2 O2 97.6(9) 2_655 5_665
O3 O2 O2 104.4(10) 5_655 5_665
Ga3 O2 O2 153.5(10) 2_646 5_665
O3 O2 O2 139.8(12) 1_655 5_665
O3 O2 O2 76.0(6) 5_666 5_665
Ga3 O2 O2 68.6(11) 2_546 5_665
O3 O2 O2 165.1(14) 6_656 5_665
O2 O2 O2 55.9(7) 1_554 5_665
O2 O2 O2 124.1(7) 1_556 5_665
O2 O2 O2 53.0(6) 5_666 5_665
O2 O2 O2 112.7(18) 5_656 5_665
La O2 O2 77.2(5) 4_666 5_665
O3 O2 O2 47.7(5) 4_665 5_665
O3 O2 O2 40.1(6) 5_665 5_665
O2 O2 O2 65.9(10) 2_655 5_665
O2 O2 O2 55.2(14) 2_545 5_665
O3 O2 O2 145.9(10) 3_656 5_665
O2 O2 O2 90.4(10) 5_765 5_665
O3 O2 O2 71.9(7) 1_665 5_665
O3 O2 O2 147.8(15) 4_656 5_665
O3 O2 O2 33.2(8) 3 5_665
Nb O2 O2 34.9(8) . 5_665
Ga1 O2 O2 34.9(8) . 5_665
O3 O2 O2 111.2(11) 6_655 5_665
La O2 O2 138.1(15) 4_656 5_665
O1 O2 O2 118.0(14) 2_546 5_665
O2 O2 O2 135.0(14) 4_765 5_665
O2 O2 O2 136.7(9) 3_645 5_665
Ga2 O2 O2 67.2(9) 2_545 5_665
O2 O2 O2 43.5(5) 3_654 5_665
O2 O2 O2 27.1(9) 4_664 5_665
O2 O2 O2 104.7(10) 3_656 5_665
O2 O2 O2 95.1(10) 4_666 5_665
Ga3 O2 O2 93.6(9) 4_764 5_665
La O2 O2 74.8(10) 2_545 5_665
O3 O2 O2 93.4(12) 1_556 5_665
Ga3 O2 O2 79.3(10) . 5_655
Ga2 O2 O2 136(3) . 5_655
La O2 O2 38.3(10) . 5_655
O2 O2 O2 140.8(12) 3_655 5_655
O2 O2 O2 98(2) 4_665 5_655
O3 O2 O2 98.4(13) 3_655 5_655
O2 O2 O2 72.3(14) 6_556 5_655
O3 O2 O2 120.1(13) 2_656 5_655
O3 O2 O2 47.3(10) 4_655 5_655
La O2 O2 105.6(13) 2_655 5_655
O1 O2 O2 79.2(11) . 5_655
O1 O2 O2 139.0(18) 1_556 5_655
O3 O2 O2 63.7(12) 2_655 5_655
Nb O2 O2 63.7(5) 1_655 5_655
Ga1 O2 O2 63.7(5) 1_655 5_655
Ga2 O2 O2 49.2(6) 2_546 5_655
O1 O2 O2 23.1(7) 2_545 5_655
O3 O2 O2 59.9(14) . 5_655
La O2 O2 102.2(12) 1_556 5_655
Ga3 O2 O2 109.6(9) 4_765 5_655
O2 O2 O2 23.5(8) 6 5_655
La O2 O2 152.5(9) 2_656 5_655
O3 O2 O2 95.0(13) 6_556 5_655
Ga3 O2 O2 96.1(13) 4_665 5_655
Ga3 O2 O2 155.7(11) 2_656 5_655
La O2 O2 103.5(11) 4_665 5_655
O2 O2 O2 165.5(18) 2_656 5_655
O2 O2 O2 65.7(6) 2_546 5_655
O3 O2 O2 80.8(8) 5_656 5_655
O2 O2 O2 133.5(11) 5_766 5_655
O3 O2 O2 57.5(9) 6 5_655
Ga3 O2 O2 45.0(6) 1_554 5_655
Ga2 O2 O2 70.4(8) 1_554 5_655
La O2 O2 23.4(2) 4_655 5_655
Nb O2 O2 106.6(5) 1_656 5_655
Ga1 O2 O2 106.6(5) 1_656 5_655
Ga2 O2 O2 143.1(14) 2_656 5_655
O1 O2 O2 126.2(14) 2_655 5_655
O3 O2 O2 40.8(7) 5_655 5_655
Ga3 O2 O2 73.5(3) 2_646 5_655
O3 O2 O2 76.0(8) 1_655 5_655
O3 O2 O2 156.1(14) 5_666 5_655
Ga3 O2 O2 64.2(10) 2_546 5_655
O3 O2 O2 104.4(7) 6_656 5_655
O2 O2 O2 55.9(7) 1_554 5_655
O2 O2 O2 124.1(7) 1_556 5_655
O2 O2 O2 112.7(18) 5_666 5_655
O2 O2 O2 53.0(6) 5_656 5_655
La O2 O2 137.6(15) 4_666 5_655
O3 O2 O2 129.4(12) 4_665 5_655
O3 O2 O2 108.5(10) 5_665 5_655
O2 O2 O2 105.5(14) 2_655 5_655
O2 O2 O2 28.0(8) 2_545 5_655
O3 O2 O2 127.9(8) 3_656 5_655
O2 O2 O2 90.4(10) 5_765 5_655
O3 O2 O2 140.5(11) 1_665 5_655
O3 O2 O2 100.6(8) 4_656 5_655
O3 O2 O2 85.1(11) 3 5_655
Nb O2 O2 64.0(9) . 5_655
Ga1 O2 O2 64.0(9) . 5_655
O3 O2 O2 71.9(8) 6_655 5_655
La O2 O2 75.6(5) 4_656 5_655
O1 O2 O2 84.6(9) 2_546 5_655
O2 O2 O2 103.5(5) 4_765 5_655
O2 O2 O2 55.1(5) 3_645 5_655
Ga2 O2 O2 17.5(5) 2_545 5_655
O2 O2 O2 83.5(9) 3_654 5_655
O2 O2 O2 64.9(11) 4_664 5_655
O2 O2 O2 150.0(13) 3_656 5_655
O2 O2 O2 123.7(18) 4_666 5_655
Ga3 O2 O2 74.3(8) 4_764 5_655
La O2 O2 26.8(6) 2_545 5_655
O3 O2 O2 98.3(13) 1_556 5_655
O2 O2 O2 82.2(12) 5_665 5_655
Ga3 O2 O2 90.1(14) . 3_545
Ga2 O2 O2 89(2) . 3_545
La O2 O2 41.5(11) . 3_545
O2 O2 O2 118(2) 3_655 3_545
O2 O2 O2 58(2) 4_665 3_545
O3 O2 O2 147.2(14) 3_655 3_545
O2 O2 O2 58.3(10) 6_556 3_545
O3 O2 O2 115.9(14) 2_656 3_545
O3 O2 O2 85.7(15) 4_655 3_545
La O2 O2 139.0(12) 2_655 3_545
O1 O2 O2 89.2(13) . 3_545
O1 O2 O2 89.2(14) 1_556 3_545
O3 O2 O2 111.2(12) 2_655 3_545
Nb O2 O2 113.6(8) 1_655 3_545
Ga1 O2 O2 113.6(8) 1_655 3_545
Ga2 O2 O2 32.8(2) 2_546 3_545
O1 O2 O2 32.5(3) 2_545 3_545
O3 O2 O2 18.8(10) . 3_545
La O2 O2 60.5(8) 1_556 3_545
Ga3 O2 O2 144.0(10) 4_765 3_545
O2 O2 O2 68.7(8) 6 3_545
La O2 O2 121.2(8) 2_656 3_545
O3 O2 O2 43.8(9) 6_556 3_545
Ga3 O2 O2 49.8(10) 4_665 3_545
Ga3 O2 O2 128.2(15) 2_656 3_545
La O2 O2 86.0(13) 4_665 3_545
O2 O2 O2 142.7(16) 2_656 3_545
O2 O2 O2 23.7(9) 2_546 3_545
O3 O2 O2 91.5(9) 5_656 3_545
O2 O2 O2 153.4(9) 5_766 3_545
O3 O2 O2 48.7(9) 6 3_545
Ga3 O2 O2 90.0(5) 1_554 3_545
Ga2 O2 O2 89.5(9) 1_554 3_545
La O2 O2 65.3(4) 4_655 3_545
Nb O2 O2 107.8(6) 1_656 3_545
Ga1 O2 O2 107.8(6) 1_656 3_545
Ga2 O2 O2 165.6(10) 2_656 3_545
O1 O2 O2 166.2(11) 2_655 3_545
O3 O2 O2 91.4(8) 5_655 3_545
Ga3 O2 O2 102.4(7) 2_646 3_545
O3 O2 O2 117.9(12) 1_655 3_545
O3 O2 O2 110.4(14) 5_666 3_545
Ga3 O2 O2 13.0(6) 2_546 3_545
O3 O2 O2 125.6(7) 6_656 3_545
O2 O2 O2 90.000(5) 1_554 3_545
O2 O2 O2 90.000(3) 1_556 3_545
O2 O2 O2 65.7(16) 5_666 3_545
O2 O2 O2 44.3(7) 5_656 3_545
La O2 O2 86.7(11) 4_666 3_545
O3 O2 O2 105.4(14) 4_665 3_545
O3 O2 O2 109.0(13) 5_665 3_545
O2 O2 O2 131.6(11) 2_655 3_545
O2 O2 O2 40.2(7) 2_545 3_545
O3 O2 O2 114.7(5) 3_656 3_545
O2 O2 O2 137.3(9) 5_765 3_545
O3 O2 O2 135.8(15) 1_665 3_545
O3 O2 O2 87.8(8) 4_656 3_545
O3 O2 O2 46.9(10) 3 3_545
Nb O2 O2 34.1(8) . 3_545
Ga1 O2 O2 34.1(8) . 3_545
O3 O2 O2 123.0(6) 6_655 3_545
La O2 O2 69.5(4) 4_656 3_545
O1 O2 O2 56.2(4) 2_546 3_545
O2 O2 O2 147.2(10) 4_765 3_545
O2 O2 O2 87.2(10) 3_645 3_545
Ga2 O2 O2 55.9(4) 2_545 3_545
O2 O2 O2 103.4(10) 3_654 3_545
O2 O2 O2 75.3(12) 4_664 3_545
O2 O2 O2 103.4(10) 3_656 3_545
O2 O2 O2 75.3(12) 4_666 3_545
Ga3 O2 O2 123.7(4) 4_764 3_545
La O2 O2 24.4(3) 2_545 3_545
O3 O2 O2 51.8(8) 1_556 3_545
O2 O2 O2 68.9(15) 5_665 3_545
O2 O2 O2 51.2(7) 5_655 3_545
Ga3 O2 O2 41.6(14) . 4_655
Ga2 O2 O2 139.7(18) . 4_655
La O2 O2 73.1(8) . 4_655
O2 O2 O2 178(2) 3_655 4_655
O2 O2 O2 118(2) 4_665 4_655
O3 O2 O2 88.8(15) 3_655 4_655
O2 O2 O2 39.4(16) 6_556 4_655
O3 O2 O2 82.2(15) 2_656 4_655
O3 O2 O2 27.5(15) 4_655 4_655
La O2 O2 126.4(12) 2_655 4_655
O1 O2 O2 117.4(8) . 4_655
O1 O2 O2 117.5(9) 1_556 4_655
O3 O2 O2 83.5(12) 2_655 4_655
Nb O2 O2 61.7(9) 1_655 4_655
Ga1 O2 O2 61.7(9) 1_655 4_655
Ga2 O2 O2 32.8(2) 2_546 4_655
O1 O2 O2 32.5(4) 2_545 4_655
O3 O2 O2 77.5(11) . 4_655
La O2 O2 79.0(6) 1_556 4_655
Ga3 O2 O2 86.2(11) 4_765 4_655
O2 O2 O2 57.7(12) 6 4_655
La O2 O2 114.0(8) 2_656 4_655
O3 O2 O2 92.0(9) 6_556 4_655
Ga3 O2 O2 108.4(10) 4_665 4_655
Ga3 O2 O2 165.3(10) 2_656 4_655
La O2 O2 139.4(11) 4_665 4_655
O2 O2 O2 143.1(17) 2_656 4_655
O2 O2 O2 56.9(5) 2_546 4_655
O3 O2 O2 43.2(10) 5_656 4_655
O2 O2 O2 106.6(7) 5_766 4_655
O3 O2 O2 91.9(8) 6 4_655
Ga3 O2 O2 73.5(6) 1_554 4_655
Ga2 O2 O2 107.7(5) 1_554 4_655
La O2 O2 21.9(5) 4_655 4_655
Nb O2 O2 68.8(7) 1_656 4_655
Ga1 O2 O2 68.8(7) 1_656 4_655
Ga2 O2 O2 128.1(13) 2_656 4_655
O1 O2 O2 128.2(13) 2_655 4_655
O3 O2 O2 48.0(9) 5_655 4_655
Ga3 O2 O2 43.6(7) 2_646 4_655
O3 O2 O2 58.2(12) 1_655 4_655
O3 O2 O2 152.7(7) 5_666 4_655
Ga3 O2 O2 68.9(6) 2_546 4_655
O3 O2 O2 72.7(8) 6_656 4_655
O2 O2 O2 90.000(2) 1_554 4_655
O2 O2 O2 90.000(2) 1_556 4_655
O2 O2 O2 122.2(15) 5_666 4_655
O2 O2 O2 26.7(7) 5_656 4_655
La O2 O2 128.8(7) 4_666 4_655
O3 O2 O2 164.6(14) 4_665 4_655
O3 O2 O2 146.3(6) 5_665 4_655
O2 O2 O2 131.8(12) 2_655 4_655
O2 O2 O2 62.9(4) 2_545 4_655
O3 O2 O2 89.4(7) 3_656 4_655
O2 O2 O2 103.6(5) 5_765 4_655
O3 O2 O2 163.1(14) 1_665 4_655
O3 O2 O2 62.7(6) 4_656 4_655
O3 O2 O2 106.6(10) 3 4_655
Nb O2 O2 89.5(7) . 4_655
Ga1 O2 O2 89.5(7) . 4_655
O3 O2 O2 73.9(7) 6_655 4_655
La O2 O2 38.7(4) 4_656 4_655
O1 O2 O2 56.2(4) 2_546 4_655
O2 O2 O2 87.2(10) 4_765 4_655
O2 O2 O2 27.2(10) 3_645 4_655
Ga2 O2 O2 55.9(4) 2_545 4_655
O2 O2 O2 119.1(6) 3_654 4_655
O2 O2 O2 103.4(10) 4_664 4_655
O2 O2 O2 119.1(6) 3_656 4_655
O2 O2 O2 103.4(10) 4_666 4_655
Ga3 O2 O2 87.4(8) 4_764 4_655
La O2 O2 44.3(4) 2_545 4_655
O3 O2 O2 81.9(7) 1_556 4_655
O2 O2 O2 117.8(12) 5_665 4_655
O2 O2 O2 38.5(6) 5_655 4_655
O2 O2 O2 60.000(6) 3_545 4_655
Ga3 O2 La 87.1(19) . 4_765
Ga2 O2 La 110.1(18) . 4_765
La O2 La 122.4(12) . 4_765
O2 O2 La 75.3(19) 3_655 4_765
O2 O2 La 132.5(18) 4_665 4_765
O3 O2 La 18.3(11) 3_655 4_765
O2 O2 La 122.3(4) 6_556 4_765
O3 O2 La 74.2(15) 2_656 4_765
O3 O2 La 78.8(16) 4_655 4_765
La O2 La 34.8(7) 2_655 4_765
O1 O2 La 84.0(10) . 4_765
O1 O2 La 111.6(12) 1_556 4_765
O3 O2 La 49.0(11) 2_655 4_765
Nb O2 La 47.2(7) 1_655 4_765
Ga1 O2 La 47.2(7) 1_655 4_765
Ga2 O2 La 138.3(11) 2_546 4_765
O1 O2 La 128.1(11) 2_545 4_765
O3 O2 La 156.2(11) . 4_765
La O2 La 135.9(11) 1_556 4_765
Ga3 O2 La 35.5(5) 4_765 4_765
O2 O2 La 90.8(7) 6 4_765
La O2 La 77.8(8) 2_656 4_765
O3 O2 La 157.0(8) 6_556 4_765
Ga3 O2 La 145.2(9) 4_665 4_765
Ga3 O2 La 69.2(7) 2_656 4_765
La O2 La 99.0(8) 4_665 4_765
O2 O2 La 57.8(8) 2_656 4_765
O2 O2 La 160.5(16) 2_546 4_765
O3 O2 La 86.1(11) 5_656 4_765
O2 O2 La 40.4(10) 5_766 4_765
O3 O2 La 122.2(8) 6 4_765
Ga3 O2 La 70.3(7) 1_554 4_765
Ga2 O2 La 79.9(7) 1_554 4_765
La O2 La 96.0(8) 4_655 4_765
Nb O2 La 78.1(8) 1_656 4_765
Ga1 O2 La 78.1(8) 1_656 4_765
Ga2 O2 La 35.2(4) 2_656 4_765
O1 O2 La 22.4(3) 2_655 4_765
O3 O2 La 68.4(9) 5_655 4_765
Ga3 O2 La 68.9(7) 2_646 4_765
O3 O2 La 48.8(8) 1_655 4_765
O3 O2 La 88.9(9) 5_666 4_765
Ga3 O2 La 172.1(8) 2_546 4_765
O3 O2 La 55.4(7) 6_656 4_765
O2 O2 La 73.7(4) 1_554 4_765
O2 O2 La 106.3(4) 1_556 4_765
O2 O2 La 131.4(10) 5_666 4_765
O2 O2 La 128.6(10) 5_656 4_765
La O2 La 113.7(8) 4_666 4_765
O3 O2 La 86.3(10) 4_665 4_765
O3 O2 La 73.3(8) 5_665 4_765
O2 O2 La 44.4(6) 2_655 4_765
O2 O2 La 121.0(11) 2_545 4_765
O3 O2 La 78.4(8) 3_656 4_765
O2 O2 La 25.1(7) 5_765 4_765
O3 O2 La 57.0(7) 1_665 4_765
O3 O2 La 99.6(10) 4_656 4_765
O3 O2 La 140.5(8) 3 4_765
Nb O2 La 142.1(8) . 4_765
Ga1 O2 La 142.1(8) . 4_765
O3 O2 La 36.7(6) 6_655 4_765
La O2 La 110.5(8) 4_656 4_765
O1 O2 La 131.7(9) 2_546 4_765
O2 O2 La 25.3(7) 4_765 4_765
O2 O2 La 80.0(8) 3_645 4_765
Ga2 O2 La 103.8(7) 2_545 4_765
O2 O2 La 68.4(9) 3_654 4_765
O2 O2 La 94.7(7) 4_664 4_765
O2 O2 La 97.0(11) 3_656 4_765
O2 O2 La 125.0(11) 4_666 4_765
Ga3 O2 La 36.0(3) 4_764 4_765
La O2 La 134.9(7) 2_545 4_765
O3 O2 La 146.6(10) 1_556 4_765
O2 O2 La 110.0(10) 5_665 4_765
O2 O2 La 108.0(10) 5_655 4_765
O2 O2 La 159.1(7) 3_545 4_765
O2 O2 La 106.1(11) 4_655 4_765
Ga3 O2 O1 154(2) . 2
Ga2 O2 O1 36.3(12) . 2
La O2 O1 69.0(10) . 2
O2 O2 O1 42.9(14) 3_655 2
O2 O2 O1 19.2(13) 4_665 2
O3 O2 O1 131.6(14) 3_655 2
O2 O2 O1 121.6(7) 6_556 2
O3 O2 O1 127.2(14) 2_656 2
O3 O2 O1 154.4(19) 4_655 2
La O2 O1 81.8(9) 2_655 2
O1 O2 O1 50.5(10) . 2
O1 O2 O1 65.8(11) 1_556 2
O3 O2 O1 107.2(12) 2_655 2
Nb O2 O1 141.2(11) 1_655 2
Ga1 O2 O1 141.2(11) 1_655 2
Ga2 O2 O1 107.4(11) 2_546 2
O1 O2 O1 103.7(11) 2_545 2
O3 O2 O1 58.1(10) . 2
La O2 O1 86.5(9) 1_556 2
Ga3 O2 O1 138.2(10) 4_765 2
O2 O2 O1 101.1(9) 6 2
La O2 O1 94.0(8) 2_656 2
O3 O2 O1 57.2(8) 6_556 2
Ga3 O2 O1 33.3(4) 4_665 2
Ga3 O2 O1 56.2(5) 2_656 2
La O2 O1 17.9(4) 4_665 2
O2 O2 O1 78.2(11) 2_656 2
O2 O2 O1 86.1(14) 2_546 2
O3 O2 O1 154.2(12) 5_656 2
O2 O2 O1 116.5(5) 5_766 2
O3 O2 O1 50.0(7) 6 2
Ga3 O2 O1 100.9(9) 1_554 2
Ga2 O2 O1 61.9(6) 1_554 2
La O2 O1 130.6(10) 4_655 2
Nb O2 O1 138.1(9) 1_656 2
Ga1 O2 O1 138.1(9) 1_656 2
Ga2 O2 O1 96.2(7) 2_656 2
O1 O2 O1 93.4(7) 2_655 2
O3 O2 O1 132.8(10) 5_655 2
Ga3 O2 O1 177.0(10) 2_646 2
O3 O2 O1 160.3(12) 1_655 2
O3 O2 O1 49.3(7) 5_666 2
Ga3 O2 O1 69.5(6) 2_546 2
O3 O2 O1 148.4(8) 6_656 2
O2 O2 O1 82.3(6) 1_554 2
O2 O2 O1 97.7(6) 1_556 2
O2 O2 O1 29.0(5) 5_666 2
O2 O2 O1 117.9(14) 5_656 2
La O2 O1 49.1(6) 4_666 2
O3 O2 O1 29.3(5) 4_665 2
O3 O2 O1 42.4(7) 5_665 2
O2 O2 O1 72.5(9) 2_655 2
O2 O2 O1 79.3(12) 2_545 2
O3 O2 O1 117.4(10) 3_656 2
O2 O2 O1 103.5(6) 5_765 2
O3 O2 O1 59.5(8) 1_665 2
O3 O2 O1 126.4(9) 4_656 2
O3 O2 O1 29.3(5) 3 2
Nb O2 O1 46.4(4) . 2
Ga1 O2 O1 46.4(4) . 2
O3 O2 O1 131.8(9) 6_655 2
La O2 O1 132.2(10) 4_656 2
O1 O2 O1 106.2(9) 2_546 2
O2 O2 O1 136.2(13) 4_765 2
O2 O2 O1 161.6(13) 3_645 2
Ga2 O2 O1 94.4(8) 2_545 2
O2 O2 O1 61.8(9) 3_654 2
O2 O2 O1 54.8(8) 4_664 2
O2 O2 O1 76.2(9) 3_656 2
O2 O2 O1 70.0(8) 4_666 2
Ga3 O2 O1 113.1(8) 4_764 2
La O2 O1 92.0(7) 2_545 2
O3 O2 O1 76.6(9) 1_556 2
O2 O2 O1 28.5(4) 5_665 2
O2 O2 O1 107.3(11) 5_655 2
O2 O2 O1 76.2(11) 3_545 2
O2 O2 O1 135.6(11) 4_655 2
La O2 O1 113.3(7) 4_765 2
Ga3 O2 O1 75.7(15) . 2_656
Ga2 O2 O1 66.9(14) . 2_656
La O2 O1 167.7(14) . 2_656
O2 O2 O1 63.8(13) 3_655 2_656
O2 O2 O1 106.1(11) 4_665 2_656
O3 O2 O1 65.4(12) 3_655 2_656
O2 O2 O1 91.2(15) 6_556 2_656
O3 O2 O1 35.2(13) 2_656 2_656
O3 O2 O1 106.7(16) 4_655 2_656
La O2 O1 81.2(11) 2_655 2_656
O1 O2 O1 121.8(12) . 2_656
O1 O2 O1 51.0(7) 1_556 2_656
O3 O2 O1 112.1(15) 2_655 2_656
Nb O2 O1 97.8(11) 1_655 2_656
Ga1 O2 O1 97.8(11) 1_655 2_656
Ga2 O2 O1 119.4(9) 2_546 2_656
O1 O2 O1 144.7(13) 2_545 2_656
O3 O2 O1 137.0(11) . 2_656
La O2 O1 75.5(7) 1_556 2_656
Ga3 O2 O1 48.0(5) 4_765 2_656
O2 O2 O1 152.0(6) 6 2_656
La O2 O1 14.7(4) 2_656 2_656
O3 O2 O1 96.2(8) 6_556 2_656
Ga3 O2 O1 104.0(7) 4_665 2_656
Ga3 O2 O1 48.1(5) 2_656 2_656
La O2 O1 102.4(7) 4_665 2_656
O2 O2 O1 27.0(9) 2_656 2_656
O2 O2 O1 113.7(13) 2_546 2_656
O3 O2 O1 74.1(9) 5_656 2_656
O2 O2 O1 25.8(7) 5_766 2_656
O3 O2 O1 148.7(9) 6 2_656
Ga3 O2 O1 133.3(11) 1_554 2_656
Ga2 O2 O1 127.5(9) 1_554 2_656
La O2 O1 130.3(9) 4_655 2_656
Nb O2 O1 48.5(5) 1_656 2_656
Ga1 O2 O1 48.5(5) 1_656 2_656
Ga2 O2 O1 32.2(4) 2_656 2_656
O1 O2 O1 53.9(6) 2_655 2_656
O3 O2 O1 119.8(11) 5_655 2_656
Ga3 O2 O1 80.3(7) 2_646 2_656
O3 O2 O1 80.6(9) 1_655 2_656
O3 O2 O1 49.5(5) 5_666 2_656
Ga3 O2 O1 124.4(8) 2_546 2_656
O3 O2 O1 49.6(6) 6_656 2_656
O2 O2 O1 133.4(5) 1_554 2_656
O2 O2 O1 46.6(5) 1_556 2_656
O2 O2 O1 88.6(9) 5_666 2_656
O2 O2 O1 111.2(12) 5_656 2_656
La O2 O1 60.5(5) 4_666 2_656
O3 O2 O1 76.4(8) 4_665 2_656
O3 O2 O1 93.1(9) 5_665 2_656
O2 O2 O1 85.4(5) 2_655 2_656
O2 O2 O1 175.9(13) 2_545 2_656
O3 O2 O1 29.4(6) 3_656 2_656
O2 O2 O1 86.9(12) 5_765 2_656
O3 O2 O1 58.1(6) 1_665 2_656
O3 O2 O1 59.6(8) 4_656 2_656
O3 O2 O1 118.0(7) 3 2_656
Nb O2 O1 138.8(8) . 2_656
Ga1 O2 O1 138.8(8) . 2_656
O3 O2 O1 93.4(9) 6_655 2_656
La O2 O1 84.4(6) 4_656 2_656
O1 O2 O1 84.8(8) 2_546 2_656
O2 O2 O1 57.2(8) 4_765 2_656
O2 O2 O1 98.6(7) 3_645 2_656
Ga2 O2 O1 164.4(10) 2_545 2_656
O2 O2 O1 112.7(10) 3_654 2_656
O2 O2 O1 137.4(11) 4_664 2_656
O2 O2 O1 35.3(7) 3_656 2_656
O2 O2 O1 62.2(6) 4_666 2_656
Ga3 O2 O1 98.9(8) 4_764 2_656
La O2 O1 151.9(8) 2_545 2_656
O3 O2 O1 84.2(8) 1_556 2_656
O2 O2 O1 123.9(6) 5_665 2_656
O2 O2 O1 153.7(9) 5_655 2_656
O2 O2 O1 135.8(6) 3_545 2_656
O2 O2 O1 117.2(8) 4_655 2_656
La O2 O1 63.1(6) 4_765 2_656
O1 O2 O1 98.8(6) 2 2_656
Ga3 O3 Nb 111(3) 2_546 .
Ga3 O3 Ga1 111(3) 2_546 .
Nb O3 Ga1 0.0 . .
Ga3 O3 La 140(3) 2_546 .
Nb O3 La 105.8(14) . .
Ga1 O3 La 105.8(14) . .
Ga3 O3 O3 156(2) 2_546 6
Nb O3 O3 49.3(12) . 6
Ga1 O3 O3 49.3(12) . 6
La O3 O3 56.5(10) . 6
Ga3 O3 Ga3 92.3(15) 2_546 4_665
Nb O3 Ga3 86.0(17) . 4_665
Ga1 O3 Ga3 86.0(17) . 4_665
La O3 Ga3 106.0(17) . 4_665
O3 O3 Ga3 99(2) 6 4_665
Ga3 O3 O2 121.5(19) 2_546 4_665
Nb O3 O2 97.1(15) . 4_665
Ga1 O3 O2 97.1(15) . 4_665
La O3 O2 67.8(16) . 4_665
O3 O3 O2 79(2) 6 4_665
Ga3 O3 O2 38.2(9) 4_665 4_665
Ga3 O3 O2 37.3(14) 2_546 2_546
Nb O3 O2 148(3) . 2_546
Ga1 O3 O2 148(3) . 2_546
La O3 O2 104.9(17) . 2_546
O3 O3 O2 159.6(15) 6 2_546
Ga3 O3 O2 94.2(15) 4_665 2_546
O2 O3 O2 103(2) 4_665 2_546
Ga3 O3 O2 37.2(12) 2_546 3_545
Nb O3 O2 93(2) . 3_545
Ga1 O3 O2 93(2) . 3_545
La O3 O2 127(2) . 3_545
O3 O3 O2 121(2) 6 3_545
Ga3 O3 O2 125(2) 4_665 3_545
O2 O3 O2 159(2) 4_665 3_545
O2 O3 O2 61(2) 2_546 3_545
Ga3 O3 O3 65(2) 2_546 4
Nb O3 O3 46.1(8) . 4
Ga1 O3 O3 46.1(8) . 4
La O3 O3 149.3(9) . 4
O3 O3 O3 94.4(4) 6 4
Ga3 O3 O3 86.6(12) 4_665 4
O2 O3 O3 120.2(16) 4_665 4
O2 O3 O3 102(2) 2_546 4
O2 O3 O3 57(2) 3_545 4
Ga3 O3 O3 103.9(16) 2_546 3
Nb O3 O3 46.1(8) . 3
Ga1 O3 O3 46.1(8) . 3
La O3 O3 113(2) . 3
O3 O3 O3 72.9(18) 6 3
Ga3 O3 O3 39.9(13) 4_665 3
O2 O3 O3 61.4(16) 4_665 3
O2 O3 O3 126.1(13) 2_546 3
O2 O3 O3 116(2) 3_545 3
O3 O3 O3 60.000(2) 4 3
Ga3 O3 O3 61.8(12) 2_546 6_556
Nb O3 O3 118.0(17) . 6_556
Ga1 O3 O3 118.0(17) . 6_556
La O3 O3 113.5(14) . 6_556
O3 O3 O3 136(4) 6 6_556
Ga3 O3 O3 38.8(12) 4_665 6_556
O2 O3 O3 59.7(18) 4_665 6_556
O2 O3 O3 55.4(16) 2_546 6_556
O2 O3 O3 99(2) 3_545 6_556
O3 O3 O3 94.0(3) 4 6_556
O3 O3 O3 74.5(17) 3 6_556
Ga3 O3 O1 89.3(19) 2_546 2_545
Nb O3 O1 133.8(16) . 2_545
Ga1 O3 O1 133.8(16) . 2_545
La O3 O1 53.1(10) . 2_545
O3 O3 O1 97.2(13) 6 2_545
Ga3 O3 O1 136.1(18) 4_665 2_545
O2 O3 O1 107.4(19) 4_665 2_545
O2 O3 O1 62.6(14) 2_546 2_545
O2 O3 O1 78.1(18) 3_545 2_545
O3 O3 O1 132(3) 4 2_545
O3 O3 O1 166(2) 3 2_545
O3 O3 O1 108.2(14) 6_556 2_545
Ga3 O3 O3 100(2) 2_546 5
Nb O3 O3 36.9(12) . 5
Ga1 O3 O3 36.9(12) . 5
La O3 O3 99.7(15) . 5
O3 O3 O3 56.0(17) 6 5
Ga3 O3 O3 122.2(12) 4_665 5
O2 O3 O3 129.4(14) 4_665 5
O2 O3 O3 128(2) 2_546 5
O2 O3 O3 67.4(18) 3_545 5
O3 O3 O3 51.2(17) 4 5
O3 O3 O3 82.5(13) 3 5
O3 O3 O3 144.9(14) 6_556 5
O1 O3 O3 100.6(10) 2_545 5
Ga3 O3 Ga2 66.9(13) 2_546 2_546
Nb O3 Ga2 160.8(19) . 2_546
Ga1 O3 Ga2 160.8(19) . 2_546
La O3 Ga2 73.4(13) . 2_546
O3 O3 Ga2 126.3(11) 6 2_546
Ga3 O3 Ga2 112.9(12) 4_665 2_546
O2 O3 Ga2 100.1(16) 4_665 2_546
O2 O3 Ga2 33.3(8) 2_546 2_546
O2 O3 Ga2 73.7(16) 3_545 2_546
O3 O3 Ga2 128(2) 4 2_546
O3 O3 Ga2 152.5(12) 3 2_546
O3 O3 Ga2 78.5(11) 6_556 2_546
O1 O3 Ga2 31.0(10) 2_545 2_546
O3 O3 Ga2 123.8(7) 5 2_546
Ga3 O3 O2 118(2) 2_546 2_545
Nb O3 O2 77.5(11) . 2_545
Ga1 O3 O2 77.5(11) . 2_545
La O3 O2 55.6(9) . 2_545
O3 O3 O2 50.7(14) 6 2_545
Ga3 O3 O2 149.2(18) 4_665 2_545
O2 O3 O2 118.0(19) 4_665 2_545
O2 O3 O2 114(2) 2_546 2_545
O2 O3 O2 82(2) 3_545 2_545
O3 O3 O2 99.8(17) 4 2_545
O3 O3 O2 119.2(10) 3 2_545
O3 O3 O2 164.2(11) 6_556 2_545
O1 O3 O2 56.5(12) 2_545 2_545
O3 O3 O2 50.0(8) 5 2_545
Ga2 O3 O2 86.9(13) 2_546 2_545
Ga3 O3 O3 21.2(15) 2_546 5_556
Nb O3 O3 98(2) . 5_556
Ga1 O3 O3 98(2) . 5_556
La O3 O3 156(2) . 5_556
O3 O3 O3 147.6(11) 6 5_556
Ga3 O3 O3 73.9(8) 4_665 5_556
O2 O3 O3 108.3(16) 4_665 5_556
O2 O3 O3 51.6(11) 2_546 5_556
O2 O3 O3 51.4(15) 3_545 5_556
O3 O3 O3 54.2(16) 4 5_556
O3 O3 O3 83.0(12) 3 5_556
O3 O3 O3 51.3(15) 6_556 5_556
O1 O3 O3 109.8(10) 2_545 5_556
O3 O3 O3 100(3) 5 5_556
Ga2 O3 O3 84.3(8) 2_546 5_556
O2 O3 O3 134(2) 2_545 5_556
Ga3 O3 La 75.6(15) 2_546 2_545
Nb O3 La 100.7(14) . 2_545
Ga1 O3 La 100.7(14) . 2_545
La O3 La 82.5(12) . 2_545
O3 O3 La 93.3(18) 6 2_545
Ga3 O3 La 167.5(13) 4_665 2_545
O2 O3 La 148.5(19) 4_665 2_545
O2 O3 La 74.5(15) 2_546 2_545
O2 O3 La 45.2(13) 3_545 2_545
O3 O3 La 91(2) 4 2_545
O3 O3 La 145.3(18) 3 2_545
O3 O3 La 130(2) 6_556 2_545
O1 O3 La 42.8(6) 2_545 2_545
O3 O3 La 63.8(7) 5 2_545
Ga2 O3 La 60.0(8) 2_546 2_545
O2 O3 La 43.3(11) 2_545 2_545
O3 O3 La 94.6(11) 5_556 2_545
Ga3 O3 Ga3 61.4(14) 2_546 1_455
Nb O3 Ga3 59.1(12) . 1_455
Ga1 O3 Ga3 59.1(12) . 1_455
La O3 Ga3 157.3(17) . 1_455
O3 O3 Ga3 106.4(9) 6 1_455
Ga3 O3 Ga3 59.1(9) 4_665 1_455
O2 O3 Ga3 95.9(13) 4_665 1_455
O2 O3 Ga3 93.7(14) 2_546 1_455
O2 O3 Ga3 73.3(16) 3_545 1_455
O3 O3 Ga3 29.0(6) 4 1_455
O3 O3 Ga3 44.6(8) 3 1_455
O3 O3 Ga3 66.9(6) 6_556 1_455
O1 O3 Ga3 149.5(15) 2_545 1_455
O3 O3 Ga3 78.1(15) 5 1_455
Ga2 O3 Ga3 126.8(11) 2_546 1_455
O2 O3 Ga3 127.9(14) 2_545 1_455
O3 O3 Ga3 42.5(9) 5_556 1_455
La O3 Ga3 115.5(13) 2_545 1_455
Ga3 O3 O2 116.2(19) 2_546 .
Nb O3 O2 131(2) . .
Ga1 O3 O2 131(2) . .
La O3 O2 38.8(9) . .
O3 O3 O2 87.4(13) 6 .
Ga3 O3 O2 78.7(14) 4_665 .
O2 O3 O2 45.8(17) 4_665 .
O2 O3 O2 80.0(13) 2_546 .
O2 O3 O2 134(2) 3_545 .
O3 O3 O2 165(2) 4 .
O3 O3 O2 107(2) 3 .
O3 O3 O2 74.9(11) 6_556 .
O1 O3 O2 61.6(12) 2_545 .
O3 O3 O2 138.3(19) 5 .
Ga2 O3 O2 60.0(11) 2_546 .
O2 O3 O2 92.7(13) 2_545 .
O3 O3 O2 120.8(18) 5_556 .
La O3 O2 103.9(15) 2_545 .
Ga3 O3 O2 136.9(14) 1_455 .
Ga3 O3 Ga2 112.4(14) 2_546 .
Nb O3 Ga2 119.2(17) . .
Ga1 O3 Ga2 119.2(17) . .
La O3 Ga2 59.8(10) . .
O3 O3 Ga2 91.5(17) 6 .
Ga3 O3 Ga2 51.9(8) 4_665 .
O2 O3 Ga2 22.6(10) 4_665 .
O2 O3 Ga2 84.4(14) 2_546 .
O2 O3 Ga2 145.2(16) 3_545 .
O3 O3 Ga2 138.5(17) 4 .
O3 O3 Ga2 83.0(19) 3 .
O3 O3 Ga2 55.8(11) 6_556 .
O1 O3 Ga2 87.3(12) 2_545 .
O3 O3 Ga2 147.1(16) 5 .
Ga2 O3 Ga2 77.6(9) 2_546 .
O2 O3 Ga2 115.3(15) 2_545 .
O3 O3 Ga2 106.9(14) 5_556 .
La O3 Ga2 130.1(14) 2_545 .
Ga3 O3 Ga2 110.5(10) 1_455 .
O2 O3 Ga2 26.8(7) . .
Ga3 O3 Ga3 118.7(18) 2_546 2_545
Nb O3 Ga3 52.5(7) . 2_545
Ga1 O3 Ga3 52.5(7) . 2_545
La O3 Ga3 72.7(8) . 2_545
O3 O3 Ga3 40.3(13) 6 2_545
Ga3 O3 Ga3 133.7(14) 4_665 2_545
O2 O3 Ga3 119.0(15) 4_665 2_545
O2 O3 Ga3 131.5(19) 2_546 2_545
O2 O3 Ga3 81.9(13) 3_545 2_545
O3 O3 Ga3 78.4(10) 4 2_545
O3 O3 Ga3 96.4(7) 3 2_545
O3 O3 Ga3 170.4(13) 6_556 2_545
O1 O3 Ga3 81.3(11) 2_545 2_545
O3 O3 Ga3 27.3(9) 5 2_545
Ga2 O3 Ga3 110.8(12) 2_546 2_545
O2 O3 Ga3 25.3(7) 2_545 2_545
O3 O3 Ga3 125(2) 5_556 2_545
La O3 Ga3 57.1(6) 2_545 2_545
Ga3 O3 Ga3 104.5(11) 1_455 2_545
O2 O3 Ga3 111.5(11) . 2_545
Ga2 O3 Ga3 127.2(11) . 2_545
Ga3 O3 O3 118(2) 2_546 2
Nb O3 O3 9.1(13) . 2
Ga1 O3 O3 9.1(13) . 2
La O3 O3 100.3(11) . 2
O3 O3 O3 44.4(9) 6 2
Ga3 O3 O3 80.4(15) 4_665 2
O2 O3 O3 88.3(12) 4_665 2
O2 O3 O3 154.7(19) 2_546 2
O2 O3 O3 102.0(15) 3_545 2
O3 O3 O3 53.4(13) 4 2
O3 O3 O3 41.1(11) 3 2
O3 O3 O3 115.2(17) 6_556 2
O1 O3 O3 135.8(16) 2_545 2
O3 O3 O3 44.1(8) 5 2
Ga2 O3 O3 166.2(16) 2_546 2
O2 O3 O3 79.5(11) 2_545 2
O3 O3 O3 103.4(15) 5_556 2
La O3 O3 107.5(8) 2_545 2
Ga3 O3 O3 62.2(12) 1_455 2
O2 O3 O3 122.4(10) . 2
Ga2 O3 O3 110.3(7) . 2
Ga3 O3 O3 55.5(7) 2_545 2
Ga3 O3 O2 78.7(13) 2_546 6_556
Nb O3 O2 170.6(19) . 6_556
Ga1 O3 O2 170.6(19) . 6_556
La O3 O2 65.9(13) . 6_556
O3 O3 O2 122.2(8) 6 6_556
Ga3 O3 O2 91.9(12) 4_665 6_556
O2 O3 O2 75.8(12) 4_665 6_556
O2 O3 O2 41.4(13) 2_546 6_556
O2 O3 O2 95.8(14) 3_545 6_556
O3 O3 O2 143.0(13) 4 6_556
O3 O3 O2 131.4(15) 3 6_556
O3 O3 O2 64.1(9) 6_556 6_556
O1 O3 O2 45.5(10) 2_545 6_556
O3 O3 O2 145.8(8) 5 6_556
Ga2 O3 O2 24.4(6) 2_546 6_556
O2 O3 O2 100.1(12) 2_545 6_556
O3 O3 O2 89.9(11) 5_556 6_556
La O3 O2 83.1(9) 2_545 6_556
Ga3 O3 O2 127.2(9) 1_455 6_556
O2 O3 O2 39.6(13) . 6_556
Ga2 O3 O2 53.3(8) . 6_556
Ga3 O3 O2 125.4(12) 2_545 6_556
O3 O3 O2 162.0(8) 2 6_556
Ga3 O3 O1 159.0(19) 2_546 .
Nb O3 O1 88.8(13) . .
Ga1 O3 O1 88.8(13) . .
La O3 O1 29.7(6) . .
O3 O3 O1 45.3(11) 6 .
Ga3 O3 O1 80.8(12) 4_665 .
O2 O3 O1 44.9(12) 4_665 .
O2 O3 O1 123.0(17) 2_546 .
O2 O3 O1 154.6(19) 3_545 .
O3 O3 O1 134.0(14) 4 .
O3 O3 O1 83.5(18) 3 .
O3 O3 O1 102.6(18) 6_556 .
O1 O3 O1 82.4(11) 2_545 .
O3 O3 O1 100.7(15) 5 .
Ga2 O3 O1 97.4(12) 2_546 .
O2 O3 O1 73.1(12) 2_545 .
O3 O3 O1 153.1(15) 5_556 .
La O3 O1 109.6(11) 2_545 .
Ga3 O3 O1 128.0(12) 1_455 .
O2 O3 O1 43.1(8) . .
Ga2 O3 O1 48.3(7) . .
Ga3 O3 O1 79.1(8) 2_545 .
O3 O3 O1 80.9(7) 2 .
O2 O3 O1 81.8(11) 6_556 .
Ga3 O3 O3 62.7(12) 2_546 2_556
Nb O3 O3 78.2(18) . 2_556
Ga1 O3 O3 78.2(18) . 2_556
La O3 O3 142.8(10) . 2_556
O3 O3 O3 116.7(18) 6 2_556
Ga3 O3 O3 36.8(11) 4_665 2_556
O2 O3 O3 75.0(13) 4_665 2_556
O2 O3 O3 82.9(14) 2_546 2_556
O2 O3 O3 88.8(14) 3_545 2_556
O3 O3 O3 55.3(13) 4 2_556
O3 O3 O3 44.0(11) 3 2_556
O3 O3 O3 42.0(9) 6_556 2_556
O1 O3 O3 145.4(18) 2_545 2_556
O3 O3 O3 103.7(15) 5 2_556
Ga2 O3 O3 114.5(12) 2_546 2_556
O2 O3 O3 153.6(16) 2_545 2_556
O3 O3 O3 41.7(8) 5_556 2_556
La O3 O3 134.0(7) 2_545 2_556
Ga3 O3 O3 26.4(7) 1_455 2_556
O2 O3 O3 111.0(9) . 2_556
Ga2 O3 O3 85.6(6) . 2_556
Ga3 O3 O3 128.8(16) 2_545 2_556
O3 O3 O3 78.0(18) 2 2_556
O2 O3 O3 105.5(12) 6_556 2_556
O1 O3 O3 116.3(9) . 2_556
Ga3 O3 Ga1 43.9(9) 2_546 1_556
Nb O3 Ga1 104.5(16) . 1_556
Ga1 O3 Ga1 104.5(16) . 1_556
La O3 Ga1 138.1(15) . 1_556
O3 O3 Ga1 143(2) 6 1_556
Ga3 O3 Ga1 48.4(6) 4_665 1_556
O2 O3 Ga1 80.3(13) 4_665 1_556
O2 O3 Ga1 55.5(11) 2_546 1_556
O2 O3 Ga1 79.0(13) 3_545 1_556
O3 O3 Ga1 70.8(6) 4 1_556
O3 O3 Ga1 70.8(6) 3 1_556
O3 O3 Ga1 24.8(8) 6_556 1_556
O1 O3 Ga1 117.7(13) 2_545 1_556
O3 O3 Ga1 122(2) 5 1_556
Ga2 O3 Ga1 86.9(7) 2_546 1_556
O2 O3 Ga1 161.4(18) 2_545 1_556
O3 O3 Ga1 28.0(8) 5_556 1_556
La O3 Ga1 119.3(10) 2_545 1_556
Ga3 O3 Ga1 46.6(5) 1_455 1_556
O2 O3 Ga1 99.3(10) . 1_556
Ga2 O3 Ga1 80.3(7) . 1_556
Ga3 O3 Ga1 149.1(14) 2_545 1_556
O3 O3 Ga1 105.4(16) 2 1_556
O2 O3 Ga1 80.8(8) 6_556 1_556
O1 O3 Ga1 125.1(11) . 1_556
O3 O3 Ga1 27.7(6) 2_556 1_556
Ga3 O3 Nb 43.9(9) 2_546 1_556
Nb O3 Nb 104.5(16) . 1_556
Ga1 O3 Nb 104.5(16) . 1_556
La O3 Nb 138.1(15) . 1_556
O3 O3 Nb 143(2) 6 1_556
Ga3 O3 Nb 48.4(6) 4_665 1_556
O2 O3 Nb 80.3(13) 4_665 1_556
O2 O3 Nb 55.5(11) 2_546 1_556
O2 O3 Nb 79.0(13) 3_545 1_556
O3 O3 Nb 70.8(6) 4 1_556
O3 O3 Nb 70.8(6) 3 1_556
O3 O3 Nb 24.8(8) 6_556 1_556
O1 O3 Nb 117.7(13) 2_545 1_556
O3 O3 Nb 122(2) 5 1_556
Ga2 O3 Nb 86.9(7) 2_546 1_556
O2 O3 Nb 161.4(18) 2_545 1_556
O3 O3 Nb 28.0(8) 5_556 1_556
La O3 Nb 119.3(10) 2_545 1_556
Ga3 O3 Nb 46.6(5) 1_455 1_556
O2 O3 Nb 99.3(10) . 1_556
Ga2 O3 Nb 80.3(7) . 1_556
Ga3 O3 Nb 149.1(14) 2_545 1_556
O3 O3 Nb 105.4(16) 2 1_556
O2 O3 Nb 80.8(8) 6_556 1_556
O1 O3 Nb 125.1(11) . 1_556
O3 O3 Nb 27.7(6) 2_556 1_556
Ga1 O3 Nb 0.0 1_556 1_556
Ga3 O3 La 67.1(14) 2_546 4
Nb O3 La 53.5(11) . 4
Ga1 O3 La 53.5(11) . 4
La O3 La 128.3(12) . 4
O3 O3 La 88.4(12) 6 4
Ga3 O3 La 117.1(16) 4_665 4
O2 O3 La 147.5(15) 4_665 4
O2 O3 La 99.4(17) 2_546 4
O2 O3 La 39.7(12) 3_545 4
O3 O3 La 30.5(13) 4 4
O3 O3 La 86.3(14) 3 4
O3 O3 La 118.0(10) 6_556 4
O1 O3 La 103.8(11) 2_545 4
O3 O3 La 32.9(12) 5 4
Ga2 O3 La 111.3(12) 2_546 4
O2 O3 La 72.9(12) 2_545 4
O3 O3 La 68.4(15) 5_556 4
La O3 La 61.1(7) 2_545 4
Ga3 O3 La 58.9(7) 1_455 4
O2 O3 La 164.1(15) . 4
Ga2 O3 La 168.8(13) . 4
Ga3 O3 La 57.2(6) 2_545 4
O3 O3 La 62.5(6) 2 4
O2 O3 La 134.9(9) 6_556 4
O1 O3 La 133.5(9) . 4
O3 O3 La 84.5(9) 2_556 4
Ga1 O3 La 93.2(9) 1_556 4
Nb O3 La 93.2(9) 1_556 4
Ga3 O3 Ga3 152(2) 2_546 4_664
Nb O3 Ga3 42.0(8) . 4_664
Ga1 O3 Ga3 42.0(8) . 4_664
La O3 Ga3 64.4(8) . 4_664
O3 O3 Ga3 10.1(10) 6 4_664
Ga3 O3 Ga3 90.9(11) 4_665 4_664
O2 O3 Ga3 75.7(12) 4_665 4_664
O2 O3 Ga3 169.2(18) 2_546 4_664
O2 O3 Ga3 123.2(15) 3_545 4_664
O3 O3 Ga3 88.0(8) 4 4_664
O3 O3 Ga3 62.9(8) 3 4_664
O3 O3 Ga3 129(2) 6_556 4_664
O1 O3 Ga3 107.3(12) 2_545 4_664
O3 O3 Ga3 55.9(9) 5 4_664
Ga2 O3 Ga3 136.0(13) 2_546 4_664
O2 O3 Ga3 59.5(9) 2_545 4_664
O3 O3 Ga3 139.2(15) 5_556 4_664
La O3 Ga3 101.1(7) 2_545 4_664
Ga3 O3 Ga3 97.1(10) 1_455 4_664
O2 O3 Ga3 91.7(11) . 4_664
Ga2 O3 Ga3 91.3(9) . 4_664
Ga3 O3 Ga3 45.5(4) 2_545 4_664
O3 O3 Ga3 35.9(6) 2 4_664
O2 O3 Ga3 129.0(13) 6_556 4_664
O1 O3 Ga3 48.6(6) . 4_664
O3 O3 Ga3 106.7(15) 2_556 4_664
Ga1 O3 Ga3 133.5(12) 1_556 4_664
Nb O3 Ga3 133.5(12) 1_556 4_664
La O3 Ga3 86.7(7) 4 4_664
Ga3 O3 O2 92.3(15) 2_546 5_666
Nb O3 O2 85.0(17) . 5_666
Ga1 O3 O2 85.0(17) . 5_666
La O3 O2 106.6(15) . 5_666
O3 O3 O2 99(2) 6 5_666
Ga3 O3 O2 1.1(7) 4_665 5_666
O2 O3 O2 38.9(13) 4_665 5_666
O2 O3 O2 94.9(16) 2_546 5_666
O2 O3 O2 124(2) 3_545 5_666
O3 O3 O2 85.6(15) 4 5_666
O3 O3 O2 38.9(14) 3 5_666
O3 O3 O2 39.4(12) 6_556 5_666
O1 O3 O2 137.2(16) 2_545 5_666
O3 O3 O2 121.2(11) 5 5_666
Ga2 O3 O2 113.9(10) 2_546 5_666
O2 O3 O2 149.0(17) 2_545 5_666
O3 O3 O2 73.7(9) 5_556 5_666
La O3 O2 167.7(13) 2_545 5_666
Ga3 O3 O2 58.2(11) 1_455 5_666
O2 O3 O2 79.7(12) . 5_666
Ga2 O3 O2 52.9(8) . 5_666
Ga3 O3 O2 132.9(14) 2_545 5_666
O3 O3 O2 79.5(15) 2 5_666
O2 O3 O2 93.0(13) 6_556 5_666
O1 O3 O2 81.2(11) . 5_666
O3 O3 O2 36.2(10) 2_556 5_666
Ga1 O3 O2 48.5(7) 1_556 5_666
Nb O3 O2 48.5(7) 1_556 5_666
La O3 O2 116.1(14) 4 5_666
Ga3 O3 O2 90.4(11) 4_664 5_666
Ga3 O3 La 64.0(10) 2_546 1_556
Nb O3 La 147.3(17) . 1_556
Ga1 O3 La 147.3(17) . 1_556
La O3 La 93.0(13) . 1_556
O3 O3 La 140.3(18) 6 1_556
Ga3 O3 La 62.8(7) 4_665 1_556
O2 O3 La 65.1(12) 4_665 1_556
O2 O3 La 37.8(12) 2_546 1_556
O2 O3 La 96.7(13) 3_545 1_556
O3 O3 La 117.5(6) 4 1_556
O3 O3 La 102.0(11) 3 1_556
O3 O3 La 29.5(7) 6_556 1_556
O1 O3 La 78.9(12) 2_545 1_556
O3 O3 La 164(2) 5 1_556
Ga2 O3 La 50.5(5) 2_546 1_556
O2 O3 La 134.7(14) 2_545 1_556
O3 O3 La 65.1(11) 5_556 1_556
La O3 La 108.3(10) 2_545 1_556
Ga3 O3 La 94.1(7) 1_455 1_556
O2 O3 La 55.7(9) . 1_556
Ga2 O3 La 49.1(5) . 1_556
Ga3 O3 La 160.0(14) 2_545 1_556
O3 O3 La 143.1(15) 2 1_556
O2 O3 La 34.7(7) 6_556 1_556
O1 O3 La 95.4(10) . 1_556
O3 O3 La 70.9(8) 2_556 1_556
Ga1 O3 La 47.7(3) 1_556 1_556
Nb O3 La 47.7(3) 1_556 1_556
La O3 La 131.1(10) 4 1_556
Ga3 O3 La 140.1(12) 4_664 1_556
O2 O3 La 63.8(6) 5_666 1_556
Ga3 O3 O2 128.8(18) 2_546 6
Nb O3 O2 104.1(13) . 6
Ga1 O3 O2 104.1(13) . 6
La O3 O2 21.2(9) . 6
O3 O3 O2 58.4(9) 6 6
Ga3 O3 O2 127.2(15) 4_665 6
O2 O3 O2 89.0(14) 4_665 6
O2 O3 O2 101.2(13) 2_546 6
O2 O3 O2 106.8(16) 3_545 6
O3 O3 O2 137.0(11) 4 6
O3 O3 O2 127.2(14) 3 6
O3 O3 O2 128.9(7) 6_556 6
O1 O3 O2 40.2(9) 2_545 6
O3 O3 O2 86.1(14) 5 6
Ga2 O3 O2 67.9(9) 2_546 6
O2 O3 O2 37.4(11) 2_545 6
O3 O3 O2 149.8(7) 5_556 6
La O3 O2 61.7(7) 2_545 6
Ga3 O3 O2 162.9(11) 1_455 6
O2 O3 O2 55.4(12) . 6
Ga2 O3 O2 79.5(10) . 6
Ga3 O3 O2 59.1(7) 2_545 6
O3 O3 O2 101.7(12) 2 6
O2 O3 O2 69.9(11) 6_556 6
O1 O3 O2 48.5(8) . 6
O3 O3 O2 164.0(6) 2_556 6
Ga1 O3 O2 150.5(12) 1_556 6
Nb O3 O2 150.5(12) 1_556 6
La O3 O2 109.8(8) 4 6
Ga3 O3 O2 68.2(8) 4_664 6
O2 O3 O2 127.8(13) 5_666 6
La O3 O2 102.9(11) 1_556 6
Ga3 O3 Ga2 31.0(10) 2_546 1_445
Nb O3 Ga2 98.6(16) . 1_445
Ga1 O3 Ga2 98.6(16) . 1_445
La O3 Ga2 128.3(16) . 1_445
O3 O3 Ga2 128(2) 6 1_445
Ga3 O3 Ga2 120.8(12) 4_665 1_445
O2 O3 Ga2 152.4(15) 4_665 1_445
O2 O3 Ga2 54.2(14) 2_546 1_445
O2 O3 Ga2 6.8(9) 3_545 1_445
O3 O3 Ga2 59.7(17) 4 1_445
O3 O3 Ga2 116.9(17) 3 1_445
O3 O3 Ga2 92.8(16) 6_556 1_445
O1 O3 Ga2 77.1(10) 2_545 1_445
O3 O3 Ga2 74.2(14) 5 1_445
Ga2 O3 Ga2 69.3(8) 2_546 1_445
O2 O3 Ga2 87.6(15) 2_545 1_445
O3 O3 Ga2 46.9(9) 5_556 1_445
La O3 Ga2 48.1(6) 2_545 1_445
Ga3 O3 Ga2 73.2(8) 1_455 1_445
O2 O3 Ga2 129.2(15) . 1_445
Ga2 O3 Ga2 138.5(9) . 1_445
Ga3 O3 Ga2 88.5(9) 2_545 1_445
O3 O3 Ga2 107.5(7) 2 1_445
O2 O3 Ga2 90.4(7) 6_556 1_445
O1 O3 Ga2 157.4(12) . 1_445
O3 O3 Ga2 86.1(5) 2_556 1_445
Ga1 O3 Ga2 73.8(6) 1_556 1_445
Nb O3 Ga2 73.8(6) 1_556 1_445
La O3 Ga2 45.7(5) 4 1_445
Ga3 O3 Ga2 130.0(10) 4_664 1_445
O2 O3 Ga2 120.5(12) 5_666 1_445
La O3 Ga2 89.9(7) 1_556 1_445
O2 O3 Ga2 108.9(8) 6 1_445
Ga3 O3 La 144.4(17) 2_546 4_665
Nb O3 La 73.6(12) . 4_665
Ga1 O3 La 73.6(12) . 4_665
La O3 La 62.1(10) . 4_665
O3 O3 La 52.1(17) 6 4_665
Ga3 O3 La 52.2(8) 4_665 4_665
O2 O3 La 27.9(9) 4_665 4_665
O2 O3 La 130.4(17) 2_546 4_665
O2 O3 La 166(2) 3_545 4_665
O3 O3 La 109.8(16) 4 4_665
O3 O3 La 52.2(16) 3 4_665
O3 O3 La 84.6(18) 6_556 4_665
O1 O3 La 113.7(13) 2_545 4_665
O3 O3 La 102.0(10) 5 4_665
Ga2 O3 La 120.3(13) 2_546 4_665
O2 O3 La 97.8(13) 2_545 4_665
O3 O3 La 125.6(7) 5_556 4_665
La O3 La 139.7(10) 2_545 4_665
Ga3 O3 La 96.1(10) 1_455 4_665
O2 O3 La 60.3(10) . 4_665
Ga2 O3 La 46.7(5) . 4_665
Ga3 O3 La 92.4(7) 2_545 4_665
O3 O3 La 64.5(6) 2 4_665
O2 O3 La 97.9(10) 6_556 4_665
O1 O3 La 32.5(4) . 4_665
O3 O3 La 84.9(8) 2_556 4_665
Ga1 O3 La 100.5(9) 1_556 4_665
Nb O3 La 100.5(9) 1_556 4_665
La O3 La 127.0(10) 4 4_665
Ga3 O3 La 47.9(4) 4_664 4_665
O2 O3 La 52.3(8) 5_666 4_665
La O3 La 93.0(8) 1_556 4_665
O2 O3 La 80.7(8) 6 4_665
Ga2 O3 La 169.1(13) 1_445 4_665
Ga3 O3 Ga3 99.3(15) 2_546 .
Nb O3 Ga3 149.9(17) . .
Ga1 O3 Ga3 149.9(17) . .
La O3 Ga3 47.6(9) . .
O3 O3 Ga3 102.6(7) 6 .
Ga3 O3 Ga3 88.9(11) 4_665 .
O2 O3 Ga3 62.3(13) 4_665 .
O2 O3 Ga3 62.0(11) 2_546 .
O2 O3 Ga3 114.1(18) 3_545 .
O3 O3 Ga3 162.9(8) 4 .
O3 O3 Ga3 123(2) 3 .
O3 O3 Ga3 72.4(4) 6_556 .
O1 O3 Ga3 47.7(8) 2_545 .
O3 O3 Ga3 142.5(15) 5 .
Ga2 O3 Ga3 40.4(6) 2_546 .
O2 O3 Ga3 92.5(12) 2_545 .
O3 O3 Ga3 108.7(13) 5_556 .
La O3 Ga3 90.3(10) 2_545 .
Ga3 O3 Ga3 139.4(8) 1_455 .
O2 O3 Ga3 19.8(7) . .
Ga2 O3 Ga3 40.4(5) . .
Ga3 O3 Ga3 116.0(10) 2_545 .
O3 O3 Ga3 141.7(7) 2 .
O2 O3 Ga3 20.7(6) 6_556 .
O1 O3 Ga3 61.1(7) . .
O3 O3 Ga3 113.7(9) 2_556 .
Ga1 O3 Ga3 94.0(7) 1_556 .
Nb O3 Ga3 94.0(7) 1_556 .
La O3 Ga3 150.1(11) 4 .
Ga3 O3 Ga3 108.6(10) 4_664 .
O2 O3 Ga3 90.0(9) 5_666 .
La O3 Ga3 46.4(5) 1_556 .
O2 O3 Ga3 56.9(8) 6 .
Ga2 O3 Ga3 109.5(9) 1_445 .
La O3 Ga3 79.9(8) 4_665 .
Ga3 O3 Ga2 120.5(18) 2_546 2_545
Nb O3 Ga2 91.1(10) . 2_545
Ga1 O3 Ga2 91.1(10) . 2_545
La O3 Ga2 42.3(7) . 2_545
O3 O3 Ga2 55.5(12) 6 2_545
Ga3 O3 Ga2 145.6(15) 4_665 2_545
O2 O3 Ga2 108.8(16) 4_665 2_545
O2 O3 Ga2 105.7(15) 2_546 2_545
O2 O3 Ga2 89.7(15) 3_545 2_545
O3 O3 Ga2 115.4(13) 4 2_545
O3 O3 Ga2 128.1(7) 3 2_545
O3 O3 Ga2 148.9(6) 6_556 2_545
O1 O3 Ga2 44.3(9) 2_545 2_545
O3 O3 Ga2 65.8(9) 5 2_545
Ga2 O3 Ga2 75.3(9) 2_546 2_545
O2 O3 Ga2 15.8(7) 2_545 2_545
O3 O3 Ga2 140.2(10) 5_556 2_545
La O3 Ga2 45.6(5) 2_545 2_545
Ga3 O3 Ga2 143.8(11) 1_455 2_545
O2 O3 Ga2 77.6(10) . 2_545
Ga2 O3 Ga2 101.7(10) . 2_545
Ga3 O3 Ga2 40.3(4) 2_545 2_545
O3 O3 Ga2 91.7(10) 2 2_545
O2 O3 Ga2 85.4(10) 6_556 2_545
O1 O3 Ga2 64.9(7) . 2_545
O3 O3 Ga2 169.1(15) 2_556 2_545
Ga1 O3 Ga2 161.1(11) 1_556 2_545
Nb O3 Ga2 161.1(11) 1_556 2_545
La O3 Ga2 87.4(7) 4 2_545
Ga3 O3 Ga2 65.4(4) 4_664 2_545
O2 O3 Ga2 145.9(13) 5_666 2_545
La O3 Ga2 120.0(11) 1_556 2_545
O2 O3 Ga2 22.3(5) 6 2_545
Ga2 O3 Ga2 93.5(8) 1_445 2_545
La O3 Ga2 94.2(7) 4_665 2_545
Ga3 O3 Ga2 76.7(7) . 2_545
Ga3 O3 O2 147(2) 2_546 5_665
Nb O3 O2 42.9(12) . 5_665
Ga1 O3 O2 42.9(12) . 5_665
La O3 O2 73.1(10) . 5_665
O3 O3 O2 30.2(14) 6 5_665
Ga3 O3 O2 69.6(12) 4_665 5_665
O2 O3 O2 59.4(14) 4_665 5_665
O2 O3 O2 161.7(17) 2_546 5_665
O2 O3 O2 135(2) 3_545 5_665
O3 O3 O2 86.0(14) 4 5_665
O3 O3 O2 44.5(12) 3 5_665
O3 O3 O2 108(2) 6_556 5_665
O1 O3 O2 123.4(14) 2_545 5_665
O3 O3 O2 70.0(9) 5 5_665
Ga2 O3 O2 145.5(15) 2_546 5_665
O2 O3 O2 80.8(12) 2_545 5_665
O3 O3 O2 126.8(11) 5_556 5_665
La O3 O2 122.4(8) 2_545 5_665
Ga3 O3 O2 85.2(12) 1_455 5_665
O2 O3 O2 88.4(12) . 5_665
Ga2 O3 O2 78.9(10) . 5_665
Ga3 O3 O2 65.9(6) 2_545 5_665
O3 O3 O2 34.1(8) 2 5_665
O2 O3 O2 127.9(13) 6_556 5_665
O1 O3 O2 48.2(7) . 5_665
O3 O3 O2 88.2(15) 2_556 5_665
Ga1 O3 O2 113.5(12) 1_556 5_665
Nb O3 O2 113.5(12) 1_556 5_665
La O3 O2 95.6(10) 4 5_665
Ga3 O3 O2 21.4(5) 4_664 5_665
O2 O3 O2 69.1(11) 5_666 5_665
La O3 O2 124.0(11) 1_556 5_665
O2 O3 O2 83.3(12) 6 5_665
Ga2 O3 O2 141.3(13) 1_445 5_665
La O3 O2 32.3(7) 4_665 5_665
Ga3 O3 O2 107.8(11) . 5_665
Ga2 O3 O2 85.2(6) 2_545 5_665
Ga3 O3 O1 72.8(14) 2_546 1_445
Nb O3 O1 73.8(12) . 1_445
Ga1 O3 O1 73.8(12) . 1_445
La O3 O1 103.3(12) . 1_445
O3 O3 O1 86.5(18) 6 1_445
Ga3 O3 O1 148.0(17) 4_665 1_445
O2 O3 O1 165.5(15) 4_665 1_445
O2 O3 O1 90.5(17) 2_546 1_445
O2 O3 O1 35.7(11) 3_545 1_445
O3 O3 O1 61.5(17) 4 1_445
O3 O3 O1 115.3(16) 3 1_445
O3 O3 O1 134.5(19) 6_556 1_445
O1 O3 O1 73.2(9) 2_545 1_445
O3 O3 O1 38.6(8) 5 1_445
Ga2 O3 O1 87.6(9) 2_546 1_445
O2 O3 O1 49.6(12) 2_545 1_445
O3 O3 O1 84.6(15) 5_556 1_445
La O3 O1 30.5(4) 2_545 1_445
Ga3 O3 O1 89.1(10) 1_455 1_445
O2 O3 O1 133.2(15) . 1_445
Ga2 O3 O1 160.0(13) . 1_445
Ga3 O3 O1 46.4(7) 2_545 1_445
O3 O3 O1 81.9(6) 2 1_445
O2 O3 O1 111.8(8) 6_556 1_445
O1 O3 O1 122.2(12) . 1_445
O3 O3 O1 113.1(8) 2_556 1_445
Ga1 O3 O1 112.6(11) 1_556 1_445
Nb O3 O1 112.6(11) 1_556 1_445
La O3 O1 31.2(3) 4 1_445
Ga3 O3 O1 90.2(7) 4_664 1_445
O2 O3 O1 147.1(15) 5_666 1_445
La O3 O1 128.3(10) 1_556 1_445
O2 O3 O1 82.5(7) 6 1_445
Ga2 O3 O1 42.1(6) 1_445 1_445
La O3 O1 138.1(8) 4_665 1_445
Ga3 O3 O1 120.8(10) . 1_445
Ga2 O3 O1 61.0(6) 2_545 1_445
O2 O3 O1 107.7(9) 5_665 1_445
Ga3 O3 O1 92.8(12) 2_546 1_556
Nb O3 O1 128.1(17) . 1_556
Ga1 O3 O1 128.1(17) . 1_556
La O3 O1 76.7(12) . 1_556
O3 O3 O1 110.6(19) 6 1_556
Ga3 O3 O1 46.0(7) 4_665 1_556
O2 O3 O1 34.3(11) 4_665 1_556
O2 O3 O1 68.4(13) 2_546 1_556
O2 O3 O1 127.6(14) 3_545 1_556
O3 O3 O1 128.0(11) 4 1_556
O3 O3 O1 84.2(16) 3 1_556
O3 O3 O1 37.1(10) 6_556 1_556
O1 O3 O1 90.1(12) 2_545 1_556
O3 O3 O1 163.6(10) 5 1_556
Ga2 O3 O1 70.9(7) 2_546 1_556
O2 O3 O1 131.6(15) 2_545 1_556
O3 O3 O1 87.5(13) 5_556 1_556
La O3 O1 130.4(12) 2_545 1_556
Ga3 O3 O1 99.0(8) 1_455 1_556
O2 O3 O1 38.9(8) . 1_556
Ga2 O3 O1 19.8(4) . 1_556
Ga3 O3 O1 147.0(12) 2_545 1_556
O3 O3 O1 120.2(9) 2 1_556
O2 O3 O1 47.3(7) 6_556 1_556
O1 O3 O1 68.1(7) . 1_556
O3 O3 O1 72.7(6) 2_556 1_556
Ga1 O3 O1 61.9(6) 1_556 1_556
Nb O3 O1 61.9(6) 1_556 1_556
La O3 O1 155.0(11) 4 1_556
Ga3 O3 O1 109.1(10) 4_664 1_556
O2 O3 O1 47.1(7) 5_666 1_556
La O3 O1 31.1(4) 1_556 1_556
O2 O3 O1 94.3(11) 6 1_556
Ga2 O3 O1 120.8(8) 1_445 1_556
La O3 O1 62.0(7) 4_665 1_556
Ga3 O3 O1 43.4(4) . 1_556
Ga2 O3 O1 116.4(11) 2_545 1_556
O2 O3 O1 93.7(10) 5_665 1_556
O1 O3 O1 157.7(11) 1_445 1_556
Ga3 O3 O2 80.4(16) 2_546 1_455
Nb O3 O2 42.9(11) . 1_455
Ga1 O3 O2 42.9(11) . 1_455
La O3 O2 139.2(17) . 1_455
O3 O3 O2 87.8(11) 6 1_455
Ga3 O3 O2 56.7(12) 4_665 1_455
O2 O3 O2 88.1(11) 4_665 1_455
O2 O3 O2 112.5(15) 2_546 1_455
O2 O3 O2 86.6(14) 3_545 1_455
O3 O3 O2 32.1(10) 4 1_455
O3 O3 O2 29.0(11) 3 1_455
O3 O3 O2 77.3(10) 6_556 1_455
O1 O3 O2 164.4(17) 2_545 1_455
O3 O3 O2 70.0(13) 5 1_455
Ga2 O3 O2 145.8(12) 2_546 1_455
O2 O3 O2 118.5(12) 2_545 1_455
O3 O3 O2 61.6(10) 5_556 1_455
La O3 O2 122.4(14) 2_545 1_455
Ga3 O3 O2 19.1(5) 1_455 1_455
O2 O3 O2 133.7(18) . 1_455
Ga2 O3 O2 107.5(13) . 1_455
Ga3 O3 O2 93.3(10) 2_545 1_455
O3 O3 O2 44.3(11) 2 1_455
O2 O3 O2 141.2(8) 6_556 1_455
O1 O3 O2 111.2(13) . 1_455
O3 O3 O2 35.7(10) 2_556 1_455
Ga1 O3 O2 61.6(8) 1_556 1_455
Nb O3 O2 61.6(8) 1_556 1_455
La O3 O2 61.4(8) 4 1_455
Ga3 O3 O2 78.3(10) 4_664 1_455
O2 O3 O2 55.6(15) 5_666 1_455
La O3 O2 106.5(10) 1_556 1_455
O2 O3 O2 146.0(9) 6 1_455
Ga2 O3 O2 88.1(10) 1_445 1_455
La O3 O2 81.0(11) 4_665 1_455
Ga3 O3 O2 145.4(12) . 1_455
Ga2 O3 O2 133.4(10) 2_545 1_455
O2 O3 O2 66.2(14) 5_665 1_455
O1 O3 O2 92.4(11) 1_445 1_455
O1 O3 O2 102.0(11) 1_556 1_455
Ga3 O3 O2 57.1(13) 2_546 5_656
Nb O3 O2 152.4(18) . 5_656
Ga1 O3 O2 152.4(18) . 5_656
La O3 O2 83.1(15) . 5_656
O3 O3 O2 132.3(15) 6 5_656
Ga3 O3 O2 117.2(10) 4_665 5_656
O2 O3 O2 110.4(14) 4_665 5_656
O2 O3 O2 27.8(9) 2_546 5_656
O2 O3 O2 62.1(11) 3_545 5_656
O3 O3 O2 116(2) 4 5_656
O3 O3 O2 153.6(6) 3 5_656
O3 O3 O2 79.9(13) 6_556 5_656
O1 O3 O2 35.1(11) 2_545 5_656
O3 O3 O2 116.6(8) 5 5_656
Ga2 O3 O2 11.8(7) 2_546 5_656
O2 O3 O2 87.1(12) 2_545 5_656
O3 O3 O2 76.0(8) 5_556 5_656
La O3 O2 53.8(9) 2_545 5_656
Ga3 O3 O2 118.2(10) 1_455 5_656
O2 O3 O2 71.7(13) . 5_656
Ga2 O3 O2 88.0(10) . 5_656
Ga3 O3 O2 108.7(11) 2_545 5_656
O3 O3 O2 160.6(9) 2 5_656
O2 O3 O2 34.8(7) 6_556 5_656
O1 O3 O2 108.6(13) . 5_656
O3 O3 O2 110.7(11) 2_556 5_656
Ga1 O3 O2 83.3(7) 1_556 5_656
Nb O3 O2 83.3(7) 1_556 5_656
La O3 O2 100.3(11) 4 5_656
Ga3 O3 O2 142.4(12) 4_664 5_656
O2 O3 O2 118.1(10) 5_666 5_656
La O3 O2 54.6(6) 1_556 5_656
O2 O3 O2 74.8(7) 6 5_656
Ga2 O3 O2 57.6(8) 1_445 5_656
La O3 O2 131.9(13) 4_665 5_656
Ga3 O3 O2 52.0(8) . 5_656
Ga2 O3 O2 78.0(9) 2_545 5_656
O2 O3 O2 156.2(17) 5_665 5_656
O1 O3 O2 78.7(9) 1_445 5_656
O1 O3 O2 79.2(8) 1_556 5_656
O2 O3 O2 137.3(10) 1_455 5_656
Ga3 O3 La 113.3(19) 2_546 2
Nb O3 La 34.2(9) . 2
Ga1 O3 La 34.2(9) . 2
La O3 La 105.7(12) . 2
O3 O3 La 59.8(12) 6 2
Ga3 O3 La 52.5(8) 4_665 2
O2 O3 La 66.5(9) 4_665 2
O2 O3 La 139.8(15) 2_546 2
O2 O3 La 116.2(19) 3_545 2
O3 O3 La 59.7(12) 4 2
O3 O3 La 14.1(4) 3 2
O3 O3 La 88.5(15) 6_556 2
O1 O3 La 156.7(13) 2_545 2
O3 O3 La 71.2(5) 5 2
Ga2 O3 La 165.0(11) 2_546 2
O2 O3 La 105.1(10) 2_545 2
O3 O3 La 93.3(8) 5_556 2
La O3 La 135.0(10) 2_545 2
Ga3 O3 La 52.0(6) 1_455 2
O2 O3 La 109.6(14) . 2
Ga2 O3 La 89.0(8) . 2
Ga3 O3 La 82.6(7) 2_545 2
O3 O3 La 28.0(8) 2 2
O2 O3 La 141.2(10) 6_556 2
O1 O3 La 78.0(7) . 2
O3 O3 La 57.0(11) 2_556 2
Ga1 O3 La 84.3(8) 1_556 2
Nb O3 La 84.3(8) 1_556 2
La O3 La 81.3(8) 4 2
Ga3 O3 La 49.8(5) 4_664 2
O2 O3 La 51.5(9) 5_666 2
La O3 La 115.2(9) 1_556 2
O2 O3 La 116.6(8) 6 2
Ga2 O3 La 119.3(11) 1_445 2
La O3 La 50.2(5) 4_665 2
Ga3 O3 La 128.3(10) . 2
Ga2 O3 La 114.5(7) 2_545 2
O2 O3 La 33.5(7) 5_665 2
O1 O3 La 107.0(9) 1_445 2
O1 O3 La 94.2(8) 1_556 2
O2 O3 La 33.5(7) 1_455 2
O2 O3 La 167.5(9) 5_656 2
Ga3 O3 O2 47.0(15) 2_546 6_456
Nb O3 O2 68.0(13) . 6_456
Ga1 O3 O2 68.0(13) . 6_456
La O3 O2 172.7(15) . 6_456
O3 O3 O2 117.3(7) 6 6_456
Ga3 O3 O2 70.4(11) 4_665 6_456
O2 O3 O2 108.5(14) 4_665 6_456
O2 O3 O2 81.8(15) 2_546 6_456
O2 O3 O2 58.4(18) 3_545 6_456
O3 O3 O2 26.8(6) 4 6_456
O3 O3 O2 60.2(13) 3 6_456
O3 O3 O2 67.9(8) 6_556 6_456
O1 O3 O2 133.9(13) 2_545 6_456
O3 O3 O2 77.8(16) 5 6_456
Ga2 O3 O2 113.7(10) 2_546 6_456
O2 O3 O2 124.5(13) 2_545 6_456
O3 O3 O2 30.4(11) 5_556 6_456
La O3 O2 102.2(10) 2_545 6_456
Ga3 O3 O2 15.7(6) 1_455 6_456
O2 O3 O2 142.6(9) . 6_456
Ga2 O3 O2 119.1(8) . 6_456
Ga3 O3 O2 105.1(11) 2_545 6_456
O3 O3 O2 73.1(12) 2 6_456
O2 O3 O2 119.9(10) 6_556 6_456
O1 O3 O2 143.7(10) . 6_456
O3 O3 O2 34.0(5) 2_556 6_456
Ga1 O3 O2 44.1(6) 1_556 6_456
Nb O3 O2 44.1(6) 1_556 6_456
La O3 O2 51.7(7) 4 6_456
Ga3 O3 O2 108.9(10) 4_664 6_456
O2 O3 O2 69.7(9) 5_666 6_456
La O3 O2 90.8(8) 1_556 6_456
O2 O3 O2 161.3(11) 6 6_456
Ga2 O3 O2 57.8(7) 1_445 6_456
La O3 O2 111.6(9) 4_665 6_456
Ga3 O3 O2 137.0(8) . 6_456
Ga2 O3 O2 139.1(10) 2_545 6_456
O2 O3 O2 99.7(9) 5_665 6_456
O1 O3 O2 79.1(9) 1_445 6_456
O1 O3 O2 103.8(8) 1_556 6_456
O2 O3 O2 33.6(11) 1_455 6_456
O2 O3 O2 104.1(13) 5_656 6_456
La O3 O2 67.0(7) 2 6_456
Ga3 O3 O3 137.2(13) 2_546 1_554
Nb O3 O3 53.2(11) . 1_554
Ga1 O3 O3 53.2(11) . 1_554
La O3 O3 59.5(9) . 1_554
O3 O3 O3 23.1(19) 6 1_554
Ga3 O3 O3 121.4(8) 4_665 1_554
O2 O3 O3 100.8(12) 4_665 1_554
O2 O3 O3 143.2(13) 2_546 1_554
O2 O3 O3 100.3(11) 3_545 1_554
O3 O3 O3 90.001(4) 4 1_554
O3 O3 O3 90.001(3) 3 1_554
O3 O3 O3 159.2(18) 6_556 1_554
O1 O3 O3 83.6(10) 2_545 1_554
O3 O3 O3 41.4(16) 5 1_554
Ga2 O3 O3 114.6(6) 2_546 1_554
O2 O3 O3 29.7(11) 2_545 1_554
O3 O3 O3 141.9(14) 5_556 1_554
La O3 O3 70.7(5) 2_545 1_554
Ga3 O3 O3 111.5(5) 1_455 1_554
O2 O3 O3 97.2(8) . 1_554
Ga2 O3 O3 109.4(5) . 1_554
Ga3 O3 O3 18.4(7) 2_545 1_554
O3 O3 O3 52.6(11) 2 1_554
O2 O3 O3 121.3(7) 6_556 1_554
O1 O3 O3 61.1(7) . 1_554
O3 O3 O3 130.6(11) 2_556 1_554
Ga1 O3 O3 157.6(7) 1_556 1_554
Nb O3 O3 157.6(7) 1_556 1_554
La O3 O3 73.7(4) 4 1_554
Ga3 O3 O3 30.5(6) 4_664 1_554
O2 O3 O3 120.9(8) 5_666 1_554
La O3 O3 152.4(6) 1_556 1_554
O2 O3 O3 51.4(7) 6 1_554
Ga2 O3 O3 106.8(4) 1_445 1_554
La O3 O3 74.8(4) 4_665 1_554
Ga3 O3 O3 106.4(4) . 1_554
Ga2 O3 O3 39.3(5) 2_545 1_554
O2 O3 O3 51.9(7) 5_665 1_554
O1 O3 O3 64.7(6) 1_445 1_554
O1 O3 O3 129.2(6) 1_556 1_554
O2 O3 O3 96.0(7) 1_455 1_554
O2 O3 O3 116.4(6) 5_656 1_554
La O3 O3 76.0(4) 2 1_554
O2 O3 O3 116.6(6) 6_456 1_554
Ga3 O3 O3 42.8(13) 2_546 1_556
Nb O3 O3 126.8(11) . 1_556
Ga1 O3 O3 126.8(11) . 1_556
La O3 O3 120.5(9) . 1_556
O3 O3 O3 156.9(19) 6 1_556
Ga3 O3 O3 58.6(8) 4_665 1_556
O2 O3 O3 79.2(12) 4_665 1_556
O2 O3 O3 36.8(13) 2_546 1_556
O2 O3 O3 79.7(11) 3_545 1_556
O3 O3 O3 90.000(2) 4 1_556
O3 O3 O3 90.000(3) 3 1_556
O3 O3 O3 20.8(18) 6_556 1_556
O1 O3 O3 96.4(10) 2_545 1_556
O3 O3 O3 138.6(16) 5 1_556
Ga2 O3 O3 65.4(6) 2_546 1_556
O2 O3 O3 150.3(11) 2_545 1_556
O3 O3 O3 38.1(14) 5_556 1_556
La O3 O3 109.3(5) 2_545 1_556
Ga3 O3 O3 68.5(5) 1_455 1_556
O2 O3 O3 82.8(8) . 1_556
Ga2 O3 O3 70.6(5) . 1_556
Ga3 O3 O3 161.6(7) 2_545 1_556
O3 O3 O3 127.4(11) 2 1_556
O2 O3 O3 58.7(7) 6_556 1_556
O1 O3 O3 118.9(7) . 1_556
O3 O3 O3 49.4(11) 2_556 1_556
Ga1 O3 O3 22.4(7) 1_556 1_556
Nb O3 O3 22.4(7) 1_556 1_556
La O3 O3 106.3(4) 4 1_556
Ga3 O3 O3 149.5(5) 4_664 1_556
O2 O3 O3 59.1(8) 5_666 1_556
La O3 O3 27.6(6) 1_556 1_556
O2 O3 O3 128.6(7) 6 1_556
Ga2 O3 O3 73.2(4) 1_445 1_556
La O3 O3 105.2(4) 4_665 1_556
Ga3 O3 O3 73.6(4) . 1_556
Ga2 O3 O3 140.7(5) 2_545 1_556
O2 O3 O3 128.1(7) 5_665 1_556
O1 O3 O3 115.3(6) 1_445 1_556
O1 O3 O3 50.8(6) 1_556 1_556
O2 O3 O3 84.0(7) 1_455 1_556
O2 O3 O3 63.6(6) 5_656 1_556
La O3 O3 104.0(4) 2 1_556
O2 O3 O3 63.4(6) 6_456 1_556
O3 O3 O3 180.000(6) 1_554 1_556
Ga3 O3 Ga3 112.9(18) 2_546 1_454
Nb O3 Ga3 13.1(7) . 1_454
Ga1 O3 Ga3 13.1(7) . 1_454
La O3 Ga3 99.1(9) . 1_454
O3 O3 Ga3 44.1(6) 6 1_454
Ga3 O3 Ga3 98.7(12) 4_665 1_454
O2 O3 Ga3 105.3(12) 4_665 1_454
O2 O3 Ga3 148.3(19) 2_546 1_454
O2 O3 Ga3 88.3(15) 3_545 1_454
O3 O3 Ga3 50.7(4) 4 1_454
O3 O3 Ga3 58.9(7) 3 1_454
O3 O3 Ga3 130.9(11) 6_556 1_454
O1 O3 Ga3 120.8(11) 2_545 1_454
O3 O3 Ga3 25.5(5) 5 1_454
Ga2 O3 Ga3 148.4(11) 2_546 1_454
O2 O3 Ga3 64.7(8) 2_545 1_454
O3 O3 Ga3 104.8(17) 5_556 1_454
La O3 Ga3 88.8(7) 2_545 1_454
Ga3 O3 Ga3 69.1(8) 1_455 1_454
O2 O3 Ga3 130.8(12) . 1_454
Ga2 O3 Ga3 126.0(10) . 1_454
Ga3 O3 Ga3 39.6(4) 2_545 1_454
O3 O3 Ga3 18.7(6) 2 1_454
O2 O3 Ga3 163.7(11) 6_556 1_454
O1 O3 Ga3 87.8(7) . 1_454
O3 O3 Ga3 90.3(14) 2_556 1_454
Ga1 O3 Ga3 115.5(11) 1_556 1_454
Nb O3 Ga3 115.5(11) 1_556 1_454
La O3 Ga3 49.1(5) 4 1_454
Ga3 O3 Ga3 39.2(3) 4_664 1_454
O2 O3 Ga3 97.7(12) 5_666 1_454
La O3 Ga3 160.3(11) 1_556 1_454
O2 O3 Ga3 93.8(8) 6 1_454
Ga2 O3 Ga3 94.6(8) 1_445 1_454
La O3 Ga3 79.3(6) 4_665 1_454
Ga3 O3 Ga3 146.4(9) . 1_454
Ga2 O3 Ga3 78.9(5) 2_545 1_454
O2 O3 Ga3 47.1(7) 5_665 1_454
O1 O3 Ga3 63.8(6) 1_445 1_454
O1 O3 Ga3 138.4(10) 1_556 1_454
O2 O3 Ga3 54.6(7) 1_455 1_454
O2 O3 Ga3 142.1(10) 5_656 1_454
La O3 Ga3 46.4(4) 2 1_454
O2 O3 Ga3 75.6(8) 6_456 1_454
O3 O3 Ga3 42.4(5) 1_554 1_454
O3 O3 Ga3 137.6(5) 1_556 1_454
Ga3 O3 O3 65.2(16) 2_546 3_545
Nb O3 O3 122.8(18) . 3_545
Ga1 O3 O3 122.8(18) . 3_545
La O3 O3 81.9(10) . 3_545
O3 O3 O3 111.0(16) 6 3_545
Ga3 O3 O3 147.5(8) 4_665 3_545
O2 O3 O3 135.5(18) 4_665 3_545
O2 O3 O3 53.6(13) 2_546 3_545
O2 O3 O3 47.5(18) 3_545 3_545
O3 O3 O3 103(3) 4 3_545
O3 O3 O3 163(3) 3 3_545
O3 O3 O3 108.9(15) 6_556 3_545
O1 O3 O3 30.62(19) 2_545 3_545
O3 O3 O3 86.0(7) 5 3_545
Ga2 O3 O3 38.0(4) 2_546 3_545
O2 O3 O3 60.6(11) 2_545 3_545
O3 O3 O3 86.3(7) 5_556 3_545
La O3 O3 22.6(6) 2_545 3_545
Ga3 O3 O3 120.1(15) 1_455 3_545
O2 O3 O3 90.3(11) . 3_545
Ga2 O3 O3 113.3(11) . 3_545
Ga3 O3 O3 78.8(8) 2_545 3_545
O3 O3 O3 130.0(8) 2 3_545
O2 O3 O3 62.0(7) 6_556 3_545
O1 O3 O3 111.6(10) . 3_545
O3 O3 O3 127.9(8) 2_556 3_545
Ga1 O3 O3 104.9(8) 1_556 3_545
Nb O3 O3 104.9(8) 1_556 3_545
La O3 O3 77.0(12) 4 3_545
Ga3 O3 O3 120.1(5) 4_664 3_545
O2 O3 O3 148.3(8) 5_666 3_545
La O3 O3 85.7(6) 1_556 3_545
O2 O3 O3 64.5(6) 6 3_545
Ga2 O3 O3 46.9(9) 1_445 3_545
La O3 O3 143.8(12) 4_665 3_545
Ga3 O3 O3 73.1(6) . 3_545
Ga2 O3 O3 56.8(4) 2_545 3_545
O2 O3 O3 141.2(7) 5_665 3_545
O1 O3 O3 49.8(9) 1_445 3_545
O1 O3 O3 109.0(8) 1_556 3_545
O2 O3 O3 134.0(17) 1_455 3_545
O2 O3 O3 31.1(6) 5_656 3_545
La O3 O3 156.8(12) 2 3_545
O2 O3 O3 104.6(11) 6_456 3_545
O3 O3 O3 90.000(2) 1_554 3_545
O3 O3 O3 90.000(1) 1_556 3_545
Ga3 O3 O3 111.3(9) 1_454 3_545
Ga3 O3 O3 104.7(14) 2_546 4_655
Nb O3 O3 141.4(14) . 4_655
Ga1 O3 O3 141.4(14) . 4_655
La O3 O3 36.3(11) . 4_655
O3 O3 O3 92.3(3) 6 4_655
Ga3 O3 O3 108.1(18) 4_665 4_655
O2 O3 O3 76.8(18) 4_665 4_655
O2 O3 O3 68.7(10) 2_546 4_655
O2 O3 O3 106.4(18) 3_545 4_655
O3 O3 O3 163(3) 4 4_655
O3 O3 O3 137(3) 3 4_655
O3 O3 O3 92.1(2) 6_556 4_655
O1 O3 O3 30.62(19) 2_545 4_655
O3 O3 O3 122.4(8) 5 4_655
Ga2 O3 O3 38.0(4) 2_546 4_655
O2 O3 O3 72.5(8) 2_545 4_655
O3 O3 O3 120.0(8) 5_556 4_655
La O3 O3 73.1(6) 2_545 4_655
Ga3 O3 O3 158.3(6) 1_455 4_655
O2 O3 O3 31.0(11) . 4_655
Ga2 O3 O3 57.1(12) . 4_655
Ga3 O3 O3 96.8(6) 2_545 4_655
O3 O3 O3 136.6(11) 2 4_655
O2 O3 O3 31.5(7) 6_556 4_655
O1 O3 O3 59.7(11) . 4_655
O3 O3 O3 133.9(10) 2_556 4_655
Ga1 O3 O3 111.8(7) 1_556 4_655
Nb O3 O3 111.8(7) 1_556 4_655
La O3 O3 134.1(11) 4 4_655
Ga3 O3 O3 100.7(10) 4_664 4_655
O2 O3 O3 109.2(15) 5_666 4_655
La O3 O3 64.3(7) 1_556 4_655
O2 O3 O3 38.7(7) 6 4_655
Ga2 O3 O3 103.8(9) 1_445 4_655
La O3 O3 86.9(13) 4_665 4_655
Ga3 O3 O3 20.4(6) . 4_655
Ga2 O3 O3 56.8(4) 2_545 4_655
O2 O3 O3 107.5(14) 5_665 4_655
O1 O3 O3 103.0(8) 1_445 4_655
O1 O3 O3 63.5(10) 1_556 4_655
O2 O3 O3 164.5(16) 1_455 4_655
O2 O3 O3 49.0(7) 5_656 4_655
La O3 O3 136.8(14) 2 4_655
O2 O3 O3 150.4(8) 6_456 4_655
O3 O3 O3 90.000(4) 1_554 4_655
O3 O3 O3 90.0 1_556 4_655
Ga3 O3 O3 132.4(5) 1_454 4_655
O3 O3 O3 60.000(1) 3_545 4_655
Ga3 O3 La 26.5(11) 2_546 2_546
Nb O3 La 136.0(18) . 2_546
Ga1 O3 La 136.0(18) . 2_546
La O3 La 114.1(14) . 2_546
O3 O3 La 161(2) 6 2_546
Ga3 O3 La 99.8(8) 4_665 2_546
O2 O3 La 114.3(14) 4_665 2_546
O2 O3 La 13.0(12) 2_546 2_546
O2 O3 La 48.1(11) 3_545 2_546
O3 O3 La 90.4(15) 4 2_546
O3 O3 La 125.1(8) 3 2_546
O3 O3 La 61.7(15) 6_556 2_546
O1 O3 La 66.3(10) 2_545 2_546
O3 O3 La 115.4(15) 5 2_546
Ga2 O3 La 40.7(4) 2_546 2_546
O2 O3 La 110.2(15) 2_545 2_546
O3 O3 La 44.2(5) 5_556 2_546
La O3 La 68.0(7) 2_545 2_546
Ga3 O3 La 86.6(7) 1_455 2_546
O2 O3 La 92.6(11) . 2_546
Ga2 O3 La 97.1(7) . 2_546
Ga3 O3 La 123.6(10) 2_545 2_546
O3 O3 La 143.8(11) 2 2_546
O2 O3 La 53.4(5) 6_556 2_546
O1 O3 La 135.2(11) . 2_546
O3 O3 La 81.1(8) 2_556 2_546
Ga1 O3 La 55.4(4) 1_556 2_546
Nb O3 La 55.4(4) 1_556 2_546
La O3 La 86.4(8) 4 2_546
Ga3 O3 La 169.0(10) 4_664 2_546
O2 O3 La 100.3(8) 5_666 2_546
La O3 La 49.3(4) 1_556 2_546
O2 O3 La 106.3(9) 6 2_546
Ga2 O3 La 41.4(3) 1_445 2_546
La O3 La 142.2(9) 4_665 2_546
Ga3 O3 La 74.1(6) . 2_546
Ga2 O3 La 105.8(9) 2_545 2_546
O2 O3 La 168.9(11) 5_665 2_546
O1 O3 La 79.5(8) 1_445 2_546
O1 O3 La 80.3(6) 1_556 2_546
O2 O3 La 105.7(9) 1_455 2_546
O2 O3 La 31.8(5) 5_656 2_546
La O3 La 137.1(9) 2 2_546
O2 O3 La 73.0(7) 6_456 2_546
O3 O3 La 138.7(4) 1_554 2_546
O3 O3 La 41.3(4) 1_556 2_546
Ga3 O3 La 135.3(10) 1_454 2_546
O3 O3 La 49.8(5) 3_545 2_546
O3 O3 La 78.3(5) 4_655 2_546
Ga3 O3 O2 127.2(16) 2_546 3_655
Nb O3 O2 105.3(16) . 3_655
Ga1 O3 O2 105.3(16) . 3_655
La O3 O2 53.6(10) . 3_655
O3 O3 O2 76.2(16) 6 3_655
Ga3 O3 O2 52.8(11) 4_665 3_655
O2 O3 O2 15.2(12) 4_665 3_655
O2 O3 O2 100.1(14) 2_546 3_655
O2 O3 O2 160.8(19) 3_545 3_655
O3 O3 O2 135(2) 4 3_655
O3 O3 O2 75(2) 3 3_655
O3 O3 O2 67.6(15) 6_556 3_655
O1 O3 O2 92.8(13) 2_545 3_655
O3 O3 O2 131.4(14) 5 3_655
Ga2 O3 O2 89.8(12) 2_546 3_655
O2 O3 O2 106.7(13) 2_545 3_655
O3 O3 O2 118.6(15) 5_556 3_655
La O3 O2 133.3(14) 2_545 3_655
Ga3 O3 O2 111.1(12) 1_455 3_655
O2 O3 O2 31.8(10) . 3_655
Ga2 O3 O2 15.8(5) . 3_655
Ga3 O3 O2 113.7(9) 2_545 3_655
O3 O3 O2 96.2(7) 2 3_655
O2 O3 O2 66.4(11) 6_556 3_655
O1 O3 O2 35.0(7) . 3_655
O3 O3 O2 89.4(7) 2_556 3_655
Ga1 O3 O2 90.7(9) 1_556 3_655
Nb O3 O2 90.7(9) 1_556 3_655
La O3 O2 158.7(12) 4 3_655
Ga3 O3 O2 75.5(8) 4_664 3_655
O2 O3 O2 53.6(7) 5_666 3_655
La O3 O2 64.7(8) 1_556 3_655
O2 O3 O2 74.7(10) 6 3_655
Ga2 O3 O2 154.2(10) 1_445 3_655
La O3 O2 31.8(6) 4_665 3_655
Ga3 O3 O2 50.0(8) . 3_655
Ga2 O3 O2 95.5(9) 2_545 3_655
O2 O3 O2 63.7(7) 5_665 3_655
O1 O3 O2 156.3(12) 1_445 3_655
O1 O3 O2 34.5(7) 1_556 3_655
O2 O3 O2 102.8(16) 1_455 3_655
O2 O3 O2 101.0(14) 5_656 3_655
La O3 O2 78.3(9) 2 3_655
O2 O3 O2 123.2(9) 6_456 3_655
O3 O3 O2 95.3(6) 1_554 3_655
O3 O3 O2 84.7(6) 1_556 3_655
Ga3 O3 O2 110.8(9) 1_454 3_655
O3 O3 O2 122.0(13) 3_545 3_655
O3 O3 O2 62.3(13) 4_655 3_655
La O3 O2 112.9(9) 2_546 3_655
Ga3 O3 O2 101.3(18) 2_546 5_655
Nb O3 O2 104.7(11) . 5_655
Ga1 O3 O2 104.7(11) . 5_655
La O3 O2 53.1(11) . 5_655
O3 O3 O2 75.3(14) 6 5_655
Ga3 O3 O2 158.2(18) 4_665 5_655
O2 O3 O2 120.4(17) 4_665 5_655
O2 O3 O2 86.7(13) 2_546 5_655
O2 O3 O2 74.5(13) 3_545 5_655
O3 O3 O2 114.6(18) 4 5_655
O3 O3 O2 147.0(6) 3 5_655
O3 O3 O2 137.2(14) 6_556 5_655
O1 O3 O2 29.2(9) 2_545 5_655
O3 O3 O2 72.5(8) 5 5_655
Ga2 O3 O2 58.9(9) 2_546 5_655
O2 O3 O2 28.0(8) 2_545 5_655
O3 O3 O2 121.9(9) 5_556 5_655
La O3 O2 29.4(7) 2_545 5_655
Ga3 O3 O2 142.7(13) 1_455 5_655
O2 O3 O2 80.0(13) . 5_655
Ga2 O3 O2 106.7(12) . 5_655
Ga3 O3 O2 52.3(6) 2_545 5_655
O3 O3 O2 107.4(11) 2 5_655
O2 O3 O2 74.4(7) 6_556 5_655
O1 O3 O2 80.5(10) . 5_655
O3 O3 O2 163.2(9) 2_556 5_655
Ga1 O3 O2 141.2(12) 1_556 5_655
Nb O3 O2 141.2(12) 1_556 5_655
La O3 O2 84.1(8) 4 5_655
Ga3 O3 O2 85.0(7) 4_664 5_655
O2 O3 O2 159.0(18) 5_666 5_655
La O3 O2 108.1(11) 1_556 5_655
O2 O3 O2 32.3(7) 6 5_655
Ga2 O3 O2 77.0(9) 1_445 5_655
La O3 O2 111.9(10) 4_665 5_655
Ga3 O3 O2 72.3(9) . 5_655
Ga2 O3 O2 20.1(4) 2_545 5_655
O2 O3 O2 105.2(9) 5_665 5_655
O1 O3 O2 53.6(7) 1_445 5_655
O1 O3 O2 115.6(12) 1_556 5_655
O2 O3 O2 142.1(9) 1_455 5_655
O2 O3 O2 59.4(8) 5_656 5_655
La O3 O2 132.9(8) 2 5_655
O2 O3 O2 131.1(11) 6_456 5_655
O3 O3 O2 57.0(6) 1_554 5_655
O3 O3 O2 123.0(6) 1_556 5_655
Ga3 O3 O2 91.7(6) 1_454 5_655
O3 O3 O2 36.8(6) 3_545 5_655
O3 O3 O2 52.1(7) 4_655 5_655
La O3 O2 85.8(9) 2_546 5_655
O2 O3 O2 105.5(15) 3_655 5_655
Ga3 O3 Ga2 171(2) 2_546 1_554
Nb O3 Ga2 77.8(11) . 1_554
Ga1 O3 Ga2 77.8(11) . 1_554
La O3 Ga2 30.5(6) . 1_554
O3 O3 Ga2 30.4(8) 6 1_554
Ga3 O3 Ga2 92.4(11) 4_665 1_554
O2 O3 Ga2 59.6(12) 4_665 1_554
O2 O3 Ga2 134.2(16) 2_546 1_554
O2 O3 Ga2 141.4(15) 3_545 1_554
O3 O3 Ga2 123.8(9) 4 1_554
O3 O3 Ga2 84.8(14) 3 1_554
O3 O3 Ga2 118.6(18) 6_556 1_554
O1 O3 Ga2 81.8(10) 2_545 1_554
O3 O3 Ga2 84.6(13) 5 1_554
Ga2 O3 Ga2 103.8(11) 2_546 1_554
O2 O3 Ga2 59.0(11) 2_545 1_554
O3 O3 Ga2 166.1(7) 5_556 1_554
La O3 Ga2 99.3(8) 2_545 1_554
Ga3 O3 Ga2 127.8(11) 1_455 1_554
O2 O3 Ga2 57.0(8) . 1_554
Ga2 O3 Ga2 64.8(6) . 1_554
Ga3 O3 Ga2 62.6(5) 2_545 1_554
O3 O3 Ga2 71.1(6) 2 1_554
O2 O3 Ga2 93.1(11) 6_556 1_554
O1 O3 Ga2 16.6(5) . 1_554
O3 O3 Ga2 124.6(10) 2_556 1_554
Ga1 O3 Ga2 139.6(10) 1_556 1_554
Nb O3 Ga2 139.6(10) 1_556 1_554
La O3 Ga2 117.4(7) 4 1_554
Ga3 O3 Ga2 35.9(3) 4_664 1_554
O2 O3 Ga2 92.5(11) 5_666 1_554
La O3 Ga2 111.3(10) 1_556 1_554
O2 O3 Ga2 42.8(6) 6 1_554
Ga2 O3 Ga2 146.5(9) 1_445 1_554
La O3 Ga2 40.5(3) 4_665 1_554
Ga3 O3 Ga2 72.8(7) . 1_554
Ga2 O3 Ga2 53.7(4) 2_545 1_554
O2 O3 Ga2 42.7(6) 5_665 1_554
O1 O3 Ga2 106.7(8) 1_445 1_554
O1 O3 Ga2 84.7(8) 1_556 1_554
O2 O3 Ga2 108.9(11) 1_455 1_554
O2 O3 Ga2 113.6(12) 5_656 1_554
La O3 Ga2 75.8(6) 2 1_554
O2 O3 Ga2 142.3(10) 6_456 1_554
O3 O3 Ga2 44.5(4) 1_554 1_554
O3 O3 Ga2 135.5(4) 1_556 1_554
Ga3 O3 Ga2 74.2(5) 1_454 1_554
O3 O3 Ga2 107.1(7) 3_545 1_554
O3 O3 Ga2 66.2(9) 4_655 1_554
La O3 Ga2 144.4(11) 2_546 1_554
O2 O3 Ga2 51.2(6) 3_655 1_554
O2 O3 Ga2 71.9(8) 5_655 1_554
Ga3 O3 O2 165.6(19) 2_546 4_664
Nb O3 O2 58.9(9) . 4_664
Ga1 O3 O2 58.9(9) . 4_664
La O3 O2 47.2(9) . 4_664
O3 O3 O2 10.5(8) 6 4_664
Ga3 O3 O2 96.5(11) 4_665 4_664
O2 O3 O2 71.6(13) 4_665 4_664
O2 O3 O2 152.1(18) 2_546 4_664
O2 O3 O2 129.5(16) 3_545 4_664
O3 O3 O2 104.5(6) 4 4_664
O3 O3 O2 76.2(9) 3 4_664
O3 O3 O2 131(2) 6_556 4_664
O1 O3 O2 92.3(12) 2_545 4_664
O3 O3 O2 65.9(12) 5 4_664
Ga2 O3 O2 119.3(12) 2_546 4_664
O2 O3 O2 52.7(15) 2_545 4_664
O3 O3 O2 156.3(13) 5_556 4_664
La O3 O2 96.0(8) 2_545 4_664
Ga3 O3 O2 113.9(9) 1_455 4_664
O2 O3 O2 76.9(11) . 4_664
Ga2 O3 O2 82.0(10) . 4_664
Ga3 O3 O2 47.6(6) 2_545 4_664
O3 O3 O2 53.1(8) 2 4_664
O2 O3 O2 112.4(11) 6_556 4_664
O1 O3 O2 35.0(8) . 4_664
O3 O3 O2 120.0(12) 2_556 4_664
Ga1 O3 O2 144.1(11) 1_556 4_664
Nb O3 O2 144.1(11) 1_556 4_664
La O3 O2 98.6(7) 4 4_664
Ga3 O3 O2 17.2(4) 4_664 4_664
O2 O3 O2 96.3(13) 5_666 4_664
La O3 O2 130.3(12) 1_556 4_664
O2 O3 O2 52.3(6) 6 4_664
Ga2 O3 O2 136.0(10) 1_445 4_664
La O3 O2 46.2(7) 4_665 4_664
Ga3 O3 O2 92.4(10) . 4_664
Ga2 O3 O2 54.0(6) 2_545 4_664
O2 O3 O2 31.8(9) 5_665 4_664
O1 O3 O2 93.9(9) 1_445 4_664
O1 O3 O2 101.5(11) 1_556 4_664
O2 O3 O2 94.9(8) 1_455 4_664
O2 O3 O2 127.0(10) 5_656 4_664
La O3 O2 64.4(5) 2 4_664
O2 O3 O2 126.1(10) 6_456 4_664
O3 O3 O2 29.2(7) 1_554 4_664
O3 O3 O2 150.8(7) 1_556 4_664
Ga3 O3 O2 54.4(4) 1_454 4_664
O3 O3 O2 110.8(7) 3_545 4_664
O3 O3 O2 83.5(10) 4_655 4_664
La O3 O2 158.5(10) 2_546 4_664
O2 O3 O2 67.0(7) 3_655 4_664
O2 O3 O2 74.1(7) 5_655 4_664
Ga2 O3 O2 19.9(5) 1_554 4_664
Ga3 O3 O2 46.5(11) 2_546 1_445
Nb O3 O2 104.6(16) . 1_445
Ga1 O3 O2 104.6(16) . 1_445
La O3 O2 109.0(15) . 1_445
O3 O3 O2 118(2) 6 1_445
Ga3 O3 O2 138.7(12) 4_665 1_445
O2 O3 O2 157.9(17) 4_665 1_445
O2 O3 O2 56.1(14) 2_546 1_445
O2 O3 O2 18.8(17) 3_545 1_445
O3 O3 O2 74.4(19) 4 1_445
O3 O3 O2 134.1(19) 3 1_445
O3 O3 O2 105.4(18) 6_556 1_445
O1 O3 O2 59.4(10) 2_545 1_445
O3 O3 O2 72.4(11) 5 1_445
Ga2 O3 O2 59.1(9) 2_546 1_445
O2 O3 O2 71.4(14) 2_545 1_445
O3 O3 O2 65.2(9) 5_556 1_445
La O3 O2 29.4(6) 2_545 1_445
Ga3 O3 O2 92.0(10) 1_455 1_445
O2 O3 O2 117.5(16) . 1_445
Ga2 O3 O2 136.1(12) . 1_445
Ga3 O3 O2 78.4(9) 2_545 1_445
O3 O3 O2 113.5(8) 2 1_445
O2 O3 O2 82.9(8) 6_556 1_445
O1 O3 O2 137.9(12) . 1_445
O3 O3 O2 105.5(6) 2_556 1_445
Ga1 O3 O2 90.4(8) 1_556 1_445
Nb O3 O2 90.4(8) 1_556 1_445
La O3 O2 52.3(7) 4 1_445
Ga3 O3 O2 123.8(10) 4_664 1_445
O2 O3 O2 138.7(9) 5_666 1_445
La O3 O2 93.8(9) 1_556 1_445
O2 O3 O2 89.4(9) 6 1_445
Ga2 O3 O2 19.5(5) 1_445 1_445
La O3 O2 169.1(10) 4_665 1_445
Ga3 O3 O2 98.7(10) . 1_445
Ga2 O3 O2 75.0(8) 2_545 1_445
O2 O3 O2 142.1(8) 5_665 1_445
O1 O3 O2 34.4(7) 1_445 1_445
O1 O3 O2 124.0(10) 1_556 1_445
O2 O3 O2 105.2(13) 1_455 1_445
O2 O3 O2 48.2(12) 5_656 1_445
La O3 O2 132.9(12) 2 1_445
O2 O3 O2 76.9(8) 6_456 1_445
O3 O3 O2 95.3(6) 1_554 1_445
O3 O3 O2 84.7(6) 1_556 1_445
Ga3 O3 O2 96.8(9) 1_454 1_445
O3 O3 O2 28.8(10) 3_545 1_445
O3 O3 O2 88.3(10) 4_655 1_445
La O3 O2 45.5(6) 2_546 1_445
O2 O3 O2 148.7(12) 3_655 1_445
O2 O3 O2 57.7(12) 5_655 1_445
Ga2 O3 O2 128.7(9) 1_554 1_445
O2 O3 O2 123.4(11) 4_664 1_445
Ga3 O3 O1 13.4(10) 2_546 1_446
Nb O3 O1 108.8(17) . 1_446
Ga1 O3 O1 108.8(17) . 1_446
La O3 O1 134.1(16) . 1_446
O3 O3 O1 146(2) 6 1_446
Ga3 O3 O1 105.6(11) 4_665 1_446
O2 O3 O1 134.2(15) 4_665 1_446
O2 O3 O1 40.4(13) 2_546 1_446
O2 O3 O1 24.8(10) 3_545 1_446
O3 O3 O1 64.4(15) 4 1_446
O3 O3 O1 112.8(14) 3 1_446
O3 O3 O1 74.8(15) 6_556 1_446
O1 O3 O1 81.1(11) 2_545 1_446
O3 O3 O1 90.6(16) 5 1_446
Ga2 O3 O1 64.0(7) 2_546 1_446
O2 O3 O1 104.3(16) 2_545 1_446
O3 O3 O1 32.8(7) 5_556 1_446
La O3 O1 62.4(7) 2_545 1_446
Ga3 O3 O1 68.5(7) 1_455 1_446
O2 O3 O1 120.1(12) . 1_446
Ga2 O3 O1 122.2(8) . 1_446
Ga3 O3 O1 106.6(10) 2_545 1_446
O3 O3 O1 117.1(9) 2 1_446
O2 O3 O1 80.6(6) 6_556 1_446
O1 O3 O1 161.4(12) . 1_446
O3 O3 O1 74.3(6) 2_556 1_446
Ga1 O3 O1 57.3(6) 1_556 1_446
Nb O3 O1 57.3(6) 1_556 1_446
La O3 O1 59.5(6) 4 1_446
Ga3 O3 O1 146.2(11) 4_664 1_446
O2 O3 O1 105.5(10) 5_666 1_446
La O3 O1 73.1(6) 1_556 1_446
O2 O3 O1 118.7(9) 6 1_446
Ga2 O3 O1 18.2(4) 1_445 1_446
La O3 O1 157.8(9) 4_665 1_446
Ga3 O3 O1 101.2(7) . 1_446
Ga2 O3 O1 107.7(9) 2_545 1_446
O2 O3 O1 150.3(14) 5_665 1_446
O1 O3 O1 60.3(5) 1_445 1_446
O1 O3 O1 103.4(9) 1_556 1_446
O2 O3 O1 86.4(9) 1_455 1_446
O2 O3 O1 52.8(7) 5_656 1_446
La O3 O1 119.8(10) 2 1_446
O2 O3 O1 53.0(7) 6_456 1_446
O3 O3 O1 125.0(5) 1_554 1_446
O3 O3 O1 55.0(6) 1_556 1_446
Ga3 O3 O1 108.0(9) 1_454 1_446
O3 O3 O1 54.2(8) 3_545 1_446
O3 O3 O1 101.8(7) 4_655 1_446
La O3 O1 27.5(3) 2_546 1_446
O2 O3 O1 137.8(9) 3_655 1_446
O2 O3 O1 89.2(10) 5_655 1_446
Ga2 O3 O1 161.1(10) 1_554 1_446
O2 O3 O1 154.2(11) 4_664 1_446
O2 O3 O1 33.2(5) 1_445 1_446
Ga3 O3 O2 106.7(15) 2_546 3_544
Nb O3 O2 57.0(10) . 3_544
Ga1 O3 O2 57.0(10) . 3_544
La O3 O2 80.0(10) . 3_544
O3 O3 O2 52.5(17) 6 3_544
Ga3 O3 O2 142.2(15) 4_665 3_544
O2 O3 O2 131.3(14) 4_665 3_544
O2 O3 O2 121(2) 2_546 3_544
O2 O3 O2 69.7(11) 3_545 3_544
O3 O3 O2 73.5(11) 4 3_544
O3 O3 O2 102.9(10) 3 3_544
O3 O3 O2 166.3(12) 6_556 3_544
O1 O3 O2 77.7(12) 2_545 3_544
O3 O3 O2 24.1(10) 5 3_544
Ga2 O3 O2 104.6(12) 2_546 3_544
O2 O3 O2 26.4(12) 2_545 3_544
O3 O3 O2 115.3(18) 5_556 3_544
La O3 O2 47.2(7) 2_545 3_544
Ga3 O3 O2 101.6(11) 1_455 3_544
O2 O3 O2 118.4(13) . 3_544
Ga2 O3 O2 137.8(10) . 3_544
Ga3 O3 O2 12.3(6) 2_545 3_544
O3 O3 O2 61.9(8) 2 3_544
O2 O3 O2 123.2(10) 6_556 3_544
O1 O3 O2 90.3(9) . 3_544
O3 O3 O2 127.6(15) 2_556 3_544
Ga1 O3 O2 141.5(12) 1_556 3_544
Nb O3 O2 141.5(12) 1_556 3_544
La O3 O2 48.4(5) 4 3_544
Ga3 O3 O2 57.4(6) 4_664 3_544
O2 O3 O2 141.3(14) 5_666 3_544
La O3 O2 154.9(13) 1_556 3_544
O2 O3 O2 63.5(9) 6 3_544
Ga2 O3 O2 76.3(6) 1_445 3_544
La O3 O2 104.6(6) 4_665 3_544
Ga3 O3 O2 118.7(11) . 3_544
Ga2 O3 O2 42.2(7) 2_545 3_544
O2 O3 O2 77.2(9) 5_665 3_544
O1 O3 O2 34.2(6) 1_445 3_544
O1 O3 O2 156.6(12) 1_556 3_544
O2 O3 O2 94.0(9) 1_455 3_544
O2 O3 O2 100.5(10) 5_656 3_544
La O3 O2 89.8(8) 2 3_544
O2 O3 O2 99.0(11) 6_456 3_544
O3 O3 O2 30.5(5) 1_554 3_544
O3 O3 O2 149.5(5) 1_556 3_544
Ga3 O3 O2 44.0(6) 1_454 3_544
O3 O3 O2 69.6(8) 3_545 3_544
O3 O3 O2 98.4(9) 4_655 3_544
La O3 O2 111.8(8) 2_546 3_544
O2 O3 O2 125.2(10) 3_655 3_544
O2 O3 O2 48.9(5) 5_655 3_544
Ga2 O3 O2 74.0(6) 1_554 3_544
O2 O3 O2 59.8(9) 4_664 3_544
O2 O3 O2 66.4(8) 1_445 3_544
O1 O3 O2 94.4(8) 1_446 3_544
Ga3 O3 O1 122.1(17) 2_546 2
Nb O3 O1 60.1(12) . 2
Ga1 O3 O1 60.1(12) . 2
La O3 O1 89.9(12) . 2
O3 O3 O1 64.2(18) 6 2
Ga3 O3 O1 35.1(7) 4_665 2
O2 O3 O1 38.7(8) 4_665 2
O2 O3 O1 129.0(16) 2_546 2
O2 O3 O1 141(2) 3_545 2
O3 O3 O1 84.8(14) 4 2
O3 O3 O1 25.0(14) 3 2
O3 O3 O1 73.8(17) 6_556 2
O1 O3 O1 141.3(14) 2_545 2
O3 O3 O1 96.0(5) 5 2
Ga2 O3 O1 138.4(12) 2_546 2
O2 O3 O1 115.0(13) 2_545 2
O3 O3 O1 101.2(5) 5_556 2
La O3 O1 156.6(10) 2_545 2
Ga3 O3 O1 68.2(7) 1_455 2
O2 O3 O1 82.8(12) . 2
Ga2 O3 O1 61.3(6) . 2
Ga3 O3 O1 99.5(9) 2_545 2
O3 O3 O1 52.0(9) 2 2
O2 O3 O1 114.0(10) 6_556 2
O1 O3 O1 60.2(7) . 2
O3 O3 O1 59.4(9) 2_556 2
Ga1 O3 O1 80.8(8) 1_556 2
Nb O3 O1 80.8(8) 1_556 2
La O3 O1 109.0(10) 4 2
Ga3 O3 O1 55.8(7) 4_664 2
O2 O3 O1 34.6(8) 5_666 2
La O3 O1 94.2(8) 1_556 2
O2 O3 O1 107.5(9) 6 2
Ga2 O3 O1 141.4(11) 1_445 2
La O3 O1 27.9(4) 4_665 2
Ga3 O3 O1 100.8(8) . 2
Ga2 O3 O1 116.9(9) 2_545 2
O2 O3 O1 34.5(8) 5_665 2
O1 O3 O1 133.8(9) 1_445 2
O1 O3 O1 68.2(7) 1_556 2
O2 O3 O1 54.0(9) 1_455 2
O2 O3 O1 147.3(11) 5_656 2
La O3 O1 27.8(3) 2 2
O2 O3 O1 83.7(7) 6_456 2
O3 O3 O1 86.3(6) 1_554 2
O3 O3 O1 93.7(6) 1_556 2
Ga3 O3 O1 70.5(7) 1_454 2
O3 O3 O1 171.7(13) 3_545 2
O3 O3 O1 112.5(14) 4_655 2
La O3 O1 134.8(8) 2_546 2
O2 O3 O1 51.1(8) 3_655 2
O2 O3 O1 136.5(11) 5_655 2
Ga2 O3 O1 65.2(6) 1_554 2
O2 O3 O1 63.2(8) 4_664 2
O2 O3 O1 159.1(12) 1_445 2
O1 O3 O1 133.6(9) 1_446 2
O2 O3 O1 109.7(9) 3_544 2
Ga3 O3 O2 42.4(11) 2_546 4
Nb O3 O2 80.2(16) . 4
Ga1 O3 O2 80.2(16) . 4
La O3 O2 134.3(13) . 4
O3 O3 O2 113.8(17) 6 4
Ga3 O3 O2 119.7(14) 4_665 4
O2 O3 O2 157.8(18) 4_665 4
O2 O3 O2 71.9(14) 2_546 4
O2 O3 O2 13.2(16) 3_545 4
O3 O3 O2 43.9(18) 4 4
O3 O3 O2 103.6(18) 3 4
O3 O3 O2 101.8(15) 6_556 4
O1 O3 O2 89.6(9) 2_545 4
O3 O3 O2 58.0(14) 5 4
Ga2 O3 O2 86.9(8) 2_546 4
O2 O3 O2 83.2(13) 2_545 4
O3 O3 O2 51.1(12) 5_556 4
La O3 O2 52.3(7) 2_545 4
Ga3 O3 O2 63.6(9) 1_455 4
O2 O3 O2 146.9(13) . 4
Ga2 O3 O2 154.7(9) . 4
Ga3 O3 O2 76.9(9) 2_545 4
O3 O3 O2 89.2(6) 2 4
O2 O3 O2 108.7(8) 6_556 4
O1 O3 O2 155.6(11) . 4
O3 O3 O2 82.9(6) 2_556 4
Ga1 O3 O2 79.0(8) 1_556 4
Nb O3 O2 79.0(8) 1_556 4
La O3 O2 27.5(6) 4 4
Ga3 O3 O2 113.6(10) 4_664 4
O2 O3 O2 119.1(11) 5_666 4
La O3 O2 105.7(8) 1_556 4
O2 O3 O2 113.1(9) 6 4
Ga2 O3 O2 18.4(4) 1_445 4
La O3 O2 152.8(11) 4_665 4
Ga3 O3 O2 127.3(8) . 4
Ga2 O3 O2 93.4(8) 2_545 4
O2 O3 O2 122.9(10) 5_665 4
O1 O3 O2 33.6(6) 1_445 4
O1 O3 O2 135.2(9) 1_556 4
O2 O3 O2 74.9(13) 1_455 4
O2 O3 O2 75.3(10) 5_656 4
La O3 O2 103.2(9) 2 4
O2 O3 O2 49.9(5) 6_456 4
O3 O3 O2 95.2(6) 1_554 4
O3 O3 O2 84.8(6) 1_556 4
Ga3 O3 O2 76.6(8) 1_454 4
O3 O3 O2 59.1(9) 3_545 4
O3 O3 O2 118.9(9) 4_655 4
La O3 O2 58.9(5) 2_546 4
O2 O3 O2 169.4(11) 3_655 4
O2 O3 O2 81.3(10) 5_655 4
Ga2 O3 O2 139.4(8) 1_554 4
O2 O3 O2 123.2(11) 4_664 4
O2 O3 O2 30.5(6) 1_445 4
O1 O3 O2 32.7(5) 1_446 4
O2 O3 O2 65.4(6) 3_544 4
O1 O3 O2 128.6(10) 2 4
Ga3 O3 La 99.1(17) 2_546 4_655
Nb O3 La 129.6(13) . 4_655
Ga1 O3 La 129.6(13) . 4_655
La O3 La 43.2(9) . 4_655
O3 O3 La 88.7(9) 6 4_655
Ga3 O3 La 133.5(15) 4_665 4_655
O2 O3 La 100.7(15) 4_665 4_655
O2 O3 La 70.9(12) 2_546 4_655
O2 O3 La 87.0(17) 3_545 4_655
O3 O3 La 139(2) 4 4_655
O3 O3 La 156.1(18) 3 4_655
O3 O3 La 111.7(7) 6_556 4_655
O1 O3 La 9.9(6) 2_545 4_655
O3 O3 La 100.1(8) 5 4_655
Ga2 O3 La 38.1(5) 2_546 4_655
O2 O3 La 52.6(9) 2_545 4_655
O3 O3 La 119.4(5) 5_556 4_655
La O3 La 48.2(6) 2_545 4_655
Ga3 O3 La 159.4(11) 1_455 4_655
O2 O3 La 55.8(10) . 4_655
Ga2 O3 La 82.3(9) . 4_655
Ga3 O3 La 77.9(7) 2_545 4_655
O3 O3 La 129.9(13) 2 4_655
O2 O3 La 47.6(7) 6_556 4_655
O1 O3 La 72.6(7) . 4_655
O3 O3 La 152.0(14) 2_556 4_655
Ga1 O3 La 124.7(9) 1_556 4_655
Nb O3 La 124.7(9) 1_556 4_655
La O3 La 108.9(8) 4 4_655
Ga3 O3 La 98.7(7) 4_664 4_655
O2 O3 La 134.6(12) 5_666 4_655
La O3 La 82.2(8) 1_556 4_655
O2 O3 La 30.8(6) 6 4_655
Ga2 O3 La 86.4(7) 1_445 4_655
La O3 La 104.4(9) 4_665 4_655
Ga3 O3 La 44.9(4) . 4_655
Ga2 O3 La 38.5(4) 2_545 4_655
O2 O3 La 113.8(10) 5_665 4_655
O1 O3 La 77.7(6) 1_445 4_655
O1 O3 La 88.2(8) 1_556 4_655
O2 O3 La 169.7(12) 1_455 4_655
O2 O3 La 44.0(7) 5_656 4_655
La O3 La 147.2(8) 2 4_655
O2 O3 La 143.7(9) 6_456 4_655
O3 O3 La 77.3(3) 1_554 4_655
O3 O3 La 102.7(3) 1_556 4_655
Ga3 O3 La 117.2(6) 1_454 4_655
O3 O3 La 39.6(4) 3_545 4_655
O3 O3 La 25.4(4) 4_655 4_655
La O3 La 75.6(6) 2_546 4_655
O2 O3 La 85.7(10) 3_655 4_655
O2 O3 La 27.7(6) 5_655 4_655
Ga2 O3 La 71.9(6) 1_554 4_655
O2 O3 La 83.1(7) 4_664 4_655
O2 O3 La 68.1(8) 1_445 4_655
O1 O3 La 91.1(7) 1_446 4_655
O2 O3 La 76.3(9) 3_544 4_655
O1 O3 La 132.2(9) 2 4_655
O2 O3 La 97.8(7) 4 4_655
Ga3 O3 O2 94.1(18) 2_546 6_455
Nb O3 O2 21.8(11) . 6_455
Ga1 O3 O2 21.8(11) . 6_455
La O3 O2 115.9(10) . 6_455
O3 O3 O2 62.6(8) 6 6_455
Ga3 O3 O2 101.0(13) 4_665 6_455
O2 O3 O2 118.5(13) 4_665 6_455
O2 O3 O2 129.9(17) 2_546 6_455
O2 O3 O2 71.5(17) 3_545 6_455
O3 O3 O2 33.4(6) 4 6_455
O3 O3 O2 62.4(12) 3 6_455
O3 O3 O2 123.5(6) 6_556 6_455
O1 O3 O2 122.7(11) 2_545 6_455
O3 O3 O2 22.6(9) 5 6_455
Ga2 O3 O2 141.1(11) 2_546 6_455
O2 O3 O2 72.0(11) 2_545 6_455
O3 O3 O2 87.3(17) 5_556 6_455
La O3 O2 83.0(9) 2_545 6_455
Ga3 O3 O2 56.9(8) 1_455 6_455
O2 O3 O2 149.7(9) . 6_455
Ga2 O3 O2 140.9(9) . 6_455
Ga3 O3 O2 47.6(7) 2_545 6_455
O3 O3 O2 30.8(5) 2 6_455
O2 O3 O2 165.5(11) 6_556 6_455
O1 O3 O2 106.6(7) . 6_455
O3 O3 O2 81.7(12) 2_556 6_455
Ga1 O3 O2 102.8(11) 1_556 6_455
Nb O3 O2 102.8(11) 1_556 6_455
La O3 O2 31.8(6) 4 6_455
Ga3 O3 O2 58.0(6) 4_664 6_455
O2 O3 O2 99.9(10) 5_666 6_455
La O3 O2 150.5(11) 1_556 6_455
O2 O3 O2 106.4(9) 6 6_455
Ga2 O3 O2 77.4(8) 1_445 6_455
La O3 O2 95.2(7) 4_665 6_455
Ga3 O3 O2 163.1(9) . 6_455
Ga2 O3 O2 87.6(6) 2_545 6_455
O2 O3 O2 63.9(8) 5_665 6_455
O1 O3 O2 53.8(7) 1_445 6_455
O1 O3 O2 146.6(9) 1_556 6_455
O2 O3 O2 47.4(11) 1_455 6_455
O2 O3 O2 131.1(12) 5_656 6_455
La O3 O2 53.2(6) 2 6_455
O2 O3 O2 59.8(8) 6_456 6_455
O3 O3 O2 56.7(6) 1_554 6_455
O3 O3 O2 123.3(6) 1_556 6_455
Ga3 O3 O2 18.9(4) 1_454 6_455
O3 O3 O2 103.6(10) 3_545 6_455
O3 O3 O2 144.3(6) 4_655 6_455
La O3 O2 117.0(9) 2_546 6_455
O2 O3 O2 127.0(8) 3_655 6_455
O2 O3 O2 95.0(11) 5_655 6_455
Ga2 O3 O2 92.9(6) 1_554 6_455
O2 O3 O2 73.0(7) 4_664 6_455
O2 O3 O2 83.0(9) 1_445 6_455
O1 O3 O2 89.5(9) 1_446 6_455
O2 O3 O2 46.6(11) 3_544 6_455
O1 O3 O2 80.5(7) 2 6_455
O2 O3 O2 59.0(7) 4 6_455
La O3 O2 122.7(7) 4_655 6_455
Ga3 O3 Ga2 106.5(15) 2_546 2_556
Nb O3 Ga2 72.8(13) . 2_556
Ga1 O3 Ga2 72.8(13) . 2_556
La O3 Ga2 99.1(13) . 2_556
O3 O3 Ga2 82.4(19) 6 2_556
Ga3 O3 Ga2 16.8(5) 4_665 2_556
O2 O3 Ga2 35.3(9) 4_665 2_556
O2 O3 Ga2 111.0(14) 2_546 2_556
O2 O3 Ga2 133.8(18) 3_545 2_556
O3 O3 Ga2 84.9(14) 4 2_556
O3 O3 Ga2 28.5(13) 3 2_556
O3 O3 Ga2 55.6(15) 6_556 2_556
O1 O3 Ga2 142.4(14) 2_545 2_556
O3 O3 Ga2 109.7(4) 5 2_556
Ga2 O3 Ga2 126.4(10) 2_546 2_556
O2 O3 Ga2 133.0(13) 2_545 2_556
O3 O3 Ga2 86.6(5) 5_556 2_556
La O3 Ga2 173.5(11) 2_545 2_556
Ga3 O3 Ga2 61.6(6) 1_455 2_556
O2 O3 Ga2 80.8(11) . 2_556
Ga2 O3 Ga2 55.2(5) . 2_556
Ga3 O3 Ga2 117.2(9) 2_545 2_556
O3 O3 Ga2 66.1(10) 2 2_556
O2 O3 Ga2 103.3(8) 6_556 2_556
O1 O3 Ga2 70.7(7) . 2_556
O3 O3 Ga2 45.8(7) 2_556 2_556
Ga1 O3 Ga2 63.5(6) 1_556 2_556
Nb O3 Ga2 63.5(6) 1_556 2_556
La O3 Ga2 113.8(10) 4 2_556
Ga3 O3 Ga2 74.1(7) 4_664 2_556
O2 O3 Ga2 16.3(6) 5_666 2_556
La O3 Ga2 78.0(6) 1_556 2_556
O2 O3 Ga2 119.2(9) 6 2_556
Ga2 O3 Ga2 131.8(9) 1_445 2_556
La O3 Ga2 39.2(4) 4_665 2_556
Ga3 O3 Ga2 95.3(7) . 2_556
Ga2 O3 Ga2 133.0(9) 2_545 2_556
O2 O3 Ga2 52.8(8) 5_665 2_556
O1 O3 Ga2 143.7(11) 1_445 2_556
O1 O3 Ga2 56.0(5) 1_556 2_556
O2 O3 Ga2 52.9(9) 1_455 2_556
O2 O3 Ga2 132.6(8) 5_656 2_556
La O3 Ga2 38.6(4) 2 2_556
O2 O3 Ga2 75.7(6) 6_456 2_556
O3 O3 Ga2 104.6(3) 1_554 2_556
O3 O3 Ga2 75.4(3) 1_556 2_556
Ga3 O3 Ga2 84.7(7) 1_454 2_556
O3 O3 Ga2 163.6(6) 3_545 2_556
O3 O3 Ga2 111.8(13) 4_655 2_556
La O3 Ga2 116.5(6) 2_546 2_556
O2 O3 Ga2 50.4(8) 3_655 2_556
O2 O3 Ga2 151.1(11) 5_655 2_556
Ga2 O3 Ga2 79.5(6) 1_554 2_556
O2 O3 Ga2 80.7(7) 4_664 2_556
O2 O3 Ga2 151.2(10) 1_445 2_556
O1 O3 Ga2 119.2(8) 1_446 2_556
O2 O3 Ga2 126.7(9) 3_544 2_556
O1 O3 Ga2 18.3(5) 2 2_556
O2 O3 Ga2 125.2(9) 4 2_556
La O3 Ga2 136.1(10) 4_655 2_556
O2 O3 Ga2 90.7(7) 6_455 2_556
Ga3 O3 O1 48.0(11) 2_546 2_546
Nb O3 O1 156.4(17) . 2_546
Ga1 O3 O1 156.4(17) . 2_546
La O3 O1 97.7(13) . 2_546
O3 O3 O1 154.1(6) 6 2_546
Ga3 O3 O1 85.3(8) 4_665 2_546
O2 O3 O1 89.5(13) 4_665 2_546
O2 O3 O1 13.5(12) 2_546 2_546
O2 O3 O1 74.2(13) 3_545 2_546
O3 O3 O1 111.4(11) 4 2_546
O3 O3 O1 121.6(6) 3 2_546
O3 O3 O1 47.5(12) 6_556 2_546
O1 O3 O1 63.9(9) 2_545 2_546
O3 O3 O1 141.0(13) 5 2_546
Ga2 O3 O1 32.9(4) 2_546 2_546
O2 O3 O1 119.1(13) 2_545 2_546
O3 O3 O1 58.1(9) 5_556 2_546
La O3 O1 84.4(8) 2_545 2_546
Ga3 O3 O1 97.8(7) 1_455 2_546
O2 O3 O1 68.3(9) . 2_546
Ga2 O3 O1 71.0(6) . 2_546
Ga3 O3 O1 140.9(11) 2_545 2_546
O3 O3 O1 159.5(16) 2 2_546
O2 O3 O1 31.9(6) 6_556 2_546
O1 O3 O1 111.4(10) . 2_546
O3 O3 O1 81.7(10) 2_556 2_546
Ga1 O3 O1 54.2(5) 1_556 2_546
Nb O3 O1 54.2(5) 1_556 2_546
La O3 O1 112.5(8) 4 2_546
Ga3 O3 O1 160.0(12) 4_664 2_546
O2 O3 O1 86.1(7) 5_666 2_546
La O3 O1 25.1(3) 1_556 2_546
O2 O3 O1 98.7(10) 6 2_546
Ga2 O3 O1 67.6(5) 1_445 2_546
La O3 O1 117.0(8) 4_665 2_546
Ga3 O3 O1 51.8(4) . 2_546
Ga2 O3 O1 108.2(9) 2_545 2_546
O2 O3 O1 148.9(11) 5_665 2_546
O1 O3 O1 103.3(9) 1_445 2_546
O1 O3 O1 55.2(4) 1_556 2_546
O2 O3 O1 115.2(9) 1_455 2_546
O2 O3 O1 32.4(5) 5_656 2_546
La O3 O1 135.7(8) 2 2_546
O2 O3 O1 88.3(8) 6_456 2_546
O3 O3 O1 147.5(5) 1_554 2_546
O3 O3 O1 32.5(5) 1_556 2_546
Ga3 O3 O1 160.8(10) 1_454 2_546
O3 O3 O1 62.3(4) 3_545 2_546
O3 O3 O1 62.3(4) 4_655 2_546
La O3 O1 26.23(18) 2_546 2_546
O2 O3 O1 86.7(8) 3_655 2_546
O2 O3 O1 91.2(9) 5_655 2_546
Ga2 O3 O1 124.5(9) 1_554 2_546
O2 O3 O1 144.1(11) 4_664 2_546
O2 O3 O1 68.9(7) 1_445 2_546
O1 O3 O1 53.0(4) 1_446 2_546
O2 O3 O1 131.6(10) 3_544 2_546
O1 O3 O1 118.7(9) 2 2_546
O2 O3 O1 85.1(6) 4 2_546
La O3 O1 70.5(6) 4_655 2_546
O2 O3 O1 142.0(10) 6_455 2_546
Ga2 O3 O1 101.6(6) 2_556 2_546
Ga3 O3 La 17.6(11) 2_546 4_556
Nb O3 La 95.1(15) . 4_556
Ga1 O3 La 95.1(15) . 4_556
La O3 La 157.7(15) . 4_556
O3 O3 La 143.7(6) 6 4_556
Ga3 O3 La 82.8(9) 4_665 4_556
O2 O3 La 118.0(14) 4_665 4_556
O2 O3 La 53.3(12) 2_546 4_556
O2 O3 La 42.0(12) 3_545 4_556
O3 O3 La 49.3(9) 4 4_556
O3 O3 La 87.2(11) 3 4_556
O3 O3 La 60.9(11) 6_556 4_556
O1 O3 La 106.4(12) 2_545 4_556
O3 O3 La 92.2(18) 5 4_556
Ga2 O3 La 84.3(7) 2_546 4_556
O2 O3 La 124.0(16) 2_545 4_556
O3 O3 La 9.8(9) 5_556 4_556
La O3 La 86.1(8) 2_545 4_556
Ga3 O3 La 43.9(5) 1_455 4_556
O2 O3 La 128.0(10) . 4_556
Ga2 O3 La 116.3(7) . 4_556
Ga3 O3 La 116.3(10) 2_545 4_556
O3 O3 La 101.4(12) 2 4_556
O2 O3 La 93.8(7) 6_556 4_556
O1 O3 La 162.9(10) . 4_556
O3 O3 La 48.8(5) 2_556 4_556
Ga1 O3 La 37.8(4) 1_556 4_556
Nb O3 La 37.8(4) 1_556 4_556
La O3 La 59.7(6) 4 4_556
Ga3 O3 La 137.0(11) 4_664 4_556
O2 O3 La 82.6(9) 5_666 4_556
La O3 La 72.5(5) 1_556 4_556
O2 O3 La 144.8(9) 6 4_556
Ga2 O3 La 38.0(3) 1_445 4_556
La O3 La 133.7(9) 4_665 4_556
Ga3 O3 La 113.7(6) . 4_556
Ga2 O3 La 131.5(9) 2_545 4_556
O2 O3 La 129.0(13) 5_665 4_556
O1 O3 La 74.8(8) 1_445 4_556
O1 O3 La 96.7(6) 1_556 4_556
O2 O3 La 62.8(7) 1_455 4_556
O2 O3 La 74.6(7) 5_656 4_556
La O3 La 95.9(8) 2 4_556
O2 O3 La 29.5(6) 6_456 4_556
O3 O3 La 133.4(4) 1_554 4_556
O3 O3 La 46.6(4) 1_556 4_556
Ga3 O3 La 99.7(8) 1_454 4_556
O3 O3 La 80.2(9) 3_545 4_556
O3 O3 La 121.8(6) 4_655 4_556
La O3 La 43.6(3) 2_546 4_556
O2 O3 La 128.4(9) 3_655 4_556
O2 O3 La 114.4(10) 5_655 4_556
Ga2 O3 La 171.7(10) 1_554 4_556
O2 O3 La 153.8(10) 4_664 4_556
O2 O3 La 56.9(6) 1_445 4_556
O1 O3 La 26.0(3) 1_446 4_556
O2 O3 La 105.8(8) 3_544 4_556
O1 O3 La 107.7(8) 2 4_556
O2 O3 La 41.3(5) 4 4_556
La O3 La 116.3(8) 4_655 4_556
O2 O3 La 81.4(8) 6_455 4_556
Ga2 O3 La 94.5(6) 2_556 4_556
O1 O3 La 62.0(4) 2_546 4_556
Ga3 O3 Ga2 88.5(14) 2_546 1_444
Nb O3 Ga2 65.6(11) . 1_444
Ga1 O3 Ga2 65.6(11) . 1_444
La O3 Ga2 92.2(10) . 1_444
O3 O3 Ga2 70.9(16) 6 1_444
Ga3 O3 Ga2 149.8(15) 4_665 1_444
O2 O3 Ga2 149.8(14) 4_665 1_444
O2 O3 Ga2 104.3(17) 2_546 1_444
O2 O3 Ga2 51.4(11) 3_545 1_444
O3 O3 Ga2 66.6(14) 4 1_444
O3 O3 Ga2 110.9(12) 3 1_444
O3 O3 Ga2 149.9(18) 6_556 1_444
O1 O3 Ga2 74.1(9) 2_545 1_444
O3 O3 Ga2 28.7(5) 5 1_444
Ga2 O3 Ga2 95.1(9) 2_546 1_444
O2 O3 Ga2 36.8(10) 2_545 1_444
O3 O3 Ga2 99.1(15) 5_556 1_444
La O3 Ga2 35.1(4) 2_545 1_444
Ga3 O3 Ga2 95.5(9) 1_455 1_444
O2 O3 Ga2 127.5(12) . 1_444
Ga2 O3 Ga2 152.0(10) . 1_444
Ga3 O3 Ga2 30.7(4) 2_545 1_444
O3 O3 Ga2 72.6(6) 2 1_444
O2 O3 Ga2 117.7(9) 6_556 1_444
O1 O3 Ga2 107.5(8) . 1_444
O3 O3 Ga2 121.5(9) 2_556 1_444
Ga1 O3 Ga2 126.7(10) 1_556 1_444
Nb O3 Ga2 126.7(10) 1_556 1_444
La O3 Ga2 37.1(3) 4 1_444
Ga3 O3 Ga2 75.2(5) 4_664 1_444
O2 O3 Ga2 148.7(14) 5_666 1_444
La O3 Ga2 141.5(10) 1_556 1_444
O2 O3 Ga2 72.8(6) 6 1_444
Ga2 O3 Ga2 57.8(5) 1_445 1_444
La O3 Ga2 122.8(6) 4_665 1_444
Ga3 O3 Ga2 120.8(9) . 1_444
Ga2 O3 Ga2 50.5(4) 2_545 1_444
O2 O3 Ga2 93.9(7) 5_665 1_444
O1 O3 Ga2 15.7(5) 1_445 1_444
O1 O3 Ga2 164.1(11) 1_556 1_444
O2 O3 Ga2 93.8(10) 1_455 1_444
O2 O3 Ga2 88.3(9) 5_656 1_444
La O3 Ga2 99.9(7) 2 1_444
O2 O3 Ga2 88.6(8) 6_456 1_444
O3 O3 Ga2 48.9(4) 1_554 1_444
O3 O3 Ga2 131.1(4) 1_556 1_444
Ga3 O3 Ga2 53.9(4) 1_454 1_444
O3 O3 Ga2 57.4(7) 3_545 1_444
O3 O3 Ga2 100.9(6) 4_655 1_444
La O3 Ga2 94.2(7) 2_546 1_444
O2 O3 Ga2 142.4(9) 3_655 1_444
O2 O3 Ga2 48.8(6) 5_655 1_444
Ga2 O3 Ga2 91.5(5) 1_554 1_444
O2 O3 Ga2 78.2(7) 4_664 1_444
O2 O3 Ga2 48.7(6) 1_445 1_444
O1 O3 Ga2 76.0(7) 1_446 1_444
O2 O3 Ga2 18.5(4) 3_544 1_444
O1 O3 Ga2 124.0(8) 2 1_444
O2 O3 Ga2 48.1(6) 4 1_444
La O3 Ga2 75.9(5) 4_655 1_444
O2 O3 Ga2 48.9(6) 6_455 1_444
Ga2 O3 Ga2 138.4(9) 2_556 1_444
O1 O3 Ga2 116.4(8) 2_546 1_444
La O3 Ga2 89.3(7) 4_556 1_444
Ga3 O3 O1 63.6(14) 2_546 2_445
Nb O3 O1 47.4(12) . 2_445
Ga1 O3 O1 47.4(12) . 2_445
La O3 O1 145.9(12) . 2_445
O3 O3 O1 93.8(7) 6 2_445
Ga3 O3 O1 94.0(13) 4_665 2_445
O2 O3 O1 127.4(13) 4_665 2_445
O2 O3 O1 100.7(16) 2_546 2_445
O2 O3 O1 51.0(14) 3_545 2_445
O3 O3 O1 7.4(12) 4 2_445
O3 O3 O1 66.6(13) 3 2_445
O3 O3 O1 99.5(7) 6_556 2_445
O1 O3 O1 125.2(12) 2_545 2_445
O3 O3 O1 46.3(14) 5 2_445
Ga2 O3 O1 124.0(11) 2_546 2_445
O2 O3 O1 93.6(12) 2_545 2_445
O3 O3 O1 56.2(14) 5_556 2_445
La O3 O1 83.2(9) 2_545 2_445
Ga3 O3 O1 36.0(5) 1_455 2_445
O2 O3 O1 172.7(14) . 2_445
Ga2 O3 O1 145.9(11) . 2_445
Ga3 O3 O1 73.6(8) 2_545 2_445
O3 O3 O1 55.5(8) 2 2_445
O2 O3 O1 142.0(9) 6_556 2_445
O1 O3 O1 136.2(9) . 2_445
O3 O3 O1 62.1(8) 2_556 2_445
Ga1 O3 O1 75.5(8) 1_556 2_445
Nb O3 O1 75.5(8) 1_556 2_445
La O3 O1 23.1(4) 4 2_445
Ga3 O3 O1 88.4(9) 4_664 2_445
O2 O3 O1 93.0(12) 5_666 2_445
La O3 O1 120.9(9) 1_556 2_445
O2 O3 O1 131.0(9) 6 2_445
Ga2 O3 O1 54.8(6) 1_445 2_445
La O3 O1 115.1(9) 4_665 2_445
Ga3 O3 O1 162.7(9) . 2_445
Ga2 O3 O1 109.0(8) 2_545 2_445
O2 O3 O1 89.1(11) 5_665 2_445
O1 O3 O1 54.1(6) 1_445 2_445
O1 O3 O1 134.5(8) 1_556 2_445
O2 O3 O1 39.3(7) 1_455 2_445
O2 O3 O1 112.2(11) 5_656 2_445
La O3 O1 65.2(6) 2 2_445
O2 O3 O1 31.6(6) 6_456 2_445
O3 O3 O1 86.6(5) 1_554 2_445
O3 O3 O1 93.4(5) 1_556 2_445
Ga3 O3 O1 49.8(6) 1_454 2_445
O3 O3 O1 96.0(12) 3_545 2_445
O3 O3 O1 155.8(12) 4_655 2_445
La O3 O1 88.6(7) 2_546 2_445
O2 O3 O1 141.8(12) 3_655 2_445
O2 O3 O1 107.3(9) 5_655 2_445
Ga2 O3 O1 124.0(8) 1_554 2_445
O2 O3 O1 104.2(8) 4_664 2_445
O2 O3 O1 68.2(8) 1_445 2_445
O1 O3 O1 61.7(7) 1_446 2_445
O2 O3 O1 67.6(8) 3_544 2_445
O1 O3 O1 91.2(8) 2 2_445
O2 O3 O1 38.0(6) 4 2_445
La O3 O1 131.4(8) 4_655 2_445
O2 O3 O1 31.4(7) 6_455 2_445
Ga2 O3 O1 92.2(7) 2_556 2_445
O1 O3 O1 111.4(8) 2_546 2_445
La O3 O1 50.0(6) 4_556 2_445
Ga2 O3 O1 59.6(6) 1_444 2_445
Ga3 O3 O3 116(2) 2_546 4_554
Nb O3 O3 30.9(7) . 4_554
Ga1 O3 O3 30.9(7) . 4_554
La O3 O3 88.0(7) . 4_554
O3 O3 O3 39.6(13) 6 4_554
Ga3 O3 O3 115.4(14) 4_665 4_554
O2 O3 O3 113.9(12) 4_665 4_554
O2 O3 O3 143(2) 2_546 4_554
O2 O3 O3 83.9(17) 3_545 4_554
O3 O3 O3 61.4(8) 4 4_554
O3 O3 O3 76.2(3) 3 4_554
O3 O3 O3 148.7(14) 6_556 4_554
O1 O3 O3 102.9(12) 2_545 4_554
O3 O3 O3 16.6(7) 5 4_554
Ga2 O3 O3 131.3(13) 2_546 4_554
O2 O3 O3 47.0(10) 2_545 4_554
O3 O3 O3 114(2) 5_556 4_554
La O3 O3 73.4(9) 2_545 4_554
Ga3 O3 O3 84.5(11) 1_455 4_554
O2 O3 O3 124.9(11) . 4_554
Ga2 O3 O3 130.5(11) . 4_554
Ga3 O3 O3 21.7(5) 2_545 4_554
O3 O3 O3 35.1(10) 2 4_554
O2 O3 O3 147.0(12) 6_556 4_554
O1 O3 O3 84.7(8) . 4_554
O3 O3 O3 107.4(17) 2_556 4_554
Ga1 O3 O3 130.9(14) 1_556 4_554
Nb O3 O3 130.9(14) 1_556 4_554
La O3 O3 48.9(8) 4 4_554
Ga3 O3 O3 39.3(3) 4_664 4_554
O2 O3 O3 114.5(14) 5_666 4_554
La O3 O3 178.2(13) 1_556 4_554
O2 O3 O3 78.6(8) 6 4_554
Ga2 O3 O3 90.7(11) 1_445 4_554
La O3 O3 86.1(7) 4_665 4_554
Ga3 O3 O3 134.8(10) . 4_554
Ga2 O3 O3 61.6(6) 2_545 4_554
O2 O3 O3 54.8(7) 5_665 4_554
O1 O3 O3 52.9(9) 1_445 4_554
O1 O3 O3 148.1(12) 1_556 4_554
O2 O3 O3 71.8(9) 1_455 4_554
O2 O3 O3 127.1(12) 5_656 4_554
La O3 O3 63.0(6) 2 4_554
O2 O3 O3 88.0(11) 6_456 4_554
O3 O3 O3 28.6(8) 1_554 4_554
O3 O3 O3 151.4(8) 1_556 4_554
Ga3 O3 O3 17.9(4) 1_454 4_554
O3 O3 O3 96.0(12) 3_545 4_554
O3 O3 O3 117.2(8) 4_655 4_554
La O3 O3 131.5(13) 2_546 4_554
O2 O3 O3 114.8(9) 3_655 4_554
O2 O3 O3 73.8(7) 5_655 4_554
Ga2 O3 O3 68.9(5) 1_554 4_554
O2 O3 O3 49.7(6) 4_664 4_554
O2 O3 O3 87.3(12) 1_445 4_554
O1 O3 O3 107.2(12) 1_446 4_554
O2 O3 O3 26.8(8) 3_544 4_554
O1 O3 O3 84.3(9) 2 4_554
O2 O3 O3 74.6(11) 4 4_554
La O3 O3 99.6(8) 4_655 4_554
O2 O3 O3 28.3(7) 6_455 4_554
Ga2 O3 O3 100.3(9) 2_556 4_554
O1 O3 O3 156.2(12) 2_546 4_554
La O3 O3 107.0(12) 4_556 4_554
Ga2 O3 O3 39.9(7) 1_444 4_554
O1 O3 O3 58.2(10) 2_445 4_554
Ga3 O3 O3 139(2) 2_546 3_554
Nb O3 O3 30.9(7) . 3_554
Ga1 O3 O3 30.9(7) . 3_554
La O3 O3 74.9(10) . 3_554
O3 O3 O3 18.4(8) 6 3_554
Ga3 O3 O3 95.2(14) 4_665 3_554
O2 O3 O3 86.3(14) 4_665 3_554
O2 O3 O3 170(2) 2_546 3_554
O2 O3 O3 111.3(14) 3_545 3_554
O3 O3 O3 76.2(3) 4 3_554
O3 O3 O3 61.4(8) 3 3_554
O3 O3 O3 134(2) 6_556 3_554
O1 O3 O3 111.4(12) 2_545 3_554
O3 O3 O3 43.9(11) 5 3_554
Ga2 O3 O3 142.2(13) 2_546 3_554
O2 O3 O3 58.0(9) 2_545 3_554
O3 O3 O3 129.2(19) 5_556 3_554
La O3 O3 95.9(6) 2_545 3_554
Ga3 O3 O3 88.9(11) 1_455 3_554
O2 O3 O3 104.4(14) . 3_554
Ga2 O3 O3 103.5(12) . 3_554
Ga3 O3 O3 38.8(3) 2_545 3_554
O3 O3 O3 26.7(9) 2 3_554
O2 O3 O3 140.6(14) 6_556 3_554
O1 O3 O3 61.4(9) . 3_554
O3 O3 O3 103.2(17) 2_556 3_554
Ga1 O3 O3 130.9(14) 1_556 3_554
Nb O3 O3 130.9(14) 1_556 3_554
La O3 O3 74.0(6) 4 3_554
Ga3 O3 O3 12.9(5) 4_664 3_554
O2 O3 O3 94.5(14) 5_666 3_554
La O3 O3 151.4(13) 1_556 3_554
O2 O3 O3 75.0(9) 6 3_554
Ga2 O3 O3 118.0(10) 1_445 3_554
La O3 O3 58.5(8) 4_665 3_554
Ga3 O3 O3 120.7(11) . 3_554
Ga2 O3 O3 67.4(5) 2_545 3_554
O2 O3 O3 27.9(8) 5_665 3_554
O1 O3 O3 80.1(7) 1_445 3_554
O1 O3 O3 120.5(12) 1_556 3_554
O2 O3 O3 71.0(11) 1_455 3_554
O2 O3 O3 145.0(12) 5_656 3_554
La O3 O3 47.4(7) 2 3_554
O2 O3 O3 98.9(11) 6_456 3_554
O3 O3 O3 28.6(8) 1_554 3_554
O3 O3 O3 151.4(8) 1_556 3_554
Ga3 O3 O3 26.4(4) 1_454 3_554
O3 O3 O3 117.2(8) 3_545 3_554
O3 O3 O3 110.6(11) 4_655 3_554
La O3 O3 159.2(12) 2_546 3_554
O2 O3 O3 87.7(11) 3_655 3_554
O2 O3 O3 85.5(7) 5_655 3_554
Ga2 O3 O3 48.0(7) 1_554 3_554
O2 O3 O3 28.3(5) 4_664 3_554
O2 O3 O3 114.5(10) 1_445 3_554
O1 O3 O3 133.5(11) 1_446 3_554
O2 O3 O3 49.5(6) 3_544 3_554
O1 O3 O3 60.7(10) 2 3_554
O2 O3 O3 101.1(10) 4 3_554
La O3 O3 104.1(8) 4_655 3_554
O2 O3 O3 45.3(7) 6_455 3_554
Ga2 O3 O3 78.5(10) 2_556 3_554
O1 O3 O3 172.5(13) 2_546 3_554
La O3 O3 125.5(11) 4_556 3_554
Ga2 O3 O3 66.0(5) 1_444 3_554
O1 O3 O3 76.0(8) 2_445 3_554
O3 O3 O3 27.7(7) 4_554 3_554
Ga3 O3 O3 31.8(11) 2_546 4_556
Nb O3 O3 101.2(17) . 4_556
Ga1 O3 O3 101.2(17) . 4_556
La O3 O3 149.0(15) . 4_556
O3 O3 O3 147.6(16) 6 4_556
Ga3 O3 O3 60.9(5) 4_665 4_556
O2 O3 O3 94.4(12) 4_665 4_556
O2 O3 O3 52.8(13) 2_546 4_556
O2 O3 O3 65.2(15) 3_545 4_556
O3 O3 O3 61.4(8) 4 4_556
O3 O3 O3 76.2(3) 3 4_556
O3 O3 O3 38.0(12) 6_556 4_556
O1 O3 O3 114.9(14) 2_545 4_556
O3 O3 O3 111(2) 5 4_556
Ga2 O3 O3 85.9(9) 2_546 4_556
O2 O3 O3 147.6(19) 2_545 4_556
O3 O3 O3 13.9(5) 5_556 4_556
La O3 O3 107.2(13) 2_545 4_556
Ga3 O3 O3 42.3(6) 1_455 4_556
O2 O3 O3 110.7(10) . 4_556
Ga2 O3 O3 93.8(6) . 4_556
Ga3 O3 O3 137.5(15) 2_545 4_556
O3 O3 O3 104.3(17) 2 4_556
O2 O3 O3 85.7(8) 6_556 4_556
O1 O3 O3 139.2(12) . 4_556
O3 O3 O3 32.4(9) 2_556 4_556
Ga1 O3 O3 14.1(4) 1_556 4_556
Nb O3 O3 14.1(4) 1_556 4_556
La O3 O3 80.4(11) 4 4_556
Ga3 O3 O3 137.7(13) 4_664 4_556
O2 O3 O3 60.8(8) 5_666 4_556
La O3 O3 56.1(4) 1_556 4_556
O2 O3 O3 153.8(12) 6 4_556
Ga2 O3 O3 60.3(9) 1_445 4_556
La O3 O3 113.1(9) 4_665 4_556
Ga3 O3 O3 102.1(7) . 4_556
Ga2 O3 O3 152.3(13) 2_545 4_556
O2 O3 O3 120.6(13) 5_665 4_556
O1 O3 O3 98.5(13) 1_445 4_556
O1 O3 O3 74.9(6) 1_556 4_556
O2 O3 O3 60.2(8) 1_455 4_556
O2 O3 O3 79.8(9) 5_656 4_556
La O3 O3 88.3(9) 2 4_556
O2 O3 O3 34.9(8) 6_456 4_556
O3 O3 O3 151.4(8) 1_554 4_556
O3 O3 O3 28.6(8) 1_556 4_556
Ga3 O3 O3 110.2(12) 1_454 4_556
O3 O3 O3 96.0(12) 3_545 4_556
O3 O3 O3 117.2(8) 4_655 4_556
La O3 O3 49.0(6) 2_546 4_556
O2 O3 O3 104.8(9) 3_655 4_556
O2 O3 O3 132.7(14) 5_655 4_556
Ga2 O3 O3 153.2(11) 1_554 4_556
O2 O3 O3 152.4(11) 4_664 4_556
O2 O3 O3 77.9(10) 1_445 4_556
O1 O3 O3 44.8(8) 1_446 4_556
O2 O3 O3 128.3(13) 3_544 4_556
O1 O3 O3 90.7(8) 2 4_556
O2 O3 O3 64.9(10) 4 4_556
La O3 O3 123.6(10) 4_655 4_556
O2 O3 O3 94.7(12) 6_455 4_556
Ga2 O3 O3 74.7(6) 2_556 4_556
O1 O3 O3 55.5(6) 2_546 4_556
La O3 O3 23.7(6) 4_556 4_556
Ga2 O3 O3 112.7(12) 1_444 4_556
O1 O3 O3 65.0(9) 2_445 4_556
O3 O3 O3 122.9(15) 4_554 4_556
O3 O3 O3 131.1(13) 3_554 4_556
Ga3 O3 O3 58.1(7) 2_546 3_556
Nb O3 O3 101.2(17) . 3_556
Ga1 O3 O3 101.2(17) . 3_556
La O3 O3 129.2(17) . 3_556
O3 O3 O3 132(2) 6 3_556
Ga3 O3 O3 34.4(9) 4_665 3_556
O2 O3 O3 66.8(14) 4_665 3_556
O2 O3 O3 65.1(11) 2_546 3_556
O2 O3 O3 92.8(12) 3_545 3_556
O3 O3 O3 76.2(3) 4 3_556
O3 O3 O3 61.4(8) 3 3_556
O3 O3 O3 18.5(9) 6_556 3_556
O1 O3 O3 124.2(14) 2_545 3_556
O3 O3 O3 127(2) 5 3_556
Ga2 O3 O3 93.4(7) 2_546 3_556
O2 O3 O3 175.0(19) 2_545 3_556
O3 O3 O3 41.5(10) 5_556 3_556
La O3 O3 133.1(10) 2_545 3_556
Ga3 O3 O3 48.5(6) 1_455 3_556
O2 O3 O3 91.7(13) . 3_556
Ga2 O3 O3 69.5(9) . 3_556
Ga3 O3 O3 152.4(15) 2_545 3_556
O3 O3 O3 99.9(18) 2 3_556
O2 O3 O3 81.9(8) 6_556 3_556
O1 O3 O3 111.7(13) . 3_556
O3 O3 O3 23.7(9) 2_556 3_556
Ga1 O3 O3 14.1(4) 1_556 3_556
Nb O3 O3 14.1(4) 1_556 3_556
La O3 O3 102.4(10) 4 3_556
Ga3 O3 O3 122.6(13) 4_664 3_556
O2 O3 O3 34.6(9) 5_666 3_556
La O3 O3 47.2(5) 1_556 3_556
O2 O3 O3 146.8(13) 6 3_556
Ga2 O3 O3 87.9(6) 1_445 3_556
La O3 O3 86.4(11) 4_665 3_556
Ga3 O3 O3 90.9(9) . 3_556
Ga2 O3 O3 167.2(13) 2_545 3_556
O2 O3 O3 101.6(13) 5_665 3_556
O1 O3 O3 125.4(11) 1_445 3_556
O1 O3 O3 52.9(8) 1_556 3_556
O2 O3 O3 59.3(9) 1_455 3_556
O2 O3 O3 92.2(7) 5_656 3_556
La O3 O3 75.4(10) 2 3_556
O2 O3 O3 50.9(8) 6_456 3_556
O3 O3 O3 151.4(8) 1_554 3_556
O3 O3 O3 28.6(8) 1_556 3_556
Ga3 O3 O3 113.7(12) 1_454 3_556
O3 O3 O3 117.2(8) 3_545 3_556
O3 O3 O3 110.6(11) 4_655 3_556
La O3 O3 67.4(4) 2_546 3_556
O2 O3 O3 78.2(11) 3_655 3_556
O2 O3 O3 151.6(12) 5_655 3_556
Ga2 O3 O3 125.6(12) 1_554 3_556
O2 O3 O3 130.7(12) 4_664 3_556
O2 O3 O3 104.5(8) 1_445 3_556
O1 O3 O3 71.5(6) 1_446 3_556
O2 O3 O3 149.6(13) 3_544 3_556
O1 O3 O3 67.8(10) 2 3_556
O2 O3 O3 91.9(9) 4 3_556
La O3 O3 129.1(10) 4_655 3_556
O2 O3 O3 105.1(12) 6_455 3_556
Ga2 O3 O3 50.1(8) 2_556 3_556
O1 O3 O3 60.7(6) 2_546 3_556
La O3 O3 51.2(4) 4_556 3_556
Ga2 O3 O3 138.3(11) 1_444 3_556
O1 O3 O3 82.1(9) 2_445 3_556
O3 O3 O3 131.1(13) 4_554 3_556
O3 O3 O3 122.9(15) 3_554 3_556
O3 O3 O3 27.7(7) 4_556 3_556
Ga3 O3 Ga3 139.5(19) 2_546 1_554
Nb O3 Ga3 100.5(11) . 1_554
Ga1 O3 Ga3 100.5(11) . 1_554
La O3 Ga3 11.0(6) . 1_554
O3 O3 Ga3 52.0(5) 6 1_554
Ga3 O3 Ga3 115.6(13) 4_665 1_554
O2 O3 Ga3 77.7(14) 4_665 1_554
O2 O3 Ga3 108.1(14) 2_546 1_554
O2 O3 Ga3 118.9(17) 3_545 1_554
O3 O3 Ga3 140.5(5) 4 1_554
O3 O3 Ga3 116.3(15) 3 1_554
O3 O3 Ga3 124.1(9) 6_556 1_554
O1 O3 Ga3 50.3(8) 2_545 1_554
O3 O3 Ga3 89.7(13) 5 1_554
Ga2 O3 Ga3 75.1(9) 2_546 1_554
O2 O3 Ga3 44.6(9) 2_545 1_554
O3 O3 Ga3 159.4(9) 5_556 1_554
La O3 Ga3 73.7(7) 2_545 1_554
Ga3 O3 Ga3 158.1(10) 1_455 1_554
O2 O3 Ga3 49.3(7) . 1_554
Ga2 O3 Ga3 70.8(7) . 1_554
Ga3 O3 Ga3 62.5(5) 2_545 1_554
O3 O3 Ga3 96.4(9) 2 1_554
O2 O3 Ga3 72.1(9) 6_556 1_554
O1 O3 Ga3 36.3(5) . 1_554
O3 O3 Ga3 152.3(5) 2_556 1_554
Ga1 O3 Ga3 148.4(10) 1_556 1_554
Nb O3 Ga3 148.4(10) 1_556 1_554
La O3 Ga3 117.3(7) 4 1_554
Ga3 O3 Ga3 61.1(5) 4_664 1_554
O2 O3 Ga3 116.2(12) 5_666 1_554
La O3 Ga3 101.9(9) 1_556 1_554
O2 O3 Ga3 12.3(5) 6 1_554
Ga2 O3 Ga3 121.2(9) 1_445 1_554
La O3 Ga3 68.5(6) 4_665 1_554
Ga3 O3 Ga3 55.6(5) . 1_554
Ga2 O3 Ga3 31.6(3) 2_545 1_554
O2 O3 Ga3 73.5(7) 5_665 1_554
O1 O3 Ga3 92.6(7) 1_445 1_554
O1 O3 Ga3 87.5(9) 1_556 1_554
O2 O3 Ga3 139.0(10) 1_455 1_554
O2 O3 Ga3 83.4(10) 5_656 1_554
La O3 Ga3 107.0(7) 2 1_554
O2 O3 Ga3 167.3(9) 6_456 1_554
O3 O3 Ga3 50.7(4) 1_554 1_554
O3 O3 Ga3 129.3(4) 1_556 1_554
Ga3 O3 Ga3 92.1(5) 1_454 1_554
O3 O3 Ga3 76.5(6) 3_545 1_554
O3 O3 Ga3 40.9(5) 4_655 1_554
La O3 Ga3 115.2(9) 2_546 1_554
O2 O3 Ga3 64.0(7) 3_655 1_554
O2 O3 Ga3 44.4(7) 5_655 1_554
Ga2 O3 Ga3 31.6(3) 1_554 1_554
O2 O3 Ga3 44.2(6) 4_664 1_554
O2 O3 Ga3 101.7(9) 1_445 1_554
O1 O3 Ga3 130.5(9) 1_446 1_554
O2 O3 Ga3 69.3(7) 3_544 1_554
O1 O3 Ga3 95.5(7) 2 1_554
O2 O3 Ga3 124.5(8) 4 1_554
La O3 Ga3 40.4(3) 4_655 1_554
O2 O3 Ga3 107.5(6) 6_455 1_554
Ga2 O3 Ga3 107.0(7) 2_556 1_554
O1 O3 Ga3 103.1(8) 2_546 1_554
La O3 Ga3 156.4(9) 4_556 1_554
Ga2 O3 Ga3 81.3(5) 1_444 1_554
O1 O3 Ga3 136.0(7) 2_445 1_554
O3 O3 Ga3 79.2(6) 4_554 1_554
O3 O3 Ga3 69.9(7) 3_554 1_554
O3 O3 Ga3 157.6(11) 4_556 1_554
O3 O3 Ga3 140.2(12) 3_556 1_554
Ga3 O3 O3 80.0(12) 2_546 2_545
Nb O3 O3 98.4(12) . 2_545
Ga1 O3 O3 98.4(12) . 2_545
La O3 O3 79.3(14) . 2_545
O3 O3 O3 89(2) 6 2_545
Ga3 O3 O3 172.1(13) 4_665 2_545
O2 O3 O3 146.3(17) 4_665 2_545
O2 O3 O3 78.6(15) 2_546 2_545
O2 O3 O3 48.9(11) 3_545 2_545
O3 O3 O3 91.7(16) 4 2_545
O3 O3 O3 143.8(14) 3 2_545
O3 O3 O3 134(2) 6_556 2_545
O1 O3 O3 42.8(10) 2_545 2_545
O3 O3 O3 61.5(8) 5 2_545
Ga2 O3 O3 62.4(10) 2_546 2_545
O2 O3 O3 38.7(13) 2_545 2_545
O3 O3 O3 98.9(8) 5_556 2_545
La O3 O3 4.6(3) 2_545 2_545
Ga3 O3 O3 117.7(9) 1_455 2_545
O2 O3 O3 102.9(16) . 2_545
Ga2 O3 O3 129.5(14) . 2_545
Ga3 O3 O3 53.1(6) 2_545 2_545
O3 O3 O3 104.7(9) 2 2_545
O2 O3 O3 84.8(10) 6_556 2_545
O1 O3 O3 105.8(11) . 2_545
O3 O3 O3 137.6(5) 2_556 2_545
Ga1 O3 O3 123.8(8) 1_556 2_545
Nb O3 O3 123.8(8) 1_556 2_545
La O3 O3 61.7(3) 4 2_545
Ga3 O3 O3 96.7(8) 4_664 2_545
O2 O3 O3 172.3(11) 5_666 2_545
La O3 O3 111.5(12) 1_556 2_545
O2 O3 O3 58.3(8) 6 2_545
Ga2 O3 O3 52.2(2) 1_445 2_545
La O3 O3 135.3(9) 4_665 2_545
Ga3 O3 O3 90.5(12) . 2_545
Ga2 O3 O3 41.4(7) 2_545 2_545
O2 O3 O3 118.0(9) 5_665 2_545
O1 O3 O3 30.6(2) 1_445 2_545
O1 O3 O3 131.9(13) 1_556 2_545
O2 O3 O3 123.0(11) 1_455 2_545
O2 O3 O3 56.9(10) 5_656 2_545
La O3 O3 132.5(10) 2 2_545
O2 O3 O3 105.1(7) 6_456 2_545
O3 O3 O3 66.2(6) 1_554 2_545
O3 O3 O3 113.8(6) 1_556 2_545
Ga3 O3 O3 86.1(7) 1_454 2_545
O3 O3 O3 25.9(8) 3_545 2_545
O3 O3 O3 72.5(10) 4_655 2_545
La O3 O3 72.5(7) 2_546 2_545
O2 O3 O3 131.2(14) 3_655 2_545
O2 O3 O3 26.1(8) 5_655 2_545
Ga2 O3 O3 95.0(8) 1_554 2_545
O2 O3 O3 91.4(9) 4_664 2_545
O2 O3 O3 33.8(5) 1_445 2_545
O1 O3 O3 66.8(5) 1_446 2_545
O2 O3 O3 43.7(7) 3_544 2_545
O1 O3 O3 152.4(11) 2 2_545
O2 O3 O3 55.2(5) 4 2_545
La O3 O3 47.2(8) 4_655 2_545
O2 O3 O3 81.6(8) 6_455 2_545
Ga2 O3 O3 170.3(11) 2_556 2_545
O1 O3 O3 88.1(9) 2_546 2_545
La O3 O3 90.2(4) 4_556 2_545
Ga2 O3 O3 33.0(4) 1_444 2_545
O1 O3 O3 84.3(5) 2_445 2_545
O3 O3 O3 70.2(9) 4_554 2_545
O3 O3 O3 91.9(6) 3_554 2_545
O3 O3 O3 111.6(10) 4_556 2_545
O3 O3 O3 137.7(9) 3_556 2_545
Ga3 O3 O3 70.2(8) 1_554 2_545
Ga3 O3 O3 137(2) 2_546 2_655
Nb O3 O3 110.9(14) . 2_655
Ga1 O3 O3 110.9(14) . 2_655
La O3 O3 7.1(7) . 2_655
O3 O3 O3 61.7(8) 6 2_655
Ga3 O3 O3 101.0(8) 4_665 2_655
O2 O3 O3 62.9(10) 4_665 2_655
O2 O3 O3 100.6(16) 2_546 2_655
O2 O3 O3 130(2) 3_545 2_655
O3 O3 O3 155.7(8) 4 2_655
O3 O3 O3 112.4(17) 3 2_655
O3 O3 O3 106.4(8) 6_556 2_655
O1 O3 O3 53.4(12) 2_545 2_655
O3 O3 O3 106.7(18) 5 2_655
Ga2 O3 O3 70.3(12) 2_546 2_655
O2 O3 O3 62.3(13) 2_545 2_655
O3 O3 O3 150.1(18) 5_556 2_655
La O3 O3 86.5(13) 2_545 2_655
Ga3 O3 O3 156.5(12) 1_455 2_655
O2 O3 O3 31.8(6) . 2_655
Ga2 O3 O3 53.3(3) . 2_655
Ga3 O3 O3 79.7(9) 2_545 2_655
O3 O3 O3 104.7(9) 2 2_655
O2 O3 O3 60.5(11) 6_556 2_655
O1 O3 O3 29.1(2) . 2_655
O3 O3 O3 137.6(5) 2_556 2_655
Ga1 O3 O3 131.0(9) 1_556 2_655
Nb O3 O3 131.0(9) 1_556 2_655
La O3 O3 135.1(9) 4 2_655
Ga3 O3 O3 69.0(6) 4_664 2_655
O2 O3 O3 101.7(8) 5_666 2_655
La O3 O3 86.2(9) 1_556 2_655
O2 O3 O3 26.7(8) 6 2_655
Ga2 O3 O3 130.2(13) 1_445 2_655
La O3 O3 60.5(3) 4_665 2_655
Ga3 O3 O3 41.4(6) . 2_655
Ga2 O3 O3 48.5(8) 2_545 2_655
O2 O3 O3 75.4(8) 5_665 2_655
O1 O3 O3 109.1(11) 1_445 2_655
O1 O3 O3 69.7(6) 1_556 2_655
O2 O3 O3 140.3(13) 1_455 2_655
O2 O3 O3 80.8(13) 5_656 2_655
La O3 O3 106.9(8) 2 2_655
O2 O3 O3 171.3(8) 6_456 2_655
O3 O3 O3 66.2(6) 1_554 2_655
O3 O3 O3 113.8(6) 1_556 2_655
Ga3 O3 O3 105.1(8) 1_454 2_655
O3 O3 O3 83.3(12) 3_545 2_655
O3 O3 O3 32.4(11) 4_655 2_655
La O3 O3 110.7(12) 2_546 2_655
O2 O3 O3 48.2(5) 3_655 2_655
O2 O3 O3 57.6(11) 5_655 2_655
Ga2 O3 O3 33.8(3) 1_554 2_655
O2 O3 O3 52.0(8) 4_664 2_655
O2 O3 O3 111.4(13) 1_445 2_655
O1 O3 O3 133.2(13) 1_446 2_655
O2 O3 O3 87.0(10) 3_544 2_655
O1 O3 O3 88.4(5) 2 2_655
O2 O3 O3 138.8(10) 4 2_655
La O3 O3 43.9(9) 4_655 2_655
O2 O3 O3 122.3(9) 6_455 2_655
Ga2 O3 O3 95.7(5) 2_556 2_655
O1 O3 O3 92.4(10) 2_546 2_655
La O3 O3 153.9(12) 4_556 2_655
Ga2 O3 O3 98.8(9) 1_444 2_655
O1 O3 O3 152.8(10) 2_445 2_655
O3 O3 O3 94.7(7) 4_554 2_655
O3 O3 O3 80.1(9) 3_554 2_655
O3 O3 O3 142.1(11) 4_556 2_655
O3 O3 O3 122.4(9) 3_556 2_655
Ga3 O3 O3 17.8(5) 1_554 2_655
O3 O3 O3 83.6(12) 2_545 2_655
Ga3 O3 La 89.9(12) 2_546 4_666
Nb O3 La 107.3(15) . 4_666
Ga1 O3 La 107.3(15) . 4_666
La O3 La 94.3(12) . 4_666
O3 O3 La 108(2) 6 4_666
Ga3 O3 La 22.0(6) 4_665 4_666
O2 O3 La 31.8(11) 4_665 4_666
O2 O3 La 79.2(14) 2_546 4_666
O2 O3 La 126.9(13) 3_545 4_666
O3 O3 La 105.3(11) 4 4_666
O3 O3 La 61.5(12) 3 4_666
O3 O3 La 28.3(14) 6_556 4_666
O1 O3 La 114.2(12) 2_545 4_666
O3 O3 La 144.0(6) 5 4_666
Ga2 O3 La 91.9(8) 2_546 4_666
O2 O3 La 148.9(16) 2_545 4_666
O3 O3 La 76.9(10) 5_556 4_666
La O3 La 151.5(10) 2_545 4_666
Ga3 O3 La 76.4(7) 1_455 4_666
O2 O3 La 60.4(9) . 4_666
Ga2 O3 La 34.9(3) . 4_666
Ga3 O3 La 148.4(10) 2_545 4_666
O3 O3 La 100.9(11) 2 4_666
O2 O3 La 70.0(7) 6_556 4_666
O1 O3 La 76.2(8) . 4_666
O3 O3 La 50.8(5) 2_556 4_666
Ga1 O3 La 48.9(4) 1_556 4_666
Nb O3 La 48.9(4) 1_556 4_666
La O3 La 135.2(10) 4 4_666
Ga3 O3 La 102.9(8) 4_664 4_666
O2 O3 La 23.1(6) 5_666 4_666
La O3 La 43.5(4) 1_556 4_666
O2 O3 La 114.4(10) 6 4_666
Ga2 O3 La 121.0(6) 1_445 4_666
La O3 La 56.5(5) 4_665 4_666
Ga3 O3 La 67.6(5) . 4_666
Ga2 O3 La 136.5(10) 2_545 4_666
O2 O3 La 82.9(9) 5_665 4_666
O1 O3 La 161.5(10) 1_445 4_666
O1 O3 La 24.3(2) 1_556 4_666
O2 O3 La 77.7(9) 1_455 4_666
O2 O3 La 97.8(7) 5_656 4_666
La O3 La 73.2(6) 2 4_666
O2 O3 La 84.2(6) 6_456 4_666
O3 O3 La 131.3(4) 1_554 4_666
O3 O3 La 48.7(4) 1_556 4_666
Ga3 O3 La 119.6(9) 1_454 4_666
O3 O3 La 128.9(6) 3_545 4_666
O3 O3 La 87.6(10) 4_655 4_666
La O3 La 88.0(5) 2_546 4_666
O2 O3 La 42.2(6) 3_655 4_666
O2 O3 La 139.6(11) 5_655 4_666
Ga2 O3 La 91.4(7) 1_554 4_666
O2 O3 La 102.4(9) 4_664 4_666
O2 O3 La 133.1(8) 1_445 4_666
O1 O3 La 103.0(6) 1_446 4_666
O2 O3 La 160.0(9) 3_544 4_666
O1 O3 La 50.8(5) 2 4_666
O2 O3 La 127.9(8) 4 4_666
La O3 La 112.5(8) 4_655 4_666
O2 O3 La 123.0(9) 6_455 4_666
Ga2 O3 La 34.9(3) 2_556 4_666
O1 O3 La 68.0(4) 2_546 4_666
La O3 La 86.7(5) 4_556 4_666
Ga2 O3 La 171.6(10) 1_444 4_666
O1 O3 La 112.4(8) 2_445 4_666
O3 O3 La 134.9(11) 4_554 4_666
O3 O3 La 110.6(11) 3_554 4_666
O3 O3 La 63.0(5) 4_556 4_666
O3 O3 La 36.1(6) 3_556 4_666
Ga3 O3 La 105.2(8) 1_554 4_666
O3 O3 La 154.3(12) 2_545 4_666
O3 O3 La 88.0(4) 2_655 4_666
Ga3 O3 O2 155(2) 2_546 1_554
Nb O3 O2 85.6(13) . 1_554
Ga1 O3 O2 85.6(13) . 1_554
La O3 O2 20.4(6) . 1_554
O3 O3 O2 36.4(7) 6 1_554
Ga3 O3 O2 108.1(14) 4_665 1_554
O2 O3 O2 72.7(14) 4_665 1_554
O2 O3 O2 124.2(15) 2_546 1_554
O2 O3 O2 127.0(18) 3_545 1_554
O3 O3 O2 129.2(7) 4 1_554
O3 O3 O2 101.0(16) 3 1_554
O3 O3 O2 128.1(16) 6_556 1_554
O1 O3 O2 66.1(10) 2_545 1_554
O3 O3 O2 81.7(15) 5 1_554
Ga2 O3 O2 91.4(10) 2_546 1_554
O2 O3 O2 45.5(7) 2_545 1_554
O3 O3 O2 175.7(12) 5_556 1_554
La O3 O2 83.0(9) 2_545 1_554
Ga3 O3 O2 141.8(12) 1_455 1_554
O2 O3 O2 56.7(8) . 1_554
Ga2 O3 O2 72.3(8) . 1_554
Ga3 O3 O2 55.9(7) 2_545 1_554
O3 O3 O2 80.7(10) 2 1_554
O2 O3 O2 86.3(13) 6_556 1_554
O1 O3 O2 27.8(6) . 1_554
O3 O3 O2 141.5(12) 2_556 1_554
Ga1 O3 O2 152.2(12) 1_556 1_554
Nb O3 O2 152.2(12) 1_556 1_554
La O3 O2 113.1(8) 4 1_554
Ga3 O3 O2 45.0(6) 4_664 1_554
O2 O3 O2 108.4(13) 5_666 1_554
La O3 O2 112.3(11) 1_556 1_554
O2 O3 O2 26.2(8) 6 1_554
Ga2 O3 O2 131.0(11) 1_445 1_554
La O3 O2 57.0(7) 4_665 1_554
Ga3 O3 O2 67.8(7) . 1_554
Ga2 O3 O2 37.5(5) 2_545 1_554
O2 O3 O2 57.4(7) 5_665 1_554
O1 O3 O2 95.0(9) 1_445 1_554
O1 O3 O2 91.4(10) 1_556 1_554
O2 O3 O2 122.7(13) 1_455 1_554
O2 O3 O2 99.8(12) 5_656 1_554
La O3 O2 90.8(8) 2 1_554
O2 O3 O2 153.7(11) 6_456 1_554
O3 O3 O2 40.4(7) 1_554 1_554
O3 O3 O2 139.6(7) 1_556 1_554
Ga3 O3 O2 78.8(7) 1_454 1_554
O3 O3 O2 90.2(7) 3_545 1_554
O3 O3 O2 55.9(8) 4_655 1_554
La O3 O2 131.6(11) 2_546 1_554
O2 O3 O2 61.5(6) 3_655 1_554
O2 O3 O2 55.1(7) 5_655 1_554
Ga2 O3 O2 17.0(4) 1_554 1_554
O2 O3 O2 28.0(8) 4_664 1_554
O2 O3 O2 112.3(11) 1_445 1_554
O1 O3 O2 144.1(12) 1_446 1_554
O2 O3 O2 65.5(10) 3_544 1_554
O1 O3 O2 82.2(9) 2 1_554
O2 O3 O2 128.6(10) 4 1_554
La O3 O2 56.4(6) 4_655 1_554
O2 O3 O2 95.8(5) 6_455 1_554
Ga2 O3 O2 96.2(9) 2_556 1_554
O1 O3 O2 118.0(10) 2_546 1_554
La O3 O2 169.0(11) 4_556 1_554
Ga2 O3 O2 81.0(7) 1_444 1_554
O1 O3 O2 126.7(9) 2_445 1_554
O3 O3 O2 68.5(7) 4_554 1_554
O3 O3 O2 54.7(8) 3_554 1_554
O3 O3 O2 166.1(13) 4_556 1_554
O3 O3 O2 139.4(14) 3_556 1_554
Ga3 O3 O2 16.3(4) 1_554 1_554
O3 O3 O2 78.9(10) 2_545 1_554
O3 O3 O2 26.5(6) 2_655 1_554
La O3 O2 103.6(9) 4_666 1_554
Ga3 O3 La 138.6(17) 2_546 2_655
Nb O3 La 108.8(14) . 2_655
Ga1 O3 La 108.8(14) . 2_655
La O3 La 28.1(7) . 2_655
O3 O3 La 65.4(10) 6 2_655
Ga3 O3 La 78.2(11) 4_665 2_655
O2 O3 La 40.1(12) 4_665 2_655
O2 O3 La 102.6(15) 2_546 2_655
O2 O3 La 150(2) 3_545 2_655
O3 O3 La 152.0(17) 4 2_655
O3 O3 La 94.2(19) 3 2_655
O3 O3 La 88.7(12) 6_556 2_655
O1 O3 La 72.1(9) 2_545 2_655
O3 O3 La 119.6(16) 5 2_655
Ga2 O3 La 79.8(9) 2_546 2_655
O2 O3 La 82.7(12) 2_545 2_655
O3 O3 La 139.3(16) 5_556 2_655
La O3 La 109.0(10) 2_545 2_655
Ga3 O3 La 135.3(11) 1_455 2_655
O2 O3 La 22.6(7) . 2_655
Ga2 O3 La 33.1(4) . 2_655
Ga3 O3 La 95.2(7) 2_545 2_655
O3 O3 La 100.5(5) 2 2_655
O2 O3 La 61.8(8) 6_556 2_655
O1 O3 La 20.5(5) . 2_655
O3 O3 La 114.9(4) 2_556 2_655
Ga1 O3 La 113.3(8) 1_556 2_655
Nb O3 La 113.3(8) 1_556 2_655
La O3 La 152.2(7) 4 2_655
Ga3 O3 La 69.1(6) 4_664 2_655
O2 O3 La 78.9(10) 5_666 2_655
La O3 La 76.0(7) 1_556 2_655
O2 O3 La 49.2(6) 6 2_655
Ga2 O3 La 148.1(11) 1_445 2_655
La O3 La 42.6(4) 4_665 2_655
Ga3 O3 La 41.2(4) . 2_655
Ga2 O3 La 70.3(6) 2_545 2_655
O2 O3 La 66.8(8) 5_665 2_655
O1 O3 La 131.4(9) 1_445 2_655
O1 O3 La 51.9(6) 1_556 2_655
O2 O3 La 123.2(12) 1_455 2_655
O2 O3 La 91.5(10) 5_656 2_655
La O3 La 92.6(7) 2 2_655
O2 O3 La 148.6(8) 6_456 2_655
O3 O3 La 78.4(3) 1_554 2_655
O3 O3 La 101.6(3) 1_556 2_655
Ga3 O3 La 108.3(6) 1_454 2_655
O3 O3 La 102.7(9) 3_545 2_655
O3 O3 La 44.2(9) 4_655 2_655
La O3 La 115.1(8) 2_546 2_655
O2 O3 La 25.5(6) 3_655 2_655
O2 O3 La 80.3(9) 5_655 2_655
Ga2 O3 La 35.4(3) 1_554 2_655
O2 O3 La 55.0(7) 4_664 2_655
O2 O3 La 131.5(11) 1_445 2_655
O1 O3 La 142.4(9) 1_446 2_655
O2 O3 La 104.9(8) 3_544 2_655
O1 O3 La 69.2(6) 2 2_655
O2 O3 La 161.1(9) 4 2_655
La O3 La 63.6(5) 4_655 2_655
O2 O3 La 127.2(6) 6_455 2_655
Ga2 O3 La 73.7(6) 2_556 2_655
O1 O3 La 90.9(7) 2_546 2_655
La O3 La 148.1(7) 4_556 2_655
Ga2 O3 La 119.4(6) 1_444 2_655
O1 O3 La 155.9(9) 2_445 2_655
O3 O3 La 104.3(7) 4_554 2_655
O3 O3 La 81.9(9) 3_554 2_655
O3 O3 La 126.8(9) 4_556 2_655
O3 O3 La 102.2(10) 3_556 2_655
Ga3 O3 La 38.8(3) 1_554 2_655
O3 O3 La 106.3(10) 2_545 2_655
O3 O3 La 22.8(3) 2_655 2_655
La O3 La 66.5(5) 4_666 2_655
O2 O3 La 39.5(5) 1_554 2_655
Ga3 O3 O3 38.4(9) 2_546 2_546
Nb O3 O3 130.1(14) . 2_546
Ga1 O3 O3 130.1(14) . 2_546
La O3 O3 104.1(17) . 2_546
O3 O3 O3 139(2) 6 2_546
Ga3 O3 O3 122.2(12) 4_665 2_546
O2 O3 O3 131.1(14) 4_665 2_546
O2 O3 O3 30.1(14) 2_546 2_546
O2 O3 O3 37.5(12) 3_545 2_546
O3 O3 O3 91.7(16) 4 2_546
O3 O3 O3 142.2(13) 3 2_546
O3 O3 O3 84.0(18) 6_556 2_546
O1 O3 O3 51.3(11) 2_545 2_546
O3 O3 O3 99.3(8) 5 2_546
Ga2 O3 O3 36.7(9) 2_546 2_546
O2 O3 O3 87.9(15) 2_545 2_546
O3 O3 O3 59.5(8) 5_556 2_546
La O3 O3 45.7(5) 2_545 2_546
Ga3 O3 O3 98.5(8) 1_455 2_546
O2 O3 O3 96.6(15) . 2_546
Ga2 O3 O3 110.2(11) . 2_546
Ga3 O3 O3 102.0(9) 2_545 2_546
O3 O3 O3 139.2(5) 2 2_546
O2 O3 O3 58.4(8) 6_556 2_546
O1 O3 O3 132.1(14) . 2_546
O3 O3 O3 100.2(9) 2_556 2_546
Ga1 O3 O3 76.7(7) 1_556 2_546
Nb O3 O3 76.7(7) 1_556 2_546
La O3 O3 76.7(3) 4 2_546
Ga3 O3 O3 146.8(10) 4_664 2_546
O2 O3 O3 122.7(11) 5_666 2_546
La O3 O3 67.5(8) 1_556 2_546
O2 O3 O3 90.4(11) 6 2_546
Ga2 O3 O3 32.65(18) 1_445 2_546
La O3 O3 156.3(11) 4_665 2_546
Ga3 O3 O3 76.8(10) . 2_546
Ga2 O3 O3 85.1(10) 2_545 2_546
O2 O3 O3 167.9(10) 5_665 2_546
O1 O3 O3 61.0(4) 1_445 2_546
O1 O3 O3 97.1(9) 1_556 2_546
O2 O3 O3 116.5(10) 1_455 2_546
O2 O3 O3 24.9(9) 5_656 2_546
La O3 O3 149.8(12) 2 2_546
O2 O3 O3 83.1(8) 6_456 2_546
O3 O3 O3 116.3(6) 1_554 2_546
O3 O3 O3 63.7(6) 1_556 2_546
Ga3 O3 O3 123.5(6) 1_454 2_546
O3 O3 O3 28.3(7) 3_545 2_546
O3 O3 O3 72.8(10) 4_655 2_546
La O3 O3 22.4(4) 2_546 2_546
O2 O3 O3 124.5(12) 3_655 2_546
O2 O3 O3 65.0(10) 5_655 2_546
Ga2 O3 O3 133.0(13) 1_554 2_546
O2 O3 O3 139.0(11) 4_664 2_546
O2 O3 O3 26.9(5) 1_445 2_546
O1 O3 O3 30.1(3) 1_446 2_546
O2 O3 O3 90.7(8) 3_544 2_546
O1 O3 O3 157.1(10) 2 2_546
O2 O3 O3 50.6(5) 4 2_546
La O3 O3 61.3(9) 4_655 2_546
O2 O3 O3 108.4(7) 6_455 2_546
Ga2 O3 O3 138.9(9) 2_556 2_546
O1 O3 O3 42.4(6) 2_546 2_546
La O3 O3 55.1(5) 4_556 2_546
Ga2 O3 O3 74.3(4) 1_444 2_546
O1 O3 O3 87.3(5) 2_445 2_546
O3 O3 O3 113.8(9) 4_554 2_546
O3 O3 O3 140.1(9) 3_554 2_546
O3 O3 O3 68.0(9) 4_556 2_546
O3 O3 O3 89.4(6) 3_556 2_546
Ga3 O3 O3 101.4(11) 1_554 2_546
O3 O3 O3 50.1(6) 2_545 2_546
O3 O3 O3 103.2(15) 2_655 2_546
La O3 O3 109.2(8) 4_666 2_546
O2 O3 O3 116.7(13) 1_554 2_546
La O3 O3 116.3(11) 2_655 2_546
Ga3 O3 O3 95.9(17) 2_546 2_656
Nb O3 O3 148.3(15) . 2_656
Ga1 O3 O3 148.3(15) . 2_656
La O3 O3 56.9(9) . 2_656
O3 O3 O3 107.8(8) 6 2_656
Ga3 O3 O3 75.6(7) 4_665 2_656
O2 O3 O3 52.9(9) 4_665 2_656
O2 O3 O3 60.6(15) 2_546 2_656
O2 O3 O3 118.7(19) 3_545 2_656
O3 O3 O3 153.2(7) 4 2_656
O3 O3 O3 111.9(17) 3 2_656
O3 O3 O3 59.6(8) 6_556 2_656
O1 O3 O3 60.7(13) 2_545 2_656
O3 O3 O3 155.5(19) 5 2_656
Ga2 O3 O3 47.3(11) 2_546 2_656
O2 O3 O3 105.8(15) 2_545 2_656
O3 O3 O3 101.0(16) 5_556 2_656
La O3 O3 102.5(14) 2_545 2_656
Ga3 O3 O3 126.2(10) 1_455 2_656
O2 O3 O3 20.5(6) . 2_656
Ga2 O3 O3 30.3(2) . 2_656
Ga3 O3 O3 128.3(13) 2_545 2_656
O3 O3 O3 139.2(5) 2 2_656
O2 O3 O3 23.3(9) 6_556 2_656
O1 O3 O3 63.2(6) . 2_656
O3 O3 O3 100.2(9) 2_556 2_656
Ga1 O3 O3 82.4(8) 1_556 2_656
Nb O3 O3 82.4(8) 1_556 2_656
La O3 O3 158.2(11) 4 2_656
Ga3 O3 O3 111.8(7) 4_664 2_656
O2 O3 O3 76.6(7) 5_666 2_656
La O3 O3 36.2(5) 1_556 2_656
O2 O3 O3 69.4(10) 6 2_656
Ga2 O3 O3 113.0(10) 1_445 2_656
La O3 O3 74.8(3) 4_665 2_656
Ga3 O3 O3 13.8(5) . 2_656
Ga2 O3 O3 90.0(11) 2_545 2_656
O2 O3 O3 105.7(8) 5_665 2_656
O1 O3 O3 132.8(13) 1_445 2_656
O1 O3 O3 29.7(3) 1_556 2_656
O2 O3 O3 131.7(13) 1_455 2_656
O2 O3 O3 58.1(11) 5_656 2_656
La O3 O3 119.2(7) 2 2_656
O2 O3 O3 126.4(10) 6_456 2_656
O3 O3 O3 116.3(6) 1_554 2_656
O3 O3 O3 63.7(6) 1_556 2_656
Ga3 O3 O3 150.9(7) 1_454 2_656
O3 O3 O3 83.5(12) 3_545 2_656
O3 O3 O3 34.2(10) 4_655 2_656
La O3 O3 73.5(8) 2_546 2_656
O2 O3 O3 43.1(6) 3_655 2_656
O2 O3 O3 86.1(13) 5_655 2_656
Ga2 O3 O3 77.5(5) 1_554 2_656
O2 O3 O3 97.4(8) 4_664 2_656
O2 O3 O3 106.2(13) 1_445 2_656
O1 O3 O3 101.0(9) 1_446 2_656
O2 O3 O3 132.1(15) 3_544 2_656
O1 O3 O3 91.5(5) 2 2_656
O2 O3 O3 131.4(9) 4 2_656
La O3 O3 58.6(9) 4_655 2_656
O2 O3 O3 169.5(7) 6_455 2_656
Ga2 O3 O3 83.4(5) 2_556 2_656
O1 O3 O3 48.3(7) 2_546 2_656
La O3 O3 107.7(8) 4_556 2_656
Ga2 O3 O3 134.4(13) 1_444 2_656
O1 O3 O3 157.0(9) 2_445 2_656
O3 O3 O3 144.7(11) 4_554 2_656
O3 O3 O3 124.6(9) 3_554 2_656
O3 O3 O3 92.1(7) 4_556 2_656
O3 O3 O3 77.8(9) 3_556 2_656
Ga3 O3 O3 66.3(7) 1_554 2_656
O3 O3 O3 103.2(15) 2_545 2_656
O3 O3 O3 50.1(6) 2_655 2_656
La O3 O3 54.0(4) 4_666 2_656
O2 O3 O3 76.2(8) 1_554 2_656
La O3 O3 42.7(2) 2_655 2_656
O3 O3 O3 81.5(11) 2_546 2_656
Ga3 O3 La 83.3(16) 2_546 1_455
Nb O3 La 28.3(10) . 1_455
Ga1 O3 La 28.3(10) . 1_455
La O3 La 134.2(11) . 1_455
O3 O3 La 77.7(3) 6 1_455
Ga3 O3 La 79.2(11) 4_665 1_455
O2 O3 La 106.2(12) 4_665 1_455
O2 O3 La 120.3(16) 2_546 1_455
O2 O3 La 75.0(16) 3_545 1_455
O3 O3 La 19.7(10) 4 1_455
O3 O3 La 44.9(12) 3 1_455
O3 O3 La 98.8(5) 6_556 1_455
O1 O3 La 144.3(12) 2_545 1_455
O3 O3 La 47.2(10) 5 1_455
Ga2 O3 La 147.7(12) 2_546 1_455
O2 O3 La 96.7(10) 2_545 1_455
O3 O3 La 70.0(12) 5_556 1_455
La O3 La 101.7(9) 2_545 1_455
Ga3 O3 La 33.0(4) 1_455 1_455
O2 O3 La 150.9(15) . 1_455
Ga2 O3 La 127.8(10) . 1_455
Ga3 O3 La 72.1(7) 2_545 1_455
O3 O3 La 34.4(7) 2 1_455
O2 O3 La 159.6(9) 6_556 1_455
O1 O3 La 114.4(8) . 1_455
O3 O3 La 56.9(10) 2_556 1_455
Ga1 O3 La 79.6(8) 1_556 1_455
Nb O3 La 79.6(8) 1_556 1_455
La O3 La 41.4(4) 4 1_455
Ga3 O3 La 70.0(6) 4_664 1_455
O2 O3 La 78.1(11) 5_666 1_455
La O3 La 127.0(8) 1_556 1_455
O2 O3 La 129.9(9) 6 1_455
Ga2 O3 La 78.8(7) 1_445 1_455
La O3 La 91.1(7) 4_665 1_455
Ga3 O3 La 167.9(9) . 1_455
Ga2 O3 La 112.3(7) 2_545 1_455
O2 O3 La 66.3(9) 5_665 1_455
O1 O3 La 71.2(6) 1_445 1_455
O1 O3 La 125.0(9) 1_556 1_455
O2 O3 La 23.1(6) 1_455 1_455
O2 O3 La 136.0(11) 5_656 1_455
La O3 La 41.4(4) 2 1_455
O2 O3 La 39.8(6) 6_456 1_455
O3 O3 La 78.7(3) 1_554 1_455
O3 O3 La 101.3(3) 1_556 1_455
Ga3 O3 La 36.4(3) 1_454 1_455
O3 O3 La 118.3(13) 3_545 1_455
O3 O3 La 168.6(3) 4_655 1_455
La O3 La 109.6(8) 2_546 1_455
O2 O3 La 119.3(11) 3_655 1_455
O2 O3 La 119.0(8) 5_655 1_455
Ga2 O3 La 105.5(6) 1_554 1_455
O2 O3 La 87.1(6) 4_664 1_455
O2 O3 La 91.6(9) 1_445 1_455
O1 O3 La 84.1(7) 1_446 1_455
O2 O3 La 71.3(8) 3_544 1_455
O1 O3 La 68.2(6) 2 1_455
O2 O3 La 61.9(7) 4 1_455
La O3 La 146.7(7) 4_655 1_455
O2 O3 La 24.8(5) 6_455 1_455
Ga2 O3 La 72.7(6) 2_556 1_455
O1 O3 La 128.1(7) 2_546 1_455
La O3 La 67.0(5) 4_556 1_455
Ga2 O3 La 70.9(5) 1_444 1_455
O1 O3 La 24.0(3) 2_445 1_455
O3 O3 La 51.5(7) 4_554 1_455
O3 O3 La 59.3(7) 3_554 1_455
O3 O3 La 73.9(9) 4_556 1_455
O3 O3 La 80.4(9) 3_556 1_455
Ga3 O3 La 128.3(6) 1_554 1_455
O3 O3 La 101.6(7) 2_545 1_455
O3 O3 La 139.0(10) 2_655 1_455
La O3 La 100.7(7) 4_666 1_455
O2 O3 La 113.9(8) 1_554 1_455
La O3 La 132.5(7) 2_655 1_455
O3 O3 La 111.1(7) 2_546 1_455
O3 O3 La 154.7(11) 2_656 1_455
Ga3 O3 La 73.3(13) 2_546 2_556
Nb O3 La 80.3(13) . 2_556
Ga1 O3 La 80.3(13) . 2_556
La O3 La 129.5(14) . 2_556
O3 O3 La 110.8(18) 6 2_556
Ga3 O3 La 23.5(7) 4_665 2_556
O2 O3 La 61.7(11) 4_665 2_556
O2 O3 La 87.2(13) 2_546 2_556
O2 O3 La 101.9(16) 3_545 2_556
O3 O3 La 66.2(9) 4 2_556
O3 O3 La 39.0(3) 3 2_556
O3 O3 La 37.7(9) 6_556 2_556
O1 O3 La 145.9(12) 2_545 2_556
O3 O3 La 111.0(12) 5 2_556
Ga2 O3 La 115.5(7) 2_546 2_556
O2 O3 La 157.6(12) 2_545 2_556
O3 O3 La 53.1(5) 5_556 2_556
La O3 La 147.0(11) 2_545 2_556
Ga3 O3 La 37.3(4) 1_455 2_556
O2 O3 La 99.5(11) . 2_556
Ga2 O3 La 73.3(6) . 2_556
Ga3 O3 La 132.7(11) 2_545 2_556
O3 O3 La 78.0(13) 2 2_556
O2 O3 La 101.3(7) 6_556 2_556
O1 O3 La 103.4(9) . 2_556
O3 O3 La 13.3(5) 2_556 2_556
Ga1 O3 La 32.7(3) 1_556 2_556
Nb O3 La 32.7(3) 1_556 2_556
La O3 La 96.3(8) 4 2_556
Ga3 O3 La 101.1(8) 4_664 2_556
O2 O3 La 22.9(8) 5_666 2_556
La O3 La 67.1(5) 1_556 2_556
O2 O3 La 150.7(9) 6 2_556
Ga2 O3 La 98.9(7) 1_445 2_556
La O3 La 72.7(6) 4_665 2_556
Ga3 O3 La 105.3(6) . 2_556
Ga2 O3 La 165.8(9) 2_545 2_556
O2 O3 La 80.8(9) 5_665 2_556
O1 O3 La 125.9(10) 1_445 2_556
O1 O3 La 62.5(5) 1_556 2_556
O2 O3 La 41.0(7) 1_455 2_556
O2 O3 La 114.6(6) 5_656 2_556
La O3 La 53.0(4) 2 2_556
O2 O3 La 47.1(5) 6_456 2_556
O3 O3 La 129.0(4) 1_554 2_556
O3 O3 La 51.0(4) 1_556 2_556
Ga3 O3 La 93.2(7) 1_454 2_556
O3 O3 La 137.4(6) 3_545 2_556
O3 O3 La 125.7(10) 4_655 2_556
La O3 La 88.1(5) 2_546 2_556
O2 O3 La 76.2(8) 3_655 2_556
O2 O3 La 173.9(10) 5_655 2_556
Ga2 O3 La 113.0(8) 1_554 2_556
O2 O3 La 111.9(8) 4_664 2_556
O2 O3 La 117.9(8) 1_445 2_556
O1 O3 La 85.8(6) 1_446 2_556
O2 O3 La 135.0(11) 3_544 2_556
O1 O3 La 49.0(5) 2 2_556
O2 O3 La 96.2(8) 4 2_556
La O3 La 148.7(8) 4_655 2_556
O2 O3 La 88.4(8) 6_455 2_556
Ga2 O3 La 33.5(3) 2_556 2_556
O1 O3 La 83.0(5) 2_546 2_556
La O3 La 61.1(4) 4_556 2_556
Ga2 O3 La 132.7(9) 1_444 2_556
O1 O3 La 73.3(6) 2_445 2_556
O3 O3 La 111.1(10) 4_554 2_556
O3 O3 La 100.5(10) 3_554 2_556
O3 O3 La 41.7(5) 4_556 2_556
O3 O3 La 22.4(6) 3_556 2_556
Ga3 O3 La 139.0(8) 1_554 2_556
O3 O3 La 150.8(8) 2_545 2_556
O3 O3 La 124.4(6) 2_655 2_556
La O3 La 39.2(3) 4_666 2_556
O2 O3 La 129.7(10) 1_554 2_556
La O3 La 101.6(6) 2_655 2_556
O3 O3 La 109.1(8) 2_546 2_556
O3 O3 La 91.5(7) 2_656 2_556
La O3 La 63.9(5) 1_455 2_556

loop_
_geom_bond_atom_site_label_1
_geom_bond_atom_site_label_2
_geom_bond_distance
_geom_bond_site_symmetry_2
La O3 2.31(5) 6
La O3 2.31(5) .
La O1 2.445(14) .
La O1 2.445(14) 2_545
La O2 2.53(5) 6
La O2 2.53(5) .
La O2 2.73(5) 2_545
La O2 2.73(5) 4_665
La Ga2 3.365(6) .
La Ga2 3.365(6) 2_545
La Ga2 3.420(6) 1_554
La Ga2 3.420(6) 2_546
Ga1 O3 1.96(4) .
Ga1 O3 1.96(4) 2
Ga1 O3 1.96(4) 6
Ga1 O3 1.96(4) 3
Ga1 O3 1.96(4) 5
Ga1 O3 1.96(4) 4
Ga1 La 3.417(4) 2
Ga1 La 3.417(4) 4
Ga1 O2 3.42(5) 5_665
Ga1 O2 3.42(5) 6_455
Ga1 O2 3.42(5) 1_455
Ga2 O2 1.79(4) .
Ga2 O2 1.79(4) 3_655
Ga2 O2 1.79(4) 4_665
Ga2 O1 1.69(4) 1_556
Ga2 O3 3.27(5) 5_666
Ga2 O3 3.27(5) 6_556
Ga2 O3 3.27(5) 2_656
Ga2 O1 3.30(4) .
Ga2 La 3.365(6) 4_665
Ga2 La 3.365(6) 2_655
Ga2 La 3.420(6) 4_666
Ga3 O2 1.67(4) .
Ga3 O2 1.67(4) 6_556
Ga3 O3 1.80(4) 4_655
Ga3 O3 1.80(4) 2_656
Ga3 O3 2.53(4) 3_655
Ga3 O3 2.53(4) 5_656
Ga3 Nb 3.095(4) 1_655
Ga3 Nb 3.095(4) 1_656
Ga3 O1 3.47(2) 2_545
Ga3 O1 3.47(2) 1_556
Ga3 La 3.560(6) 1_556
Nb O3 1.96(4) .
Nb O3 1.96(4) 2
Nb O3 1.96(4) 6
Nb O3 1.96(4) 3
Nb O3 1.96(4) 5
Nb O3 1.96(4) 4
Nb Ga3 3.095(4) 1_454
Nb Ga3 3.095(4) 4_664
Nb Ga3 3.095(4) 2_545
Nb Ga3 3.095(4) 4_665
Nb Ga3 3.095(4) 1_455
Nb Ga3 3.095(4) 2_546
O1 Ga2 1.69(4) 1_554
O1 La 2.445(14) 4_665
O1 La 2.445(14) 2_655
O1 O2 2.97(5) .
O1 O2 2.97(5) 3_655
O1 O2 2.97(5) 4_665
O1 O2 2.97(5) 3_654
O1 O2 2.97(5) 4_664
O1 O2 2.97(5) 1_554
O1 O3 2.99(5) 5_665
O1 O3 2.99(5) 6
O1 O3 2.99(5) 2_655
O1 Ga3 3.47(2) 2_655
O1 Ga3 3.47(2) 4_664
O1 Ga3 3.47(2) 1_554
O1 O2 3.60(5) 2_655
O1 O2 3.60(5) 5_665
O1 O2 3.60(5) 6
O1 O3 4.17(5) 4_665
O1 O3 4.17(5) .
O1 O3 4.17(5) 3_655
O1 Ga3 4.52(3) 2_656
O1 Ga3 4.52(3) 4_665
O1 Ga1 4.571(8) 1_665
O1 Nb 4.571(8) 1_665
O1 Ga1 4.571(8) 1_655
O1 Nb 4.571(8) 1_655
O1 O2 4.49(5) 6_565
O1 O2 4.49(5) 5_765
O1 O2 4.49(5) 2_545
O1 O3 4.71(5) 1_665
O1 O3 4.71(5) 3
O1 O3 4.71(5) 4_655
O1 O3 4.71(5) 4_664
O1 O3 4.71(5) 1_554
O1 O3 4.71(5) 3_654
O1 O1 4.80(3) 2
O1 O1 4.80(3) 2_655
O1 O1 4.80(3) 2_545
O1 La 4.75(4) 4_664
O1 La 4.75(4) 1_554
O1 La 4.75(4) 2_654
O1 Ga2 4.776(15) 2
O1 Ga2 4.776(15) 2_655
O1 Ga2 4.776(15) 2_545
O1 O1 4.9940 1_554
O1 O1 4.9940 1_556
O1 Ga3 5.126(14) 1_564
O1 Ga3 5.127(14) 2_545
O1 Ga3 5.127(14) 4_764
O1 O3 5.20(5) 1_664
O1 O3 5.20(5) 3_554
O1 O3 5.20(5) 4_654
O1 O3 5.22(5) 6_665
O1 O3 5.22(5) 2
O1 O3 5.22(5) 5_655
O1 O2 5.45(5) 2_656
O1 O2 5.45(5) 5_666
O1 O2 5.45(5) 6_556
O1 O3 5.53(5) 5_666
O1 O3 5.53(5) 2_656
O1 O3 5.53(5) 6_556
O1 Ga2 5.62(3) 2_556
O1 Ga2 5.62(3) 2_656
O1 Ga2 5.62(3) 2_546
O1 O1 5.58(5) 2_554
O1 O1 5.58(5) 2_654
O1 O1 5.58(5) 2_544
O1 La 5.707(6) 1_665
O1 La 5.707(6) 2
O1 La 5.707(6) 4_655
O1 O3 5.67(5) 2_665
O1 O3 5.67(5) 5
O1 O3 5.67(5) 6_655
O1 O2 6.10(4) 6_665
O2 O2 2.78(7) 3_655
O2 O2 2.78(7) 4_665
O2 O3 2.57(7) 3_655
O2 O2 2.73(8) 6_556
O2 O3 2.70(5) 2_656
O2 O3 2.70(5) 4_655
O2 La 2.73(5) 2_655
O2 O1 2.97(5) 1_556
O2 O3 3.26(5) 2_655
O2 Nb 3.42(5) 1_655
O2 Ga1 3.42(5) 1_655
O2 Ga2 3.61(5) 2_546
O2 O1 3.60(5) 2_545
O2 O3 3.87(7) .
O2 La 3.84(4) 1_556
O2 Ga3 3.83(5) 4_765
O2 O2 3.95(8) 6
O2 La 3.98(4) 2_656
O2 O3 4.16(7) 6_556
O2 Ga3 4.19(5) 4_665
O2 Ga3 4.17(4) 2_656
O2 La 4.24(4) 4_665
O2 O2 4.32(3) 2_656
O2 O2 4.32(3) 2_546
O2 O3 4.21(6) 5_656
O2 O2 4.12(10) 5_766
O2 O3 4.54(6) 6
O2 Ga3 4.40(4) 1_554
O2 Ga2 4.49(4) 1_554
O2 La 4.50(4) 4_655
O2 Nb 4.48(4) 1_656
O2 Ga1 4.48(4) 1_656
O2 Ga2 4.50(5) 2_656
O2 O1 4.49(5) 2_655
O2 O3 4.59(7) 5_655
O2 Ga3 4.64(5) 2_646
O2 O3 4.59(7) 1_655
O2 O3 4.86(7) 5_666
O2 Ga3 4.94(5) 2_546
O2 O3 4.83(7) 6_656
O2 O2 4.9940 1_554
O2 O2 4.9940 1_556
O2 O2 5.18(7) 5_666
O2 O2 5.18(7) 5_656
O2 La 5.13(4) 4_666
O2 O3 5.18(5) 4_665
O2 O3 5.20(7) 5_665
O2 O2 5.18(5) 2_655
O2 O2 5.18(5) 2_545
O2 O3 5.17(6) 3_656
O2 O2 5.01(9) 5_765
O2 O3 5.20(7) 1_665
O2 O3 5.24(6) 4_656
O2 O3 5.34(7) 3
O2 O3 5.17(7) 6_655
O2 La 5.35(4) 4_656
O2 O1 5.45(5) 2_546
O2 O2 5.19(8) 4_765
O2 O2 5.19(8) 3_645
O2 Ga2 5.41(4) 2_545
O2 O2 5.71(4) 3_654
O2 O2 5.71(4) 4_664
O2 O2 5.71(4) 3_656
O2 O2 5.71(4) 4_666
O2 Ga3 5.59(5) 4_764
O2 La 5.85(5) 2_545
O2 O3 5.93(6) 1_556
O2 O2 5.92(7) 5_665
O2 O2 5.92(7) 5_655
O2 O2 6.06(8) 3_545
O2 O2 6.06(8) 4_655
O2 La 5.90(5) 4_765
O2 O1 6.10(4) 2
O2 O1 6.08(6) 2_656
O3 Ga3 1.80(4) 2_546
O3 O3 2.56(7) 6
O3 Ga3 2.53(4) 4_665
O3 O2 2.57(7) 4_665
O3 O2 2.70(5) 2_546
O3 O2 2.70(5) 3_545
O3 O3 2.72(9) 4
O3 O3 2.72(9) 3
O3 O3 2.83(6) 6_556
O3 O1 2.99(5) 2_545
O3 O3 3.14(8) 5
O3 Ga2 3.27(5) 2_546
O3 O2 3.26(5) 2_545
O3 O3 3.36(8) 5_556
O3 La 3.55(4) 2_545
O3 Ga3 3.61(5) 1_455
O3 Ga3 3.87(3) 2_545
O3 O3 3.87(9) 2
O3 O2 4.16(7) 6_556
O3 O3 4.06(8) 2_556
O3 Ga1 4.13(3) 1_556
O3 Nb 4.13(3) 1_556
O3 La 4.20(5) 4
O3 Ga3 4.26(3) 4_664
O3 O2 4.21(6) 5_666
O3 La 4.31(3) 1_556
O3 O2 4.54(6) 6
O3 Ga2 4.45(4) 1_445
O3 La 4.50(4) 4_665
O3 Ga2 4.69(4) 2_545
O3 O2 4.59(7) 5_665
O3 O1 4.71(5) 1_445
O3 O1 4.71(5) 1_556
O3 O2 4.59(7) 1_455
O3 O2 4.86(7) 5_656
O3 La 4.86(5) 2
O3 O2 4.83(7) 6_456
O3 O3 4.9940 1_554
O3 O3 4.9940 1_556
O3 Ga3 4.97(4) 1_454
O3 O3 5.14(8) 3_545
O3 O3 5.14(8) 4_655
O3 La 5.08(4) 2_546
O3 O2 5.18(5) 3_655
O3 O2 5.20(7) 5_655
O3 Ga2 5.21(4) 1_554
O3 O2 5.17(6) 4_664
O3 O2 5.20(7) 1_445
O3 O1 5.20(5) 1_446
O3 O2 5.24(6) 3_544
O3 O1 5.22(5) 2
O3 O2 5.34(7) 4
O3 La 5.33(5) 4_655
O3 O2 5.17(7) 6_455
O3 Ga2 5.39(4) 2_556
O3 O1 5.53(5) 2_546
O3 La 5.55(4) 4_556
O3 Ga2 5.65(4) 1_444
O3 O1 5.67(5) 2_445
O3 O3 5.69(4) 4_554
O3 O3 5.69(4) 3_554
O3 O3 5.69(4) 4_556
O3 O3 5.69(4) 3_556
O3 Ga3 5.80(4) 1_554
O3 O3 5.84(7) 2_545
O3 O3 5.84(7) 2_655
O3 La 5.78(4) 4_666
O3 O2 5.93(6) 1_554
O3 La 5.86(5) 2_655
O3 O3 5.96(7) 2_546
O3 O3 5.96(7) 2_656
O3 La 5.99(5) 1_455
O3 La 6.06(4) 2_556
